data_4134234
loop_
_publ_author_name
'Chen, Wei-Peng'
'Liao, Pei-Qin'
'Jin, Peng-Bo'
'Zhang, Lei'
'Ling, Bo-Kai'
'Wang, Shi-Cheng'
'Chan, Yi-Tsu'
'Chen, Xiao-Ming'
'Zheng, Yan-Zhen'

_publ_section_title
;
 The Gigantic {Ni<sub>36</sub>Gd<sub>102</sub>} Hexagon: A
 Sulfate-Templated &quot;Star-of-David&quot; for Photocatalytic
 CO<sub>2</sub> Reduction and Magnetic Cooling.
;
_journal_name_full 'Journal of the American Chemical Society'
_journal_paper_doi 10.1021/jacs.9b11543
_journal_year 2020
_chemical_formula_sum 'C492 H1340 Br6 Gd102 N60 Ni36 O832 S54'
_chemical_formula_weight 41775.92
_space_group_crystal_system monoclinic
_space_group_IT_number 15
_space_group_name_Hall '-C 2yc'
_space_group_name_H-M_alt 'C 1 2/c 1'
_atom_sites_solution_hydrogens mixed
_audit_creation_method SHELXL-2014/7
_cell_angle_alpha 90
_cell_angle_beta 118.26(3)
_cell_angle_gamma 90
_cell_formula_units_Z 4
_cell_length_a 77.656(16)
_cell_length_b 32.255(7)
_cell_length_c 64.599(13)
_cell_measurement_reflns_used 59986
_cell_measurement_temperature 100(2)
_cell_measurement_theta_max 29.85
_cell_measurement_theta_min 1.892
_cell_volume 142521(7)
_computing_structure_refinement 'SHELXL-2014/7 (Sheldrick, 2014)'
_diffrn_ambient_temperature 100(2)
_diffrn_measured_fraction_theta_full 0.997
_diffrn_measured_fraction_theta_max 0.996
_diffrn_measurement_device_type CCD
_diffrn_measurement_method SADABS
_diffrn_radiation_type synchrotron
_diffrn_radiation_wavelength 0.8265
_diffrn_reflns_av_R_equivalents 0.114
_diffrn_reflns_av_unetI/netI 0.0564
_diffrn_reflns_Laue_measured_fraction_full 0.997
_diffrn_reflns_Laue_measured_fraction_max 0.996
_diffrn_reflns_number 129860
_diffrn_reflns_point_group_measured_fraction_full 0.997
_diffrn_reflns_point_group_measured_fraction_max 0.996
_diffrn_reflns_theta_full 29.729
_diffrn_reflns_theta_max 29.848
_diffrn_reflns_theta_min 1.892
_diffrn_source synchrotron
_exptl_absorpt_coefficient_mu 5.475
_exptl_absorpt_correction_type multi-scan
_exptl_absorpt_process_details SADABS
_exptl_crystal_colour green
_exptl_crystal_density_diffrn 1.947
_exptl_crystal_density_method 'not measured'
_exptl_crystal_description strip
_exptl_crystal_F_000 79912
_exptl_crystal_size_max 0.140
_exptl_crystal_size_mid 0.090
_exptl_crystal_size_min 0.050
_exptl_transmission_factor_max 0.761
_exptl_transmission_factor_min 0.581
_refine_diff_density_max 3.874
_refine_diff_density_min -3.928
_refine_diff_density_rms 0.287
_refine_ls_extinction_method none
_refine_ls_goodness_of_fit_ref 1.076
_refine_ls_hydrogen_treatment constr
_refine_ls_matrix_type fullcycle
_refine_ls_number_parameters 6057
_refine_ls_number_reflns 129860
_refine_ls_number_restraints 8254
_refine_ls_restrained_S_all 1.135
_refine_ls_R_factor_all 0.2127
_refine_ls_R_factor_gt 0.1258
_refine_ls_shift/su_max 0.036
_refine_ls_shift/su_mean 0.000
_refine_ls_structure_factor_coef Fsqd
_refine_ls_weighting_details 'w=1/[\s^2^(Fo^2^)+(0.0720P)^2^+10072.7305P] where P=(Fo^2^+2Fc^2^)/3'
_refine_ls_weighting_scheme calc
_refine_ls_wR_factor_gt 0.2789
_refine_ls_wR_factor_ref 0.3145
_reflns_Friedel_coverage 0.000
_reflns_number_gt 59986
_reflns_number_total 129860
_reflns_threshold_expression 'I > 2\s(I)'
_cod_data_source_file ja9b11543_si_002.cif
_cod_data_source_block Ni36Gd102
_cod_original_cell_volume 142518(61)
_cod_original_sg_symbol_H-M 'C 2/c'
_cod_database_code 4134234
_shelx_shelxl_version_number 2014/7
_shelx_space_group_comment
;
The symmetry employed for this shelxl refinement is uniquely defined
by the following loop, which should always be used as a source of
symmetry information in preference to the above space-group names.
They are only intended as comments.
;
_shelx_estimated_absorpt_t_min 0.514
_shelx_estimated_absorpt_t_max 0.771
_platon_squeeze_void_probe_radius 1.20
_platon_ni36gd102_details
;
The 60 disordered methanol molecules, 130 disordered water molecules
and 6 NO3- anions per formula unit were removed by SQUEEZE.The values were 
calculated based on TG, elemental analysess and charge balance.
;

loop_
_space_group_symop_operation_xyz
'x, y, z'
'-x, y, -z+1/2'
'x+1/2, y+1/2, z'
'-x+1/2, y+1/2, -z+1/2'
'-x, -y, -z'
'x, -y, z-1/2'
'-x+1/2, -y+1/2, -z'
'x+1/2, -y+1/2, z-1/2'

loop_
_atom_site_label
_atom_site_type_symbol
_atom_site_fract_x
_atom_site_fract_y
_atom_site_fract_z
_atom_site_U_iso_or_equiv
_atom_site_adp_type
_atom_site_occupancy
_atom_site_site_symmetry_order
_atom_site_calc_flag
_atom_site_refinement_flags_posn
_atom_site_refinement_flags_adp
_atom_site_refinement_flags_occupancy
_atom_site_disorder_assembly
_atom_site_disorder_group
Gd1 Gd 0.08308(2) 0.61157(4) 0.42180(2) 0.103 Uani 1 1 d D U . . .
Gd2 Gd 0.13828(2) 0.62724(4) 0.44700(2) 0.122 Uani 1 1 d D U . . .
Gd3 Gd 0.10957(2) 0.55618(4) 0.39279(2) 0.096 Uani 1 1 d . U . . .
Gd4 Gd 0.11833(2) 0.52104(4) 0.45507(2) 0.094 Uani 1 1 d . U . . .
Gd5 Gd 0.16319(2) 0.54742(4) 0.51521(2) 0.138 Uani 1 1 d D U . . .
Gd6 Gd 0.10316(2) 0.21457(4) 0.45417(2) 0.132 Uani 1 1 d D U . . .
Gd7 Gd 0.10147(2) 0.25636(4) 0.39940(2) 0.129 Uani 1 1 d D U . . .
Gd8 Gd 0.09845(2) 0.33133(4) 0.44302(2) 0.096 Uani 1 1 d . U . . .
Gd9 Gd 0.07620(2) 0.36076(4) 0.37500(2) 0.095 Uani 1 1 d . U . . .
Gd10 Gd 0.07651(2) 0.39601(4) 0.31827(2) 0.094 Uani 1 1 d . U . . .
Gd11 Gd 0.11411(2) 0.44649(4) 0.37481(2) 0.105 Uani 1 1 d . U . . .
Gd12 Gd 0.07123(2) 0.29189(4) 0.28522(2) 0.113 Uani 1 1 d D U . . .
Gd13 Gd 0.06397(2) 0.39707(4) 0.25333(2) 0.098 Uani 1 1 d . U . . .
Gd14 Gd 0.11552(2) 0.36282(4) 0.29981(2) 0.093 Uani 1 1 d . U . . .
Gd15 Gd 0.14587(2) 0.54016(4) 0.36863(2) 0.099 Uani 1 1 d . U . . .
Gd16 Gd 0.19925(2) 0.53370(4) 0.41650(2) 0.126 Uani 1 1 d D U . . .
Gd17 Gd 0.23854(2) 0.51297(4) 0.40025(2) 0.135 Uani 1 1 d D U . . .
Gd18 Gd 0.18632(2) 0.47883(4) 0.35871(2) 0.099 Uani 1 1 d . U . . .
Gd19 Gd 0.12819(2) 0.52425(4) 0.29890(2) 0.095 Uani 1 1 d . U . . .
Gd20 Gd 0.17006(2) 0.49954(4) 0.28164(2) 0.097 Uani 1 1 d . U . . .
Gd21 Gd 0.22575(2) 0.49634(4) 0.33606(2) 0.101 Uani 1 1 d . U . . .
Gd22 Gd 0.26996(2) 0.47027(4) 0.32676(2) 0.105 Uani 1 1 d . U . . .
Gd23 Gd 0.23702(2) 0.38043(4) 0.32284(2) 0.109 Uani 1 1 d . U . . .
Gd24 Gd 0.20010(2) 0.32988(4) 0.26608(2) 0.097 Uani 1 1 d . U . . .
Gd25 Gd 0.16063(2) 0.24371(4) 0.24797(2) 0.122 Uani 1 1 d D U . . .
Gd26 Gd 0.14769(2) 0.34985(4) 0.21799(2) 0.106 Uani 1 1 d . U . . .
Gd27 Gd 0.15771(2) 0.34003(4) 0.28233(2) 0.094 Uani 1 1 d . U . . .
Gd28 Gd 0.13110(2) 0.24953(4) 0.29533(2) 0.139 Uani 1 1 d D U . . .
Gd29 Gd 0.24800(2) 0.27042(4) 0.30237(2) 0.100 Uani 1 1 d . U . . .
Gd30 Gd 0.29964(2) 0.30424(4) 0.30521(2) 0.103 Uani 1 1 d . U . . .
Gd31 Gd 0.34634(2) 0.23728(4) 0.34836(2) 0.098 Uani 1 1 d . U . . .
Gd32 Gd 0.33608(2) 0.14356(4) 0.38366(2) 0.095 Uani 1 1 d . U . . .
Gd33 Gd 0.28587(2) 0.11875(4) 0.37814(2) 0.113 Uani 1 1 d D U . . .
Gd34 Gd 0.24246(2) 0.18153(5) 0.33815(2) 0.131 Uani 1 1 d D U . . .
Gd35 Gd 0.29343(2) 0.22823(4) 0.36118(2) 0.097 Uani 1 1 d . U . . .
Gd36 Gd 0.31203(2) 0.53449(5) 0.37577(2) 0.136 Uani 1 1 d D U . . .
Gd37 Gd 0.31832(2) 0.48580(4) 0.32538(2) 0.121 Uani 1 1 d . U . . .
Gd38 Gd 0.31726(2) 0.41488(4) 0.37303(2) 0.104 Uani 1 1 d . U . . .
Gd39 Gd 0.34931(2) 0.44708(4) 0.43843(2) 0.136 Uani 1 1 d D U . . .
Gd40 Gd 0.36375(2) 0.34745(4) 0.41592(2) 0.102 Uani 1 1 d . U . . .
Gd41 Gd 0.41118(2) 0.39053(4) 0.46781(2) 0.128 Uani 1 1 d D U . . .
Gd42 Gd 0.41186(2) 0.35131(4) 0.41186(2) 0.114 Uani 1 1 d . U . . .
Gd43 Gd 0.40717(2) 0.27310(4) 0.45331(2) 0.103 Uani 1 1 d . U . . .
Gd44 Gd 0.37311(2) 0.18455(4) 0.44875(2) 0.108 Uani 1 1 d . U . . .
Gd45 Gd 0.37707(2) 0.07534(4) 0.42953(2) 0.095 Uani 1 1 d . U . . .
Gd46 Gd 0.35086(2) -0.02951(4) 0.42428(2) 0.111 Uani 1 1 d . U . . .
Gd47 Gd 0.40735(2) -0.02261(4) 0.45734(2) 0.100 Uani 1 1 d . U . . .
Gd48 Gd 0.37719(2) 0.02431(4) 0.48468(2) 0.093 Uani 1 1 d . U . . .
Gd49 Gd 0.44201(2) 0.10929(4) 0.53191(2) 0.094 Uani 1 1 d . U . . .
Gd50 Gd 0.44658(2) 0.06594(4) 0.59234(2) 0.093 Uani 1 1 d . U . . .
Gd51 Gd 0.41617(2) 0.22240(4) 0.51143(2) 0.100 Uani 1 1 d . U . . .
Ni1 Ni 0.01738(3) 0.58823(9) 0.45243(4) 0.102 Uani 1 1 d . U . . .
Ni2 Ni 0.05072(3) 0.58809(9) 0.44150(3) 0.093 Uani 1 1 d . U . . .
Ni3 Ni 0.15456(3) 0.45124(10) 0.49240(4) 0.109 Uani 1 1 d . U . . .
Ni4 Ni 0.16060(3) 0.31553(9) 0.33690(4) 0.109 Uani 1 1 d D U . . .
Ni5 Ni 0.08135(3) 0.48721(10) 0.17791(4) 0.105 Uani 1 1 d . U . . .
Ni6 Ni 0.11293(3) 0.51539(9) 0.22791(3) 0.095 Uani 1 1 d . U . . .
Ni7 Ni 0.07922(3) 0.44393(9) 0.21772(3) 0.094 Uani 1 1 d . U . . .
Ni8 Ni 0.11294(3) 0.42426(9) 0.20372(3) 0.097 Uani 1 1 d . U . . .
Ni9 Ni 0.13789(3) 0.58069(9) 0.26043(4) 0.098 Uani 1 1 d . U . . .
Ni10 Ni 0.33004(3) 0.25253(10) 0.28935(3) 0.100 Uani 1 1 d . U . . .
Ni11 Ni 0.35340(3) 0.32798(10) 0.30722(4) 0.106 Uani 1 1 d . U . . .
Ni12 Ni 0.35193(3) 0.42781(10) 0.31866(4) 0.113 Uani 1 1 d . U . . .
Ni13 Ni 0.38961(3) 0.37421(10) 0.35353(4) 0.108 Uani 1 1 d . U . . .
Ni14 Ni 0.38091(3) 0.39551(11) 0.30437(4) 0.124 Uani 1 1 d . U . . .
Ni15 Ni 0.32164(3) 0.36063(10) 0.42252(4) 0.111 Uani 1 1 d . U . . .
Ni16 Ni 0.48438(3) 0.08257(9) 0.58017(3) 0.090 Uani 1 1 d . U . . .
Ni17 Ni 0.47233(3) -0.00029(9) 0.55908(3) 0.091 Uani 1 1 d . U . . .
Ni18 Ni 0.44543(3) -0.05201(9) 0.50978(3) 0.094 Uani 1 1 d . U . . .
S1 S 0.34404(6) 0.25100(18) 0.40227(7) 0.093 Uani 1 1 d . U . . .
S2 S 0.28396(6) 0.33783(18) 0.34679(7) 0.094 Uani 1 1 d . U . . .
S3 S 0.19160(5) 0.40939(18) 0.31786(7) 0.090 Uani 1 1 d . U . . .
S4 S 0.12667(5) 0.43197(18) 0.26304(6) 0.089 Uani 1 1 d . U . . .
S6 S 0.34521(6) 0.35160(19) 0.35211(7) 0.097 Uani 1 1 d . U . . .
S7 S 0.10436(5) 0.43288(17) 0.42216(6) 0.089 Uani 1 1 d . U . . .
S8 S 0.13707(5) 0.44030(17) 0.33955(6) 0.085 Uani 1 1 d . U . . .
S9 S 0.04546(6) 0.4857(2) 0.15855(7) 0.103 Uani 1 1 d . U . . .
S10 S 0.08076(7) 0.5589(2) 0.16691(9) 0.117 Uani 1 1 d . U . . .
S11 S 0.08364(7) 0.4640(2) 0.14291(7) 0.105 Uani 1 1 d . U . . .
S12 S 0.37558(7) 0.4613(2) 0.28317(9) 0.140 Uani 1 1 d . U . . .
S13 S 0.37928(7) 0.3563(2) 0.27174(9) 0.135 Uani 1 1 d . U . . .
S14 S 0.41647(7) 0.4035(2) 0.32127(10) 0.134 Uani 1 1 d . U . . .
S15 S 0.00859(6) 0.65451(8) 0.43203(4) 0.118 Uani 1 1 d . U . . .
S16 S -0.01593(6) 0.5662(2) 0.43189(9) 0.113 Uani 1 1 d . U . . .
S17 S 0.38994(5) 0.12455(17) 0.50040(6) 0.088 Uani 1 1 d D U . . .
S18 S 0.10955(8) 0.4100(2) 0.13192(8) 0.122 Uani 1 1 d . U . . .
S19 S 0.01418(6) 0.4633(2) 0.17136(8) 0.110 Uani 1 1 d . U . . .
S20 S 0.09984(7) 0.6388(2) 0.18737(9) 0.116 Uani 1 1 d . U . . .
S21 S 0.02164(5) 0.70616(6) 0.40251(3) 0.138 Uani 1 1 d . U . . .
S22 S 0.01288(6) 0.61540(17) 0.48474(8) 0.098 Uani 1 1 d . U . . .
S23 S 0.34711(8) 0.5318(2) 0.26856(10) 0.156 Uani 1 1 d . U . . .
S24 S 0.35718(8) 0.2869(3) 0.24146(9) 0.138 Uani 1 1 d . U . . .
S25 S 0.45222(7) 0.3846(3) 0.36672(11) 0.146 Uani 1 1 d . U . . .
S27 S 0.42411(5) 0.00521(17) 0.53699(6) 0.085 Uani 1 1 d . U . . .
S28 S 0.46717(7) -0.1093(2) 0.46201(8) 0.120 Uani 1 1 d . U . . .
S30 S 0.53933(6) 0.0066(2) 0.59678(8) 0.109 Uani 1 1 d . U . . .
Br1 Br 0.18418(4) 0.60635(10) 0.33657(5) 0.157 Uani 1 1 d . . . . .
Br2 Br 0.29011(4) 0.16138(9) 0.30143(4) 0.133 Uani 1 1 d . . . . .
Br3 Br 0.46272(3) 0.20520(8) 0.59415(4) 0.123 Uani 1 1 d . . . . .
C1 C 0.36587(6) 0.4834(2) 0.35690(13) 0.130 Uani 0.5 1 d D U P . .
C2 C 0.0236(2) 0.2905(5) 0.2078(2) 0.170 Uani 1 1 d D U . . .
H2A H 0.0111 0.2916 0.2074 0.204 Uiso 1 1 calc R U . . .
H2B H 0.0276 0.2621 0.2086 0.204 Uiso 1 1 calc R U . . .
H2C H 0.0226 0.3030 0.1938 0.204 Uiso 1 1 calc R U . . .
C3 C 0.10552(9) 0.10748(13) 0.46554(11) 0.229 Uani 1 1 d D U . . .
H3A H 0.0943 0.1008 0.4506 0.274 Uiso 1 1 calc R U . . .
H3B H 0.1159 0.1141 0.4617 0.274 Uiso 1 1 calc R U . . .
C4 C 0.4481(2) 0.0352(6) 0.4994(2) 0.091 Uani 1 1 d . U . . .
C5 C 0.4838(2) 0.0090(6) 0.6095(2) 0.089 Uani 1 1 d . U . . .
H5A H 0.4833 0.0246 0.6220 0.107 Uiso 1 1 calc R U . . .
H5B H 0.4973 0.0089 0.6124 0.107 Uiso 1 1 calc R U . . .
C6 C 0.36895(6) 0.4334(3) 0.52788(9) 0.257 Uani 1 1 d D U . . .
C8 C 0.04250(5) 0.68934(4) 0.40161(2) 0.128 Uani 1 1 d D U . . .
C9 C 0.02437(11) 0.66512(10) 0.42048(5) 0.122 Uani 1 1 d . U . . .
C10 C 0.38873(4) 0.43179(6) 0.52378(9) 0.241 Uani 1 1 d D U . . .
C11 C 0.39369(10) 0.47430(14) 0.53012(14) 0.268 Uani 1 1 d D U . . .
H11A H 0.3981 0.4777 0.5466 0.322 Uiso 1 1 calc R U . . .
H11B H 0.3824 0.4913 0.5214 0.322 Uiso 1 1 calc R U . . .
H11C H 0.4039 0.4824 0.5265 0.322 Uiso 1 1 calc R U . . .
C12 C 0.0644(3) 0.6022(8) 0.3629(3) 0.120 Uani 1 1 d . U . . .
C13 C 0.0468(3) 0.6135(7) 0.3384(3) 0.124 Uani 1 1 d . U . . .
H13A H 0.0358 0.6216 0.3404 0.148 Uiso 1 1 calc R U . . .
H13B H 0.0434 0.5899 0.3282 0.148 Uiso 1 1 calc R U . . .
H13C H 0.0505 0.6361 0.3316 0.148 Uiso 1 1 calc R U . . .
C14 C 0.1624(3) 0.6874(7) 0.3969(4) 0.135 Uani 1 1 d . U . . .
H14A H 0.1514 0.7058 0.3900 0.162 Uiso 1 1 calc R U . . .
H14B H 0.1727 0.6977 0.3940 0.162 Uiso 1 1 calc R U . . .
H14C H 0.1670 0.6859 0.4136 0.162 Uiso 1 1 calc R U . . .
C15 C 0.1568(3) 0.6480(7) 0.3871(3) 0.120 Uani 1 1 d . U . . .
C16 C 0.1463(3) 0.6276(7) 0.3993(3) 0.121 Uani 1 1 d . U . . .
C17 C 0.1752(3) 0.6255(7) 0.3959(4) 0.124 Uani 1 1 d . U . . .
H17A H 0.1831 0.6323 0.4124 0.148 Uiso 1 1 calc R U . . .
H17B H 0.1821 0.6354 0.3877 0.148 Uiso 1 1 calc R U . . .
C18 C 0.1456(3) 0.6460(7) 0.3607(3) 0.120 Uani 1 1 d . U . . .
H18Z H 0.1333 0.6608 0.3557 0.144 Uiso 1 1 calc R U . . .
H1:A H 0.1529 0.6607 0.3544 0.144 Uiso 1 1 calc R U . . .
C19 C 0.2605(3) 0.6373(7) 0.3569(4) 0.137 Uani 1 1 d . U . . .
H19A H 0.2654 0.6452 0.3463 0.164 Uiso 1 1 calc R U . . .
H19B H 0.2713 0.6332 0.3723 0.164 Uiso 1 1 calc R U . . .
H19C H 0.2522 0.6588 0.3574 0.164 Uiso 1 1 calc R U . . .
C20 C 0.2481(3) 0.5946(8) 0.3478(4) 0.121 Uani 1 1 d . U . . .
C21 C 0.2324(3) 0.5976(7) 0.3243(4) 0.121 Uani 1 1 d . U . . .
H21Y H 0.2251 0.6228 0.3228 0.145 Uiso 1 1 calc R U . . .
H21Z H 0.2377 0.5997 0.3135 0.145 Uiso 1 1 calc R U . . .
C22 C 0.2629(3) 0.5649(8) 0.3488(4) 0.120 Uani 1 1 d . U . . .
C23 C 0.2428(3) 0.5837(8) 0.3676(4) 0.123 Uani 1 1 d . U . . .
H23 H 0.2439 0.6025 0.3791 0.148 Uiso 1 1 calc R U . . .
C24 C 0.2194(3) 0.4007(7) 0.4249(3) 0.124 Uani 1 1 d . U . . .
H24A H 0.2101 0.3859 0.4279 0.149 Uiso 1 1 calc R U . . .
H24B H 0.2277 0.4170 0.4384 0.149 Uiso 1 1 calc R U . . .
H24C H 0.2272 0.3813 0.4218 0.149 Uiso 1 1 calc R U . . .
C25 C 0.2083(3) 0.4299(8) 0.4031(3) 0.119 Uani 1 1 d . U . . .
C26 C 0.1307(3) 0.6332(7) 0.2924(3) 0.107 Uani 1 1 d . U . . .
C27 C 0.1291(3) 0.6722(7) 0.3034(3) 0.130 Uani 1 1 d . U . . .
H27A H 0.1155 0.6799 0.2969 0.156 Uiso 1 1 calc R U . . .
H27B H 0.1361 0.6938 0.3003 0.156 Uiso 1 1 calc R U . . .
H27C H 0.1345 0.6684 0.3200 0.156 Uiso 1 1 calc R U . . .
C28 C 0.17785(13) 0.6013(4) 0.2708(2) 0.110 Uani 1 1 d D U . . .
C29 C 0.19285(13) 0.6281(4) 0.2691(2) 0.126 Uani 1 1 d D U . . .
H29A H 0.2056 0.6214 0.2817 0.151 Uiso 1 1 calc R U . . .
H29B H 0.1900 0.6567 0.2703 0.151 Uiso 1 1 calc R U . . .
H29C H 0.1926 0.6233 0.2543 0.151 Uiso 1 1 calc R U . . .
C30 C 0.1253(2) 0.6748(6) 0.2276(3) 0.106 Uani 1 1 d . U . . .
H30A H 0.1350 0.6828 0.2230 0.128 Uiso 1 1 calc R U . . .
H30B H 0.1315 0.6706 0.2443 0.128 Uiso 1 1 calc R U . . .
H30C H 0.1157 0.6963 0.2233 0.128 Uiso 1 1 calc R U . . .
C31 C 0.1162(2) 0.6377(7) 0.2161(3) 0.107 Uani 1 1 d . U . . .
C32 C 0.0972(2) 0.5860(7) 0.1904(3) 0.108 Uani 1 1 d . U . . .
C33 C 0.1382(3) 0.3482(7) 0.1510(3) 0.129 Uani 1 1 d . U . . .
H33A H 0.1334 0.3438 0.1345 0.155 Uiso 1 1 calc R U . . .
H33B H 0.1368 0.3231 0.1581 0.155 Uiso 1 1 calc R U . . .
H33C H 0.1517 0.3559 0.1582 0.155 Uiso 1 1 calc R U . . .
C34 C 0.1269(3) 0.3816(7) 0.1546(3) 0.113 Uani 1 1 d . U . . .
C35 C 0.1018(3) 0.4278(7) 0.1515(3) 0.106 Uani 1 1 d . U . . .
C36 C 0.0064(2) 0.4271(7) 0.2049(3) 0.110 Uani 1 1 d . U . . .
H36A H -0.0021 0.4501 0.2030 0.132 Uiso 1 1 calc R U . . .
H36B H 0.0126 0.4181 0.2210 0.132 Uiso 1 1 calc R U . . .
H36C H -0.0012 0.4047 0.1949 0.132 Uiso 1 1 calc R U . . .
C37 C 0.0216(2) 0.4401(7) 0.1982(3) 0.104 Uani 1 1 d . U . . .
C38 C 0.0381(2) 0.4672(7) 0.1774(3) 0.100 Uani 1 1 d . U . . .
C39 C 0.13256(3) 0.25505(19) 0.19125(4) 0.160 Uani 1 1 d D U . . .
C41 C 0.2106(3) 0.1584(7) 0.2406(4) 0.127 Uani 1 1 d . U . . .
H41A H 0.2030 0.1430 0.2460 0.153 Uiso 1 1 calc R U . . .
H41B H 0.2203 0.1405 0.2401 0.153 Uiso 1 1 calc R U . . .
H41C H 0.2023 0.1689 0.2251 0.153 Uiso 1 1 calc R U . . .
C42 C 0.2209(3) 0.1953(8) 0.2576(3) 0.122 Uani 1 1 d . U . . .
C43 C 0.2076(3) 0.2227(7) 0.2589(3) 0.114 Uani 1 1 d . U . . .
C44 C 0.2356(3) 0.2135(7) 0.2524(3) 0.121 Uani 1 1 d . U . . .
H44A H 0.2425 0.1910 0.2496 0.146 Uiso 1 1 calc R U . . .
H44B H 0.2287 0.2287 0.2377 0.146 Uiso 1 1 calc R U . . .
C45 C 0.2311(3) 0.1744(7) 0.2820(4) 0.129 Uani 1 1 d . U . . .
H45A H 0.2217 0.1568 0.2836 0.155 Uiso 1 1 calc R U . . .
H45B H 0.2415 0.1568 0.2827 0.155 Uiso 1 1 calc R U . . .
C46 C 0.2499(2) 0.3413(7) 0.2720(3) 0.108 Uani 1 1 d . U . . .
C47 C 0.2496(2) 0.3731(7) 0.2578(3) 0.112 Uani 1 1 d . U . . .
H47A H 0.2408 0.3664 0.2417 0.134 Uiso 1 1 calc R U . . .
H47B H 0.2625 0.3770 0.2596 0.134 Uiso 1 1 calc R U . . .
H47C H 0.2454 0.3981 0.2621 0.134 Uiso 1 1 calc R U . . .
C48 C 0.38490(3) 0.42775(3) 0.49784(5) 0.226 Uani 1 1 d D U . . .
C49 C 0.2146(2) 0.4802(7) 0.2619(3) 0.112 Uani 1 1 d . U . . .
H49A H 0.2072 0.5038 0.2531 0.134 Uiso 1 1 calc R U . . .
H49B H 0.2074 0.4554 0.2549 0.134 Uiso 1 1 calc R U . . .
H49C H 0.2269 0.4794 0.2617 0.134 Uiso 1 1 calc R U . . .
C50 C 0.1888(3) 0.3836(7) 0.2144(3) 0.108 Uani 1 1 d . U . . .
C51 C 0.1972(3) 0.4078(7) 0.2026(3) 0.131 Uani 1 1 d . U . . .
H51A H 0.2052 0.4295 0.2128 0.157 Uiso 1 1 calc R U . . .
H51B H 0.1870 0.4198 0.1886 0.157 Uiso 1 1 calc R U . . .
H51C H 0.2051 0.3902 0.1985 0.157 Uiso 1 1 calc R U . . .
C52 C 0.1504(2) 0.5345(7) 0.2290(2) 0.097 Uani 1 1 d . U . . .
H52A H 0.1643 0.5402 0.2376 0.116 Uiso 1 1 calc R U . . .
H52B H 0.1441 0.5581 0.2189 0.116 Uiso 1 1 calc R U . . .
C53 C 0.16112(19) 0.5009(7) 0.2021(3) 0.106 Uani 1 1 d . U . . .
H53A H 0.1550 0.5181 0.1884 0.127 Uiso 1 1 calc R U . . .
H53B H 0.1630 0.4736 0.1977 0.127 Uiso 1 1 calc R U . . .
H53C H 0.1735 0.5127 0.2129 0.127 Uiso 1 1 calc R U . . .
C54 C 0.1473(2) 0.4985(7) 0.2147(3) 0.096 Uani 1 1 d . U . . .
C55 C 0.1520(2) 0.4585(7) 0.2276(3) 0.096 Uani 1 1 d . U . . .
C56 C 0.1264(2) 0.4991(7) 0.1934(3) 0.099 Uani 1 1 d . U . . .
H56A H 0.1230 0.5271 0.1873 0.119 Uiso 1 1 calc R U . . .
H56B H 0.1260 0.4815 0.1809 0.119 Uiso 1 1 calc R U . . .
C57 C 0.0968(2) 0.5639(6) 0.2524(3) 0.099 Uani 1 1 d . U . . .
H57A H 0.0945 0.5860 0.2411 0.119 Uiso 1 1 calc R U . . .
H57B H 0.0983 0.5768 0.2667 0.119 Uiso 1 1 calc R U . . .
C58 C 0.0788(2) 0.5374(7) 0.2428(3) 0.096 Uani 1 1 d . U . . .
C59 C 0.0724(2) 0.5323(7) 0.2162(3) 0.100 Uani 1 1 d . U . . .
H59A H 0.0588 0.5241 0.2079 0.120 Uiso 1 1 calc R U . . .
H59B H 0.0737 0.5587 0.2098 0.120 Uiso 1 1 calc R U . . .
C60 C 0.08410(19) 0.4968(7) 0.2561(2) 0.090 Uani 1 1 d . U . . .
C61 C 0.0628(2) 0.5583(6) 0.2446(3) 0.099 Uani 1 1 d . U . . .
H61A H 0.0680 0.5745 0.2587 0.118 Uiso 1 1 calc R U . . .
H61B H 0.0539 0.5380 0.2449 0.118 Uiso 1 1 calc R U . . .
H61C H 0.0560 0.5761 0.2312 0.118 Uiso 1 1 calc R U . . .
C62 C 0.0431(2) 0.4634(7) 0.2762(3) 0.108 Uani 1 1 d . U . . .
C63 C 0.0295(3) 0.4986(8) 0.2706(3) 0.135 Uani 1 1 d . U . . .
H63A H 0.0313 0.5174 0.2603 0.162 Uiso 1 1 calc R U . . .
H63B H 0.0320 0.5127 0.2848 0.162 Uiso 1 1 calc R U . . .
H63C H 0.0163 0.4885 0.2629 0.162 Uiso 1 1 calc R U . . .
C64 C 0.06715(10) 0.3151(2) 0.17846(11) 0.116 Uani 1 1 d D U . . .
H64A H 0.0551 0.3129 0.1790 0.140 Uiso 1 1 calc R U . . .
H64B H 0.0743 0.2897 0.1840 0.140 Uiso 1 1 calc R U . . .
H64C H 0.0645 0.3201 0.1626 0.140 Uiso 1 1 calc R U . . .
C65 C 0.0794(2) 0.3514(7) 0.1943(3) 0.105 Uani 1 1 d . U . . .
C66 C 0.07426(10) 0.38992(19) 0.17941(11) 0.102 Uani 1 1 d D U . . .
H66A H 0.0773 0.3853 0.1666 0.123 Uiso 1 1 calc R U . . .
H66B H 0.0603 0.3945 0.1725 0.123 Uiso 1 1 calc R U . . .
C67 C 0.10025(8) 0.3414(2) 0.20531(12) 0.119 Uani 1 1 d D U . . .
H67A H 0.1031 0.3282 0.2201 0.143 Uiso 1 1 calc R U . . .
H67B H 0.1013 0.3197 0.1956 0.143 Uiso 1 1 calc R U . . .
C68 C 0.07264(9) 0.3570(2) 0.21299(9) 0.113 Uani 1 1 d D U . . .
H68A H 0.0585 0.3562 0.2046 0.135 Uiso 1 1 calc R U . . .
H68B H 0.0768 0.3323 0.2227 0.135 Uiso 1 1 calc R U . . .
C70 C 0.25002(3) 0.08299(12) 0.32535(4) 0.164 Uani 1 1 d D U . . .
C71 C 0.24497(11) 0.0476(3) 0.30785(12) 0.178 Uani 1 1 d D U . . .
H71A H 0.2549 0.0453 0.3030 0.214 Uiso 1 1 calc R U . . .
H71B H 0.2326 0.0529 0.2944 0.214 Uiso 1 1 calc R U . . .
H71C H 0.2443 0.0221 0.3151 0.214 Uiso 1 1 calc R U . . .
C72 C 0.2887(2) 0.2419(7) 0.2578(3) 0.110 Uani 1 1 d . U . . .
C73 C 0.2728(3) 0.2182(7) 0.2354(3) 0.118 Uani 1 1 d . U . . .
H73A H 0.2600 0.2256 0.2329 0.142 Uiso 1 1 calc R U . . .
H73B H 0.2746 0.1889 0.2379 0.142 Uiso 1 1 calc R U . . .
H73C H 0.2741 0.2259 0.2218 0.142 Uiso 1 1 calc R U . . .
C74 C 0.4652(3) 0.3563(8) 0.4132(4) 0.148 Uani 1 1 d . U . . .
H74A H 0.4762 0.3498 0.4108 0.177 Uiso 1 1 calc R U . . .
H74B H 0.4611 0.3318 0.4181 0.177 Uiso 1 1 calc R U . . .
H74C H 0.4689 0.3772 0.4251 0.177 Uiso 1 1 calc R U . . .
C75 C 0.4482(3) 0.3724(9) 0.3900(4) 0.141 Uani 1 1 d . U . . .
C76 C 0.4269(3) 0.3928(8) 0.3502(4) 0.135 Uani 1 1 d . U . . .
C77 C 0.3638(3) 0.3132(8) 0.2651(3) 0.131 Uani 1 1 d . U . . .
C79 C 0.3299(2) 0.2216(3) 0.2346(2) 0.134 Uani 1 1 d D U . . .
H79A H 0.3178 0.2318 0.2223 0.161 Uiso 1 1 calc R U . . .
H79B H 0.3274 0.2030 0.2445 0.161 Uiso 1 1 calc R U . . .
H79C H 0.3369 0.2072 0.2278 0.161 Uiso 1 1 calc R U . . .
C80 C 0.31732(6) 0.56889(9) 0.27554(6) 0.167 Uani 1 1 d D U . . .
H80A H 0.3225 0.5904 0.2872 0.200 Uiso 1 1 calc R U . . .
H80B H 0.3054 0.5586 0.2746 0.200 Uiso 1 1 calc R U . . .
H80C H 0.3148 0.5799 0.2605 0.200 Uiso 1 1 calc R U . . .
C81 C 0.33209(4) 0.53370(6) 0.28231(4) 0.152 Uani 1 1 d D U . . .
C82 C 0.35795(8) 0.48635(14) 0.28547(8) 0.141 Uani 1 1 d . U . . .
C83 C 0.2746(3) 0.4928(8) 0.2768(3) 0.126 Uani 1 1 d . U . . .
C84 C 0.2633(3) 0.4944(7) 0.2504(3) 0.130 Uani 1 1 d . U . . .
H84A H 0.2499 0.4867 0.2454 0.156 Uiso 1 1 calc R U . . .
H84B H 0.2689 0.4755 0.2438 0.156 Uiso 1 1 calc R U . . .
H84C H 0.2637 0.5221 0.2452 0.156 Uiso 1 1 calc R U . . .
C85 C 0.2981(3) 0.4025(7) 0.2481(3) 0.120 Uani 1 1 d . U . . .
H85A H 0.2977 0.4320 0.2496 0.144 Uiso 1 1 calc R U . . .
H85B H 0.2860 0.3906 0.2456 0.144 Uiso 1 1 calc R U . . .
H85C H 0.3003 0.3961 0.2350 0.144 Uiso 1 1 calc R U . . .
C86 C 0.3150(2) 0.3844(7) 0.2709(3) 0.113 Uani 1 1 d . U . . .
C87 C 0.3345(2) 0.3939(7) 0.2720(3) 0.112 Uani 1 1 d . U . . .
H87A H 0.3359 0.3774 0.2603 0.135 Uiso 1 1 calc R U . . .
H87B H 0.3348 0.4229 0.2683 0.135 Uiso 1 1 calc R U . . .
C88 C 0.3111(2) 0.3356(7) 0.2680(3) 0.112 Uani 1 1 d . U . . .
H88A H 0.2975 0.3298 0.2630 0.134 Uiso 1 1 calc R U . . .
H88B H 0.3144 0.3246 0.2564 0.134 Uiso 1 1 calc R U . . .
C89 C 0.3125(2) 0.3935(7) 0.2917(3) 0.109 Uani 1 1 d . U . . .
C90 C 0.4087(2) 0.2400(7) 0.3502(3) 0.109 Uani 1 1 d . U . . .
H90A H 0.4127 0.2363 0.3383 0.131 Uiso 1 1 calc R U . . .
H90B H 0.4051 0.2137 0.3539 0.131 Uiso 1 1 calc R U . . .
H90C H 0.4194 0.2515 0.3640 0.131 Uiso 1 1 calc R U . . .
C91 C 0.3908(2) 0.2703(7) 0.3409(3) 0.103 Uani 1 1 d . U . . .
C92 C 0.3946(2) 0.3085(7) 0.3282(3) 0.107 Uani 1 1 d . U . . .
H92A H 0.4079 0.3181 0.3380 0.128 Uiso 1 1 calc R U . . .
H92B H 0.3938 0.2988 0.3136 0.128 Uiso 1 1 calc R U . . .
C93 C 0.3730(2) 0.2480(7) 0.3245(3) 0.102 Uani 1 1 d . U . . .
H93A H 0.3732 0.2451 0.3096 0.123 Uiso 1 1 calc R U . . .
H93B H 0.3734 0.2204 0.3306 0.123 Uiso 1 1 calc R U . . .
C94 C 0.3884(2) 0.2829(7) 0.3623(3) 0.100 Uani 1 1 d . U . . .
C95 C 0.3417(2) 0.1658(7) 0.3058(3) 0.102 Uani 1 1 d . U . . .
C96 C 0.3429(2) 0.1238(6) 0.3007(3) 0.110 Uani 1 1 d . U . . .
H96A H 0.3343 0.1186 0.2844 0.132 Uiso 1 1 calc R U . . .
H96B H 0.3393 0.1067 0.3101 0.132 Uiso 1 1 calc R U . . .
H96C H 0.3561 0.1175 0.3042 0.132 Uiso 1 1 calc R U . . .
C97 C 0.3173(3) 0.0059(7) 0.3394(3) 0.113 Uani 1 1 d . U . . .
H97A H 0.3286 -0.0111 0.3437 0.135 Uiso 1 1 calc R U . . .
H97B H 0.3112 0.0118 0.3229 0.135 Uiso 1 1 calc R U . . .
H97C H 0.3082 -0.0083 0.3430 0.135 Uiso 1 1 calc R U . . .
C98 C 0.3233(3) 0.0460(7) 0.3530(3) 0.105 Uani 1 1 d . U . . .
C99 C 0.3364(2) 0.0376(7) 0.3782(3) 0.104 Uani 1 1 d . U . . .
C100 C 0.3050(2) 0.0675(7) 0.3493(3) 0.108 Uani 1 1 d . U . . .
H10A H 0.2981 0.0777 0.3332 0.130 Uiso 1 1 calc R U . . .
H10B H 0.2965 0.0476 0.3513 0.130 Uiso 1 1 calc R U . . .
C101 C 0.3340(2) 0.0733(6) 0.3425(3) 0.104 Uani 1 1 d . U . . .
H10C H 0.3467 0.0612 0.3470 0.125 Uiso 1 1 calc R U . . .
H10D H 0.3266 0.0721 0.3255 0.125 Uiso 1 1 calc R U . . .
C102 C 0.39985(9) 0.51016(16) 0.37675(12) 0.132 Uani 1 1 d D U . . .
H10E H 0.3955 0.5325 0.3656 0.158 Uiso 1 1 calc R U . . .
H10F H 0.4132 0.5037 0.3812 0.158 Uiso 1 1 calc R U . . .
H10G H 0.3988 0.5182 0.3904 0.158 Uiso 1 1 calc R U . . .
C103 C 0.38715(8) 0.4722(2) 0.36568(10) 0.129 Uani 1 1 d D U . . .
C104 C 0.39011(8) 0.4574(2) 0.34525(8) 0.123 Uani 1 1 d D U . . .
H10U H 0.3868 0.4802 0.3342 0.148 Uiso 1 1 calc R U . . .
H10V H 0.4039 0.4519 0.3513 0.148 Uiso 1 1 calc R U . . .
C108 C 0.5373(2) 0.0865(7) 0.6112(3) 0.108 Uani 1 1 d . U . . .
H10H H 0.5347 0.0898 0.6243 0.130 Uiso 1 1 calc R U . . .
H10I H 0.5328 0.1106 0.6014 0.130 Uiso 1 1 calc R U . . .
H10J H 0.5511 0.0831 0.6169 0.130 Uiso 1 1 calc R U . . .
C109 C 0.5273(2) 0.0513(7) 0.5982(3) 0.099 Uani 1 1 d . U . . .
C110 C 0.38150(5) -0.10314(15) 0.42394(3) 0.119 Uani 1 1 d D U . . .
C111 C 0.38323(17) -0.1475(2) 0.41763(11) 0.124 Uani 1 1 d D U . . .
H11D H 0.3911 -0.1484 0.4098 0.149 Uiso 1 1 calc R U . . .
H11E H 0.3704 -0.1582 0.4074 0.149 Uiso 1 1 calc R U . . .
H11F H 0.3892 -0.1639 0.4317 0.149 Uiso 1 1 calc R U . . .
C112 C 0.4648(3) 0.3434(7) 0.5440(4) 0.128 Uani 1 1 d . U . . .
H11G H 0.4726 0.3392 0.5606 0.154 Uiso 1 1 calc R U . . .
H11H H 0.4578 0.3690 0.5411 0.154 Uiso 1 1 calc R U . . .
H11I H 0.4732 0.3444 0.5368 0.154 Uiso 1 1 calc R U . . .
C113 C 0.4503(3) 0.3077(7) 0.5334(3) 0.117 Uani 1 1 d . U . . .
C114 C 0.4622(3) 0.2669(7) 0.5364(3) 0.118 Uani 1 1 d . U . . .
H11J H 0.4684 0.2686 0.5265 0.142 Uiso 1 1 calc R U . . .
H11K H 0.4725 0.2652 0.5526 0.142 Uiso 1 1 calc R U . . .
C115 C 0.4349(3) 0.3182(8) 0.5104(3) 0.118 Uani 1 1 d . U . . .
C116 C 0.4390(3) 0.3041(7) 0.5475(3) 0.119 Uani 1 1 d . U . . .
H11L H 0.4481 0.2961 0.5635 0.143 Uiso 1 1 calc R U . . .
H11M H 0.4338 0.3311 0.5481 0.143 Uiso 1 1 calc R U . . .
C117 C 0.4195(2) 0.0471(7) 0.4289(3) 0.108 Uani 1 1 d . U . . .
C118 C 0.4341(2) 0.0631(7) 0.4206(3) 0.118 Uani 1 1 d . U . . .
H11N H 0.4294 0.0886 0.4121 0.142 Uiso 1 1 calc R U . . .
H11O H 0.4354 0.0428 0.4106 0.142 Uiso 1 1 calc R U . . .
H11P H 0.4466 0.0678 0.4340 0.142 Uiso 1 1 calc R U . . .
C119 C 0.4330(3) -0.0775(7) 0.4231(3) 0.122 Uani 1 1 d . U . . .
H11Q H 0.4410 -0.0809 0.4155 0.147 Uiso 1 1 calc R U . . .
H11R H 0.4282 -0.0496 0.4210 0.147 Uiso 1 1 calc R U . . .
H11S H 0.4222 -0.0964 0.4164 0.147 Uiso 1 1 calc R U . . .
C120 C 0.4446(3) -0.0860(7) 0.4479(3) 0.114 Uani 1 1 d . U . . .
C121 C 0.4682(2) -0.1003(7) 0.4901(3) 0.112 Uani 1 1 d . U . . .
C123 C 0.4912(2) 0.1099(6) 0.6268(3) 0.091 Uani 1 1 d . U . . .
C124 C 0.5054(2) 0.1364(6) 0.6487(2) 0.093 Uani 1 1 d . U . . .
H12A H 0.5059 0.1642 0.6438 0.112 Uiso 1 1 calc R U . . .
H12B H 0.5182 0.1245 0.6556 0.112 Uiso 1 1 calc R U . . .
H12C H 0.5007 0.1366 0.6600 0.112 Uiso 1 1 calc R U . . .
C125 C 0.5171(2) -0.0190(7) 0.5783(3) 0.099 Uani 1 1 d . U . . .
C126 C 0.4360(3) 0.2598(8) 0.4269(3) 0.123 Uani 1 1 d . U . . .
C127 C 0.4492(3) 0.2336(8) 0.4229(3) 0.138 Uani 1 1 d . U . . .
H12D H 0.4531 0.2107 0.4337 0.165 Uiso 1 1 calc R U . . .
H12E H 0.4605 0.2493 0.4253 0.165 Uiso 1 1 calc R U . . .
H12F H 0.4427 0.2233 0.4071 0.165 Uiso 1 1 calc R U . . .
C128 C 0.3764(2) 0.1594(7) 0.3891(3) 0.097 Uani 1 1 d . U . . .
C129 C 0.3961(2) 0.1641(7) 0.3914(3) 0.112 Uani 1 1 d . U . . .
H12G H 0.4045 0.1427 0.4015 0.134 Uiso 1 1 calc R U . . .
H12H H 0.4013 0.1907 0.3981 0.134 Uiso 1 1 calc R U . . .
H12I H 0.3954 0.1619 0.3763 0.134 Uiso 1 1 calc R U . . .
C130 C 0.48719(5) 0.15680(10) 0.55599(4) 0.102 Uani 1 1 d D U . . .
C131 C 0.50022(11) 0.1887(3) 0.55292(12) 0.120 Uani 1 1 d D U . . .
H13D H 0.4992 0.2147 0.5595 0.143 Uiso 1 1 calc R U . . .
H13E H 0.4962 0.1922 0.5365 0.143 Uiso 1 1 calc R U . . .
H13F H 0.5135 0.1793 0.5608 0.143 Uiso 1 1 calc R U . . .
C132 C 0.4205(2) -0.1387(7) 0.5092(3) 0.103 Uani 1 1 d . U . . .
C133 C 0.4138(3) -0.1791(7) 0.4967(3) 0.121 Uani 1 1 d . U . . .
H13G H 0.4000 -0.1824 0.4915 0.146 Uiso 1 1 calc R U . . .
H13H H 0.4208 -0.2013 0.5071 0.146 Uiso 1 1 calc R U . . .
H13I H 0.4161 -0.1795 0.4833 0.146 Uiso 1 1 calc R U . . .
C134 C 0.4125(3) -0.1022(7) 0.4899(3) 0.112 Uani 1 1 d . U . . .
C135 C 0.4431(2) -0.1371(6) 0.5179(3) 0.102 Uani 1 1 d . U . . .
H13J H 0.4491 -0.1611 0.5278 0.123 Uiso 1 1 calc R U . . .
H13K H 0.4453 -0.1396 0.5044 0.123 Uiso 1 1 calc R U . . .
C136 C 0.4742(2) 0.0529(6) 0.4913(2) 0.092 Uani 1 1 d . U . . .
H13L H 0.4668 0.0375 0.4771 0.111 Uiso 1 1 calc R U . . .
H13M H 0.4879 0.0500 0.4961 0.111 Uiso 1 1 calc R U . . .
H13N H 0.4707 0.0817 0.4885 0.111 Uiso 1 1 calc R U . . .
C137 C 0.4700(2) 0.0366(6) 0.5102(2) 0.090 Uani 1 1 d . U . . .
C138 C 0.4778(2) 0.0668(6) 0.5303(2) 0.092 Uani 1 1 d . U . . .
H13O H 0.4919 0.0643 0.5390 0.110 Uiso 1 1 calc R U . . .
H13P H 0.4747 0.0948 0.5241 0.110 Uiso 1 1 calc R U . . .
C139 C 0.4792(2) -0.0080(7) 0.5176(3) 0.093 Uani 1 1 d . U . . .
C140 C 0.4774(2) -0.0352(6) 0.6100(3) 0.093 Uani 1 1 d . U . . .
C141 C 0.4864(2) -0.0519(7) 0.6347(2) 0.106 Uani 1 1 d . U . . .
H14D H 0.4998 -0.0436 0.6431 0.127 Uiso 1 1 calc R U . . .
H14E H 0.4856 -0.0816 0.6342 0.127 Uiso 1 1 calc R U . . .
H14F H 0.4794 -0.0412 0.6425 0.127 Uiso 1 1 calc R U . . .
C142 C 0.4552(2) 0.0199(6) 0.6582(2) 0.095 Uani 1 1 d . U . . .
H14G H 0.4611 0.0086 0.6492 0.114 Uiso 1 1 calc R U . . .
H14H H 0.4463 0.0000 0.6588 0.114 Uiso 1 1 calc R U . . .
H14I H 0.4652 0.0261 0.6738 0.114 Uiso 1 1 calc R U . . .
C143 C 0.4441(2) 0.0598(6) 0.6464(3) 0.091 Uani 1 1 d . U . . .
C144 C 0.4325(2) 0.1759(7) 0.4844(3) 0.099 Uani 1 1 d . U . . .
C145 C 0.4416(2) 0.1572(6) 0.4693(3) 0.101 Uani 1 1 d . U . . .
H14J H 0.4349 0.1682 0.4537 0.121 Uiso 1 1 calc R U . . .
H14K H 0.4402 0.1275 0.4687 0.121 Uiso 1 1 calc R U . . .
H14L H 0.4552 0.1642 0.4763 0.121 Uiso 1 1 calc R U . . .
C147 C 0.0279(3) 0.2545(7) 0.3184(3) 0.125 Uani 1 1 d . U . . .
H14M H 0.0204 0.2657 0.3028 0.150 Uiso 1 1 calc R U . . .
H14N H 0.0193 0.2468 0.3245 0.150 Uiso 1 1 calc R U . . .
H14O H 0.0350 0.2305 0.3177 0.150 Uiso 1 1 calc R U . . .
C148 C 0.0426(3) 0.2878(7) 0.3346(3) 0.112 Uani 1 1 d . U . . .
C149 C 0.0544(3) 0.3044(7) 0.3239(3) 0.113 Uani 1 1 d . U . . .
C150 C 0.0556(3) 0.2666(7) 0.3577(3) 0.118 Uani 1 1 d . U . . .
H15A H 0.0482 0.2618 0.3660 0.141 Uiso 1 1 calc R U . . .
H15B H 0.0595 0.2397 0.3545 0.141 Uiso 1 1 calc R U . . .
C151 C 0.0297(2) 0.3173(7) 0.3387(3) 0.111 Uani 1 1 d . U . . .
H15C H 0.0218 0.3020 0.3441 0.133 Uiso 1 1 calc R U . . .
H15D H 0.0210 0.3309 0.3241 0.133 Uiso 1 1 calc R U . . .
C152 C 0.0386(2) 0.3138(5) 0.2292(2) 0.135 Uani 1 1 d D U . . .
C154 C 0.13740(6) 0.29015(14) 0.45376(3) 0.130 Uani 1 1 d D U . . .
C155 C 0.15841(9) 0.2785(4) 0.46089(12) 0.148 Uani 1 1 d D U . . .
H15E H 0.1623 0.2914 0.4504 0.177 Uiso 1 1 calc R U . . .
H15F H 0.1594 0.2489 0.4602 0.177 Uiso 1 1 calc R U . . .
H15G H 0.1668 0.2878 0.4766 0.177 Uiso 1 1 calc R U . . .
C156 C 0.1051(2) 0.5464(7) 0.3329(3) 0.102 Uani 1 1 d . U . . .
C157 C 0.0824(2) 0.5520(7) 0.3152(3) 0.100 Uani 1 1 d . U . . .
H15H H 0.0755 0.5577 0.3239 0.120 Uiso 1 1 calc R U . . .
H15I H 0.0774 0.5271 0.3062 0.120 Uiso 1 1 calc R U . . .
H15J H 0.0806 0.5747 0.3048 0.120 Uiso 1 1 calc R U . . .
C159 C 0.27609(4) 0.21431(12) 0.39449(9) 0.126 Uani 1 1 d D U . . .
C160 C 0.27126(10) 0.2173(4) 0.41469(12) 0.139 Uani 1 1 d D U . . .
H16A H 0.2598 0.2010 0.4111 0.167 Uiso 1 1 calc R U . . .
H16B H 0.2688 0.2457 0.4169 0.167 Uiso 1 1 calc R U . . .
H16C H 0.2821 0.2071 0.4288 0.167 Uiso 1 1 calc R U . . .
C164 C 0.24197(8) 0.11049(5) 0.37668(2) 0.200 Uani 1 1 d D U . . .
C170 C 0.0448(2) 0.5371(6) 0.4017(2) 0.093 Uani 1 1 d . U . . .
C171 C 0.0842(2) 0.6341(7) 0.4729(3) 0.109 Uani 1 1 d . U . . .
H171 H 0.0844 0.6623 0.4674 0.130 Uiso 1 1 calc R U . . .
C172 C 0.04986(9) 0.71343(10) 0.38730(4) 0.145 Uani 1 1 d D U . . .
H17C H 0.0390 0.7207 0.3724 0.174 Uiso 1 1 calc R U . . .
H17D H 0.0589 0.6967 0.3848 0.174 Uiso 1 1 calc R U . . .
H17E H 0.0563 0.7382 0.3956 0.174 Uiso 1 1 calc R U . . .
C173 C 0.27874(5) -0.06514(3) 0.39762(5) 0.195 Uani 1 1 d D U . . .
H17F H 0.2662 -0.0622 0.3839 0.233 Uiso 1 1 calc R U . . .
H17G H 0.2774 -0.0817 0.4091 0.233 Uiso 1 1 calc R U . . .
H17H H 0.2876 -0.0785 0.3933 0.233 Uiso 1 1 calc R U . . .
C174 C 0.28659(2) -0.02263(2) 0.40783(2) 0.174 Uani 1 1 d D U . . .
C175 C 0.28324(4) 0.00745(4) 0.38825(2) 0.181 Uani 1 1 d D U . . .
H17X H 0.2862 -0.0071 0.3772 0.217 Uiso 1 1 calc R U . . .
H17Y H 0.2694 0.0137 0.3800 0.217 Uiso 1 1 calc R U . . .
C176 C 0.27442(2) -0.00022(6) 0.41712(2) 0.191 Uani 1 1 d D U . . .
H17Z H 0.2802 0.0254 0.4253 0.229 Uiso 1 1 calc R U . . .
H18Y H 0.2608 0.0037 0.4055 0.229 Uiso 1 1 calc R U . . .
C177 C 0.30795(2) -0.02453(7) 0.42632(3) 0.160 Uani 1 1 d D U . . .
C178 C 0.11869(10) 0.2330(2) 0.16870(11) 0.160 Uani 1 1 d D U . . .
H17I H 0.1202 0.2036 0.1710 0.192 Uiso 1 1 calc R U . . .
H17J H 0.1055 0.2406 0.1644 0.192 Uiso 1 1 calc R U . . .
H17K H 0.1216 0.2410 0.1564 0.192 Uiso 1 1 calc R U . . .
C179 C 0.3420(2) 0.2573(3) 0.2490(2) 0.128 Uani 1 1 d D U . . .
C182 C 0.12845(4) 0.17343(9) 0.42843(6) 0.211 Uani 1 1 d D U . . .
C183 C 0.14357(11) 0.1415(2) 0.43064(14) 0.233 Uani 1 1 d D U . . .
H18A H 0.1560 0.1547 0.4360 0.279 Uiso 1 1 calc R U . . .
H18B H 0.1397 0.1289 0.4156 0.279 Uiso 1 1 calc R U . . .
H18C H 0.1446 0.1205 0.4417 0.279 Uiso 1 1 calc R U . . .
C184 C 0.07367(4) 0.17370(9) 0.40002(9) 0.180 Uani 1 1 d D U . . .
C185 C 0.05755(10) 0.1422(2) 0.3872(3) 0.212 Uani 1 1 d D U . . .
H18D H 0.0614 0.1158 0.3949 0.255 Uiso 1 1 calc R U . . .
H18E H 0.0553 0.1395 0.3713 0.255 Uiso 1 1 calc R U . . .
H18F H 0.0458 0.1512 0.3872 0.255 Uiso 1 1 calc R U . . .
C186 C 0.22973(10) 0.0896(2) 0.38651(11) 0.219 Uani 1 1 d D U . . .
H18G H 0.2369 0.0667 0.3963 0.263 Uiso 1 1 calc R U . . .
H18H H 0.2177 0.0798 0.3738 0.263 Uiso 1 1 calc R U . . .
H18I H 0.2269 0.1093 0.3957 0.263 Uiso 1 1 calc R U . . .
C187 C 0.32599(2) 0.41527(6) 0.46615(6) 0.197 Uani 1 1 d D U . . .
C188 C 0.31767(10) 0.4111(4) 0.48337(12) 0.204 Uani 1 1 d D U . . .
H18J H 0.3046 0.4003 0.4752 0.244 Uiso 1 1 calc R U . . .
H18K H 0.3175 0.4378 0.4898 0.244 Uiso 1 1 calc R U . . .
H18L H 0.3257 0.3926 0.4959 0.244 Uiso 1 1 calc R U . . .
C189 C 0.15903(2) 0.21924(13) 0.34749(3) 0.199 Uani 1 1 d D U . . .
C190 C 0.16880(8) 0.1895(2) 0.36842(9) 0.209 Uani 1 1 d D U . . .
H19D H 0.1595 0.1690 0.3675 0.251 Uiso 1 1 calc R U . . .
H19E H 0.1733 0.2048 0.3828 0.251 Uiso 1 1 calc R U . . .
H19F H 0.1797 0.1761 0.3680 0.251 Uiso 1 1 calc R U . . .
C191 C 0.0145(2) 0.5619(6) 0.4026(3) 0.095 Uani 1 1 d . U . . .
H19G H 0.0146 0.5906 0.3981 0.114 Uiso 1 1 calc R U . . .
H19H H 0.0011 0.5540 0.3975 0.114 Uiso 1 1 calc R U . . .
C192 C 0.24541(5) 0.50821(3) 0.45524(10) 0.159 Uani 1 1 d D U . . .
C193 C 0.25962(8) 0.50008(6) 0.48106(9) 0.205 Uani 1 1 d D U . . .
H19I H 0.2622 0.4709 0.4835 0.246 Uiso 1 1 calc R U . . .
H19J H 0.2540 0.5095 0.4906 0.246 Uiso 1 1 calc R U . . .
H19K H 0.2716 0.5147 0.4854 0.246 Uiso 1 1 calc R U . . .
C194 C 0.23175(5) 0.60541(11) 0.41918(2) 0.157 Uani 1 1 d D U . . .
C195 C 0.23854(11) 0.64994(15) 0.42503(12) 0.174 Uani 1 1 d D U . . .
H19L H 0.2525 0.6506 0.4341 0.209 Uiso 1 1 calc R U . . .
H19M H 0.2328 0.6621 0.4339 0.209 Uiso 1 1 calc R U . . .
H19N H 0.2346 0.6653 0.4107 0.209 Uiso 1 1 calc R U . . .
C196 C 0.21787(9) 0.4669(2) 0.52403(12) 0.206 Uani 1 1 d D U . . .
H19O H 0.2196 0.4373 0.5253 0.247 Uiso 1 1 calc R U . . .
H19P H 0.2260 0.4794 0.5390 0.247 Uiso 1 1 calc R U . . .
H19Q H 0.2214 0.4774 0.5127 0.247 Uiso 1 1 calc R U . . .
C197 C 0.19641(6) 0.47713(14) 0.51628(3) 0.189 Uani 1 1 d D U . . .
C198 C 0.2184(2) 0.4836(7) 0.2877(3) 0.108 Uani 1 1 d . U . . .
C199 C 0.10082(10) 0.7487(2) 0.43186(12) 0.178 Uani 1 1 d D U . . .
H19R H 0.0869 0.7521 0.4255 0.214 Uiso 1 1 calc R U . . .
H19S H 0.1049 0.7601 0.4212 0.214 Uiso 1 1 calc R U . . .
H19T H 0.1074 0.7628 0.4467 0.214 Uiso 1 1 calc R U . . .
C200 C 0.10587(6) 0.7029(2) 0.43540(3) 0.156 Uani 1 1 d D U . . .
C201 C 0.17888(8) 0.1422(3) 0.32727(7) 0.219 Uani 1 1 d D U . . .
H20Y H 0.1896 0.1230 0.3355 0.262 Uiso 1 1 calc R U . . .
H20Z H 0.1831 0.1692 0.3345 0.262 Uiso 1 1 calc R U . . .
C202 C 0.17478(7) 0.14497(19) 0.30172(8) 0.194 Uani 1 1 d D U . . .
C203 C 0.16593(5) 0.18752(10) 0.29159(3) 0.175 Uani 1 1 d D U . . .
C204 C 0.19364(6) 0.1387(2) 0.30037(11) 0.199 Uani 1 1 d D U . . .
H20A H 0.1987 0.1111 0.3058 0.239 Uiso 1 1 calc R U . . .
H20B H 0.1911 0.1415 0.2842 0.239 Uiso 1 1 calc R U . . .
C205 C 0.16003(10) 0.11134(18) 0.28711(14) 0.219 Uani 1 1 d D U . . .
H20C H 0.1662 0.0846 0.2914 0.263 Uiso 1 1 calc R U . . .
H20D H 0.1556 0.1163 0.2707 0.263 Uiso 1 1 calc R U . . .
H20E H 0.1491 0.1121 0.2901 0.263 Uiso 1 1 calc R U . . .
C206 C 0.28842(7) 0.48125(14) 0.43543(10) 0.207 Uani 1 1 d D U . . .
H20F H 0.2851 0.4640 0.4218 0.249 Uiso 1 1 calc R U . . .
H20G H 0.2950 0.4648 0.4497 0.249 Uiso 1 1 calc R U . . .
C207 C 0.28560(7) 0.55352(16) 0.42124(11) 0.229 Uani 1 1 d D U . . .
H20H H 0.2778 0.5435 0.4055 0.275 Uiso 1 1 calc R U . . .
H20I H 0.2773 0.5598 0.4281 0.275 Uiso 1 1 calc R U . . .
H20J H 0.2924 0.5781 0.4209 0.275 Uiso 1 1 calc R U . . .
C208 C 0.31348(11) 0.53233(19) 0.46090(8) 0.226 Uani 1 1 d D U . . .
H20K H 0.3115 0.5143 0.4716 0.271 Uiso 1 1 calc R U . . .
H20L H 0.3271 0.5313 0.4646 0.271 Uiso 1 1 calc R U . . .
C209 C 0.30036(4) 0.52046(8) 0.43590(7) 0.205 Uani 1 1 d D U . . .
C210 C 0.31273(2) 0.50852(4) 0.42382(5) 0.204 Uani 1 1 d D U . . .
C211 C 0.44181(5) 0.42568(8) 0.44886(9) 0.162 Uani 1 1 d D U . . .
C212 C 0.45863(10) 0.4545(2) 0.4531(3) 0.180 Uani 1 1 d D U . . .
H21A H 0.4656 0.4438 0.4453 0.216 Uiso 1 1 calc R U . . .
H21B H 0.4674 0.4563 0.4697 0.216 Uiso 1 1 calc R U . . .
H21C H 0.4536 0.4815 0.4471 0.216 Uiso 1 1 calc R U . . .
C213 C 0.32999(3) 0.58570(19) 0.34282(7) 0.170 Uani 1 1 d D U . . .
C214 C 0.33502(9) 0.6265(2) 0.33512(13) 0.200 Uani 1 1 d D U . . .
H21D H 0.3477 0.6355 0.3468 0.240 Uiso 1 1 calc R U . . .
H21E H 0.3255 0.6471 0.3333 0.240 Uiso 1 1 calc R U . . .
H21F H 0.3350 0.6227 0.3204 0.240 Uiso 1 1 calc R U . . .
C215 C 0.20814(11) 0.64980(13) 0.50110(13) 0.226 Uani 1 1 d D U . . .
H21G H 0.1989 0.6696 0.4906 0.271 Uiso 1 1 calc R U . . .
H21H H 0.2084 0.6513 0.5161 0.271 Uiso 1 1 calc R U . . .
H21I H 0.2209 0.6559 0.5030 0.271 Uiso 1 1 calc R U . . .
C216 C 0.20211(6) 0.60658(5) 0.49101(3) 0.192 Uani 1 1 d D U . . .
C217 C 0.18110(5) 0.59824(7) 0.48728(4) 0.201 Uani 1 1 d D U . . .
C218 C 0.20111(10) 0.6055(2) 0.46649(6) 0.195 Uani 1 1 d D U . . .
H21W H 0.1910 0.6257 0.4578 0.234 Uiso 1 1 calc R U . . .
H21X H 0.2132 0.6190 0.4695 0.234 Uiso 1 1 calc R U . . .
C219 C 0.21535(10) 0.57237(17) 0.50581(12) 0.234 Uani 1 1 d D U . . .
H21J H 0.2083 0.5527 0.5104 0.280 Uiso 1 1 calc R U . . .
H21K H 0.2212 0.5578 0.4975 0.280 Uiso 1 1 calc R U . . .
C222 C 0.09991(5) 0.21642(4) 0.32138(2) 0.192 Uani 1 1 d D U . . .
C223 C 0.10414(5) 0.18257(8) 0.33955(4) 0.190 Uani 1 1 d D U . . .
C224 C 0.09419(7) 0.19210(18) 0.35424(8) 0.197 Uani 1 1 d D U . . .
H22A H 0.0803 0.1868 0.3451 0.237 Uiso 1 1 calc R U . . .
H22B H 0.0993 0.1740 0.3679 0.237 Uiso 1 1 calc R U . . .
C225 C 0.12605(6) 0.1784(2) 0.35513(9) 0.228 Uani 1 1 d D U . . .
H22C H 0.1320 0.1621 0.3476 0.273 Uiso 1 1 calc R U . . .
H22D H 0.1324 0.2053 0.3594 0.273 Uiso 1 1 calc R U . . .
C226 C 0.09616(10) 0.14134(15) 0.32655(11) 0.207 Uani 1 1 d D U . . .
H22E H 0.1024 0.1351 0.3172 0.248 Uiso 1 1 calc R U . . .
H22F H 0.0988 0.1196 0.3378 0.248 Uiso 1 1 calc R U . . .
H22G H 0.0823 0.1436 0.3166 0.248 Uiso 1 1 calc R U . . .
C227 C 0.38516(5) 0.48896(17) 0.44985(2) 0.188 Uani 1 1 d D U . . .
C228 C 0.40440(6) 0.5112(2) 0.45599(4) 0.208 Uani 1 1 d D U . . .
C229 C 0.35915(2) 0.52212(8) 0.42308(3) 0.189 Uani 1 1 d D U . . .
C230 C 0.36423(4) 0.56229(12) 0.41458(6) 0.202 Uani 1 1 d D U . . .
C231 C 0.09132(5) 0.23542(6) 0.25620(4) 0.159 Uani 0.5 1 d D U P . .
C232 C 0.07235(11) 0.22449(18) 0.23426(11) 0.158 Uani 0.5 1 d D U P . .
C233 C 0.12233(5) 0.21411(5) 0.25808(4) 0.160 Uani 0.5 1 d D U P . .
C234 C 0.11335(9) 0.1930(2) 0.23394(12) 0.164 Uani 0.5 1 d D U P . .
C235 C 0.12594(9) 0.2243(4) 0.24833(11) 0.160 Uani 0.5 1 d D U P . .
C236 C 0.10701(6) 0.20542(6) 0.24613(6) 0.169 Uani 0.5 1 d D U P . .
C237 C 0.07982(5) 0.24415(5) 0.25493(4) 0.161 Uani 0.5 1 d D U P . .
C238 C 0.08410(10) 0.21831(19) 0.23825(11) 0.168 Uani 0.5 1 d D U P . .
C239 C 0.35243(3) 0.52861(4) 0.40084(2) 0.181 Uani 0.5 1 d D U P . .
C240 C 0.37458(7) 0.52606(10) 0.41425(5) 0.194 Uani 0.5 1 d D U P . .
C241 C 0.39896(8) 0.46729(10) 0.44761(3) 0.178 Uani 0.5 1 d D U P . .
C242 C 0.39272(10) 0.5098(4) 0.43641(12) 0.197 Uani 0.5 1 d D U P . .
C243 C 0.1472(2) 0.6454(4) 0.5515(2) 0.175 Uani 0.5 1 d D U P . .
H24D H 0.1459 0.6345 0.5645 0.210 Uiso 0.5 1 calc R U P . .
H24E H 0.1572 0.6662 0.5569 0.210 Uiso 0.5 1 calc R U P . .
H24F H 0.1350 0.6574 0.5403 0.210 Uiso 0.5 1 calc R U P . .
C244 C 0.15258(14) 0.6105(4) 0.53984(11) 0.178 Uani 0.5 1 d D U P . .
C245 C 0.13552(2) 0.64214(7) 0.49007(10) 0.175 Uani 0.5 1 d D U P . .
C246 C 0.13421(8) 0.6494(2) 0.51293(9) 0.181 Uani 0.5 1 d D U P . .
C247 C 0.14635(2) 0.63348(10) 0.50517(5) 0.178 Uani 0.5 1 d D U P . .
C248 C 0.13901(3) 0.67734(14) 0.50374(9) 0.181 Uani 0.5 1 d D U P . .
C1A C 0.39303(11) 0.43802(18) 0.38394(10) 0.126 Uani 0.5 1 d D U P . .
N9 N 0.04945(17) 0.4484(5) 0.1979(2) 0.097 Uani 1 1 d . U . . .
N10 N 0.04035(18) 0.4325(6) 0.2102(2) 0.103 Uani 1 1 d . U . . .
N11 N 0.45219(19) -0.0766(6) 0.4857(2) 0.107 Uani 1 1 d . U . . .
N12 N 0.43960(19) -0.0680(6) 0.4630(2) 0.107 Uani 1 1 d . U . . .
N13 N 0.05025(10) 0.65715(10) 0.41335(5) 0.118 Uani 1 1 d . U . . .
N14 N 0.04072(10) 0.63984(11) 0.42540(5) 0.109 Uani 1 1 d . U . . .
N15 N 0.11927(19) 0.6037(6) 0.2250(2) 0.104 Uani 1 1 d . U . . .
N16 N 0.10851(19) 0.5730(6) 0.2116(2) 0.104 Uani 1 1 d . U . . .
N17 N 0.1257(2) 0.3814(6) 0.1745(2) 0.107 Uani 1 1 d . U . . .
N18 N 0.11161(19) 0.4097(5) 0.1722(2) 0.100 Uani 1 1 d . U . . .
N20 N 0.24055(3) 0.34578(19) 0.37070(9) 0.152 Uani 1 1 d D U . . .
N21 N 0.4314(2) 0.3691(6) 0.3859(3) 0.133 Uani 1 1 d . U . . .
N22 N 0.4192(2) 0.3816(6) 0.3629(3) 0.131 Uani 1 1 d . U . . .
N23 N 0.3434(2) 0.2712(6) 0.2690(2) 0.120 Uani 1 1 d . U . . .
N24 N 0.3552(2) 0.3035(6) 0.2782(2) 0.122 Uani 1 1 d . U . . .
N25 N 0.34947(16) 0.4775(4) 0.29938(19) 0.129 Uani 1 1 d . U . . .
N26 N 0.33519(17) 0.5043(4) 0.2970(2) 0.139 Uani 1 1 d . U . . .
N27 N 0.50786(17) 0.0457(5) 0.5854(2) 0.095 Uani 1 1 d . U . . .
N28 N 0.50222(17) 0.0089(5) 0.5753(2) 0.098 Uani 1 1 d . U . . .
N29 N 0.33919(8) 0.20319(8) 0.46239(6) 0.148 Uani 1 1 d D U . . .
N30 N 0.26647(6) 0.44928(12) 0.40711(5) 0.174 Uani 1 1 d D U . . .
N31 N 0.15208(5) 0.39457(15) 0.40927(4) 0.151 Uani 1 1 d D U . . .
N32 N 0.30907(4) 0.09901(8) 0.42943(9) 0.167 Uani 1 1 d D U . . .
N33 N 0.21449(6) 0.23333(8) 0.34186(10) 0.177 Uani 1 1 d D U . . .
N34 N 0.18187(5) 0.49490(11) 0.44417(8) 0.170 Uani 1 1 d D U . . .
N35 N 0.13570(8) 0.19390(8) 0.50347(7) 0.211 Uani 1 1 d D U . . .
N36 N 0.12847(8) 0.28577(7) 0.38048(8) 0.192 Uani 1 1 d D U . . .
O1 O 0.02541(14) 0.5592(4) 0.42853(17) 0.095 Uani 1 1 d . U . . .
O2 O 0.07746(15) 0.6121(4) 0.45514(17) 0.097 Uani 1 1 d . U . . .
O3 O 0.05401(14) 0.5689(4) 0.41337(16) 0.093 Uani 1 1 d . U . . .
O4 O 0.06366(16) 0.6169(5) 0.38099(19) 0.119 Uani 1 1 d . U . . .
O5 O 0.09182(10) 0.6804(2) 0.43209(8) 0.138 Uani 1 1 d D U . . .
O6 O 0.11414(16) 0.5961(4) 0.45399(19) 0.107 Uani 1 1 d . U . . .
H6C H 0.1150 0.6061 0.4688 0.129 Uiso 1 1 calc R U . . .
O7 O 0.09335(14) 0.5453(4) 0.41620(16) 0.094 Uani 1 1 d . U . . .
H7A H 0.0824 0.5259 0.4088 0.113 Uiso 1 1 calc R U . . .
O8 O 0.10804(16) 0.6217(4) 0.41033(19) 0.106 Uani 1 1 d . U . . .
O9 O 0.13412(15) 0.5557(4) 0.43446(17) 0.101 Uani 1 1 d . U . . .
H9A H 0.1464 0.5425 0.4373 0.121 Uiso 1 1 calc R U . . .
O10 O 0.15571(17) 0.4799(5) 0.52225(18) 0.123 Uani 1 1 d . U . . .
H10Z H 0.1653 0.4679 0.5372 0.147 Uiso 1 1 calc R U . . .
O11 O 0.15278(15) 0.5113(5) 0.47958(18) 0.113 Uani 1 1 d . U . . .
H12S H 0.1607 0.5162 0.4717 0.136 Uiso 1 1 calc R U . . .
O12 O 0.12391(13) 0.4595(4) 0.47865(15) 0.093 Uani 1 1 d . U . . .
H12T H 0.1160 0.4355 0.4701 0.112 Uiso 1 1 calc R U . . .
O13 O 0.15652(17) 0.3904(5) 0.5057(2) 0.140 Uani 1 1 d . U . . .
O14 O 0.11960(13) 0.4650(4) 0.42819(16) 0.090 Uani 1 1 d . U . . .
O15 O 0.10004(14) 0.4151(4) 0.39918(16) 0.095 Uani 1 1 d . U . . .
O16 O 0.09306(13) 0.4944(4) 0.37573(15) 0.091 Uani 1 1 d . U . . .
H16Q H 0.0871 0.4837 0.3848 0.110 Uiso 1 1 d R U . . .
O17 O 0.07912(17) 0.5836(5) 0.36403(19) 0.119 Uani 1 1 d . U . . .
O18 O 0.13414(13) 0.5056(4) 0.39355(17) 0.096 Uani 1 1 d . U . . .
H1:D H 0.1446 0.4997 0.4095 0.116 Uiso 1 1 calc R U . . .
O19 O 0.10972(15) 0.5502(4) 0.35440(17) 0.101 Uani 1 1 d . U . . .
O20 O 0.13441(13) 0.4684(4) 0.35574(17) 0.094 Uani 1 1 d . U . . .
O21 O 0.09296(14) 0.4544(4) 0.33599(17) 0.098 Uani 1 1 d . U . . .
H22R H 0.1003 0.4635 0.3281 0.118 Uiso 1 1 d R U . . .
O22 O 0.09831(14) 0.3817(4) 0.35952(17) 0.096 Uani 1 1 d . U . . .
H22O H 0.1077 0.3598 0.3615 0.116 Uiso 1 1 calc R U . . .
O23 O 0.06282(14) 0.4196(4) 0.34476(17) 0.099 Uani 1 1 d . U . . .
O24 O 0.06266(15) 0.3390(4) 0.33189(17) 0.102 Uani 1 1 d . U . . .
O25 O 0.04179(15) 0.3499(4) 0.35711(17) 0.104 Uani 1 1 d . U . . .
O26 O 0.13459(12) 0.3255(2) 0.45938(8) 0.119 Uani 1 1 d D U . . .
O27 O 0.10615(16) 0.2784(4) 0.47359(19) 0.109 Uani 1 1 d . U . . .
H27G H 0.1195 0.2820 0.4863 0.131 Uiso 1 1 calc R U . . .
O28 O 0.08557(17) 0.2660(4) 0.42375(18) 0.109 Uani 1 1 d . U . . .
H28A H 0.0713 0.2636 0.4156 0.131 Uiso 1 1 calc R U . . .
O29 O 0.12429(11) 0.2639(3) 0.44280(8) 0.130 Uani 1 1 d D U . . .
O30 O 0.07942(10) 0.1736(3) 0.42161(11) 0.178 Uani 1 1 d D U . . .
O31 O 0.07332(18) 0.2903(5) 0.37301(19) 0.115 Uani 1 1 d . U . . .
O32 O 0.05566(18) 0.2844(5) 0.3085(2) 0.120 Uani 1 1 d . U . . .
O33 O 0.05628(14) 0.3597(4) 0.28127(17) 0.098 Uani 1 1 d . U . . .
O34 O 0.09418(13) 0.3379(4) 0.31496(16) 0.096 Uani 1 1 d . U . . .
H34B H 0.1016 0.3237 0.3301 0.115 Uiso 1 1 calc R U . . .
O35 O 0.04145(17) 0.3495(5) 0.22939(19) 0.117 Uani 1 1 d . U . . .
O36 O 0.08497(14) 0.3392(4) 0.26892(16) 0.098 Uani 1 1 d . U . . .
H36P H 0.0865 0.3281 0.2585 0.117 Uiso 1 1 calc R U . . .
O37 O 0.08885(12) 0.4119(4) 0.29153(15) 0.091 Uani 1 1 d . U . . .
H37A H 0.0933 0.4407 0.2930 0.110 Uiso 1 1 calc R U . . .
O38 O 0.12747(13) 0.4004(4) 0.33813(16) 0.092 Uani 1 1 d . U . . .
O39 O 0.12806(13) 0.4594(4) 0.31607(16) 0.088 Uani 1 1 d . U . . .
O40 O 0.07631(13) 0.4633(4) 0.24698(16) 0.095 Uani 1 1 d . U . . .
O41 O 0.09469(13) 0.4991(4) 0.27801(16) 0.091 Uani 1 1 d . U . . .
O42 O 0.3683(2) 0.4785(6) 0.3794(3) 0.158 Uani 1 1 d . U . . .
O42A O 0.3835(2) 0.4508(6) 0.3975(3) 0.146 Uani 1 1 d . U . . .
O43 O 0.07700(14) 0.3868(4) 0.22686(17) 0.098 Uani 1 1 d . U . . .
O44 O 0.04412(14) 0.4465(5) 0.25867(17) 0.104 Uani 1 1 d . U . . .
O45 O 0.13064(15) 0.3015(5) 0.32052(18) 0.110 Uani 1 1 d . U . . .
H45E H 0.1259 0.2921 0.3314 0.132 Uiso 1 1 calc R U . . .
O46 O 0.12574(14) 0.3154(4) 0.27641(17) 0.103 Uani 1 1 d . U . . .
O47 O 0.15071(13) 0.3673(4) 0.31313(16) 0.092 Uani 1 1 d . U . . .
H47G H 0.1568 0.3940 0.3199 0.110 Uiso 1 1 calc R U . . .
O48 O 0.16036(16) 0.2853(5) 0.30810(19) 0.112 Uani 1 1 d . U . . .
H48A H 0.1717 0.2673 0.3123 0.134 Uiso 1 1 calc R U . . .
O49 O 0.15678(14) 0.5245(4) 0.33801(17) 0.093 Uani 1 1 d . U . . .
H49G H 0.1629 0.5509 0.3376 0.112 Uiso 1 1 calc R U . . .
O50 O 0.14139(17) 0.6079(4) 0.3510(2) 0.112 Uani 1 1 d . U . . .
O51 O 0.11666(14) 0.5402(4) 0.32519(17) 0.097 Uani 1 1 d . U . . .
O52 O 0.12841(16) 0.5993(4) 0.30324(18) 0.104 Uani 1 1 d . U . . .
O53 O 0.10027(19) 0.14844(18) 0.47072(18) 0.216 Uani 1 1 d D U . . .
O54 O 0.15310(14) 0.5497(4) 0.29160(17) 0.092 Uani 1 1 d . U . . .
H54A H 0.1620 0.5681 0.3042 0.110 Uiso 1 1 calc R U . . .
O55 O 0.11437(13) 0.4161(4) 0.27284(16) 0.092 Uani 1 1 d . U . . .
O56 O 0.13987(13) 0.4022(4) 0.26185(16) 0.090 Uani 1 1 d . U . . .
O57 O 0.17365(16) 0.5790(5) 0.3936(2) 0.112 Uani 1 1 d . U . . .
O58 O 0.21446(19) 0.4697(5) 0.4080(2) 0.122 Uani 1 1 d . U . . .
O59 O 0.24177(6) 0.58541(15) 0.41239(4) 0.152 Uani 1 1 d D U . . .
O61 O 0.22111(15) 0.4701(5) 0.36699(19) 0.108 Uani 1 1 d . U . . .
H61G H 0.2253 0.4411 0.3704 0.129 Uiso 1 1 calc R U . . .
O62 O 0.20455(15) 0.5356(5) 0.3819(2) 0.110 Uani 1 1 d . U . . .
H62A H 0.2019 0.5623 0.3737 0.132 Uiso 1 1 calc R U . . .
O63 O 0.17355(15) 0.4956(4) 0.38677(18) 0.103 Uani 1 1 d . U . . .
H63G H 0.1706 0.4705 0.3930 0.123 Uiso 1 1 calc R U . . .
O64 O 0.19045(14) 0.5069(4) 0.32490(17) 0.094 Uani 1 1 d . U . . .
H64G H 0.1899 0.5369 0.3270 0.113 Uiso 1 1 calc R U . . .
O65 O 0.18702(13) 0.4176(4) 0.33661(16) 0.089 Uani 1 1 d . U . . .
O66 O 0.17738(14) 0.4290(4) 0.29652(17) 0.095 Uani 1 1 d . U . . .
O67 O 0.19104(13) 0.3648(4) 0.31326(16) 0.092 Uani 1 1 d . U . . .
O68 O 0.21189(13) 0.4273(4) 0.32507(18) 0.099 Uani 1 1 d . U . . .
O69 O 0.21973(16) 0.5641(5) 0.3179(2) 0.116 Uani 1 1 d . U . . .
O70 O 0.20253(15) 0.4886(5) 0.28960(19) 0.107 Uani 1 1 d . U . . .
O71 O 0.17068(13) 0.3675(4) 0.25732(16) 0.092 Uani 1 1 d . U . . .
H71G H 0.1730 0.3975 0.2593 0.111 Uiso 1 1 calc R U . . .
O72 O 0.18076(14) 0.2922(4) 0.27927(17) 0.098 Uani 1 1 d . U . . .
H72A H 0.1888 0.2779 0.2942 0.118 Uiso 1 1 calc R U . . .
O73 O 0.16676(13) 0.4583(4) 0.24847(16) 0.097 Uani 1 1 d . U . . .
O74 O 0.14311(13) 0.4247(4) 0.21904(16) 0.096 Uani 1 1 d . U . . .
O75 O 0.11225(13) 0.4842(4) 0.20051(16) 0.096 Uani 1 1 d . U . . .
O76 O 0.11361(13) 0.4493(4) 0.23835(16) 0.091 Uani 1 1 d . U . . .
O77 O 0.08452(13) 0.5009(4) 0.21244(17) 0.095 Uani 1 1 d . U . . .
O78 O 0.08418(13) 0.4265(4) 0.19179(16) 0.096 Uani 1 1 d . U . . .
O79 O 0.11520(14) 0.3656(4) 0.21039(17) 0.102 Uani 1 1 d . U . . .
O80 O 0.13195(7) 0.29377(18) 0.19045(10) 0.160 Uani 1 1 d D U . . .
O81 O 0.39852(4) 0.41238(5) 0.49506(7) 0.218 Uani 1 1 d D U . . .
O82 O 0.17323(15) 0.2967(4) 0.23226(18) 0.105 Uani 1 1 d . U . . .
O83 O 0.14311(15) 0.3066(4) 0.24540(18) 0.105 Uani 1 1 d . U . . .
H83A H 0.1292 0.3011 0.2400 0.126 Uiso 1 1 calc R U . . .
O84 O 0.11421(14) 0.5453(4) 0.25731(17) 0.093 Uani 1 1 d . U . . .
O85 O 0.25731(16) 0.5283(5) 0.3407(2) 0.112 Uani 1 1 d . U . . .
O86 O 0.23402(15) 0.4829(5) 0.30297(19) 0.107 Uani 1 1 d . U . . .
O87 O 0.25062(14) 0.4425(4) 0.34430(19) 0.103 Uani 1 1 d . U . . .
H87E H 0.2586 0.4374 0.3612 0.123 Uiso 1 1 calc R U . . .
O88 O 0.25606(15) 0.4089(4) 0.30924(19) 0.104 Uani 1 1 d . U . . .
H88F H 0.2664 0.3894 0.3117 0.125 Uiso 1 1 d R U . . .
O89 O 0.21387(14) 0.3920(4) 0.28531(18) 0.101 Uani 1 1 d . U . . .
H89B H 0.2037 0.4092 0.2854 0.121 Uiso 1 1 d R U . . .
O90 O 0.23894(8) 0.3218(2) 0.35529(9) 0.141 Uani 1 1 d D U . . .
O91 O 0.22388(14) 0.3129(4) 0.30632(18) 0.102 Uani 1 1 d . U . . .
H91A H 0.2180 0.2987 0.3148 0.122 Uiso 1 1 calc R U . . .
O92 O 0.21390(15) 0.2610(4) 0.26757(18) 0.103 Uani 1 1 d . U . . .
O93 O 0.18975(18) 0.2150(5) 0.2522(2) 0.122 Uani 1 1 d . U . . .
O94 O 0.36884(7) 0.43989(12) 0.48210(9) 0.225 Uani 1 1 d D U . . .
O95 O 0.38164(14) 0.3430(4) 0.32314(19) 0.108 Uani 1 1 d . U . . .
O96 O 0.26346(14) 0.3298(4) 0.33024(19) 0.100 Uani 1 1 d . U . . .
O97 O 0.29599(14) 0.3403(4) 0.33465(17) 0.096 Uani 1 1 d . U . . .
O98 O 0.29491(16) 0.5227(5) 0.3332(2) 0.121 Uani 1 1 d . U . . .
O99 O 0.29378(15) 0.4699(4) 0.3671(2) 0.111 Uani 1 1 d . U . . .
H99A H 0.2877 0.4661 0.3773 0.134 Uiso 1 1 calc R U . . .
O100 O 0.32871(15) 0.4788(5) 0.3673(2) 0.119 Uani 1 1 d . U . . .
H12U H 0.3429 0.4811 0.3767 0.142 Uiso 1 1 calc R U . . .
O101 O 0.29908(14) 0.4359(4) 0.33160(19) 0.105 Uani 1 1 d . U . . .
H12V H 0.2961 0.4122 0.3210 0.126 Uiso 1 1 calc R U . . .
O102 O 0.30004(14) 0.3772(4) 0.29572(19) 0.106 Uani 1 1 d . U . . .
O103 O 0.23933(17) 0.2031(5) 0.3017(2) 0.118 Uani 1 1 d . U . . .
O104 O 0.24929(16) 0.2395(5) 0.2685(2) 0.116 Uani 1 1 d . U . . .
O105 O 0.28255(16) 0.2606(5) 0.26966(19) 0.110 Uani 1 1 d . U . . .
O106 O 0.27593(15) 0.1657(4) 0.34477(19) 0.104 Uani 1 1 d . U . . .
H10Y H 0.2769 0.1547 0.3312 0.124 Uiso 1 1 calc R U . . .
O107 O 0.27015(9) 0.1858(3) 0.37997(17) 0.125 Uani 1 1 d . U . . .
O108 O 0.25832(14) 0.2451(4) 0.34185(18) 0.100 Uani 1 1 d . U . . .
H12W H 0.2552 0.2650 0.3511 0.120 Uiso 1 1 calc R U . . .
O109 O 0.28381(14) 0.2544(4) 0.32021(17) 0.095 Uani 1 1 d . U . . .
H12X H 0.2838 0.2288 0.3120 0.115 Uiso 1 1 calc R U . . .
O110 O 0.32056(13) 0.1993(4) 0.35448(16) 0.090 Uani 1 1 d . U . . .
H12Y H 0.3134 0.1839 0.3397 0.108 Uiso 1 1 calc R U . . .
O111 O 0.31032(14) 0.1705(4) 0.38916(16) 0.094 Uani 1 1 d . U . . .
H12Z H 0.3150 0.1793 0.4055 0.113 Uiso 1 1 calc R U . . .
O112 O 0.30883(15) 0.1024(4) 0.36570(19) 0.104 Uani 1 1 d . U . . .
O113 O 0.26524(8) 0.0756(3) 0.34440(11) 0.162 Uani 1 1 d D U . . .
O114 O 0.33664(15) 0.1157(4) 0.34958(17) 0.099 Uani 1 1 d . U . . .
O115 O 0.34722(15) 0.0679(4) 0.39078(18) 0.101 Uani 1 1 d . U . . .
O116 O 0.33586(17) 0.0070(5) 0.3868(2) 0.111 Uani 1 1 d . U . . .
O117 O 0.37319(14) 0.1335(4) 0.40072(17) 0.097 Uani 1 1 d . U . . .
O118 O 0.36267(14) 0.1817(4) 0.37496(17) 0.095 Uani 1 1 d . U . . .
O119 O 0.38006(15) 0.4231(5) 0.3329(2) 0.113 Uani 1 1 d . U . . .
O120 O 0.35065(15) 0.3851(4) 0.29510(18) 0.110 Uani 1 1 d . U . . .
O121 O 0.30515(15) 0.2399(5) 0.25947(18) 0.108 Uani 1 1 d . U . . .
O122 O 0.35190(16) 0.4639(5) 0.3427(2) 0.119 Uani 1 1 d . U . . .
O123 O 0.32149(15) 0.4264(5) 0.3040(2) 0.112 Uani 1 1 d . U . . .
O124 O 0.35484(13) 0.3648(4) 0.33757(17) 0.099 Uani 1 1 d . U . . .
O125 O 0.35994(14) 0.3444(4) 0.37631(18) 0.099 Uani 1 1 d . U . . .
O126 O 0.33223(13) 0.3849(4) 0.35130(18) 0.099 Uani 1 1 d . U . . .
O127 O 0.35890(6) 0.4315(3) 0.50602(11) 0.314 Uani 1 1 d D U . . .
H12K H 0.3616 0.4525 0.5001 0.377 Uiso 1 1 d R U . . .
O128 O 0.33804(14) 0.1930(4) 0.28970(17) 0.103 Uani 1 1 d . U . . .
O130 O 0.35021(15) 0.4193(4) 0.4038(2) 0.111 Uani 1 1 d . U . . .
H15X H 0.3573 0.4340 0.3999 0.133 Uiso 1 1 d R U . . .
O131 O 0.32848(14) 0.3500(4) 0.39488(17) 0.102 Uani 1 1 d . U . . .
H15Y H 0.3224 0.3252 0.3855 0.122 Uiso 1 1 calc R U . . .
O132 O 0.32419(18) 0.3010(5) 0.4344(2) 0.135 Uani 1 1 d . U . . .
H13S H 0.3124 0.2874 0.4283 0.161 Uiso 1 1 d R U . . .
H13T H 0.3281 0.2991 0.4502 0.161 Uiso 1 1 d R U . . .
O133 O 0.35164(16) 0.3733(5) 0.4408(2) 0.117 Uani 1 1 d . U . . .
H15Z H 0.3583 0.3623 0.4569 0.140 Uiso 1 1 calc R U . . .
O134 O 0.31838(15) 0.4220(5) 0.4107(2) 0.115 Uani 1 1 d . U . . .
H16L H 0.3073 0.4367 0.4104 0.138 Uiso 1 1 calc R U . . .
O135 O 0.29163(16) 0.3461(5) 0.4043(2) 0.137 Uani 1 1 d . U . . .
H13U H 0.2896 0.3268 0.3943 0.164 Uiso 1 1 d R U . . .
H13V H 0.2853 0.3670 0.3958 0.164 Uiso 1 1 d R U . . .
O136 O 0.31923(4) 0.38456(9) 0.45257(9) 0.175 Uani 1 1 d D U . . .
O137 O 0.39394(17) 0.4019(5) 0.3827(2) 0.118 Uani 1 1 d . U . . .
O138 O 0.35528(14) 0.2767(4) 0.42364(17) 0.095 Uani 1 1 d . U . . .
O139 O 0.35037(14) 0.2629(4) 0.38460(17) 0.095 Uani 1 1 d . U . . .
O140 O 0.31838(14) 0.2440(4) 0.31265(17) 0.097 Uani 1 1 d . U . . .
H1:I H 0.3102 0.2191 0.3088 0.116 Uiso 1 1 calc R U . . .
O141 O 0.35294(14) 0.1280(4) 0.42530(16) 0.096 Uani 1 1 d . U . . .
H15U H 0.3440 0.1182 0.4310 0.115 Uiso 1 1 calc R U . . .
O142 O 0.39410(14) 0.1323(4) 0.45181(18) 0.100 Uani 1 1 d . U . . .
H1:K H 0.4016 0.1241 0.4681 0.119 Uiso 1 1 d R U . . .
O143 O 0.39000(15) 0.2160(4) 0.43212(18) 0.101 Uani 1 1 d . U . . .
H1:M H 0.3808 0.2247 0.4163 0.122 Uiso 1 1 d R U . . .
O144 O 0.39045(15) 0.2424(4) 0.47311(17) 0.100 Uani 1 1 d . U . . .
H15V H 0.3814 0.2622 0.4744 0.120 Uiso 1 1 calc R U . . .
O145 O 0.42993(16) 0.2468(5) 0.4403(2) 0.117 Uani 1 1 d . U . . .
O146 O 0.42359(15) 0.2113(4) 0.47736(17) 0.101 Uani 1 1 d . U . . .
O147 O 0.42568(16) 0.2857(5) 0.4957(2) 0.109 Uani 1 1 d . U . . .
O148 O 0.4318(2) 0.3535(5) 0.5015(2) 0.137 Uani 1 1 d . U . . .
O149 O 0.42386(15) 0.3354(5) 0.4526(2) 0.112 Uani 1 1 d . U . . .
O150 O 0.38879(15) 0.3326(4) 0.45620(19) 0.106 Uani 1 1 d . U . . .
H16N H 0.3833 0.3278 0.4669 0.127 Uiso 1 1 calc R U . . .
O151 O 0.38986(14) 0.3053(4) 0.41543(18) 0.102 Uani 1 1 d . U . . .
H16O H 0.3847 0.2848 0.4027 0.123 Uiso 1 1 calc R U . . .
O152 O 0.39217(16) 0.3900(5) 0.4259(2) 0.113 Uani 1 1 d . U . . .
H16P H 0.3888 0.4179 0.4192 0.136 Uiso 1 1 calc R U . . .
O153 O 0.37951(13) 0.2621(4) 0.36949(17) 0.093 Uani 1 1 d . U . . .
O154 O 0.39579(14) 0.3177(4) 0.37192(19) 0.104 Uani 1 1 d . U . . .
O155 O 0.43203(15) 0.2956(5) 0.4155(2) 0.122 Uani 1 1 d . U . . .
O156 O 0.43473(12) 0.4055(2) 0.43003(13) 0.149 Uani 1 1 d D U . . .
O157 O 0.45126(17) 0.2303(4) 0.5310(2) 0.110 Uani 1 1 d . U . . .
O158 O 0.42668(13) 0.1679(4) 0.54256(16) 0.091 Uani 1 1 d . U . . .
H15W H 0.4380 0.1809 0.5557 0.109 Uiso 1 1 calc R U . . .
O159 O 0.43362(14) 0.1589(4) 0.50233(17) 0.096 Uani 1 1 d . U . . .
O160 O 0.39757(13) 0.0397(4) 0.46602(16) 0.092 Uani 1 1 d . U . . .
H16G H 0.4089 0.0568 0.4763 0.110 Uiso 1 1 calc R U . . .
O161 O 0.37839(15) 0.0016(4) 0.42269(17) 0.100 Uani 1 1 d . U . . .
O162 O 0.35731(14) 0.0378(4) 0.44230(17) 0.096 Uani 1 1 d . U . . .
H16I H 0.3452 0.0527 0.4388 0.115 Uiso 1 1 calc R U . . .
O163 O 0.37920(14) -0.0333(4) 0.46270(16) 0.096 Uani 1 1 d . U . . .
H16J H 0.3798 -0.0597 0.4705 0.115 Uiso 1 1 calc R U . . .
O164 O 0.37238(13) -0.0378(4) 0.50383(15) 0.083 Uani 1 1 d . U . . .
H16K H 0.3792 -0.0623 0.5024 0.099 Uiso 1 1 calc R U . . .
O165 O 0.47434(14) 0.1011(4) 0.62326(16) 0.089 Uani 1 1 d . U . . .
O166 O 0.44295(14) 0.0684(4) 0.62663(16) 0.092 Uani 1 1 d . U . . .
O167 O 0.43010(14) 0.1322(4) 0.59051(15) 0.092 Uani 1 1 d . U . . .
H1:O H 0.4407 0.1522 0.5944 0.111 Uiso 1 1 calc R U . . .
O168 O 0.44635(13) -0.0072(4) 0.60144(17) 0.091 Uani 1 1 d . U . . .
O169 O 0.49871(13) 0.1037(4) 0.61396(16) 0.093 Uani 1 1 d . U . . .
O170 O 0.45829(12) 0.1105(4) 0.57284(15) 0.085 Uani 1 1 d . U . . .
H1:C H 0.4602 0.1389 0.5790 0.102 Uiso 1 1 calc R U . . .
O171 O 0.43207(13) 0.0474(4) 0.54822(16) 0.087 Uani 1 1 d . U . . .
O172 O 0.47180(13) 0.0296(4) 0.58726(16) 0.090 Uani 1 1 d . U . . .
O173 O 0.49624(10) 0.1301(2) 0.57131(8) 0.096 Uani 1 1 d D U . . .
O174 O 0.46933(13) 0.0592(4) 0.54609(16) 0.091 Uani 1 1 d . U . . .
O176 O 0.43911(13) 0.0693(4) 0.49893(16) 0.089 Uani 1 1 d . U . . .
O177 O 0.43845(13) 0.0016(4) 0.49020(16) 0.091 Uani 1 1 d . U . . .
O178 O 0.41131(13) 0.0110(4) 0.51149(15) 0.085 Uani 1 1 d . U . . .
O180 O 0.44151(13) -0.0212(4) 0.54027(16) 0.088 Uani 1 1 d . U . . .
O182 O 0.47264(13) -0.0307(4) 0.53151(16) 0.091 Uani 1 1 d . U . . .
O183 O 0.41800(14) -0.0683(4) 0.49032(17) 0.095 Uani 1 1 d . U . . .
O184 O 0.42237(18) 0.2735(4) 0.5378(2) 0.112 Uani 1 1 d . U . . .
O185 O 0.34501(14) 0.1769(4) 0.32682(17) 0.098 Uani 1 1 d . U . . .
O186 O 0.10327(15) 0.3284(4) 0.40798(18) 0.102 Uani 1 1 d . U . . .
H1:E H 0.1158 0.3404 0.4110 0.122 Uiso 1 1 calc R U . . .
O187 O 0.26584(15) 0.3207(5) 0.28676(18) 0.106 Uani 1 1 d . U . . .
O188 O 0.14303(14) 0.5297(4) 0.24521(16) 0.094 Uani 1 1 d . U . . .
O189 O 0.40733(14) 0.0990(4) 0.50787(16) 0.089 Uani 1 1 d . U . . .
O190 O 0.37352(13) 0.1046(4) 0.48087(16) 0.086 Uani 1 1 d . U . . .
O191 O 0.39206(15) 0.1656(4) 0.49079(17) 0.097 Uani 1 1 d . U . . .
O192 O 0.46910(8) 0.1606(2) 0.54308(9) 0.095 Uani 1 1 d D U . . .
O194 O 0.45318(15) -0.1009(4) 0.53073(18) 0.098 Uani 1 1 d . U . . .
O196 O 0.34833(14) 0.2083(4) 0.40820(17) 0.096 Uani 1 1 d . U . . .
O197 O 0.32329(14) 0.2577(4) 0.39267(17) 0.095 Uani 1 1 d . U . . .
O198 O 0.29155(14) 0.3045(4) 0.36335(17) 0.096 Uani 1 1 d . U . . .
O199 O 0.28538(13) 0.3771(4) 0.35923(18) 0.098 Uani 1 1 d . U . . .
O200 O 0.26476(16) 0.4851(5) 0.2878(2) 0.122 Uani 1 1 d . U . . .
O201 O 0.29256(17) 0.4916(5) 0.2876(2) 0.130 Uani 1 1 d . U . . .
O203 O 0.33438(13) 0.3128(4) 0.34110(17) 0.096 Uani 1 1 d . U . . .
O204 O 0.32370(14) 0.3159(4) 0.29142(18) 0.103 Uani 1 1 d . U . . .
O205 O 0.23548(15) 0.3297(5) 0.27335(19) 0.107 Uani 1 1 d . U . . .
O206 O 0.15762(13) 0.4344(4) 0.34761(16) 0.089 Uani 1 1 d . U . . .
O207 O 0.08668(13) 0.4531(4) 0.42103(15) 0.083 Uani 1 1 d . U . . .
O208 O 0.11110(13) 0.3976(4) 0.43936(16) 0.093 Uani 1 1 d . U . . .
O209 O 0.05207(15) 0.4487(5) 0.29693(18) 0.109 Uani 1 1 d . U . . .
O210 O 0.14834(18) 0.6417(5) 0.4186(2) 0.125 Uani 1 1 d . U . . .
O211 O 0.13704(16) 0.5934(5) 0.39123(19) 0.111 Uani 1 1 d . U . . .
O212 O 0.13825(13) 0.4687(4) 0.27800(15) 0.087 Uani 1 1 d . U . . .
O213 O 0.28134(19) 0.5687(5) 0.3629(3) 0.135 Uani 1 1 d . U . . .
O215 O 0.18467(8) 0.44802(18) 0.50639(8) 0.164 Uani 1 1 d D U . . .
O219 O 0.23663(16) 0.5452(5) 0.3667(2) 0.117 Uani 1 1 d . U . . .
O220 O 0.19665(16) 0.4193(5) 0.38489(18) 0.109 Uani 1 1 d . U . . .
O221 O 0.13241(16) 0.6311(4) 0.27438(19) 0.105 Uani 1 1 d . U . . .
O222 O 0.18422(15) 0.5664(4) 0.28035(19) 0.106 Uani 1 1 d . U . . .
O223 O 0.16079(16) 0.6134(5) 0.2619(2) 0.112 Uani 1 1 d . U . . .
O224 O 0.14294(7) 0.2313(3) 0.20793(9) 0.160 Uani 1 1 d D U . . .
O225 O 0.24146(9) 0.38291(17) 0.36778(11) 0.146 Uani 1 1 d D U . . .
O226 O 0.24126(8) 0.3329(2) 0.38883(9) 0.184 Uani 1 1 d D U . . .
O227 O 0.20011(15) 0.3645(5) 0.23309(18) 0.108 Uani 1 1 d . U . . .
O228 O 0.17001(15) 0.3798(4) 0.20676(18) 0.105 Uani 1 1 d . U . . .
O231 O 0.23988(7) 0.1153(2) 0.32069(11) 0.168 Uani 1 1 d D U . . .
O232 O 0.35516(14) 0.2670(4) 0.32019(18) 0.100 Uani 1 1 d . U . . .
O233 O 0.39739(9) -0.0847(3) 0.43518(8) 0.109 Uani 1 1 d D U . . .
O234 O 0.36463(9) -0.0897(3) 0.41737(8) 0.123 Uani 1 1 d D U . . .
O235 O 0.40507(15) 0.0723(5) 0.42342(18) 0.107 Uani 1 1 d . U . . .
O236 O 0.42250(15) 0.0151(5) 0.43916(18) 0.106 Uani 1 1 d . U . . .
O238 O 0.3424(2) -0.0716(5) 0.4510(3) 0.157 Uani 1 1 d . U . . .
O239 O 0.3232(2) -0.0785(5) 0.3955(3) 0.164 Uani 1 1 d . U . . .
O240 O 0.35532(8) 0.2185(2) 0.47455(11) 0.143 Uani 1 1 d D U . . .
O241 O 0.26474(5) 0.47941(11) 0.39448(5) 0.173 Uani 1 1 d D U . . .
O242 O 0.25594(5) 0.44747(11) 0.41655(5) 0.167 Uani 1 1 d D U . . .
O244 O 0.27103(7) 0.5039(4) 0.43398(15) 0.193 Uani 1 1 d D U . . .
O245 O 0.21750(6) 0.59807(16) 0.42235(4) 0.153 Uani 1 1 d D U . . .
O246 O 0.17246(9) 0.52433(18) 0.43208(11) 0.166 Uani 1 1 d D U . . .
O248 O 0.19014(16) 0.3303(5) 0.3538(2) 0.138 Uani 1 1 d . U . . .
H24L H 0.1929 0.3520 0.3638 0.165 Uiso 1 1 d R U . . .
H24M H 0.1941 0.3401 0.3437 0.165 Uiso 1 1 d R U . . .
O249 O 0.16076(18) 0.3464(5) 0.36605(18) 0.133 Uani 1 1 d . U . . .
H24N H 0.1716 0.3609 0.3739 0.160 Uiso 1 1 d R U . . .
H24O H 0.1613 0.3285 0.3767 0.160 Uiso 1 1 d R U . . .
O250 O 0.25402(8) 0.50385(6) 0.44330(13) 0.166 Uani 1 1 d D U . . .
O251 O 0.22899(8) 0.51708(13) 0.45307(15) 0.156 Uani 1 1 d D U . . .
O252 O 0.0446(2) 0.2878(5) 0.2481(2) 0.138 Uani 1 1 d . U . . .
O253 O 0.08394(7) 0.23459(7) 0.31483(4) 0.194 Uani 1 1 d D U . . .
O254 O 0.1543(2) 0.1649(6) 0.2411(3) 0.165 Uani 1 1 d . U . . .
O255 O 0.41443(12) -0.0160(4) 0.54803(15) 0.081 Uani 1 1 d . U . . .
O256 O 0.28675(10) 0.2444(3) 0.39477(16) 0.116 Uani 1 1 d . U . . .
O257 O 0.15386(18) 0.4220(6) 0.4620(2) 0.148 Uani 1 1 d . U . . .
O259 O 0.29456(4) 0.12105(7) 0.42013(9) 0.164 Uani 1 1 d D U . . .
O260 O 0.33095(9) 0.55206(18) 0.33376(16) 0.156 Uani 1 1 d D U . . .
O261 O 0.29382(17) 0.0473(3) 0.3937(3) 0.166 Uani 1 1 d D U . . .
O265 O 0.31922(9) -0.00546(16) 0.42089(11) 0.143 Uani 1 1 d D U . . .
O266 O 0.4267(3) 0.4443(6) 0.5003(3) 0.196 Uani 1 1 d . U . . .
O271 O 0.08081(8) 0.19754(19) 0.39089(14) 0.178 Uani 1 1 d D U . . .
O272 O 0.43520(9) 0.4219(2) 0.46321(12) 0.159 Uani 1 1 d D U . . .
O276 O 0.20819(16) 0.1698(3) 0.3151(3) 0.192 Uani 1 1 d D U . . .
O277 O 0.15314(9) 0.43090(17) 0.40420(10) 0.142 Uani 1 1 d D U . . .
O278 O 0.13616(7) 0.3775(2) 0.40104(10) 0.139 Uani 1 1 d D U . . .
O279 O 0.16704(8) 0.3757(2) 0.42258(10) 0.203 Uani 1 1 d D U . . .
O283 O 0.19349(8) 0.4770(2) 0.43923(10) 0.163 Uani 1 1 d D U . . .
O285 O 0.32473(7) 0.5850(4) 0.35848(10) 0.170 Uani 1 1 d D U . . .
O287 O 0.0573(2) 0.2188(6) 0.2778(3) 0.173 Uani 1 1 d . U . . .
O288 O 0.10859(5) 0.22662(6) 0.26165(5) 0.164 Uani 1 1 d D U . . .
O290 O 0.33628(9) 0.18281(19) 0.44515(9) 0.142 Uani 1 1 d D U . . .
O292 O 0.25937(8) 0.09891(8) 0.38530(4) 0.193 Uani 1 1 d D U . . .
O303 O 0.17723(7) 0.20730(18) 0.28698(7) 0.163 Uani 1 1 d D U . . .
O304 O 0.14983(5) 0.19039(19) 0.29077(8) 0.178 Uani 1 1 d D U . . .
O307 O 0.19840(17) 0.5751(3) 0.44790(11) 0.179 Uani 1 1 d D U . . .
O313 O 0.23204(12) 0.13645(8) 0.36125(4) 0.203 Uani 1 1 d D U . . .
O319 O 0.31548(4) 0.08240(9) 0.41734(8) 0.158 Uani 1 1 d D U . . .
O320 O 0.31731(4) 0.09325(7) 0.45059(8) 0.227 Uani 1 1 d D U . . .
O321 O 0.32610(7) 0.2083(2) 0.46757(10) 0.176 Uani 1 1 d D U . . .
O322 O 0.21447(7) 0.23062(18) 0.32281(9) 0.169 Uani 1 1 d D U . . .
O323 O 0.20067(7) 0.2486(2) 0.34294(11) 0.226 Uani 1 1 d D U . . .
O324 O 0.22873(7) 0.22034(19) 0.35957(9) 0.172 Uani 1 1 d D U . . .
O325 O 0.27829(5) 0.42227(10) 0.41004(5) 0.214 Uani 1 1 d D U . . .
O327 O 0.38600(11) 0.1316(4) 0.52004(10) 0.092 Uani 1 1 d D U . . .
O328 O 0.11980(7) 0.1934(2) 0.50317(11) 0.206 Uani 1 1 d D U . . .
O329 O 0.15017(9) 0.1799(2) 0.52042(11) 0.255 Uani 1 1 d D U . . .
O330 O 0.13708(9) 0.2084(2) 0.48675(9) 0.199 Uani 1 1 d D U . . .
O333 O 0.17982(9) 0.4834(2) 0.46075(9) 0.205 Uani 1 1 d D U . . .
O334 O 0.13172(9) 0.2756(2) 0.40046(9) 0.183 Uani 1 1 d D U . . .
O335 O 0.11157(8) 0.2941(2) 0.36545(11) 0.183 Uani 1 1 d D U . . .
O336 O 0.14196(7) 0.2876(2) 0.37566(10) 0.228 Uani 1 1 d D U . . .
O337 O 0.12328(7) 0.17010(19) 0.44373(8) 0.213 Uani 1 1 d D U . . .
O339 O 0.14663(3) 0.20214(16) 0.32854(4) 0.208 Uani 1 1 d D U . . .
O340 O 0.16485(2) 0.25625(12) 0.35240(4) 0.171 Uani 1 1 d D U . . .
O341 O 0.12418(9) 0.19717(17) 0.41125(9) 0.207 Uani 1 1 d D U . . .
O342 O 0.33720(4) 0.44451(9) 0.46687(7) 0.206 Uani 1 1 d D U . . .
O344 O 0.12337(8) 0.69572(19) 0.44106(8) 0.157 Uani 1 1 d D U . . .
O345 O 0.19350(7) 0.51359(15) 0.52095(8) 0.194 Uani 1 1 d D U . . .
O346 O 0.30760(13) -0.04601(17) 0.44231(10) 0.176 Uani 1 1 d D U . . .
O347 O 0.27716(7) -0.0294(2) 0.42987(7) 0.234 Uani 1 1 d D U . . .
O349 O 0.16189(11) 0.1284(3) 0.33044(14) 0.252 Uani 1 1 d D U . . .
O351 O 0.37068(4) 0.51243(13) 0.44388(5) 0.203 Uani 1 1 d D U . . .
O353 O 0.30298(4) 0.53174(6) 0.40669(6) 0.193 Uani 1 1 d D U . . .
O354 O 0.32322(6) 0.48459(13) 0.44012(12) 0.206 Uani 1 1 d D U . . .
O355 O 0.30749(13) 0.57445(19) 0.46211(11) 0.306 Uani 1 1 d D U . . .
O356 O 0.3197(3) 0.5977(7) 0.4041(3) 0.203 Uani 1 1 d . U . . .
O357 O 0.17243(5) 0.61615(4) 0.47056(3) 0.204 Uani 1 1 d D U . . .
O358 O 0.18740(5) 0.57716(4) 0.50519(3) 0.204 Uani 1 1 d D U . . .
O359 O 0.23002(10) 0.5944(3) 0.52597(11) 0.336 Uani 1 1 d D U . . .
O360 O 0.11325(6) 0.22101(15) 0.31583(6) 0.203 Uani 1 1 d D U . . .
O361 O 0.0973(3) 0.2357(2) 0.3620(2) 0.195 Uani 1 1 d D U . . .
O362 O 0.1269(2) 0.1565(5) 0.37588(15) 0.274 Uani 1 1 d D U . . .
O363 O 0.12056(6) 0.1757(2) 0.29229(7) 0.222 Uani 1 1 d D U . . .
H36E H 0.1191 0.1693 0.3042 0.267 Uiso 1 1 d R U . . .
H36J H 0.1098 0.1725 0.2798 0.267 Uiso 1 1 d R U . . .
O364 O 0.35493(6) 0.50438(17) 0.46706(8) 0.257 Uani 1 1 d D U . . .
O365 O 0.38632(5) 0.45027(10) 0.45159(4) 0.172 Uani 1 1 d D U . . .
O366 O 0.34402(4) 0.50404(10) 0.40810(5) 0.174 Uani 1 1 d D U . . .
O367 O 0.1651(3) 0.6819(7) 0.4646(3) 0.198 Uani 1 1 d . U . . .
O368 O 0.15561(7) 0.6108(2) 0.52249(9) 0.183 Uani 1 1 d D U . . .
O369 O 0.09381(6) 0.25597(6) 0.27387(4) 0.154 Uani 1 1 d D U . . .
O370 O 0.14071(4) 0.21231(5) 0.26685(5) 0.160 Uani 1 1 d D U . . .
O371 O 0.12433(6) 0.23379(6) 0.22850(5) 0.160 Uani 0.5 1 d D U P . .
O372 O 0.06237(5) 0.25269(8) 0.24907(5) 0.164 Uani 1 1 d D U . . .
O373 O 0.34599(5) 0.55476(7) 0.38468(3) 0.183 Uani 1 1 d D U . . .
O374 O 0.41548(6) 0.45690(14) 0.45083(5) 0.168 Uani 0.5 1 d D U P . .
O375 O 0.14470(3) 0.60975(8) 0.48911(7) 0.174 Uani 1 1 d D U . . .
O376 O 0.12741(3) 0.66863(10) 0.47353(8) 0.179 Uani 1 1 d D U . . .
O377 O 0.3945(3) -0.1216(9) 0.5128(4) 0.109 Uani 0.5 1 d . U P . .
O378 O 0.3921(3) -0.0998(9) 0.4909(4) 0.109 Uani 0.5 1 d . U P . .

loop_
_atom_site_aniso_label
_atom_site_aniso_U_11
_atom_site_aniso_U_22
_atom_site_aniso_U_33
_atom_site_aniso_U_23
_atom_site_aniso_U_13
_atom_site_aniso_U_12
Gd1 0.089 0.139 0.088 0.002 0.048 0.011
Gd2 0.109 0.164 0.096 -0.012 0.051 -0.021
Gd3 0.074 0.140 0.079 -0.002 0.041 -0.001
Gd4 0.072 0.142 0.073 -0.002 0.038 0.005
Gd5 0.111 0.207 0.085 -0.008 0.038 -0.039
Gd6 0.153 0.151 0.105 0.003 0.071 0.018
Gd7 0.146 0.156 0.105 0.000 0.077 0.017
Gd8 0.076 0.143 0.074 0.000 0.039 0.006
Gd9 0.076 0.144 0.072 -0.003 0.040 -0.002
Gd10 0.068 0.147 0.071 -0.004 0.037 -0.003
Gd11 0.092 0.151 0.089 -0.013 0.057 -0.014
Gd12 0.093 0.160 0.095 -0.008 0.053 -0.010
Gd13 0.066 0.159 0.070 0.004 0.032 0.000
Gd14 0.067 0.148 0.067 0.004 0.035 0.003
Gd15 0.077 0.142 0.087 -0.009 0.046 -0.008
Gd16 0.103 0.173 0.113 -0.016 0.059 -0.006
Gd17 0.078 0.221 0.101 -0.024 0.039 -0.006
Gd18 0.069 0.152 0.077 0.001 0.036 -0.002
Gd19 0.070 0.144 0.077 0.005 0.040 0.001
Gd20 0.067 0.152 0.076 0.010 0.036 0.006
Gd21 0.068 0.147 0.093 0.003 0.041 0.001
Gd22 0.075 0.147 0.101 0.014 0.047 0.007
Gd23 0.072 0.151 0.103 -0.003 0.040 0.007
Gd24 0.069 0.152 0.074 0.005 0.036 0.010
Gd25 0.089 0.162 0.121 -0.013 0.056 0.001
Gd26 0.071 0.178 0.068 0.001 0.033 0.011
Gd27 0.067 0.148 0.070 0.005 0.034 0.007
Gd28 0.128 0.158 0.165 -0.009 0.097 -0.009
Gd29 0.071 0.146 0.085 0.003 0.037 0.009
Gd30 0.075 0.159 0.086 0.016 0.046 0.013
Gd31 0.072 0.153 0.079 0.010 0.043 0.009
Gd32 0.071 0.145 0.070 0.000 0.035 0.006
Gd33 0.084 0.154 0.102 0.013 0.045 -0.003
Gd34 0.076 0.169 0.144 0.025 0.048 0.001
Gd35 0.070 0.147 0.079 0.006 0.040 0.005
Gd36 0.084 0.163 0.151 0.001 0.048 0.002
Gd37 0.088 0.154 0.140 0.035 0.069 0.014
Gd38 0.071 0.148 0.099 0.014 0.044 0.006
Gd39 0.105 0.164 0.122 -0.008 0.040 0.011
Gd40 0.070 0.149 0.091 0.012 0.041 0.007
Gd41 0.101 0.155 0.114 0.004 0.039 -0.001
Gd42 0.075 0.162 0.111 0.018 0.049 0.000
Gd43 0.072 0.152 0.084 0.007 0.037 0.003
Gd44 0.089 0.150 0.077 0.004 0.032 0.001
Gd45 0.070 0.148 0.070 -0.001 0.036 0.008
Gd46 0.089 0.157 0.082 -0.007 0.037 -0.005
Gd47 0.078 0.153 0.073 -0.004 0.039 0.013
Gd48 0.070 0.145 0.069 0.000 0.035 0.009
Gd49 0.067 0.149 0.069 0.001 0.034 0.007
Gd50 0.067 0.146 0.071 -0.003 0.037 0.004
Gd51 0.077 0.147 0.075 0.000 0.036 -0.001
Ni1 0.074 0.150 0.087 -0.002 0.043 0.021
Ni2 0.075 0.133 0.076 0.000 0.040 0.010
Ni3 0.072 0.183 0.080 0.009 0.043 0.017
Ni4 0.081 0.176 0.081 0.025 0.048 0.026
Ni5 0.065 0.179 0.066 0.015 0.027 0.007
Ni6 0.065 0.153 0.067 0.020 0.032 0.006
Ni7 0.062 0.158 0.062 0.011 0.029 0.009
Ni8 0.060 0.167 0.061 0.010 0.026 0.001
Ni9 0.068 0.149 0.084 0.017 0.041 0.004
Ni10 0.076 0.161 0.078 0.015 0.048 0.015
Ni11 0.081 0.157 0.097 0.025 0.057 0.013
Ni12 0.084 0.150 0.123 0.034 0.064 0.009
Ni13 0.078 0.143 0.119 0.024 0.059 0.006
Ni14 0.093 0.178 0.130 0.041 0.076 0.012
Ni15 0.082 0.175 0.087 0.015 0.050 0.017
Ni16 0.057 0.147 0.069 -0.004 0.032 0.003
Ni17 0.058 0.145 0.074 -0.006 0.034 0.009
Ni18 0.073 0.144 0.072 -0.003 0.040 0.011
S1 0.067 0.146 0.071 0.007 0.037 0.003
S2 0.066 0.138 0.089 0.004 0.045 0.007
S3 0.060 0.141 0.074 0.004 0.036 0.004
S4 0.062 0.146 0.062 0.012 0.033 0.008
S6 0.067 0.150 0.084 0.020 0.044 0.008
S7 0.064 0.142 0.064 -0.002 0.034 -0.001
S8 0.061 0.135 0.068 0.002 0.037 0.001
S9 0.068 0.165 0.069 0.014 0.028 0.002
S10 0.086 0.166 0.092 0.029 0.036 -0.002
S11 0.087 0.160 0.069 0.015 0.039 0.004
S12 0.120 0.184 0.157 0.055 0.100 0.016
S13 0.110 0.201 0.129 0.037 0.087 0.012
S14 0.097 0.183 0.153 0.035 0.086 0.004
S15 0.102 0.147 0.105 0.011 0.049 0.042
S16 0.061 0.167 0.111 -0.016 0.042 0.024
S17 0.066 0.138 0.067 0.000 0.037 0.007
S18 0.113 0.174 0.083 0.006 0.051 0.019
S19 0.066 0.178 0.080 0.013 0.029 0.002
S20 0.091 0.159 0.094 0.038 0.040 0.008
S21 0.125 0.162 0.140 0.021 0.074 0.043
S22 0.084 0.124 0.096 -0.005 0.051 0.025
S23 0.129 0.189 0.181 0.071 0.099 0.023
S24 0.126 0.209 0.115 0.026 0.086 0.008
S25 0.090 0.204 0.163 0.043 0.075 0.002
S27 0.060 0.137 0.061 0.003 0.032 0.012
S28 0.110 0.173 0.090 -0.008 0.057 0.031
S30 0.062 0.172 0.093 -0.014 0.036 0.011
Br1 0.157 0.157 0.157 0.000 0.074 0.000
Br2 0.133 0.133 0.133 0.000 0.063 0.000
Br3 0.123 0.123 0.123 0.000 0.058 0.000
C1 0.094 0.156 0.143 0.016 0.059 0.008
C2 0.135 0.185 0.124 -0.014 0.007 -0.049
C3 0.340 0.161 0.209 0.045 0.150 0.047
C4 0.065 0.146 0.069 0.002 0.039 0.007
C5 0.064 0.140 0.069 -0.002 0.036 0.011
C6 0.222 0.384 0.150 -0.064 0.076 0.044
C8 0.126 0.150 0.125 0.019 0.074 0.038
C9 0.110 0.149 0.117 0.012 0.061 0.036
C10 0.218 0.356 0.132 -0.066 0.068 0.045
C11 0.218 0.362 0.162 -0.086 0.039 0.025
C12 0.097 0.183 0.087 0.027 0.049 0.027
C13 0.114 0.173 0.089 0.046 0.052 0.028
C14 0.128 0.148 0.150 -0.032 0.083 -0.030
C15 0.107 0.139 0.128 -0.021 0.068 -0.023
C16 0.108 0.145 0.123 -0.020 0.065 -0.022
C17 0.105 0.147 0.127 -0.021 0.062 -0.027
C18 0.113 0.136 0.126 -0.013 0.069 -0.017
C19 0.112 0.150 0.147 -0.013 0.061 -0.015
C20 0.089 0.149 0.136 -0.016 0.063 -0.009
C21 0.088 0.145 0.140 -0.006 0.062 -0.004
C22 0.089 0.148 0.132 -0.010 0.059 -0.006
C23 0.085 0.158 0.136 -0.025 0.059 -0.010
C24 0.128 0.174 0.073 0.009 0.050 0.022
C25 0.106 0.169 0.081 0.012 0.043 0.022
C26 0.091 0.139 0.096 0.010 0.047 0.008
C27 0.138 0.144 0.101 0.001 0.049 0.009
C28 0.074 0.158 0.099 0.015 0.041 -0.011
C29 0.089 0.166 0.120 0.013 0.046 -0.028
C30 0.083 0.154 0.099 0.031 0.057 0.010
C31 0.083 0.155 0.090 0.029 0.048 0.008
C32 0.082 0.161 0.087 0.029 0.044 0.006
C33 0.123 0.163 0.106 -0.004 0.058 0.025
C34 0.107 0.148 0.088 0.000 0.051 0.012
C35 0.098 0.147 0.080 0.006 0.048 0.004
C36 0.082 0.160 0.094 0.001 0.047 -0.006
C37 0.065 0.171 0.073 0.004 0.031 0.001
C38 0.062 0.170 0.070 0.005 0.032 0.007
C39 0.121 0.180 0.125 -0.030 0.014 0.002
C41 0.089 0.155 0.128 -0.029 0.042 0.008
C42 0.087 0.157 0.108 -0.019 0.036 0.007
C43 0.087 0.155 0.096 -0.014 0.039 0.009
C44 0.085 0.168 0.105 -0.024 0.040 0.007
C45 0.086 0.152 0.121 -0.008 0.027 0.001
C46 0.070 0.165 0.090 0.015 0.039 0.016
C47 0.068 0.166 0.090 0.023 0.029 0.021
C48 0.197 0.333 0.128 -0.055 0.061 0.039
C49 0.092 0.155 0.095 0.005 0.051 -0.008
C50 0.098 0.145 0.096 0.015 0.059 0.014
C51 0.105 0.170 0.127 0.037 0.063 0.006
C52 0.065 0.162 0.069 0.013 0.036 0.006
C53 0.062 0.185 0.088 0.017 0.051 0.017
C54 0.058 0.167 0.071 0.013 0.037 0.007
C55 0.059 0.167 0.069 0.011 0.036 0.008
C56 0.059 0.171 0.069 0.015 0.032 0.001
C57 0.064 0.150 0.080 0.005 0.032 0.004
C58 0.063 0.153 0.075 0.007 0.035 0.005
C59 0.064 0.157 0.071 0.010 0.025 0.010
C60 0.060 0.152 0.071 0.006 0.042 0.009
C61 0.066 0.146 0.087 0.008 0.039 0.008
C62 0.073 0.177 0.083 0.010 0.044 0.014
C63 0.089 0.198 0.103 0.002 0.034 0.038
C64 0.080 0.165 0.088 -0.018 0.025 0.009
C65 0.076 0.160 0.075 -0.002 0.033 0.000
C66 0.066 0.168 0.071 0.001 0.031 0.003
C67 0.076 0.164 0.095 0.002 0.023 0.000
C68 0.097 0.162 0.075 -0.003 0.037 -0.003
C70 0.101 0.159 0.177 -0.009 0.021 -0.028
C71 0.132 0.167 0.186 -0.020 0.034 -0.049
C72 0.082 0.165 0.083 0.015 0.041 0.018
C73 0.092 0.176 0.093 0.005 0.049 -0.001
C74 0.093 0.204 0.147 0.029 0.058 0.015
C75 0.086 0.198 0.151 0.039 0.067 0.002
C76 0.088 0.189 0.152 0.040 0.076 0.001
C77 0.111 0.198 0.118 0.028 0.082 0.015
C79 0.115 0.216 0.102 0.009 0.076 0.004
C80 0.140 0.193 0.183 0.076 0.089 0.048
C81 0.121 0.183 0.178 0.068 0.093 0.029
C82 0.115 0.179 0.164 0.060 0.094 0.017
C83 0.099 0.171 0.127 0.049 0.070 0.033
C84 0.113 0.162 0.127 0.042 0.068 0.020
C85 0.095 0.158 0.101 0.035 0.042 -0.003
C86 0.084 0.164 0.105 0.038 0.057 0.013
C87 0.088 0.163 0.107 0.038 0.063 0.014
C88 0.081 0.163 0.102 0.032 0.052 0.017
C89 0.076 0.163 0.105 0.036 0.057 0.021
C90 0.074 0.154 0.115 0.024 0.058 0.021
C91 0.068 0.154 0.100 0.023 0.052 0.012
C92 0.075 0.157 0.104 0.023 0.055 0.012
C93 0.071 0.157 0.093 0.017 0.050 0.015
C94 0.072 0.143 0.096 0.024 0.048 0.015
C95 0.078 0.156 0.086 0.007 0.050 0.010
C96 0.103 0.159 0.092 0.008 0.067 0.019
C97 0.101 0.151 0.075 -0.012 0.034 0.007
C98 0.086 0.146 0.076 -0.008 0.032 0.003
C99 0.083 0.147 0.074 -0.007 0.032 0.000
C100 0.081 0.149 0.085 -0.007 0.031 0.001
C101 0.091 0.147 0.074 -0.006 0.039 0.012
C102 0.102 0.155 0.145 0.021 0.064 0.000
C103 0.098 0.150 0.135 0.021 0.051 0.005
C104 0.091 0.150 0.136 0.031 0.060 0.004
C108 0.054 0.174 0.096 -0.021 0.036 0.003
C109 0.059 0.162 0.082 -0.008 0.038 0.006
C110 0.115 0.154 0.085 -0.008 0.044 0.000
C111 0.112 0.155 0.093 -0.012 0.037 -0.007
C112 0.097 0.145 0.106 -0.003 0.019 -0.017
C113 0.098 0.145 0.095 -0.006 0.035 -0.018
C114 0.095 0.149 0.094 -0.005 0.030 -0.016
C115 0.098 0.152 0.092 -0.008 0.034 -0.014
C116 0.109 0.142 0.094 -0.007 0.038 -0.013
C117 0.083 0.167 0.087 0.008 0.052 0.017
C118 0.084 0.169 0.117 0.018 0.061 0.016
C119 0.110 0.183 0.081 -0.017 0.051 0.022
C120 0.107 0.168 0.085 -0.002 0.059 0.028
C121 0.102 0.166 0.085 0.000 0.060 0.028
C123 0.061 0.146 0.065 0.001 0.028 0.010
C124 0.056 0.154 0.065 -0.004 0.024 0.015
C125 0.059 0.162 0.082 -0.009 0.038 0.006
C126 0.091 0.178 0.119 0.028 0.066 0.019
C127 0.123 0.184 0.140 0.018 0.090 0.022
C128 0.071 0.145 0.082 0.005 0.042 0.010
C129 0.074 0.163 0.107 0.012 0.051 0.007
C130 0.063 0.154 0.088 0.007 0.035 0.002
C131 0.073 0.152 0.113 0.018 0.027 -0.008
C132 0.082 0.139 0.087 -0.003 0.037 0.006
C133 0.098 0.148 0.111 -0.006 0.043 -0.013
C134 0.082 0.146 0.093 0.002 0.030 0.003
C135 0.081 0.139 0.085 -0.002 0.038 0.010
C136 0.071 0.144 0.080 -0.006 0.049 0.005
C137 0.066 0.147 0.071 -0.001 0.043 0.009
C138 0.064 0.149 0.070 -0.002 0.038 0.006
C139 0.064 0.146 0.079 0.003 0.042 0.010
C140 0.074 0.137 0.069 0.003 0.033 0.018
C141 0.104 0.151 0.067 0.002 0.044 0.020
C142 0.075 0.154 0.065 0.002 0.041 0.003
C143 0.065 0.142 0.065 -0.002 0.031 -0.004
C144 0.079 0.147 0.076 0.005 0.040 0.002
C145 0.082 0.137 0.093 0.002 0.049 0.007
C147 0.115 0.164 0.110 -0.035 0.064 -0.050
C148 0.106 0.149 0.086 -0.019 0.050 -0.034
C149 0.099 0.156 0.088 -0.013 0.049 -0.030
C150 0.125 0.150 0.087 -0.015 0.056 -0.023
C151 0.093 0.158 0.084 -0.022 0.043 -0.035
C152 0.108 0.184 0.097 -0.030 0.035 -0.028
C154 0.081 0.191 0.113 0.018 0.043 0.034
C155 0.086 0.204 0.138 0.015 0.041 0.041
C156 0.082 0.148 0.083 0.002 0.046 0.008
C157 0.075 0.145 0.086 -0.003 0.043 0.011
C159 0.109 0.183 0.115 0.013 0.077 0.022
C160 0.128 0.200 0.134 0.015 0.099 0.013
C164 0.128 0.245 0.253 0.090 0.113 0.001
C170 0.080 0.139 0.061 0.005 0.035 0.018
C171 0.095 0.141 0.096 -0.009 0.050 -0.012
C172 0.147 0.149 0.152 0.033 0.083 0.029
C173 0.184 0.174 0.191 0.028 0.060 -0.005
C174 0.157 0.181 0.185 0.031 0.081 -0.007
C175 0.160 0.179 0.198 0.044 0.081 -0.002
C176 0.176 0.203 0.198 0.022 0.093 0.003
C177 0.146 0.182 0.170 0.028 0.088 -0.001
C178 0.121 0.180 0.125 -0.030 0.014 0.002
C179 0.113 0.197 0.108 0.018 0.081 0.013
C182 0.286 0.202 0.197 0.037 0.156 0.106
C183 0.284 0.215 0.225 0.024 0.142 0.117
C184 0.268 0.143 0.138 -0.027 0.104 -0.034
C185 0.282 0.170 0.159 -0.028 0.084 -0.050
C186 0.146 0.282 0.270 0.095 0.132 0.000
C187 0.212 0.268 0.139 -0.032 0.107 0.017
C188 0.237 0.274 0.127 -0.057 0.109 0.019
C189 0.219 0.187 0.210 0.073 0.117 0.054
C190 0.245 0.182 0.229 0.083 0.136 0.064
C191 0.069 0.136 0.077 0.002 0.033 0.013
C192 0.145 0.197 0.123 -0.005 0.055 0.012
C193 0.185 0.254 0.123 0.008 0.030 0.023
C194 0.139 0.175 0.154 -0.019 0.068 -0.021
C195 0.159 0.179 0.186 -0.023 0.084 -0.026
C196 0.071 0.293 0.189 0.025 0.009 -0.011
C197 0.077 0.283 0.171 0.030 0.029 -0.002
C198 0.075 0.159 0.097 0.007 0.047 0.006
C199 0.183 0.132 0.222 -0.032 0.098 -0.025
C200 0.173 0.137 0.189 -0.021 0.110 -0.018
C201 0.162 0.223 0.249 0.050 0.079 -0.013
C202 0.129 0.196 0.244 0.038 0.077 -0.015
C203 0.149 0.182 0.210 0.020 0.098 0.004
C204 0.108 0.209 0.248 0.034 0.058 -0.013
C205 0.145 0.203 0.280 0.030 0.077 -0.047
C206 0.142 0.276 0.176 -0.001 0.051 0.049
C207 0.217 0.257 0.207 -0.006 0.095 0.066
C208 0.201 0.274 0.192 -0.031 0.084 0.049
C209 0.173 0.268 0.179 -0.005 0.087 0.049
C210 0.191 0.251 0.173 -0.009 0.088 0.054
C211 0.127 0.181 0.163 -0.001 0.055 -0.042
C212 0.164 0.187 0.176 -0.006 0.071 -0.063
C213 0.131 0.153 0.234 0.016 0.091 -0.015
C214 0.168 0.158 0.263 0.017 0.093 -0.038
C215 0.187 0.284 0.144 -0.054 0.027 -0.057
C216 0.149 0.271 0.139 -0.020 0.055 -0.028
C217 0.138 0.277 0.155 0.026 0.041 -0.044
C218 0.168 0.257 0.145 -0.045 0.062 0.000
C219 0.167 0.295 0.171 -0.015 0.024 -0.017
C222 0.218 0.198 0.214 0.051 0.145 0.016
C223 0.255 0.183 0.189 0.028 0.151 0.037
C224 0.285 0.189 0.165 0.005 0.144 0.040
C225 0.267 0.207 0.222 0.035 0.126 0.043
C226 0.272 0.177 0.214 0.001 0.149 0.056
C227 0.125 0.159 0.216 -0.012 0.028 -0.007
C228 0.134 0.179 0.231 -0.001 0.020 -0.026
C229 0.123 0.174 0.200 -0.005 0.019 -0.027
C230 0.131 0.185 0.224 -0.004 0.030 -0.033
C231 0.136 0.176 0.182 -0.057 0.090 -0.021
C232 0.139 0.181 0.172 -0.056 0.088 -0.018
C233 0.136 0.177 0.194 -0.041 0.099 -0.027
C234 0.133 0.185 0.199 -0.044 0.100 -0.023
C235 0.132 0.176 0.193 -0.042 0.095 -0.024
C236 0.138 0.186 0.197 -0.046 0.092 -0.025
C237 0.140 0.177 0.175 -0.057 0.082 -0.022
C238 0.146 0.182 0.185 -0.057 0.085 -0.022
C239 0.115 0.171 0.202 0.001 0.032 -0.032
C240 0.122 0.183 0.217 -0.009 0.029 -0.026
C241 0.123 0.154 0.202 -0.010 0.034 -0.015
C242 0.133 0.170 0.215 -0.002 0.023 -0.013
C243 0.201 0.178 0.103 -0.024 0.037 -0.027
C244 0.205 0.188 0.101 -0.029 0.040 -0.031
C245 0.213 0.189 0.101 -0.040 0.056 -0.023
C246 0.213 0.194 0.107 -0.038 0.052 -0.027
C247 0.212 0.190 0.098 -0.035 0.045 -0.031
C248 0.216 0.190 0.113 -0.033 0.058 -0.031
C1A 0.106 0.149 0.126 0.016 0.057 0.003
N9 0.061 0.166 0.067 0.003 0.032 0.007
N10 0.064 0.172 0.069 -0.002 0.030 0.001
N11 0.096 0.159 0.081 0.001 0.053 0.027
N12 0.100 0.158 0.079 -0.001 0.055 0.026
N13 0.120 0.143 0.108 0.016 0.068 0.033
N14 0.100 0.141 0.098 0.005 0.057 0.025
N15 0.081 0.155 0.087 0.023 0.049 0.011
N16 0.079 0.156 0.085 0.027 0.044 0.007
N17 0.096 0.145 0.082 -0.004 0.044 0.006
N18 0.090 0.135 0.082 0.002 0.047 0.002
N20 0.157 0.193 0.112 0.014 0.069 -0.001
N21 0.081 0.188 0.142 0.039 0.062 -0.005
N22 0.082 0.183 0.143 0.041 0.065 -0.005
N23 0.105 0.183 0.102 0.021 0.073 0.018
N24 0.104 0.185 0.108 0.024 0.075 0.016
N25 0.099 0.164 0.151 0.050 0.082 0.016
N26 0.106 0.170 0.169 0.063 0.087 0.023
N27 0.062 0.151 0.075 -0.004 0.034 0.004
N28 0.061 0.155 0.080 -0.004 0.034 0.007
N29 0.114 0.214 0.137 -0.016 0.075 0.007
N30 0.107 0.264 0.131 0.018 0.039 0.058
N31 0.109 0.188 0.132 0.014 0.036 0.015
N32 0.172 0.233 0.120 0.060 0.090 0.040
N33 0.100 0.253 0.215 0.053 0.106 0.031
N34 0.162 0.262 0.109 0.030 0.084 0.024
N35 0.218 0.250 0.142 0.068 0.066 0.090
N36 0.191 0.252 0.201 0.040 0.148 0.062
O1 0.068 0.139 0.077 -0.002 0.034 0.015
O2 0.085 0.133 0.082 -0.006 0.048 0.001
O3 0.078 0.139 0.067 0.006 0.038 0.019
O4 0.093 0.187 0.091 0.030 0.056 0.033
O5 0.162 0.134 0.171 -0.005 0.123 -0.006
O6 0.092 0.154 0.085 -0.011 0.049 0.004
O7 0.072 0.147 0.068 -0.007 0.037 0.005
O8 0.095 0.145 0.091 -0.004 0.055 -0.003
O9 0.073 0.152 0.078 -0.002 0.036 -0.001
O10 0.093 0.204 0.063 -0.003 0.031 -0.012
O11 0.074 0.192 0.073 0.010 0.034 0.002
O12 0.070 0.160 0.055 -0.005 0.036 0.009
O13 0.109 0.190 0.151 0.038 0.086 0.052
O14 0.065 0.144 0.073 0.000 0.042 0.003
O15 0.077 0.144 0.066 -0.003 0.037 -0.005
O16 0.068 0.156 0.053 -0.002 0.031 -0.005
O17 0.094 0.184 0.079 0.014 0.042 0.027
O18 0.056 0.162 0.072 -0.003 0.032 -0.005
O19 0.079 0.154 0.080 0.007 0.046 0.007
O20 0.064 0.145 0.081 -0.007 0.042 -0.002
O21 0.075 0.155 0.079 -0.008 0.048 -0.012
O22 0.076 0.146 0.077 0.000 0.044 0.005
O23 0.072 0.159 0.072 0.003 0.039 0.006
O24 0.087 0.157 0.079 -0.010 0.052 -0.020
O25 0.082 0.165 0.070 -0.025 0.041 -0.026
O26 0.068 0.182 0.106 0.016 0.040 0.024
O27 0.084 0.159 0.080 0.002 0.035 -0.003
O28 0.093 0.154 0.082 -0.001 0.043 -0.006
O29 0.088 0.189 0.117 0.018 0.051 0.038
O30 0.268 0.145 0.145 -0.029 0.117 -0.039
O31 0.124 0.146 0.079 -0.013 0.053 -0.018
O32 0.112 0.152 0.099 -0.011 0.052 -0.044
O33 0.066 0.160 0.076 -0.004 0.039 -0.013
O34 0.064 0.159 0.069 0.005 0.036 0.002
O35 0.086 0.183 0.076 -0.017 0.033 -0.026
O36 0.070 0.164 0.064 0.002 0.035 0.000
O37 0.053 0.158 0.065 0.004 0.030 0.000
O38 0.062 0.150 0.067 0.006 0.033 0.003
O39 0.064 0.139 0.065 -0.002 0.034 -0.004
O40 0.062 0.156 0.071 0.006 0.035 0.006
O41 0.064 0.148 0.070 0.006 0.040 0.008
O42 0.128 0.191 0.155 0.008 0.067 0.012
O42A 0.126 0.180 0.141 0.005 0.071 0.004
O43 0.071 0.158 0.065 0.000 0.031 0.000
O44 0.061 0.178 0.079 0.007 0.039 0.007
O45 0.082 0.171 0.093 0.028 0.054 0.015
O46 0.071 0.165 0.075 -0.007 0.037 -0.003
O47 0.063 0.148 0.068 0.009 0.034 0.008
O48 0.095 0.156 0.102 0.018 0.061 0.026
O49 0.075 0.131 0.082 0.004 0.045 0.000
O50 0.111 0.136 0.114 -0.010 0.073 -0.007
O51 0.078 0.139 0.085 -0.001 0.047 0.001
O52 0.093 0.141 0.089 0.006 0.052 0.007
O53 0.333 0.157 0.199 0.049 0.159 0.045
O54 0.068 0.137 0.071 0.002 0.034 -0.004
O55 0.064 0.153 0.066 0.008 0.037 0.005
O56 0.052 0.154 0.067 0.007 0.031 0.012
O57 0.097 0.145 0.113 -0.025 0.065 -0.021
O58 0.111 0.167 0.083 0.011 0.041 0.020
O59 0.136 0.184 0.140 -0.024 0.068 -0.032
O61 0.077 0.157 0.098 0.004 0.049 0.008
O62 0.077 0.152 0.111 -0.008 0.054 -0.007
O63 0.081 0.151 0.088 0.007 0.050 0.000
O64 0.068 0.131 0.085 0.006 0.039 0.003
O65 0.060 0.137 0.077 0.017 0.037 0.012
O66 0.070 0.139 0.069 -0.001 0.027 0.008
O67 0.058 0.147 0.071 0.010 0.030 0.017
O68 0.062 0.152 0.091 -0.002 0.042 0.002
O69 0.086 0.142 0.132 -0.002 0.063 -0.002
O70 0.072 0.160 0.094 0.005 0.044 0.006
O71 0.067 0.147 0.068 0.003 0.035 0.011
O72 0.077 0.143 0.080 0.006 0.042 0.014
O73 0.062 0.167 0.073 0.006 0.040 0.003
O74 0.061 0.168 0.065 0.006 0.035 0.007
O75 0.060 0.168 0.062 0.011 0.031 0.004
O76 0.062 0.151 0.063 0.015 0.032 0.008
O77 0.058 0.158 0.068 0.011 0.029 0.009
O78 0.061 0.164 0.062 0.007 0.029 0.003
O79 0.067 0.168 0.071 0.004 0.032 0.002
O80 0.121 0.180 0.125 -0.030 0.014 0.002
O81 0.202 0.313 0.141 -0.063 0.083 0.028
O82 0.081 0.161 0.077 -0.008 0.039 0.013
O83 0.073 0.161 0.083 -0.010 0.038 -0.001
O84 0.063 0.141 0.077 0.011 0.034 0.003
O85 0.080 0.147 0.116 -0.002 0.053 -0.003
O86 0.076 0.158 0.095 0.010 0.047 0.011
O87 0.063 0.160 0.091 -0.001 0.041 0.007
O88 0.077 0.148 0.099 0.008 0.050 0.013
O89 0.067 0.148 0.095 0.000 0.044 0.008
O90 0.150 0.190 0.103 0.018 0.076 0.003
O91 0.068 0.153 0.086 0.008 0.037 0.012
O92 0.075 0.151 0.089 -0.001 0.045 0.013
O93 0.094 0.153 0.106 -0.023 0.035 0.009
O94 0.202 0.318 0.115 -0.052 0.042 0.020
O95 0.074 0.162 0.108 0.029 0.060 0.016
O96 0.065 0.144 0.089 0.008 0.035 0.006
O97 0.069 0.140 0.090 0.007 0.047 0.004
O98 0.087 0.144 0.145 0.018 0.065 0.009
O99 0.071 0.157 0.111 0.011 0.047 0.005
O100 0.068 0.158 0.138 0.019 0.055 -0.001
O101 0.076 0.139 0.110 0.025 0.053 0.015
O102 0.071 0.159 0.104 0.027 0.055 0.023
O103 0.074 0.148 0.110 -0.001 0.026 0.004
O104 0.077 0.175 0.096 -0.016 0.041 0.011
O105 0.078 0.168 0.083 0.013 0.037 0.022
O106 0.075 0.148 0.086 0.003 0.037 0.003
O107 0.105 0.184 0.115 0.019 0.075 0.019
O108 0.068 0.147 0.095 0.007 0.045 0.010
O109 0.070 0.144 0.080 0.005 0.041 0.008
O110 0.071 0.142 0.062 -0.002 0.035 0.004
O111 0.074 0.149 0.066 -0.002 0.039 0.006
O112 0.077 0.140 0.090 -0.007 0.036 -0.003
O113 0.093 0.156 0.183 -0.013 0.022 -0.018
O114 0.086 0.143 0.072 -0.002 0.041 0.010
O115 0.080 0.145 0.073 0.000 0.034 0.001
O116 0.091 0.146 0.079 -0.007 0.024 -0.001
O117 0.069 0.149 0.078 0.005 0.038 0.007
O118 0.071 0.143 0.080 0.007 0.042 0.009
O119 0.082 0.149 0.128 0.031 0.064 0.005
O120 0.084 0.163 0.104 0.039 0.062 0.017
O121 0.081 0.164 0.082 0.014 0.041 0.021
O122 0.084 0.149 0.138 0.024 0.064 0.007
O123 0.076 0.161 0.112 0.044 0.056 0.019
O124 0.069 0.149 0.093 0.025 0.051 0.006
O125 0.068 0.146 0.092 0.026 0.046 0.006
O126 0.061 0.152 0.090 0.027 0.042 0.010
O127 0.243 0.449 0.170 -0.069 0.032 0.042
O128 0.075 0.165 0.079 0.010 0.045 0.015
O130 0.076 0.152 0.111 0.011 0.050 0.002
O131 0.074 0.157 0.079 0.013 0.041 0.010
O132 0.138 0.184 0.115 0.029 0.087 0.011
O133 0.088 0.174 0.085 0.008 0.039 0.016
O134 0.080 0.169 0.110 0.011 0.055 0.026
O135 0.094 0.208 0.127 0.030 0.068 -0.005
O136 0.192 0.256 0.132 -0.016 0.122 0.014
O137 0.098 0.144 0.121 0.020 0.059 0.000
O138 0.065 0.152 0.069 0.011 0.032 0.006
O139 0.075 0.140 0.078 0.003 0.042 0.004
O140 0.074 0.148 0.080 0.011 0.045 0.012
O141 0.068 0.154 0.064 0.007 0.031 0.006
O142 0.073 0.151 0.072 0.004 0.032 0.000
O143 0.078 0.148 0.076 0.007 0.035 0.010
O144 0.083 0.147 0.074 0.004 0.039 0.007
O145 0.093 0.169 0.108 0.026 0.063 0.018
O146 0.079 0.154 0.076 0.006 0.042 0.010
O147 0.084 0.147 0.087 0.000 0.034 -0.003
O148 0.119 0.161 0.095 -0.012 0.022 -0.019
O149 0.068 0.162 0.102 0.011 0.038 -0.002
O150 0.076 0.154 0.090 0.009 0.041 0.004
O151 0.068 0.158 0.087 0.014 0.041 0.003
O152 0.083 0.146 0.109 0.020 0.043 0.003
O153 0.069 0.137 0.086 0.013 0.048 0.013
O154 0.079 0.144 0.105 0.028 0.057 0.006
O155 0.081 0.181 0.123 0.034 0.064 0.016
O156 0.109 0.185 0.150 0.005 0.060 -0.040
O157 0.085 0.144 0.090 -0.002 0.032 -0.010
O158 0.061 0.141 0.074 -0.001 0.033 0.005
O159 0.074 0.145 0.071 0.000 0.036 -0.001
O160 0.067 0.147 0.063 -0.005 0.033 0.008
O161 0.081 0.152 0.068 0.000 0.037 0.005
O162 0.068 0.148 0.071 0.001 0.033 0.008
O163 0.088 0.143 0.067 0.001 0.045 0.012
O164 0.072 0.112 0.062 -0.018 0.030 0.006
O165 0.066 0.137 0.063 0.007 0.030 0.009
O166 0.069 0.143 0.066 0.000 0.033 0.003
O167 0.076 0.148 0.062 0.002 0.041 0.010
O168 0.050 0.145 0.075 0.002 0.027 0.003
O169 0.059 0.151 0.064 -0.003 0.025 0.003
O170 0.052 0.137 0.067 -0.006 0.028 0.005
O171 0.060 0.138 0.066 -0.002 0.034 0.008
O172 0.064 0.136 0.072 0.000 0.035 0.007
O173 0.054 0.153 0.082 0.007 0.033 0.002
O174 0.063 0.147 0.066 -0.006 0.034 0.004
O176 0.059 0.145 0.068 -0.005 0.034 0.002
O177 0.072 0.146 0.071 -0.003 0.047 0.011
O178 0.063 0.134 0.064 0.005 0.035 0.017
O180 0.058 0.140 0.068 -0.004 0.032 0.013
O182 0.059 0.145 0.082 -0.003 0.044 0.012
O183 0.077 0.139 0.076 -0.006 0.041 0.006
O184 0.108 0.137 0.090 -0.010 0.046 -0.012
O185 0.077 0.149 0.085 0.009 0.054 0.007
O186 0.076 0.150 0.086 0.007 0.042 0.009
O187 0.071 0.164 0.087 0.016 0.041 0.015
O188 0.066 0.154 0.066 0.015 0.034 0.004
O189 0.063 0.137 0.064 -0.002 0.027 0.002
O190 0.057 0.136 0.065 0.007 0.029 0.012
O191 0.082 0.138 0.070 -0.004 0.036 -0.002
O192 0.062 0.147 0.077 0.001 0.034 0.006
O194 0.077 0.138 0.082 -0.001 0.040 0.010
O196 0.070 0.142 0.075 0.000 0.034 0.005
O197 0.071 0.143 0.073 -0.001 0.037 0.008
O198 0.063 0.147 0.084 0.004 0.039 0.009
O199 0.065 0.145 0.098 0.013 0.050 0.010
O200 0.092 0.174 0.118 0.037 0.065 0.038
O201 0.101 0.177 0.135 0.055 0.074 0.035
O203 0.070 0.150 0.085 0.018 0.050 0.013
O204 0.077 0.160 0.090 0.022 0.053 0.019
O205 0.071 0.165 0.090 0.010 0.042 0.018
O206 0.075 0.131 0.074 0.007 0.046 0.008
O207 0.061 0.128 0.063 0.002 0.033 -0.009
O208 0.065 0.148 0.069 0.002 0.034 0.007
O209 0.079 0.175 0.083 0.009 0.046 0.023
O210 0.108 0.145 0.136 -0.020 0.068 -0.027
O211 0.101 0.145 0.107 -0.018 0.067 -0.018
O212 0.061 0.142 0.067 0.010 0.036 0.004
O213 0.103 0.150 0.147 -0.022 0.055 -0.004
O215 0.065 0.270 0.149 0.030 0.043 0.019
O219 0.078 0.156 0.129 -0.022 0.058 -0.012
O220 0.090 0.164 0.078 0.017 0.043 0.021
O221 0.090 0.134 0.089 0.015 0.041 0.001
O222 0.068 0.155 0.095 0.012 0.039 -0.005
O223 0.080 0.156 0.099 0.018 0.042 -0.008
O224 0.121 0.180 0.125 -0.030 0.014 0.002
O225 0.158 0.189 0.101 0.013 0.069 0.006
O226 0.196 0.249 0.129 0.026 0.095 -0.009
O227 0.085 0.160 0.096 0.015 0.058 0.024
O228 0.094 0.151 0.086 0.004 0.056 0.018
O231 0.105 0.158 0.175 0.008 0.014 -0.026
O232 0.070 0.154 0.086 0.017 0.044 0.014
O233 0.110 0.151 0.076 -0.013 0.053 0.004
O234 0.116 0.148 0.091 -0.013 0.037 -0.005
O235 0.080 0.167 0.088 0.014 0.051 0.013
O236 0.080 0.167 0.082 0.010 0.046 0.016
O238 0.158 0.170 0.195 0.058 0.126 0.022
O239 0.113 0.147 0.169 -0.009 0.016 -0.025
O240 0.112 0.207 0.136 -0.017 0.079 0.008
O241 0.092 0.272 0.135 0.020 0.039 0.053
O242 0.109 0.250 0.120 0.016 0.037 0.051
O244 0.116 0.274 0.145 -0.014 0.027 0.032
O245 0.125 0.168 0.154 -0.033 0.057 -0.014
O246 0.151 0.259 0.114 0.021 0.085 0.022
O248 0.076 0.235 0.086 0.037 0.025 0.031
O249 0.115 0.219 0.063 0.029 0.041 0.028
O250 0.134 0.220 0.121 -0.006 0.043 0.011
O251 0.143 0.191 0.117 -0.018 0.047 0.009
O252 0.119 0.177 0.113 -0.037 0.050 -0.034
O253 0.212 0.181 0.210 0.062 0.118 0.019
O254 0.154 0.155 0.219 -0.022 0.115 -0.013
O255 0.049 0.138 0.056 0.002 0.024 0.004
O256 0.100 0.176 0.101 0.011 0.073 0.023
O257 0.119 0.232 0.119 -0.002 0.079 0.062
O259 0.166 0.239 0.124 0.060 0.100 0.046
O260 0.119 0.145 0.230 0.031 0.104 0.003
O261 0.152 0.169 0.193 0.050 0.094 0.006
O265 0.100 0.183 0.150 0.012 0.063 -0.004
O266 0.206 0.175 0.144 -0.036 0.031 0.004
O271 0.270 0.143 0.128 -0.018 0.098 -0.022
O272 0.125 0.167 0.162 -0.004 0.050 -0.035
O276 0.087 0.216 0.241 0.049 0.051 -0.022
O277 0.096 0.185 0.126 0.013 0.037 0.017
O278 0.100 0.181 0.123 0.017 0.042 0.021
O279 0.135 0.212 0.173 0.003 0.001 0.044
O283 0.150 0.246 0.111 0.035 0.077 0.023
O285 0.125 0.154 0.224 0.002 0.078 -0.022
O287 0.176 0.144 0.241 -0.027 0.134 -0.028
O288 0.136 0.179 0.193 -0.052 0.091 -0.023
O290 0.103 0.212 0.136 -0.014 0.076 0.006
O292 0.130 0.239 0.247 0.085 0.121 0.003
O303 0.161 0.166 0.177 0.034 0.091 0.010
O304 0.156 0.169 0.216 -0.008 0.094 0.006
O307 0.167 0.236 0.136 -0.041 0.073 0.016
O313 0.129 0.247 0.256 0.089 0.109 -0.004
O319 0.154 0.201 0.130 0.047 0.077 0.033
O320 0.264 0.263 0.110 0.045 0.052 0.035
O321 0.124 0.252 0.175 -0.034 0.090 0.021
O322 0.090 0.228 0.207 0.050 0.086 0.023
O323 0.144 0.288 0.258 0.009 0.105 0.072
O324 0.111 0.253 0.200 0.058 0.112 0.037
O325 0.140 0.277 0.194 0.009 0.052 0.075
O327 0.073 0.141 0.063 -0.001 0.033 0.009
O328 0.234 0.247 0.131 0.070 0.083 0.085
O329 0.252 0.266 0.158 0.075 0.025 0.083
O330 0.197 0.242 0.141 0.068 0.065 0.094
O333 0.202 0.304 0.148 0.035 0.115 -0.005
O334 0.170 0.248 0.196 0.039 0.141 0.070
O335 0.204 0.239 0.176 0.038 0.148 0.057
O336 0.222 0.302 0.245 0.044 0.180 0.039
O337 0.291 0.196 0.196 0.040 0.152 0.100
O339 0.240 0.181 0.225 0.068 0.130 0.038
O340 0.187 0.187 0.173 0.085 0.112 0.064
O341 0.285 0.202 0.192 0.035 0.160 0.108
O342 0.216 0.271 0.142 -0.047 0.094 0.018
O344 0.175 0.141 0.184 -0.029 0.109 -0.026
O345 0.076 0.284 0.178 0.023 0.024 -0.023
O346 0.176 0.194 0.184 0.056 0.108 0.042
O347 0.238 0.263 0.231 0.053 0.133 0.000
O349 0.204 0.286 0.274 0.043 0.119 -0.018
O351 0.130 0.171 0.218 -0.009 0.009 -0.002
O353 0.195 0.242 0.148 -0.024 0.087 0.035
O354 0.198 0.242 0.182 -0.033 0.094 0.067
O355 0.282 0.278 0.262 -0.045 0.049 0.071
O356 0.155 0.207 0.173 -0.049 0.017 0.014
O357 0.110 0.272 0.168 0.018 0.015 -0.047
O358 0.130 0.278 0.168 0.024 0.041 -0.062
O359 0.248 0.356 0.222 -0.032 -0.037 -0.009
O360 0.214 0.209 0.238 0.045 0.150 -0.022
O361 0.295 0.192 0.146 -0.001 0.144 0.050
O362 0.320 0.250 0.235 0.064 0.118 0.036
O363 0.226 0.165 0.317 0.009 0.162 -0.031
O364 0.276 0.249 0.232 -0.115 0.108 -0.015
O365 0.117 0.151 0.201 -0.029 0.037 -0.006
O366 0.118 0.171 0.178 -0.003 0.026 -0.024
O367 0.166 0.233 0.154 -0.047 0.042 -0.091
O368 0.208 0.195 0.101 -0.027 0.037 -0.033
O369 0.127 0.167 0.184 -0.053 0.087 -0.028
O370 0.144 0.163 0.197 -0.027 0.102 -0.021
O371 0.116 0.171 0.193 -0.040 0.072 -0.029
O372 0.147 0.183 0.154 -0.054 0.064 -0.020
O373 0.118 0.174 0.220 -0.002 0.050 -0.032
O374 0.131 0.154 0.177 -0.002 0.039 -0.023
O375 0.201 0.189 0.096 -0.030 0.042 -0.022
O376 0.222 0.184 0.122 -0.046 0.075 -0.025
O377 0.075 0.149 0.096 -0.005 0.036 -0.001
O378 0.078 0.148 0.095 0.000 0.035 0.000

loop_
_atom_type_symbol
_atom_type_description
_atom_type_scat_dispersion_real
_atom_type_scat_dispersion_imag
_atom_type_scat_source
C C 0.0033 0.0016 'International Tables Vol C Tables 4.2.6.8 and 6.1.1.4'
H H 0.0000 0.0000 'International Tables Vol C Tables 4.2.6.8 and 6.1.1.4'
N N 0.0061 0.0033 'International Tables Vol C Tables 4.2.6.8 and 6.1.1.4'
O O 0.0106 0.0060 'International Tables Vol C Tables 4.2.6.8 and 6.1.1.4'
S S 0.1246 0.1234 'International Tables Vol C Tables 4.2.6.8 and 6.1.1.4'
Ni Ni 0.3393 1.1124 'International Tables Vol C Tables 4.2.6.8 and 6.1.1.4'
Gd Gd -0.1653 3.9035 'International Tables Vol C Tables 4.2.6.8 and 6.1.1.4'
Br Br -0.2901 2.4595 'International Tables Vol C Tables 4.2.6.8 and 6.1.1.4'

loop_
_geom_angle_atom_site_label_1
_geom_angle_atom_site_label_2
_geom_angle_atom_site_label_3
_geom_angle
_geom_angle_site_symmetry_1
_geom_angle_site_symmetry_3
_geom_angle_publ_flag
O5 Gd1 O4 101.3(4) . . ?
O5 Gd1 O7 146.3(3) . . ?
O4 Gd1 O7 88.8(4) . . ?
O5 Gd1 O6 85.0(4) . . ?
O4 Gd1 O6 147.8(4) . . ?
O7 Gd1 O6 70.6(4) . . ?
O5 Gd1 O2 83.6(4) . . ?
O4 Gd1 O2 135.9(4) . . ?
O7 Gd1 O2 111.3(4) . . ?
O6 Gd1 O2 75.9(4) . . ?
O5 Gd1 O8 77.8(4) . . ?
O4 Gd1 O8 80.0(4) . . ?
O7 Gd1 O8 72.3(4) . . ?
O6 Gd1 O8 70.5(4) . . ?
O2 Gd1 O8 142.6(3) . . ?
O5 Gd1 O3 135.0(3) . . ?
O4 Gd1 O3 76.1(4) . . ?
O7 Gd1 O3 78.6(4) . . ?
O6 Gd1 O3 121.2(4) . . ?
O2 Gd1 O3 70.5(4) . . ?
O8 Gd1 O3 142.5(4) . . ?
O5 Gd1 N13 70.5(2) . . ?
O4 Gd1 N13 72.3(3) . . ?
O7 Gd1 N13 142.7(3) . . ?
O6 Gd1 N13 138.1(3) . . ?
O2 Gd1 N13 68.2(3) . . ?
O8 Gd1 N13 132.1(3) . . ?
O3 Gd1 N13 66.0(3) . . ?
O5 Gd1 Ni2 105.87(19) . . ?
O4 Gd1 Ni2 104.0(3) . . ?
O7 Gd1 Ni2 102.6(3) . . ?
O6 Gd1 Ni2 104.5(3) . . ?
O2 Gd1 Ni2 35.1(3) . . ?
O8 Gd1 Ni2 173.7(3) . . ?
O3 Gd1 Ni2 36.8(3) . . ?
N13 Gd1 Ni2 54.25(12) . . ?
O5 Gd1 Gd3 115.77(19) . . ?
O4 Gd1 Gd3 72.1(3) . . ?
O7 Gd1 Gd3 37.3(3) . . ?
O6 Gd1 Gd3 76.8(3) . . ?
O2 Gd1 Gd3 144.7(3) . . ?
O8 Gd1 Gd3 38.0(3) . . ?
O3 Gd1 Gd3 106.2(3) . . ?
N13 Gd1 Gd3 144.36(8) . . ?
Ni2 Gd1 Gd3 138.21(6) . . ?
O5 Gd1 Gd2 68.64(19) . . ?
O4 Gd1 Gd2 117.6(3) . . ?
O7 Gd1 Gd2 78.1(3) . . ?
O6 Gd1 Gd2 35.7(3) . . ?
O2 Gd1 Gd2 105.1(2) . . ?
O8 Gd1 Gd2 37.7(2) . . ?
O3 Gd1 Gd2 152.6(3) . . ?
N13 Gd1 Gd2 139.07(9) . . ?
Ni2 Gd1 Gd2 138.39(5) . . ?
Gd3 Gd1 Gd2 61.04(3) . . ?
O5 Gd1 Gd4 121.74(15) . . ?
O4 Gd1 Gd4 126.0(4) . . ?
O7 Gd1 Gd4 37.4(2) . . ?
O6 Gd1 Gd4 36.8(3) . . ?
O2 Gd1 Gd4 83.6(3) . . ?
O8 Gd1 Gd4 79.2(3) . . ?
O3 Gd1 Gd4 92.0(3) . . ?
N13 Gd1 Gd4 148.44(12) . . ?
Ni2 Gd1 Gd4 94.46(5) . . ?
Gd3 Gd1 Gd4 61.14(3) . . ?
Gd2 Gd1 Gd4 60.66(3) . . ?
O6 Gd2 O210 145.4(4) . . ?
O6 Gd2 O357 124.2(3) . . ?
O210 Gd2 O357 81.2(3) . . ?
O6 Gd2 O9 70.4(4) . . ?
O210 Gd2 O9 88.2(5) . . ?
O357 Gd2 O9 90.1(2) . . ?
O6 Gd2 O8 70.4(4) . . ?
O210 Gd2 O8 77.2(4) . . ?
O357 Gd2 O8 152.1(3) . . ?
O9 Gd2 O8 71.9(4) . . ?
O6 Gd2 O344 93.2(4) . . ?
O210 Gd2 O344 90.4(4) . . ?
O357 Gd2 O344 122.65(14) . . ?
O9 Gd2 O344 146.5(3) . . ?
O8 Gd2 O344 75.2(4) . . ?
O6 Gd2 O367 140.2(6) . . ?
O210 Gd2 O367 73.0(6) . . ?
O357 Gd2 O367 52.4(5) . . ?
O9 Gd2 O367 139.5(6) . . ?
O8 Gd2 O367 134.0(6) . . ?
O344 Gd2 O367 70.8(5) . . ?
O6 Gd2 O375 58.6(3) . . ?
O210 Gd2 O375 153.2(3) . . ?
O357 Gd2 O375 72.09(9) . . ?
O9 Gd2 O375 94.2(3) . . ?
O8 Gd2 O375 128.8(3) . . ?
O344 Gd2 O375 101.77(15) . . ?
O367 Gd2 O375 88.4(5) . . ?
O6 Gd2 O376 63.7(3) . . ?
O210 Gd2 O376 137.8(4) . . ?
O357 Gd2 O376 105.43(8) . . ?
O9 Gd2 O376 132.5(3) . . ?
O8 Gd2 O376 102.4(3) . . ?
O344 Gd2 O376 50.39(16) . . ?
O367 Gd2 O376 78.7(5) . . ?
O375 Gd2 O376 51.79(11) . . ?
O6 Gd2 Gd1 36.1(3) . . ?
O210 Gd2 Gd1 114.4(3) . . ?
O357 Gd2 Gd1 159.49(8) . . ?
O9 Gd2 Gd1 77.7(3) . . ?
O8 Gd2 Gd1 37.3(3) . . ?
O344 Gd2 Gd1 72.56(15) . . ?
O367 Gd2 Gd1 142.7(5) . . ?
O375 Gd2 Gd1 92.18(7) . . ?
O376 Gd2 Gd1 72.65(6) . . ?
O6 Gd2 Gd3 75.6(3) . . ?
O210 Gd2 Gd3 71.0(3) . . ?
O357 Gd2 Gd3 118.57(5) . . ?
O9 Gd2 Gd3 37.4(2) . . ?
O8 Gd2 Gd3 36.8(3) . . ?
O344 Gd2 Gd3 111.44(12) . . ?
O367 Gd2 Gd3 144.0(5) . . ?
O375 Gd2 Gd3 124.21(7) . . ?
O376 Gd2 Gd3 131.94(6) . . ?
Gd1 Gd2 Gd3 59.33(4) . . ?
O6 Gd2 Gd4 36.4(3) . . ?
O210 Gd2 Gd4 125.3(4) . . ?
O357 Gd2 Gd4 100.11(6) . . ?
O9 Gd2 Gd4 37.5(3) . . ?
O8 Gd2 Gd4 78.7(3) . . ?
O344 Gd2 Gd4 128.94(17) . . ?
O367 Gd2 Gd4 147.3(4) . . ?
O375 Gd2 Gd4 63.76(6) . . ?
O376 Gd2 Gd4 95.13(8) . . ?
Gd1 Gd2 Gd4 60.32(3) . . ?
Gd3 Gd2 Gd4 60.46(3) . . ?
O16 Gd3 O17 80.1(4) . . ?
O16 Gd3 O7 80.8(4) . . ?
O17 Gd3 O7 85.6(4) . . ?
O16 Gd3 O8 145.4(4) . . ?
O17 Gd3 O8 77.9(4) . . ?
O7 Gd3 O8 71.2(4) . . ?
O16 Gd3 O9 118.6(4) . . ?
O17 Gd3 O9 145.8(5) . . ?
O7 Gd3 O9 71.1(4) . . ?
O8 Gd3 O9 71.2(4) . . ?
O16 Gd3 O211 132.8(4) . . ?
O17 Gd3 O211 110.0(5) . . ?
O7 Gd3 O211 143.9(4) . . ?
O8 Gd3 O211 80.3(4) . . ?
O9 Gd3 O211 79.2(4) . . ?
O16 Gd3 O19 74.1(4) . . ?
O17 Gd3 O19 73.9(4) . . ?
O7 Gd3 O19 149.7(3) . . ?
O8 Gd3 O19 123.8(4) . . ?
O9 Gd3 O19 136.4(4) . . ?
O211 Gd3 O19 65.8(4) . . ?
O16 Gd3 O18 72.3(4) . . ?
O17 Gd3 O18 136.6(4) . . ?
O7 Gd3 O18 121.0(4) . . ?
O8 Gd3 O18 140.1(4) . . ?
O9 Gd3 O18 77.6(4) . . ?
O211 Gd3 O18 69.8(4) . . ?
O19 Gd3 O18 66.7(4) . . ?
O16 Gd3 Gd11 34.1(3) . . ?
O17 Gd3 Gd11 108.0(4) . . ?
O7 Gd3 Gd11 102.1(3) . . ?
O8 Gd3 Gd11 171.0(3) . . ?
O9 Gd3 Gd11 101.2(3) . . ?
O211 Gd3 Gd11 103.4(3) . . ?
O19 Gd3 Gd11 65.0(3) . . ?
O18 Gd3 Gd11 38.2(3) . . ?
O16 Gd3 Gd1 109.1(3) . . ?
O17 Gd3 Gd1 69.0(3) . . ?
O7 Gd3 Gd1 36.5(3) . . ?
O8 Gd3 Gd1 37.5(3) . . ?
O9 Gd3 Gd1 77.5(3) . . ?
O211 Gd3 Gd1 117.7(3) . . ?
O19 Gd3 Gd1 141.4(3) . . ?
O18 Gd3 Gd1 151.8(2) . . ?
Gd11 Gd3 Gd1 137.45(4) . . ?
O16 Gd3 Gd15 92.2(3) . . ?
O17 Gd3 Gd15 112.4(3) . . ?
O7 Gd3 Gd15 159.4(3) . . ?
O8 Gd3 Gd15 120.9(3) . . ?
O9 Gd3 Gd15 96.1(3) . . ?
O211 Gd3 Gd15 40.8(3) . . ?
O19 Gd3 Gd15 40.3(2) . . ?
O18 Gd3 Gd15 38.7(3) . . ?
Gd11 Gd3 Gd15 63.78(3) . . ?
Gd1 Gd3 Gd15 158.41(4) . . ?
O16 Gd3 Gd2 151.4(2) . . ?
O17 Gd3 Gd2 114.7(4) . . ?
O7 Gd3 Gd2 76.5(3) . . ?
O8 Gd3 Gd2 36.8(2) . . ?
O9 Gd3 Gd2 36.7(3) . . ?
O211 Gd3 Gd2 67.4(3) . . ?
O19 Gd3 Gd2 132.2(3) . . ?
O18 Gd3 Gd2 105.2(2) . . ?
Gd11 Gd3 Gd2 136.86(3) . . ?
Gd1 Gd3 Gd2 59.62(3) . . ?
Gd15 Gd3 Gd2 103.11(4) . . ?
O11 Gd4 O12 70.4(4) . . ?
O11 Gd4 O6 104.0(4) . . ?
O12 Gd4 O6 144.7(4) . . ?
O11 Gd4 O164 69.6(4) . 7_556 ?
O12 Gd4 O164 68.1(4) . 7_556 ?
O6 Gd4 O164 77.2(4) . 7_556 ?
O11 Gd4 O255 146.3(4) . 7_556 ?
O12 Gd4 O255 82.4(4) . 7_556 ?
O6 Gd4 O255 86.8(4) . 7_556 ?
O164 Gd4 O255 82.3(3) 7_556 7_556 ?
O11 Gd4 O7 144.0(4) . . ?
O12 Gd4 O7 136.4(4) . . ?
O6 Gd4 O7 68.0(4) . . ?
O164 Gd4 O7 135.8(4) 7_556 . ?
O255 Gd4 O7 69.7(3) 7_556 . ?
O11 Gd4 O9 74.4(4) . . ?
O12 Gd4 O9 136.7(4) . . ?
O6 Gd4 O9 68.2(4) . . ?
O164 Gd4 O9 121.1(4) 7_556 . ?
O255 Gd4 O9 138.2(3) 7_556 . ?
O7 Gd4 O9 70.0(4) . . ?
O11 Gd4 O14 88.0(4) . . ?
O12 Gd4 O14 78.0(4) . . ?
O6 Gd4 O14 137.2(4) . . ?
O164 Gd4 O14 143.9(4) 7_556 . ?
O255 Gd4 O14 105.7(3) 7_556 . ?
O7 Gd4 O14 78.2(4) . . ?
O9 Gd4 O14 76.3(4) . . ?
O11 Gd4 Ni3 35.2(4) . . ?
O12 Gd4 Ni3 36.4(2) . . ?
O6 Gd4 Ni3 135.0(2) . . ?
O164 Gd4 Ni3 70.8(3) 7_556 . ?
O255 Gd4 Ni3 118.3(3) 7_556 . ?
O7 Gd4 Ni3 152.9(3) . . ?
O9 Gd4 Ni3 102.7(3) . . ?
O14 Gd4 Ni3 74.7(2) . . ?
O11 Gd4 Gd1 137.6(4) . . ?
O12 Gd4 Gd1 146.8(2) . . ?
O6 Gd4 Gd1 35.7(2) . . ?
O164 Gd4 Gd1 101.6(3) 7_556 . ?
O255 Gd4 Gd1 64.7(3) 7_556 . ?
O7 Gd4 Gd1 35.7(3) . . ?
O9 Gd4 Gd1 76.1(3) . . ?
O14 Gd4 Gd1 113.7(2) . . ?
Ni3 Gd4 Gd1 170.56(6) . . ?
O11 Gd4 Gd5 34.7(3) . . ?
O12 Gd4 Gd5 75.0(2) . . ?
O6 Gd4 Gd5 81.7(2) . . ?
O164 Gd4 Gd5 37.6(2) 7_556 . ?
O255 Gd4 Gd5 119.9(2) 7_556 . ?
O7 Gd4 Gd5 148.1(3) . . ?
O9 Gd4 Gd5 90.1(2) . . ?
O14 Gd4 Gd5 122.1(2) . . ?
Ni3 Gd4 Gd5 53.71(6) . . ?
Gd1 Gd4 Gd5 116.86(4) . . ?
O11 Gd4 Gd2 79.3(4) . . ?
O12 Gd4 Gd2 147.6(2) . . ?
O6 Gd4 Gd2 34.9(3) . . ?
O164 Gd4 Gd2 91.1(3) 7_556 . ?
O255 Gd4 Gd2 120.5(3) 7_556 . ?
O7 Gd4 Gd2 75.8(3) . . ?
O9 Gd4 Gd2 36.6(3) . . ?
O14 Gd4 Gd2 112.8(3) . . ?
Ni3 Gd4 Gd2 114.52(6) . . ?
Gd1 Gd4 Gd2 59.01(3) . . ?
Gd5 Gd4 Gd2 73.53(3) . . ?
O368 Gd5 O10 133.7(4) . . ?
O368 Gd5 O11 130.9(4) . . ?
O10 Gd5 O11 74.3(5) . . ?
O368 Gd5 O164 82.8(3) . 7_556 ?
O10 Gd5 O164 70.0(4) . 7_556 ?
O11 Gd5 O164 70.3(4) . 7_556 ?
O368 Gd5 O358 90.51(16) . . ?
O10 Gd5 O358 134.7(3) . . ?
O11 Gd5 O358 83.5(3) . . ?
O164 Gd5 O358 137.6(3) 7_556 . ?
O368 Gd5 O345 134.60(18) . . ?
O10 Gd5 O345 82.3(4) . . ?
O11 Gd5 O345 77.8(3) . . ?
O164 Gd5 O345 142.2(3) 7_556 . ?
O358 Gd5 O345 54.20(14) . . ?
O368 Gd5 O238 51.0(4) . 7_556 ?
O10 Gd5 O238 87.7(5) . 7_556 ?
O11 Gd5 O238 150.7(5) . 7_556 ?
O164 Gd5 O238 81.9(4) 7_556 7_556 ?
O358 Gd5 O238 124.8(4) . 7_556 ?
O345 Gd5 O238 123.2(3) . 7_556 ?
O368 Gd5 O375 45.97(16) . . ?
O10 Gd5 O375 137.4(3) . . ?
O11 Gd5 O375 85.4(3) . . ?
O164 Gd5 O375 67.9(3) 7_556 . ?
O358 Gd5 O375 77.39(9) . . ?
O345 Gd5 O375 129.90(16) . . ?
O238 Gd5 O375 93.1(4) 7_556 . ?
O368 Gd5 O346 88.80(19) . 7_556 ?
O10 Gd5 O346 87.2(3) . 7_556 ?
O11 Gd5 O346 138.2(3) . 7_556 ?
O164 Gd5 O346 137.6(3) 7_556 7_556 ?
O358 Gd5 O346 83.7(2) . 7_556 ?
O345 Gd5 O346 62.6(2) . 7_556 ?
O238 Gd5 O346 61.2(4) 7_556 7_556 ?
O375 Gd5 O346 129.77(15) . 7_556 ?
O368 Gd5 C247 21.69(14) . . ?
O10 Gd5 C247 140.7(3) . . ?
O11 Gd5 C247 109.5(3) . . ?
O164 Gd5 C247 74.7(3) 7_556 . ?
O358 Gd5 C247 83.77(7) . . ?
O345 Gd5 C247 136.92(15) . . ?
O238 Gd5 C247 70.6(4) 7_556 . ?
O375 Gd5 C247 24.28(10) . . ?
O346 Gd5 C247 108.44(14) 7_556 . ?
O368 Gd5 Ni3 156.48(13) . . ?
O10 Gd5 Ni3 38.3(3) . . ?
O11 Gd5 Ni3 37.8(4) . . ?
O164 Gd5 Ni3 73.8(3) 7_556 . ?
O358 Gd5 Ni3 105.29(6) . . ?
O345 Gd5 Ni3 68.57(13) . . ?
O238 Gd5 Ni3 125.4(4) 7_556 . ?
O375 Gd5 Ni3 119.92(9) . . ?
O346 Gd5 Ni3 109.82(14) 7_556 . ?
C247 Gd5 Ni3 141.38(7) . . ?
O368 Gd5 Gd4 102.08(12) . . ?
O10 Gd5 Gd4 78.7(2) . . ?
O11 Gd5 Gd4 35.4(3) . . ?
O164 Gd5 Gd4 37.7(2) 7_556 . ?
O358 Gd5 Gd4 104.93(6) . . ?
O345 Gd5 Gd4 113.22(11) . . ?
O238 Gd5 Gd4 119.2(3) 7_556 . ?
O375 Gd5 Gd4 63.87(7) . . ?
O346 Gd5 Gd4 165.85(14) 7_556 . ?
C247 Gd5 Gd4 83.92(6) . . ?
Ni3 Gd5 Gd4 57.47(4) . . ?
O184 Gd6 O27 67.3(5) 7_556 . ?
O184 Gd6 O30 84.6(4) 7_556 . ?
O27 Gd6 O30 141.0(3) . . ?
O184 Gd6 O28 81.7(4) 7_556 . ?
O27 Gd6 O28 73.2(4) . . ?
O30 Gd6 O28 76.5(3) . . ?
O184 Gd6 O337 153.1(4) 7_556 . ?
O27 Gd6 O337 138.1(3) . . ?
O30 Gd6 O337 76.3(2) . . ?
O28 Gd6 O337 111.4(3) . . ?
O184 Gd6 O53 77.3(5) 7_556 . ?
O27 Gd6 O53 122.3(4) . . ?
O30 Gd6 O53 73.4(3) . . ?
O28 Gd6 O53 144.6(4) . . ?
O337 Gd6 O53 79.1(3) . . ?
O184 Gd6 O330 120.1(3) 7_556 . ?
O27 Gd6 O330 79.7(3) . . ?
O30 Gd6 O330 139.2(2) . . ?
O28 Gd6 O330 134.6(3) . . ?
O337 Gd6 O330 68.0(2) . . ?
O53 Gd6 O330 80.8(3) . . ?
O184 Gd6 O29 132.7(4) 7_556 . ?
O27 Gd6 O29 72.8(4) . . ?
O30 Gd6 O29 113.9(2) . . ?
O28 Gd6 O29 63.1(3) . . ?
O337 Gd6 O29 73.3(2) . . ?
O53 Gd6 O29 148.2(4) . . ?
O330 Gd6 O29 74.5(2) . . ?
O184 Gd6 O328 77.2(3) 7_556 . ?
O27 Gd6 O328 75.1(3) . . ?
O30 Gd6 O328 125.8(2) . . ?
O28 Gd6 O328 146.8(3) . . ?
O337 Gd6 O328 98.73(18) . . ?
O53 Gd6 O328 53.0(3) . . ?
O330 Gd6 O328 45.95(18) . . ?
O29 Gd6 O328 115.88(16) . . ?
O184 Gd6 Gd7 120.4(3) 7_556 . ?
O27 Gd6 Gd7 98.0(3) . . ?
O30 Gd6 Gd7 72.7(2) . . ?
O28 Gd6 Gd7 40.1(3) . . ?
O337 Gd6 Gd7 71.92(13) . . ?
O53 Gd6 Gd7 139.6(2) . . ?
O330 Gd6 Gd7 112.32(16) . . ?
O29 Gd6 Gd7 42.45(11) . . ?
O328 Gd6 Gd7 157.65(13) . . ?
O184 Gd6 Gd51 32.9(3) 7_556 7_556 ?
O27 Gd6 Gd51 36.1(3) . 7_556 ?
O30 Gd6 Gd51 116.7(2) . 7_556 ?
O28 Gd6 Gd51 83.2(3) . 7_556 ?
O337 Gd6 Gd51 163.11(12) . 7_556 ?
O53 Gd6 Gd51 93.9(3) . 7_556 ?
O330 Gd6 Gd51 95.81(17) . 7_556 ?
O29 Gd6 Gd51 108.12(19) . 7_556 ?
O328 Gd6 Gd51 65.19(14) . 7_556 ?
Gd7 Gd6 Gd51 120.95(5) . 7_556 ?
O184 Gd6 Gd8 82.1(4) 7_556 . ?
O27 Gd6 Gd8 38.6(3) . . ?
O30 Gd6 Gd8 114.03(18) . . ?
O28 Gd6 Gd8 37.7(3) . . ?
O337 Gd6 Gd8 122.97(15) . . ?
O53 Gd6 Gd8 157.4(3) . . ?
O330 Gd6 Gd8 101.95(16) . . ?
O29 Gd6 Gd8 50.7(2) . . ?
O328 Gd6 Gd8 113.23(14) . . ?
Gd7 Gd6 Gd8 60.49(3) . . ?
Gd51 Gd6 Gd8 63.53(3) 7_556 . ?
O31 Gd7 O271 84.8(4) . . ?
O31 Gd7 O361 76.0(5) . . ?
O271 Gd7 O361 77.8(4) . . ?
O31 Gd7 O186 68.9(4) . . ?
O271 Gd7 O186 142.5(3) . . ?
O361 Gd7 O186 118.4(4) . . ?
O31 Gd7 O334 118.0(4) . . ?
O271 Gd7 O334 139.3(2) . . ?
O361 Gd7 O334 76.1(5) . . ?
O186 Gd7 O334 78.0(3) . . ?
O31 Gd7 O28 79.9(4) . . ?
O271 Gd7 O28 76.0(4) . . ?
O361 Gd7 O28 145.8(5) . . ?
O186 Gd7 O28 73.5(4) . . ?
O334 Gd7 O28 137.5(3) . . ?
O31 Gd7 O341 152.1(4) . . ?
O271 Gd7 O341 76.0(2) . . ?
O361 Gd7 O341 80.2(4) . . ?
O186 Gd7 O341 137.0(3) . . ?
O334 Gd7 O341 69.1(2) . . ?
O28 Gd7 O341 113.9(3) . . ?
O31 Gd7 O29 134.0(4) . . ?
O271 Gd7 O29 112.1(3) . . ?
O361 Gd7 O29 147.4(5) . . ?
O186 Gd7 O29 73.4(3) . . ?
O334 Gd7 O29 77.3(2) . . ?
O28 Gd7 O29 64.8(3) . . ?
O341 Gd7 O29 72.9(2) . . ?
O31 Gd7 O335 75.3(4) . . ?
O271 Gd7 O335 123.4(2) . . ?
O361 Gd7 O335 46.3(3) . . ?
O186 Gd7 O335 76.2(3) . . ?
O334 Gd7 O335 46.09(16) . . ?
O28 Gd7 O335 146.1(4) . . ?
O341 Gd7 O335 98.6(2) . . ?
O29 Gd7 O335 119.8(2) . . ?
O31 Gd7 Gd6 117.8(3) . . ?
O271 Gd7 Gd6 69.3(2) . . ?
O361 Gd7 Gd6 142.2(2) . . ?
O186 Gd7 Gd6 99.2(3) . . ?
O334 Gd7 Gd6 118.17(13) . . ?
O28 Gd7 Gd6 40.1(3) . . ?
O341 Gd7 Gd6 74.13(16) . . ?
O29 Gd7 Gd6 44.71(18) . . ?
O335 Gd7 Gd6 163.99(11) . . ?
O31 Gd7 Gd8 82.9(3) . . ?
O271 Gd7 Gd8 114.0(2) . . ?
O361 Gd7 Gd8 154.9(3) . . ?
O186 Gd7 Gd8 39.1(3) . . ?
O334 Gd7 Gd8 102.56(16) . . ?
O28 Gd7 Gd8 38.0(3) . . ?
O341 Gd7 Gd8 123.29(14) . . ?
O29 Gd7 Gd8 51.1(2) . . ?
O335 Gd7 Gd8 115.09(14) . . ?
Gd6 Gd7 Gd8 60.91(4) . . ?
O31 Gd7 Gd9 33.0(3) . . ?
O271 Gd7 Gd9 116.60(15) . . ?
O361 Gd7 Gd9 91.9(3) . . ?
O186 Gd7 Gd9 37.0(2) . . ?
O334 Gd7 Gd9 95.07(16) . . ?
O28 Gd7 Gd9 80.6(3) . . ?
O341 Gd7 Gd9 163.57(17) . . ?
O29 Gd7 Gd9 109.0(2) . . ?
O335 Gd7 Gd9 66.01(13) . . ?
Gd6 Gd7 Gd9 119.20(4) . . ?
Gd8 Gd7 Gd9 63.12(3) . . ?
O28 Gd8 O208 144.4(4) . . ?
O28 Gd8 O327 146.3(4) . 7_556 ?
O208 Gd8 O327 67.8(4) . 7_556 ?
O28 Gd8 O27 72.0(4) . . ?
O208 Gd8 O27 137.6(3) . . ?
O327 Gd8 O27 74.5(4) 7_556 . ?
O28 Gd8 O186 72.5(4) . . ?
O208 Gd8 O186 72.4(4) . . ?
O327 Gd8 O186 134.6(4) 7_556 . ?
O27 Gd8 O186 128.7(4) . . ?
O28 Gd8 O26 105.2(3) . . ?
O208 Gd8 O26 71.3(3) . . ?
O327 Gd8 O26 71.5(2) 7_556 . ?
O27 Gd8 O26 79.1(3) . . ?
O186 Gd8 O26 75.9(3) . . ?
O28 Gd8 O158 89.7(4) . 7_556 ?
O208 Gd8 O158 116.6(4) . 7_556 ?
O327 Gd8 O158 75.1(3) 7_556 7_556 ?
O27 Gd8 O158 69.4(4) . 7_556 ?
O186 Gd8 O158 144.9(3) . 7_556 ?
O26 Gd8 O158 138.9(2) . 7_556 ?
O28 Gd8 O167 89.0(4) . 7_556 ?
O208 Gd8 O167 74.8(4) . 7_556 ?
O327 Gd8 O167 116.1(4) 7_556 7_556 ?
O27 Gd8 O167 142.0(4) . 7_556 ?
O186 Gd8 O167 71.6(3) . 7_556 ?
O26 Gd8 O167 138.6(3) . 7_556 ?
O158 Gd8 O167 78.2(3) 7_556 7_556 ?
O28 Gd8 Gd7 38.5(3) . . ?
O208 Gd8 Gd7 108.7(3) . . ?
O327 Gd8 Gd7 150.2(2) 7_556 . ?
O27 Gd8 Gd7 94.4(3) . . ?
O186 Gd8 Gd7 37.5(3) . . ?
O26 Gd8 Gd7 79.30(14) . . ?
O158 Gd8 Gd7 127.5(3) 7_556 . ?
O167 Gd8 Gd7 89.9(3) 7_556 . ?
O28 Gd8 Gd6 38.3(3) . . ?
O208 Gd8 Gd6 152.4(3) . . ?
O327 Gd8 Gd6 110.0(3) 7_556 . ?
O27 Gd8 Gd6 36.8(3) . . ?
O186 Gd8 Gd6 95.4(3) . . ?
O26 Gd8 Gd6 81.81(16) . . ?
O158 Gd8 Gd6 87.8(3) 7_556 . ?
O167 Gd8 Gd6 125.8(3) 7_556 . ?
Gd7 Gd8 Gd6 58.59(3) . . ?
O28 Gd8 Gd9 77.4(3) . . ?
O208 Gd8 Gd9 70.5(2) . . ?
O327 Gd8 Gd9 136.1(3) 7_556 . ?
O27 Gd8 Gd9 149.4(3) . . ?
O186 Gd8 Gd9 34.4(2) . . ?
O26 Gd8 Gd9 107.31(15) . . ?
O158 Gd8 Gd9 113.3(2) 7_556 . ?
O167 Gd8 Gd9 37.3(2) 7_556 . ?
Gd7 Gd8 Gd9 58.88(3) . . ?
Gd6 Gd8 Gd9 113.21(3) . . ?
O28 Gd8 Gd51 79.0(3) . 7_556 ?
O208 Gd8 Gd51 136.4(3) . 7_556 ?
O327 Gd8 Gd51 70.9(3) 7_556 7_556 ?
O27 Gd8 Gd51 32.6(3) . 7_556 ?
O186 Gd8 Gd51 151.1(3) . 7_556 ?
O26 Gd8 Gd51 107.98(15) . 7_556 ?
O158 Gd8 Gd51 36.8(3) 7_556 7_556 ?
O167 Gd8 Gd51 112.9(3) 7_556 7_556 ?
Gd7 Gd8 Gd51 113.99(4) . 7_556 ?
Gd6 Gd8 Gd51 58.07(3) . 7_556 ?
Gd9 Gd8 Gd51 141.50(3) . 7_556 ?
O31 Gd9 O25 76.7(5) . . ?
O31 Gd9 O186 68.9(4) . . ?
O25 Gd9 O186 132.4(4) . . ?
O31 Gd9 O22 108.6(5) . . ?
O25 Gd9 O22 133.1(3) . . ?
O186 Gd9 O22 89.6(4) . . ?
O31 Gd9 O15 139.5(4) . . ?
O25 Gd9 O15 137.5(4) . . ?
O186 Gd9 O15 70.8(4) . . ?
O22 Gd9 O15 66.8(4) . . ?
O31 Gd9 O167 94.9(4) . 7_556 ?
O25 Gd9 O167 78.4(3) . 7_556 ?
O186 Gd9 O167 73.1(4) . 7_556 ?
O22 Gd9 O167 143.6(4) . 7_556 ?
O15 Gd9 O167 77.2(4) . 7_556 ?
O31 Gd9 O23 134.5(4) . . ?
O25 Gd9 O23 77.4(4) . . ?
O186 Gd9 O23 149.7(4) . . ?
O22 Gd9 O23 66.2(4) . . ?
O15 Gd9 O23 82.5(4) . . ?
O167 Gd9 O23 115.5(4) 7_556 . ?
O31 Gd9 O24 71.8(4) . . ?
O25 Gd9 O24 69.2(4) . . ?
O186 Gd9 O24 125.4(4) . . ?
O22 Gd9 O24 68.9(3) . . ?
O15 Gd9 O24 132.4(4) . . ?
O167 Gd9 O24 146.9(3) 7_556 . ?
O23 Gd9 O24 64.3(4) . . ?
O31 Gd9 O166 143.4(4) . 7_556 ?
O25 Gd9 O166 68.6(4) . 7_556 ?
O186 Gd9 O166 129.4(4) . 7_556 ?
O22 Gd9 O166 103.3(4) . 7_556 ?
O15 Gd9 O166 70.2(3) . 7_556 ?
O167 Gd9 O166 67.8(4) 7_556 7_556 ?
O23 Gd9 O166 47.7(4) . 7_556 ?
O24 Gd9 O166 104.7(4) . 7_556 ?
O31 Gd9 C143 144.5(4) . 7_556 ?
O25 Gd9 C143 71.1(5) . 7_556 ?
O186 Gd9 C143 146.0(4) . 7_556 ?
O22 Gd9 C143 83.9(4) . 7_556 ?
O15 Gd9 C143 76.0(4) . 7_556 ?
O167 Gd9 C143 92.9(4) 7_556 7_556 ?
O23 Gd9 C143 22.6(4) . 7_556 ?
O24 Gd9 C143 83.0(4) . 7_556 ?
O166 Gd9 C143 25.1(4) 7_556 7_556 ?
O31 Gd9 Gd7 33.6(3) . . ?
O25 Gd9 Gd7 108.0(3) . . ?
O186 Gd9 Gd7 36.4(3) . . ?
O22 Gd9 Gd7 95.0(3) . . ?
O15 Gd9 Gd7 106.0(3) . . ?
O167 Gd9 Gd7 89.5(3) 7_556 . ?
O23 Gd9 Gd7 154.9(3) . . ?
O24 Gd9 Gd7 94.2(3) . . ?
O166 Gd9 Gd7 157.3(2) 7_556 . ?
C143 Gd9 Gd7 177.2(3) 7_556 . ?
O31 Gd9 Gd10 106.6(3) . . ?
O25 Gd9 Gd10 95.3(3) . . ?
O186 Gd9 Gd10 125.0(3) . . ?
O22 Gd9 Gd10 37.8(2) . . ?
O15 Gd9 Gd10 92.9(3) . . ?
O167 Gd9 Gd10 155.7(3) 7_556 . ?
O23 Gd9 Gd10 40.4(3) . . ?
O24 Gd9 Gd10 39.7(3) . . ?
O166 Gd9 Gd10 88.0(2) 7_556 . ?
C143 Gd9 Gd10 63.0(3) 7_556 . ?
Gd7 Gd9 Gd10 114.68(4) . . ?
O21 Gd10 O34 119.2(4) . . ?
O21 Gd10 O37 82.2(4) . . ?
O34 Gd10 O37 70.2(4) . . ?
O21 Gd10 O22 70.7(4) . . ?
O34 Gd10 O22 79.5(4) . . ?
O37 Gd10 O22 121.5(3) . . ?
O21 Gd10 O209 78.9(4) . . ?
O34 Gd10 O209 145.5(4) . . ?
O37 Gd10 O209 85.0(4) . . ?
O22 Gd10 O209 134.9(4) . . ?
O21 Gd10 O33 147.2(4) . . ?
O34 Gd10 O33 70.6(4) . . ?
O37 Gd10 O33 71.9(4) . . ?
O22 Gd10 O33 140.4(4) . . ?
O209 Gd10 O33 79.2(4) . . ?
O21 Gd10 O24 132.2(4) . . ?
O34 Gd10 O24 79.3(4) . . ?
O37 Gd10 O24 143.1(4) . . ?
O22 Gd10 O24 70.4(4) . . ?
O209 Gd10 O24 111.4(4) . . ?
O33 Gd10 O24 78.9(4) . . ?
O21 Gd10 O23 73.9(4) . . ?
O34 Gd10 O23 137.8(4) . . ?
O37 Gd10 O23 150.0(5) . . ?
O22 Gd10 O23 67.2(4) . . ?
O209 Gd10 O23 73.0(4) . . ?
O33 Gd10 O23 121.7(3) . . ?
O24 Gd10 O23 65.9(4) . . ?
O21 Gd10 Gd11 33.1(3) . . ?
O34 Gd10 Gd11 102.1(2) . . ?
O37 Gd10 Gd11 102.3(2) . . ?
O22 Gd10 Gd11 37.6(3) . . ?
O209 Gd10 Gd11 106.5(3) . . ?
O33 Gd10 Gd11 171.8(3) . . ?
O24 Gd10 Gd11 103.9(2) . . ?
O23 Gd10 Gd11 66.2(2) . . ?
O21 Gd10 Gd13 109.7(3) . . ?
O34 Gd10 Gd13 76.6(2) . . ?
O37 Gd10 Gd13 35.8(2) . . ?
O22 Gd10 Gd13 152.4(3) . . ?
O209 Gd10 Gd13 69.4(3) . . ?
O33 Gd10 Gd13 39.0(3) . . ?
O24 Gd10 Gd13 117.7(2) . . ?
O23 Gd10 Gd13 140.3(2) . . ?
Gd11 Gd10 Gd13 136.92(4) . . ?
O21 Gd10 Gd9 91.2(3) . . ?
O34 Gd10 Gd9 96.7(3) . . ?
O37 Gd10 Gd9 159.3(2) . . ?
O22 Gd10 Gd9 38.3(3) . . ?
O209 Gd10 Gd9 113.0(3) . . ?
O33 Gd10 Gd9 119.9(3) . . ?
O24 Gd10 Gd9 41.2(2) . . ?
O23 Gd10 Gd9 41.3(3) . . ?
Gd11 Gd10 Gd9 63.86(3) . . ?
Gd13 Gd10 Gd9 158.82(4) . . ?
O21 Gd10 Gd14 92.8(3) . . ?
O34 Gd10 Gd14 36.4(3) . . ?
O37 Gd10 Gd14 37.1(3) . . ?
O22 Gd10 Gd14 92.5(3) . . ?
O209 Gd10 Gd14 122.0(3) . . ?
O33 Gd10 Gd14 78.6(3) . . ?
O24 Gd10 Gd14 115.7(3) . . ?
O23 Gd10 Gd14 158.4(2) . . ?
Gd11 Gd10 Gd14 93.26(3) . . ?
Gd13 Gd10 Gd14 59.91(3) . . ?
Gd9 Gd10 Gd14 124.53(4) . . ?
O21 Gd11 O16 78.4(4) . . ?
O21 Gd11 O22 71.4(4) . . ?
O16 Gd11 O22 111.8(4) . . ?
O21 Gd11 O18 115.2(4) . . ?
O16 Gd11 O18 75.4(4) . . ?
O22 Gd11 O18 171.6(4) . . ?
O21 Gd11 O15 115.8(4) . . ?
O16 Gd11 O15 74.1(4) . . ?
O22 Gd11 O15 67.4(4) . . ?
O18 Gd11 O15 112.0(4) . . ?
O21 Gd11 O20 73.8(3) . . ?
O16 Gd11 O20 116.6(4) . . ?
O22 Gd11 O20 111.2(4) . . ?
O18 Gd11 O20 67.5(4) . . ?
O15 Gd11 O20 167.8(4) . . ?
O21 Gd11 O277 140.0(3) . . ?
O16 Gd11 O277 132.6(3) . . ?
O22 Gd11 O277 107.9(3) . . ?
O18 Gd11 O277 63.8(3) . . ?
O15 Gd11 O277 99.1(3) . . ?
O20 Gd11 O277 69.5(3) . . ?
O21 Gd11 O278 131.8(4) . . ?
O16 Gd11 O278 139.3(3) . . ?
O22 Gd11 O278 66.8(3) . . ?
O18 Gd11 O278 105.0(3) . . ?
O15 Gd11 O278 68.1(3) . . ?
O20 Gd11 O278 99.9(3) . . ?
O277 Gd11 O278 44.58(15) . . ?
O21 Gd11 Gd3 96.3(3) . . ?
O16 Gd11 Gd3 35.3(3) . . ?
O22 Gd11 Gd3 147.1(3) . . ?
O18 Gd11 Gd3 40.1(3) . . ?
O15 Gd11 Gd3 93.0(3) . . ?
O20 Gd11 Gd3 93.4(3) . . ?
O277 Gd11 Gd3 101.00(13) . . ?
O278 Gd11 Gd3 131.92(13) . . ?
O21 Gd11 Gd10 32.9(3) . . ?
O16 Gd11 Gd10 94.7(2) . . ?
O22 Gd11 Gd10 38.4(2) . . ?
O18 Gd11 Gd10 147.9(3) . . ?
O15 Gd11 Gd10 93.7(2) . . ?
O20 Gd11 Gd10 91.4(2) . . ?
O277 Gd11 Gd10 132.72(14) . . ?
O278 Gd11 Gd10 102.14(12) . . ?
Gd3 Gd11 Gd10 123.65(4) . . ?
O21 Gd11 Gd15 87.9(3) . . ?
O16 Gd11 Gd15 88.5(3) . . ?
O22 Gd11 Gd15 146.4(3) . . ?
O18 Gd11 Gd15 34.3(3) . . ?
O15 Gd11 Gd15 146.1(3) . . ?
O20 Gd11 Gd15 35.8(3) . . ?
O277 Gd11 Gd15 71.38(12) . . ?
O278 Gd11 Gd15 115.03(12) . . ?
Gd3 Gd11 Gd15 58.80(3) . . ?
Gd10 Gd11 Gd15 116.96(3) . . ?
O21 Gd11 Gd9 86.2(3) . . ?
O16 Gd11 Gd9 86.1(3) . . ?
O22 Gd11 Gd9 33.9(3) . . ?
O18 Gd11 Gd9 147.4(3) . . ?
O15 Gd11 Gd9 35.9(2) . . ?
O20 Gd11 Gd9 145.0(3) . . ?
O277 Gd11 Gd9 115.97(13) . . ?
O278 Gd11 Gd9 72.25(12) . . ?
Gd3 Gd11 Gd9 117.62(4) . . ?
Gd10 Gd11 Gd9 58.68(3) . . ?
Gd15 Gd11 Gd9 172.65(3) . . ?
O252 Gd12 O32 100.5(5) . . ?
O252 Gd12 O36 86.8(5) . . ?
O32 Gd12 O36 145.8(5) . . ?
O252 Gd12 O34 145.2(5) . . ?
O32 Gd12 O34 87.9(4) . . ?
O36 Gd12 O34 68.9(4) . . ?
O252 Gd12 O33 78.2(5) . . ?
O32 Gd12 O33 78.2(5) . . ?
O36 Gd12 O33 70.6(4) . . ?
O34 Gd12 O33 70.5(4) . . ?
O252 Gd12 O372 43.2(4) . . ?
O32 Gd12 O372 124.1(3) . . ?
O36 Gd12 O372 83.8(3) . . ?
O34 Gd12 O372 147.6(3) . . ?
O33 Gd12 O372 117.4(2) . . ?
O252 Gd12 O369 94.3(4) . . ?
O32 Gd12 O369 142.3(4) . . ?
O36 Gd12 O369 68.9(3) . . ?
O34 Gd12 O369 99.4(3) . . ?
O33 Gd12 O369 139.2(3) . . ?
O372 Gd12 O369 52.91(11) . . ?
O252 Gd12 O253 125.9(4) . . ?
O32 Gd12 O253 64.5(4) . . ?
O36 Gd12 O253 135.7(3) . . ?
O34 Gd12 O253 88.3(3) . . ?
O33 Gd12 O253 137.8(3) . . ?
O372 Gd12 O253 100.27(9) . . ?
O369 Gd12 O253 78.63(13) . . ?
O252 Gd12 O287 70.1(6) . . ?
O32 Gd12 O287 74.0(6) . . ?
O36 Gd12 O287 138.7(5) . . ?
O34 Gd12 O287 143.9(5) . . ?
O33 Gd12 O287 132.5(5) . . ?
O372 Gd12 O287 55.8(5) . . ?
O369 Gd12 O287 78.9(4) . . ?
O253 Gd12 O287 55.8(4) . . ?
O252 Gd12 Gd14 122.8(4) . . ?
O32 Gd12 Gd14 125.1(3) . . ?
O36 Gd12 Gd14 36.1(2) . . ?
O34 Gd12 Gd14 37.3(3) . . ?
O33 Gd12 Gd14 79.5(3) . . ?
O372 Gd12 Gd14 110.76(10) . . ?
O369 Gd12 Gd14 71.12(7) . . ?
O253 Gd12 Gd14 105.53(11) . . ?
O287 Gd12 Gd14 147.7(4) . . ?
O252 Gd12 Gd13 70.4(4) . . ?
O32 Gd12 Gd13 116.3(4) . . ?
O36 Gd12 Gd13 35.3(3) . . ?
O34 Gd12 Gd13 75.6(3) . . ?
O33 Gd12 Gd13 38.2(3) . . ?
O372 Gd12 Gd13 92.33(7) . . ?
O369 Gd12 Gd13 101.36(6) . . ?
O253 Gd12 Gd13 163.73(7) . . ?
O287 Gd12 Gd13 140.4(4) . . ?
Gd14 Gd12 Gd13 59.90(3) . . ?
O252 Gd12 Gd10 115.4(4) . . ?
O32 Gd12 Gd10 71.9(4) . . ?
O36 Gd12 Gd10 74.7(3) . . ?
O34 Gd12 Gd10 35.6(3) . . ?
O33 Gd12 Gd10 37.2(2) . . ?
O372 Gd12 Gd10 151.20(7) . . ?
O369 Gd12 Gd10 131.14(7) . . ?
O253 Gd12 Gd10 108.48(6) . . ?
O287 Gd12 Gd10 146.0(5) . . ?
Gd14 Gd12 Gd10 60.30(3) . . ?
Gd13 Gd12 Gd10 59.13(3) . . ?
O35 Gd13 O37 146.1(5) . . ?
O35 Gd13 O44 102.1(4) . . ?
O37 Gd13 O44 88.7(4) . . ?
O35 Gd13 O36 84.9(4) . . ?
O37 Gd13 O36 69.9(4) . . ?
O44 Gd13 O36 147.0(4) . . ?
O35 Gd13 O43 82.5(4) . . ?
O37 Gd13 O43 111.3(3) . . ?
O44 Gd13 O43 136.8(4) . . ?
O36 Gd13 O43 75.8(4) . . ?
O35 Gd13 O40 134.8(4) . . ?
O37 Gd13 O40 78.8(4) . . ?
O44 Gd13 O40 76.7(4) . . ?
O36 Gd13 O40 120.8(4) . . ?
O43 Gd13 O40 70.7(4) . . ?
O35 Gd13 O33 78.2(4) . . ?
O37 Gd13 O33 72.2(4) . . ?
O44 Gd13 O33 79.7(4) . . ?
O36 Gd13 O33 70.2(4) . . ?
O43 Gd13 O33 142.0(5) . . ?
O40 Gd13 O33 142.8(4) . . ?
O35 Gd13 N10 70.5(5) . . ?
O37 Gd13 N10 143.0(5) . . ?
O44 Gd13 N10 72.4(4) . . ?
O36 Gd13 N10 138.8(4) . . ?
O43 Gd13 N10 68.8(4) . . ?
O40 Gd13 N10 66.1(4) . . ?
O33 Gd13 N10 131.8(4) . . ?
O35 Gd13 Ni7 103.9(3) . . ?
O37 Gd13 Ni7 104.1(3) . . ?
O44 Gd13 Ni7 105.1(3) . . ?
O36 Gd13 Ni7 104.3(3) . . ?
O43 Gd13 Ni7 34.5(3) . . ?
O40 Gd13 Ni7 37.9(3) . . ?
O33 Gd13 Ni7 174.1(2) . . ?
N10 Gd13 Ni7 53.8(3) . . ?
O35 Gd13 Gd10 116.8(3) . . ?
O37 Gd13 Gd10 36.6(3) . . ?
O44 Gd13 Gd10 71.9(3) . . ?
O36 Gd13 Gd10 76.1(3) . . ?
O43 Gd13 Gd10 144.0(2) . . ?
O40 Gd13 Gd10 105.9(2) . . ?
O33 Gd13 Gd10 38.6(3) . . ?
N10 Gd13 Gd10 144.4(3) . . ?
Ni7 Gd13 Gd10 139.07(5) . . ?
O35 Gd13 Gd14 120.8(4) . . ?
O37 Gd13 Gd14 37.6(3) . . ?
O44 Gd13 Gd14 126.2(2) . . ?
O36 Gd13 Gd14 36.0(3) . . ?
O43 Gd13 Gd14 83.2(2) . . ?
O40 Gd13 Gd14 92.0(2) . . ?
O33 Gd13 Gd14 79.2(2) . . ?
N10 Gd13 Gd14 148.7(3) . . ?
Ni7 Gd13 Gd14 95.07(4) . . ?
Gd10 Gd13 Gd14 60.86(3) . . ?
O35 Gd13 Gd12 69.1(3) . . ?
O37 Gd13 Gd12 77.3(3) . . ?
O44 Gd13 Gd12 117.2(3) . . ?
O36 Gd13 Gd12 35.4(3) . . ?
O43 Gd13 Gd12 104.8(3) . . ?
O40 Gd13 Gd12 151.9(2) . . ?
O33 Gd13 Gd12 37.5(3) . . ?
N10 Gd13 Gd12 139.6(4) . . ?
Ni7 Gd13 Gd12 137.77(6) . . ?
Gd10 Gd13 Gd12 60.78(3) . . ?
Gd14 Gd13 Gd12 59.90(3) . . ?
O45 Gd14 O36 103.7(4) . . ?
O45 Gd14 O55 147.2(4) . . ?
O36 Gd14 O55 86.6(4) . . ?
O45 Gd14 O34 75.3(4) . . ?
O36 Gd14 O34 68.5(3) . . ?
O55 Gd14 O34 136.6(4) . . ?
O45 Gd14 O47 71.2(4) . . ?
O36 Gd14 O47 144.4(4) . . ?
O55 Gd14 O47 82.3(4) . . ?
O34 Gd14 O47 137.7(3) . . ?
O45 Gd14 O37 143.5(4) . . ?
O36 Gd14 O37 67.8(4) . . ?
O55 Gd14 O37 69.2(4) . . ?
O34 Gd14 O37 68.6(4) . . ?
O47 Gd14 O37 136.4(4) . . ?
O45 Gd14 O38 89.6(4) . . ?
O36 Gd14 O38 137.4(4) . . ?
O55 Gd14 O38 103.7(4) . . ?
O34 Gd14 O38 76.5(4) . . ?
O47 Gd14 O38 78.2(3) . . ?
O37 Gd14 O38 77.5(3) . . ?
O45 Gd14 O46 67.7(4) . . ?
O36 Gd14 O46 77.1(4) . . ?
O55 Gd14 O46 85.0(4) . . ?
O34 Gd14 O46 120.6(4) . . ?
O47 Gd14 O46 68.4(4) . . ?
O37 Gd14 O46 136.9(3) . . ?
O38 Gd14 O46 144.0(3) . . ?
O45 Gd14 Ni4 35.4(3) . . ?
O36 Gd14 Ni4 134.8(3) . . ?
O55 Gd14 Ni4 119.0(2) . . ?
O34 Gd14 Ni4 103.4(2) . . ?
O47 Gd14 Ni4 37.0(3) . . ?
O37 Gd14 Ni4 153.2(2) . . ?
O38 Gd14 Ni4 75.8(2) . . ?
O46 Gd14 Ni4 69.6(2) . . ?
O45 Gd14 Gd13 137.2(3) . . ?
O36 Gd14 Gd13 35.6(3) . . ?
O55 Gd14 Gd13 64.2(2) . . ?
O34 Gd14 Gd13 75.7(2) . . ?
O47 Gd14 Gd13 146.2(3) . . ?
O37 Gd14 Gd13 35.8(2) . . ?
O38 Gd14 Gd13 113.1(2) . . ?
O46 Gd14 Gd13 102.2(2) . . ?
Ni4 Gd14 Gd13 170.23(6) . . ?
O45 Gd14 Gd12 77.8(3) . . ?
O36 Gd14 Gd12 35.8(3) . . ?
O55 Gd14 Gd12 121.4(2) . . ?
O34 Gd14 Gd12 37.0(3) . . ?
O47 Gd14 Gd12 146.9(3) . . ?
O37 Gd14 Gd12 76.5(3) . . ?
O38 Gd14 Gd12 113.5(3) . . ?
O46 Gd14 Gd12 89.5(3) . . ?
Ni4 Gd14 Gd12 113.19(6) . . ?
Gd13 Gd14 Gd12 60.20(3) . . ?
O45 Gd14 Gd10 107.8(3) . . ?
O36 Gd14 Gd10 74.6(3) . . ?
O55 Gd14 Gd10 104.9(3) . . ?
O34 Gd14 Gd10 35.8(3) . . ?
O47 Gd14 Gd10 140.9(3) . . ?
O37 Gd14 Gd10 36.1(3) . . ?
O38 Gd14 Gd10 62.8(2) . . ?
O46 Gd14 Gd10 149.3(3) . . ?
Ni4 Gd14 Gd10 125.32(5) . . ?
Gd13 Gd14 Gd10 59.23(3) . . ?
Gd12 Gd14 Gd10 60.33(3) . . ?
O57 Gd15 O63 70.3(5) . . ?
O57 Gd15 O50 73.9(4) . . ?
O63 Gd15 O50 132.3(4) . . ?
O57 Gd15 O18 107.2(4) . . ?
O63 Gd15 O18 86.1(4) . . ?
O50 Gd15 O18 134.8(4) . . ?
O57 Gd15 O20 142.6(4) . . ?
O63 Gd15 O20 72.5(4) . . ?
O50 Gd15 O20 137.6(4) . . ?
O18 Gd15 O20 67.1(4) . . ?
O57 Gd15 O19 133.0(5) . . ?
O63 Gd15 O19 147.6(4) . . ?
O50 Gd15 O19 79.9(4) . . ?
O18 Gd15 O19 66.7(4) . . ?
O20 Gd15 O19 80.6(4) . . ?
O57 Gd15 O49 96.0(4) . . ?
O63 Gd15 O49 73.0(4) . . ?
O50 Gd15 O49 80.7(4) . . ?
O18 Gd15 O49 141.4(4) . . ?
O20 Gd15 O49 75.6(4) . . ?
O19 Gd15 O49 117.7(3) . . ?
O57 Gd15 O211 69.9(4) . . ?
O63 Gd15 O211 123.3(4) . . ?
O50 Gd15 O211 69.0(4) . . ?
O18 Gd15 O211 69.4(4) . . ?
O20 Gd15 O211 132.1(4) . . ?
O19 Gd15 O211 64.4(4) . . ?
O49 Gd15 O211 149.1(4) . . ?
O57 Gd15 O51 140.9(4) . . ?
O63 Gd15 O51 130.0(4) . . ?
O50 Gd15 O51 68.9(4) . . ?
O18 Gd15 O51 107.3(3) . . ?
O20 Gd15 O51 69.7(4) . . ?
O19 Gd15 O51 50.7(4) . . ?
O49 Gd15 O51 67.0(3) . . ?
O211 Gd15 O51 106.2(4) . . ?
O57 Gd15 C156 143.8(6) . . ?
O63 Gd15 C156 145.3(5) . . ?
O50 Gd15 C156 72.7(5) . . ?
O18 Gd15 C156 87.1(4) . . ?
O20 Gd15 C156 73.5(5) . . ?
O19 Gd15 C156 25.6(4) . . ?
O49 Gd15 C156 92.1(4) . . ?
O211 Gd15 C156 85.4(5) . . ?
O51 Gd15 C156 25.1(4) . . ?
O57 Gd15 Gd16 35.3(3) . . ?
O63 Gd15 Gd16 35.9(3) . . ?
O50 Gd15 Gd16 106.9(3) . . ?
O18 Gd15 Gd16 92.4(2) . . ?
O20 Gd15 Gd16 107.4(2) . . ?
O19 Gd15 Gd16 153.2(2) . . ?
O49 Gd15 Gd16 89.2(2) . . ?
O211 Gd15 Gd16 93.2(2) . . ?
O51 Gd15 Gd16 156.1(3) . . ?
C156 Gd15 Gd16 178.6(4) . . ?
O57 Gd15 Gd3 105.1(3) . . ?
O63 Gd15 Gd3 123.0(3) . . ?
O50 Gd15 Gd3 95.8(3) . . ?
O18 Gd15 Gd3 39.3(3) . . ?
O20 Gd15 Gd3 92.7(3) . . ?
O19 Gd15 Gd3 39.6(2) . . ?
O49 Gd15 Gd3 156.8(2) . . ?
O211 Gd15 Gd3 39.7(3) . . ?
O51 Gd15 Gd3 90.3(3) . . ?
C156 Gd15 Gd3 65.2(4) . . ?
Gd16 Gd15 Gd3 113.61(4) . . ?
O57 Gd16 O63 70.9(4) . . ?
O57 Gd16 O245 79.9(3) . . ?
O63 Gd16 O245 140.8(3) . . ?
O57 Gd16 O307 80.6(4) . . ?
O63 Gd16 O307 127.8(4) . . ?
O245 Gd16 O307 69.5(3) . . ?
O57 Gd16 O251 150.9(3) . . ?
O63 Gd16 O251 135.9(3) . . ?
O245 Gd16 O251 79.87(14) . . ?
O307 Gd16 O251 72.8(3) . . ?
O57 Gd16 O62 82.4(4) . . ?
O63 Gd16 O62 73.3(4) . . ?
O245 Gd16 O62 77.6(3) . . ?
O307 Gd16 O62 145.0(4) . . ?
O251 Gd16 O62 113.2(3) . . ?
O57 Gd16 O283 119.3(4) . . ?
O63 Gd16 O283 77.3(3) . . ?
O245 Gd16 O283 141.20(15) . . ?
O307 Gd16 O283 80.3(3) . . ?
O251 Gd16 O283 68.0(2) . . ?
O62 Gd16 O283 134.5(4) . . ?
O57 Gd16 O58 134.9(4) . . ?
O63 Gd16 O58 72.8(4) . . ?
O245 Gd16 O58 115.2(4) . . ?
O307 Gd16 O58 144.1(3) . . ?
O251 Gd16 O58 73.2(3) . . ?
O62 Gd16 O58 62.1(5) . . ?
O283 Gd16 O58 76.5(4) . . ?
O57 Gd16 O246 74.6(3) . . ?
O63 Gd16 O246 75.1(3) . . ?
O245 Gd16 O246 121.77(18) . . ?
O307 Gd16 O246 55.3(3) . . ?
O251 Gd16 O246 98.9(2) . . ?
O62 Gd16 O246 145.6(3) . . ?
O283 Gd16 O246 47.57(18) . . ?
O58 Gd16 O246 120.0(4) . . ?
O57 Gd16 N34 98.7(3) . . ?
O63 Gd16 N34 79.7(3) . . ?
O245 Gd16 N34 131.27(12) . . ?
O307 Gd16 N34 62.3(3) . . ?
O251 Gd16 N34 79.5(2) . . ?
O62 Gd16 N34 151.0(3) . . ?
O283 Gd16 N34 24.14(14) . . ?
O58 Gd16 N34 100.1(4) . . ?
O246 Gd16 N34 24.32(12) . . ?
O57 Gd16 Gd17 119.8(3) . . ?
O63 Gd16 Gd17 99.6(3) . . ?
O245 Gd16 Gd17 72.75(12) . . ?
O307 Gd16 Gd17 132.5(3) . . ?
O251 Gd16 Gd17 73.1(2) . . ?
O62 Gd16 Gd17 40.2(2) . . ?
O283 Gd16 Gd17 115.44(14) . . ?
O58 Gd16 Gd17 43.4(4) . . ?
O246 Gd16 Gd17 162.70(13) . . ?
N34 Gd16 Gd17 139.28(9) . . ?
O57 Gd16 Gd18 85.4(3) . . ?
O63 Gd16 Gd18 39.7(3) . . ?
O245 Gd16 Gd18 114.27(9) . . ?
O307 Gd16 Gd18 164.6(2) . . ?
O251 Gd16 Gd18 122.15(19) . . ?
O62 Gd16 Gd18 36.9(3) . . ?
O283 Gd16 Gd18 101.36(15) . . ?
O58 Gd16 Gd18 49.5(2) . . ?
O246 Gd16 Gd18 114.67(13) . . ?
N34 Gd16 Gd18 114.13(8) . . ?
Gd17 Gd16 Gd18 60.79(4) . . ?
O219 Gd17 O61 70.2(5) . . ?
O219 Gd17 O62 80.7(4) . . ?
O61 Gd17 O62 73.2(4) . . ?
O219 Gd17 O59 79.9(4) . . ?
O61 Gd17 O59 141.2(3) . . ?
O62 Gd17 O59 78.1(3) . . ?
O219 Gd17 O244 117.6(4) . . ?
O61 Gd17 O244 130.0(4) . . ?
O62 Gd17 O244 153.0(4) . . ?
O59 Gd17 O244 85.5(3) . . ?
O219 Gd17 O242 123.8(4) . . ?
O61 Gd17 O242 81.3(3) . . ?
O62 Gd17 O242 135.6(4) . . ?
O59 Gd17 O242 137.14(10) . . ?
O244 Gd17 O242 52.5(3) . . ?
O219 Gd17 O250 151.4(3) . . ?
O61 Gd17 O250 135.7(3) . . ?
O62 Gd17 O250 114.9(3) . . ?
O59 Gd17 O250 80.27(8) . . ?
O244 Gd17 O250 40.2(3) . . ?
O242 Gd17 O250 62.61(12) . . ?
O219 Gd17 O241 75.6(3) . . ?
O61 Gd17 O241 76.5(3) . . ?
O62 Gd17 O241 146.4(3) . . ?
O59 Gd17 O241 119.91(15) . . ?
O244 Gd17 O241 60.6(2) . . ?
O242 Gd17 O241 50.71(13) . . ?
O250 Gd17 O241 96.92(16) . . ?
O219 Gd17 O58 133.5(4) . . ?
O61 Gd17 O58 72.7(4) . . ?
O62 Gd17 O58 62.4(4) . . ?
O59 Gd17 O58 115.6(4) . . ?
O244 Gd17 O58 107.5(4) . . ?
O242 Gd17 O58 75.7(3) . . ?
O250 Gd17 O58 74.1(3) . . ?
O241 Gd17 O58 121.1(4) . . ?
O219 Gd17 N30 99.9(3) . . ?
O61 Gd17 N30 77.7(3) . . ?
O62 Gd17 N30 148.8(3) . . ?
O59 Gd17 N30 132.97(13) . . ?
O244 Gd17 N30 52.5(3) . . ?
O242 Gd17 N30 25.30(12) . . ?
O250 Gd17 N30 79.13(15) . . ?
O241 Gd17 N30 25.41(12) . . ?
O58 Gd17 N30 98.5(3) . . ?
O219 Gd17 Gd16 118.7(3) . . ?
O61 Gd17 Gd16 99.7(3) . . ?
O62 Gd17 Gd16 40.6(3) . . ?
O59 Gd17 Gd16 73.21(13) . . ?
O244 Gd17 Gd16 114.0(2) . . ?
O242 Gd17 Gd16 113.00(11) . . ?
O250 Gd17 Gd16 74.40(16) . . ?
O241 Gd17 Gd16 163.43(10) . . ?
O58 Gd17 Gd16 43.4(3) . . ?
N30 Gd17 Gd16 138.23(11) . . ?
O219 Gd17 Gd18 84.1(3) . . ?
O61 Gd17 Gd18 39.9(3) . . ?
O62 Gd17 Gd18 36.7(3) . . ?
O59 Gd17 Gd18 114.59(10) . . ?
O244 Gd17 Gd18 153.6(3) . . ?
O242 Gd17 Gd18 103.81(9) . . ?
O250 Gd17 Gd18 123.10(14) . . ?
O241 Gd17 Gd18 116.24(8) . . ?
O58 Gd17 Gd18 49.5(2) . . ?
N30 Gd17 Gd18 112.12(7) . . ?
Gd16 Gd17 Gd18 60.70(3) . . ?
O62 Gd18 O220 105.6(4) . . ?
O62 Gd18 O65 145.1(4) . . ?
O220 Gd18 O65 71.2(4) . . ?
O62 Gd18 O206 145.7(4) . . ?
O220 Gd18 O206 72.4(4) . . ?
O65 Gd18 O206 68.1(4) . . ?
O62 Gd18 O63 72.4(4) . . ?
O220 Gd18 O63 77.3(4) . . ?
O65 Gd18 O63 136.2(4) . . ?
O206 Gd18 O63 73.9(4) . . ?
O62 Gd18 O61 72.0(4) . . ?
O220 Gd18 O61 78.2(4) . . ?
O65 Gd18 O61 73.4(4) . . ?
O206 Gd18 O61 137.2(4) . . ?
O63 Gd18 O61 128.7(3) . . ?
O62 Gd18 O49 90.3(4) . . ?
O220 Gd18 O49 138.7(4) . . ?
O65 Gd18 O49 115.4(3) . . ?
O206 Gd18 O49 73.3(4) . . ?
O63 Gd18 O49 71.6(4) . . ?
O61 Gd18 O49 143.0(4) . . ?
O62 Gd18 O64 89.2(4) . . ?
O220 Gd18 O64 138.7(4) . . ?
O65 Gd18 O64 74.8(4) . . ?
O206 Gd18 O64 115.3(3) . . ?
O63 Gd18 O64 143.7(4) . . ?
O61 Gd18 O64 70.1(4) . . ?
O49 Gd18 O64 77.7(4) . . ?
O62 Gd18 O58 57.9(4) . . ?
O220 Gd18 O58 47.7(4) . . ?
O65 Gd18 O58 110.1(4) . . ?
O206 Gd18 O58 111.7(4) . . ?
O63 Gd18 O58 65.0(4) . . ?
O61 Gd18 O58 65.1(4) . . ?
O49 Gd18 O58 131.9(4) . . ?
O64 Gd18 O58 130.4(4) . . ?
O62 Gd18 C25 84.4(5) . . ?
O220 Gd18 C25 21.2(5) . . ?
O65 Gd18 C25 88.4(5) . . ?
O206 Gd18 C25 90.0(5) . . ?
O63 Gd18 C25 70.3(5) . . ?
O61 Gd18 C25 70.6(5) . . ?
O49 Gd18 C25 141.3(5) . . ?
O64 Gd18 C25 140.2(5) . . ?
O58 Gd18 C25 26.5(5) . . ?
O62 Gd18 Gd16 38.7(3) . . ?
O220 Gd18 Gd16 80.7(3) . . ?
O65 Gd18 Gd16 151.1(2) . . ?
O206 Gd18 Gd16 109.8(2) . . ?
O63 Gd18 Gd16 37.0(3) . . ?
O61 Gd18 Gd16 94.9(3) . . ?
O49 Gd18 Gd16 90.0(3) . . ?
O64 Gd18 Gd16 126.8(3) . . ?
O58 Gd18 Gd16 42.2(3) . . ?
C25 Gd18 Gd16 62.7(5) . . ?
O62 Gd18 Gd17 38.1(3) . . ?
O220 Gd18 Gd17 81.2(3) . . ?
O65 Gd18 Gd17 109.4(2) . . ?
O206 Gd18 Gd17 152.9(2) . . ?
O63 Gd18 Gd17 94.7(2) . . ?
O61 Gd18 Gd17 37.2(3) . . ?
O49 Gd18 Gd17 127.1(3) . . ?
O64 Gd18 Gd17 88.7(2) . . ?
O58 Gd18 Gd17 42.2(3) . . ?
C25 Gd18 Gd17 62.9(4) . . ?
Gd16 Gd18 Gd17 58.51(4) . . ?
O51 Gd19 O54 135.3(4) . . ?
O51 Gd19 O39 76.3(4) . . ?
O54 Gd19 O39 126.1(4) . . ?
O51 Gd19 O41 78.3(4) . . ?
O54 Gd19 O41 140.5(3) . . ?
O39 Gd19 O41 74.0(4) . . ?
O51 Gd19 O52 71.3(4) . . ?
O54 Gd19 O52 73.4(4) . . ?
O39 Gd19 O52 145.5(4) . . ?
O41 Gd19 O52 110.0(4) . . ?
O51 Gd19 O49 73.7(4) . . ?
O54 Gd19 O49 77.0(4) . . ?
O39 Gd19 O49 73.9(4) . . ?
O41 Gd19 O49 141.4(4) . . ?
O52 Gd19 O49 85.7(4) . . ?
O51 Gd19 O84 127.7(4) . . ?
O54 Gd19 O84 70.4(3) . . ?
O39 Gd19 O84 130.9(4) . . ?
O41 Gd19 O84 71.6(4) . . ?
O52 Gd19 O84 80.1(4) . . ?
O49 Gd19 O84 147.0(4) . . ?
O51 Gd19 O212 148.7(4) . . ?
O54 Gd19 O212 69.8(4) . . ?
O39 Gd19 O212 72.6(4) . . ?
O41 Gd19 O212 89.3(3) . . ?
O52 Gd19 O212 139.8(4) . . ?
O49 Gd19 O212 101.0(3) . . ?
O84 Gd19 O212 73.0(4) . . ?
O51 Gd19 Ni9 134.7(3) . . ?
O54 Gd19 Ni9 35.5(2) . . ?
O39 Gd19 Ni9 148.9(3) . . ?
O41 Gd19 Ni9 108.5(3) . . ?
O52 Gd19 Ni9 64.2(3) . . ?
O49 Gd19 Ni9 110.0(3) . . ?
O84 Gd19 Ni9 37.1(3) . . ?
O212 Gd19 Ni9 76.4(3) . . ?
O51 Gd19 Gd20 153.8(2) . . ?
O54 Gd19 Gd20 32.2(3) . . ?
O39 Gd19 Gd20 98.0(3) . . ?
O41 Gd19 Gd20 125.3(3) . . ?
O52 Gd19 Gd20 105.6(3) . . ?
O49 Gd19 Gd20 80.1(3) . . ?
O84 Gd19 Gd20 75.4(3) . . ?
O212 Gd19 Gd20 39.1(2) . . ?
Ni9 Gd19 Gd20 54.34(5) . . ?
O51 Gd19 Gd15 37.6(2) . . ?
O54 Gd19 Gd15 107.5(2) . . ?
O39 Gd19 Gd15 70.6(2) . . ?
O41 Gd19 Gd15 111.6(2) . . ?
O52 Gd19 Gd15 76.5(3) . . ?
O49 Gd19 Gd15 36.1(3) . . ?
O84 Gd19 Gd15 156.0(3) . . ?
O212 Gd19 Gd15 129.8(2) . . ?
Ni9 Gd19 Gd15 131.16(5) . . ?
Gd20 Gd19 Gd15 116.26(4) . . ?
O70 Gd20 O54 136.3(4) . . ?
O70 Gd20 O73 76.4(4) . . ?
O54 Gd20 O73 140.9(3) . . ?
O70 Gd20 O66 75.4(4) . . ?
O54 Gd20 O66 126.2(4) . . ?
O73 Gd20 O66 75.1(4) . . ?
O70 Gd20 O222 71.6(5) . . ?
O54 Gd20 O222 73.9(4) . . ?
O73 Gd20 O222 108.3(4) . . ?
O66 Gd20 O222 144.7(4) . . ?
O70 Gd20 O64 73.9(4) . . ?
O54 Gd20 O64 76.6(4) . . ?
O73 Gd20 O64 142.1(4) . . ?
O66 Gd20 O64 74.9(4) . . ?
O222 Gd20 O64 84.0(4) . . ?
O70 Gd20 O188 127.0(4) . . ?
O54 Gd20 O188 70.2(4) . . ?
O73 Gd20 O188 72.0(4) . . ?
O66 Gd20 O188 132.4(4) . . ?
O222 Gd20 O188 79.3(4) . . ?
O64 Gd20 O188 145.8(4) . . ?
O70 Gd20 O212 148.0(5) . . ?
O54 Gd20 O212 69.7(4) . . ?
O73 Gd20 O212 90.7(4) . . ?
O66 Gd20 O212 73.1(4) . . ?
O222 Gd20 O212 140.2(4) . . ?
O64 Gd20 O212 102.3(3) . . ?
O188 Gd20 O212 73.8(3) . . ?
O70 Gd20 Ni9 134.9(4) . . ?
O54 Gd20 Ni9 35.9(2) . . ?
O73 Gd20 Ni9 108.3(3) . . ?
O66 Gd20 Ni9 149.7(3) . . ?
O222 Gd20 Ni9 64.3(3) . . ?
O64 Gd20 Ni9 109.4(3) . . ?
O188 Gd20 Ni9 36.4(3) . . ?
O212 Gd20 Ni9 76.8(3) . . ?
O70 Gd20 Gd19 154.4(3) . . ?
O54 Gd20 Gd19 32.0(3) . . ?
O73 Gd20 Gd19 126.6(2) . . ?
O66 Gd20 Gd19 98.4(3) . . ?
O222 Gd20 Gd19 105.9(3) . . ?
O64 Gd20 Gd19 80.6(3) . . ?
O188 Gd20 Gd19 75.7(3) . . ?
O212 Gd20 Gd19 39.3(3) . . ?
Ni9 Gd20 Gd19 54.68(5) . . ?
O219 Gd21 O61 70.4(5) . . ?
O219 Gd21 O69 73.3(5) . . ?
O61 Gd21 O69 131.7(5) . . ?
O219 Gd21 O68 142.5(5) . . ?
O61 Gd21 O68 72.1(4) . . ?
O69 Gd21 O68 136.9(4) . . ?
O219 Gd21 O87 111.0(4) . . ?
O61 Gd21 O87 89.0(4) . . ?
O69 Gd21 O87 133.9(4) . . ?
O68 Gd21 O87 67.1(4) . . ?
O219 Gd21 O64 93.4(4) . . ?
O61 Gd21 O64 72.9(4) . . ?
O69 Gd21 O64 78.6(4) . . ?
O68 Gd21 O64 76.6(4) . . ?
O87 Gd21 O64 143.0(4) . . ?
O219 Gd21 O85 71.7(4) . . ?
O61 Gd21 O85 124.9(4) . . ?
O69 Gd21 O85 69.2(4) . . ?
O68 Gd21 O85 132.5(4) . . ?
O87 Gd21 O85 69.3(4) . . ?
O64 Gd21 O85 147.2(4) . . ?
O219 Gd21 O86 133.4(5) . . ?
O61 Gd21 O86 148.7(5) . . ?
O69 Gd21 O86 79.3(5) . . ?
O68 Gd21 O86 81.5(4) . . ?
O87 Gd21 O86 65.0(4) . . ?
O64 Gd21 O86 117.3(3) . . ?
O85 Gd21 O86 63.6(4) . . ?
O219 Gd21 O70 141.9(5) . . ?
O61 Gd21 O70 128.7(4) . . ?
O69 Gd21 O70 70.6(4) . . ?
O68 Gd21 O70 67.5(4) . . ?
O87 Gd21 O70 102.7(4) . . ?
O64 Gd21 O70 68.1(4) . . ?
O85 Gd21 O70 105.6(4) . . ?
O86 Gd21 O70 49.3(3) . . ?
O219 Gd21 C198 143.4(6) . . ?
O61 Gd21 C198 145.7(5) . . ?
O69 Gd21 C198 73.4(6) . . ?
O68 Gd21 C198 73.9(5) . . ?
O87 Gd21 C198 82.4(5) . . ?
O64 Gd21 C198 94.5(4) . . ?
O85 Gd21 C198 82.8(5) . . ?
O86 Gd21 C198 22.9(4) . . ?
O70 Gd21 C198 26.4(4) . . ?
O219 Gd21 Gd17 35.6(4) . . ?
O61 Gd21 Gd17 36.2(3) . . ?
O69 Gd21 Gd17 106.9(3) . . ?
O68 Gd21 Gd17 107.3(3) . . ?
O87 Gd21 Gd17 95.2(3) . . ?
O64 Gd21 Gd17 88.8(2) . . ?
O85 Gd21 Gd17 94.2(3) . . ?
O86 Gd21 Gd17 153.8(2) . . ?
O70 Gd21 Gd17 156.9(3) . . ?
C198 Gd21 Gd17 176.7(3) . . ?
O219 Gd21 Gd22 106.6(3) . . ?
O61 Gd21 Gd22 124.1(3) . . ?
O69 Gd21 Gd22 96.0(3) . . ?
O68 Gd21 Gd22 93.4(3) . . ?
O87 Gd21 Gd22 38.0(3) . . ?
O64 Gd21 Gd22 156.9(2) . . ?
O85 Gd21 Gd22 39.3(3) . . ?
O86 Gd21 Gd22 39.9(2) . . ?
O70 Gd21 Gd22 88.9(3) . . ?
C198 Gd21 Gd22 62.6(3) . . ?
Gd17 Gd21 Gd22 114.08(4) . . ?
O88 Gd22 O99 118.6(4) . . ?
O88 Gd22 O200 81.2(5) . . ?
O99 Gd22 O200 143.9(4) . . ?
O88 Gd22 O101 81.9(4) . . ?
O99 Gd22 O101 70.0(4) . . ?
O200 Gd22 O101 84.8(4) . . ?
O88 Gd22 O87 70.2(4) . . ?
O99 Gd22 O87 79.6(4) . . ?
O200 Gd22 O87 136.5(4) . . ?
O101 Gd22 O87 121.2(4) . . ?
O88 Gd22 O98 146.2(5) . . ?
O99 Gd22 O98 71.1(5) . . ?
O200 Gd22 O98 76.6(5) . . ?
O101 Gd22 O98 71.1(5) . . ?
O87 Gd22 O98 141.7(4) . . ?
O88 Gd22 O85 131.4(4) . . ?
O99 Gd22 O85 80.9(4) . . ?
O200 Gd22 O85 109.4(5) . . ?
O101 Gd22 O85 144.4(4) . . ?
O87 Gd22 O85 70.8(5) . . ?
O98 Gd22 O85 80.5(5) . . ?
O88 Gd22 O86 73.1(4) . . ?
O99 Gd22 O86 137.5(4) . . ?
O200 Gd22 O86 74.8(4) . . ?
O101 Gd22 O86 149.7(4) . . ?
O87 Gd22 O86 65.9(4) . . ?
O98 Gd22 O86 123.6(4) . . ?
O85 Gd22 O86 65.2(4) . . ?
O88 Gd22 Gd23 32.7(3) . . ?
O99 Gd22 Gd23 102.7(3) . . ?
O200 Gd22 Gd23 108.0(3) . . ?
O101 Gd22 Gd23 102.7(3) . . ?
O87 Gd22 Gd23 37.5(3) . . ?
O98 Gd22 Gd23 172.3(3) . . ?
O85 Gd22 Gd23 103.4(3) . . ?
O86 Gd22 Gd23 64.1(3) . . ?
O88 Gd22 Gd37 109.9(3) . . ?
O99 Gd22 Gd37 76.3(3) . . ?
O200 Gd22 Gd37 68.3(3) . . ?
O101 Gd22 Gd37 36.0(3) . . ?
O87 Gd22 Gd37 152.2(2) . . ?
O98 Gd22 Gd37 37.8(3) . . ?
O85 Gd22 Gd37 118.2(3) . . ?
O86 Gd22 Gd37 141.7(3) . . ?
Gd23 Gd22 Gd37 137.36(4) . . ?
O88 Gd22 Gd21 91.1(3) . . ?
O99 Gd22 Gd21 96.8(3) . . ?
O200 Gd22 Gd21 113.6(3) . . ?
O101 Gd22 Gd21 159.2(3) . . ?
O87 Gd22 Gd21 38.4(3) . . ?
O98 Gd22 Gd21 121.0(3) . . ?
O85 Gd22 Gd21 40.6(3) . . ?
O86 Gd22 Gd21 40.7(3) . . ?
Gd23 Gd22 Gd21 63.52(3) . . ?
Gd37 Gd22 Gd21 158.72(5) . . ?
O88 Gd22 Gd36 151.8(3) . . ?
O99 Gd22 Gd36 36.3(3) . . ?
O200 Gd22 Gd36 114.0(3) . . ?
O101 Gd22 Gd36 76.4(3) . . ?
O87 Gd22 Gd36 106.3(3) . . ?
O98 Gd22 Gd36 37.4(3) . . ?
O85 Gd22 Gd36 68.1(3) . . ?
O86 Gd22 Gd36 132.4(3) . . ?
Gd23 Gd22 Gd36 137.68(4) . . ?
Gd37 Gd22 Gd36 59.71(4) . . ?
Gd21 Gd22 Gd36 102.92(4) . . ?
O88 Gd23 O89 81.4(4) . . ?
O88 Gd23 O87 72.0(4) . . ?
O89 Gd23 O87 113.2(4) . . ?
O88 Gd23 O91 114.4(5) . . ?
O89 Gd23 O91 73.8(4) . . ?
O87 Gd23 O91 171.7(4) . . ?
O88 Gd23 O96 72.9(4) . . ?
O89 Gd23 O96 118.6(4) . . ?
O87 Gd23 O96 110.0(4) . . ?
O91 Gd23 O96 68.4(4) . . ?
O88 Gd23 O68 116.6(5) . . ?
O89 Gd23 O68 73.7(4) . . ?
O87 Gd23 O68 66.7(4) . . ?
O91 Gd23 O68 112.8(4) . . ?
O96 Gd23 O68 166.4(4) . . ?
O88 Gd23 O225 128.6(3) . . ?
O89 Gd23 O225 139.7(3) . . ?
O87 Gd23 O225 64.1(3) . . ?
O91 Gd23 O225 107.8(3) . . ?
O96 Gd23 O225 97.8(3) . . ?
O68 Gd23 O225 68.7(3) . . ?
O88 Gd23 O90 139.9(3) . . ?
O89 Gd23 O90 130.8(3) . . ?
O87 Gd23 O90 106.5(3) . . ?
O91 Gd23 O90 65.3(3) . . ?
O96 Gd23 O90 70.3(3) . . ?
O68 Gd23 O90 97.6(3) . . ?
O225 Gd23 O90 44.70(17) . . ?
O88 Gd23 Gd24 97.7(3) . . ?
O89 Gd23 Gd24 35.0(3) . . ?
O87 Gd23 Gd24 148.1(3) . . ?
O91 Gd23 Gd24 38.8(3) . . ?
O96 Gd23 Gd24 94.7(3) . . ?
O68 Gd23 Gd24 93.5(2) . . ?
O225 Gd23 Gd24 133.72(13) . . ?
O90 Gd23 Gd24 100.55(12) . . ?
O88 Gd23 Gd22 33.4(3) . . ?
O89 Gd23 Gd22 96.6(3) . . ?
O87 Gd23 Gd22 38.6(3) . . ?
O91 Gd23 Gd22 147.6(3) . . ?
O96 Gd23 Gd22 91.1(3) . . ?
O68 Gd23 Gd22 93.1(3) . . ?
O225 Gd23 Gd22 99.40(13) . . ?
O90 Gd23 Gd22 132.61(12) . . ?
Gd24 Gd23 Gd22 124.78(4) . . ?
O88 Gd23 Gd29 87.1(4) . . ?
O89 Gd23 Gd29 88.7(3) . . ?
O87 Gd23 Gd29 146.2(3) . . ?
O91 Gd23 Gd29 34.2(3) . . ?
O96 Gd23 Gd29 36.7(3) . . ?
O68 Gd23 Gd29 146.9(3) . . ?
O225 Gd23 Gd29 115.59(12) . . ?
O90 Gd23 Gd29 72.70(13) . . ?
Gd24 Gd23 Gd29 58.85(3) . . ?
Gd22 Gd23 Gd29 117.08(4) . . ?
O88 Gd23 Gd21 87.3(4) . . ?
O89 Gd23 Gd21 86.1(3) . . ?
O87 Gd23 Gd21 34.4(2) . . ?
O91 Gd23 Gd21 147.0(3) . . ?
O96 Gd23 Gd21 144.3(3) . . ?
O68 Gd23 Gd21 34.9(3) . . ?
O225 Gd23 Gd21 71.39(12) . . ?
O90 Gd23 Gd21 114.36(14) . . ?
Gd24 Gd23 Gd21 117.66(3) . . ?
Gd22 Gd23 Gd21 58.90(3) . . ?
Gd29 Gd23 Gd21 172.93(4) . . ?
O89 Gd24 O72 117.1(4) . . ?
O89 Gd24 O227 83.2(4) . . ?
O72 Gd24 O227 144.9(3) . . ?
O89 Gd24 O71 80.6(4) . . ?
O72 Gd24 O71 69.6(4) . . ?
O227 Gd24 O71 87.5(4) . . ?
O89 Gd24 O91 72.5(4) . . ?
O72 Gd24 O91 78.0(4) . . ?
O227 Gd24 O91 137.1(4) . . ?
O71 Gd24 O91 121.4(4) . . ?
O89 Gd24 O82 146.6(4) . . ?
O72 Gd24 O82 71.3(4) . . ?
O227 Gd24 O82 76.6(4) . . ?
O71 Gd24 O82 72.3(4) . . ?
O91 Gd24 O82 138.8(5) . . ?
O89 Gd24 O92 132.6(4) . . ?
O72 Gd24 O92 82.1(4) . . ?
O227 Gd24 O92 105.8(4) . . ?
O71 Gd24 O92 144.7(4) . . ?
O91 Gd24 O92 69.9(4) . . ?
O82 Gd24 O92 79.1(4) . . ?
O89 Gd24 O205 73.9(4) . . ?
O72 Gd24 O205 137.5(4) . . ?
O227 Gd24 O205 73.3(4) . . ?
O71 Gd24 O205 149.5(5) . . ?
O91 Gd24 O205 66.3(4) . . ?
O82 Gd24 O205 123.5(4) . . ?
O92 Gd24 O205 65.1(4) . . ?
O89 Gd24 Gd23 33.8(3) . . ?
O72 Gd24 Gd23 100.9(2) . . ?
O227 Gd24 Gd23 109.9(3) . . ?
O71 Gd24 Gd23 102.1(3) . . ?
O91 Gd24 Gd23 38.7(3) . . ?
O82 Gd24 Gd23 171.6(3) . . ?
O92 Gd24 Gd23 103.6(2) . . ?
O205 Gd24 Gd23 64.5(3) . . ?
O89 Gd24 Gd26 109.3(3) . . ?
O72 Gd24 Gd26 76.6(2) . . ?
O227 Gd24 Gd26 69.5(2) . . ?
O71 Gd24 Gd26 36.7(2) . . ?
O91 Gd24 Gd26 151.9(3) . . ?
O82 Gd24 Gd26 38.5(3) . . ?
O92 Gd24 Gd26 117.5(2) . . ?
O205 Gd24 Gd26 141.8(3) . . ?
Gd23 Gd24 Gd26 137.66(5) . . ?
O89 Gd24 Gd29 92.1(3) . . ?
O72 Gd24 Gd29 96.9(3) . . ?
O227 Gd24 Gd29 111.5(3) . . ?
O71 Gd24 Gd29 158.9(2) . . ?
O91 Gd24 Gd29 37.8(3) . . ?
O82 Gd24 Gd29 119.9(3) . . ?
O92 Gd24 Gd29 40.9(2) . . ?
O205 Gd24 Gd29 40.7(3) . . ?
Gd23 Gd24 Gd29 63.51(4) . . ?
Gd26 Gd24 Gd29 158.36(4) . . ?
O89 Gd24 Gd25 150.7(3) . . ?
O72 Gd24 Gd25 37.0(3) . . ?
O227 Gd24 Gd25 113.3(3) . . ?
O71 Gd24 Gd25 76.4(3) . . ?
O91 Gd24 Gd25 104.6(3) . . ?
O82 Gd24 Gd25 36.7(3) . . ?
O92 Gd24 Gd25 68.3(3) . . ?
O205 Gd24 Gd25 132.8(3) . . ?
Gd23 Gd24 Gd25 136.60(4) . . ?
Gd26 Gd24 Gd25 59.47(3) . . ?
Gd29 Gd24 Gd25 102.98(4) . . ?
O224 Gd25 O93 95.3(4) . . ?
O224 Gd25 O83 93.0(3) . . ?
O93 Gd25 O83 145.8(5) . . ?
O224 Gd25 O82 78.3(3) . . ?
O93 Gd25 O82 76.6(5) . . ?
O83 Gd25 O82 72.7(4) . . ?
O224 Gd25 O72 147.3(4) . . ?
O93 Gd25 O72 87.3(4) . . ?
O83 Gd25 O72 68.7(4) . . ?
O82 Gd25 O72 70.6(4) . . ?
O224 Gd25 O371 59.08(17) . . ?
O93 Gd25 O371 143.6(3) . . ?
O83 Gd25 O371 66.9(3) . . ?
O82 Gd25 O371 117.5(2) . . ?
O72 Gd25 O371 128.6(3) . . ?
O224 Gd25 O303 142.2(3) . . ?
O93 Gd25 O303 71.8(4) . . ?
O83 Gd25 O303 117.9(3) . . ?
O82 Gd25 O303 129.3(3) . . ?
O72 Gd25 O303 69.3(3) . . ?
O371 Gd25 O303 111.40(15) . . ?
O224 Gd25 O370 106.72(19) . . ?
O93 Gd25 O370 123.4(4) . . ?
O83 Gd25 O370 85.3(3) . . ?
O82 Gd25 O370 157.7(3) . . ?
O72 Gd25 O370 98.7(3) . . ?
O371 Gd25 O370 53.47(10) . . ?
O303 Gd25 O370 58.78(14) . . ?
O224 Gd25 O254 71.0(5) . . ?
O93 Gd25 O254 74.1(5) . . ?
O83 Gd25 O254 139.6(5) . . ?
O82 Gd25 O254 134.8(5) . . ?
O72 Gd25 O254 139.9(5) . . ?
O371 Gd25 O254 73.2(4) . . ?
O303 Gd25 O254 71.2(4) . . ?
O370 Gd25 O254 65.7(4) . . ?
O224 Gd25 Gd26 73.5(3) . . ?
O93 Gd25 Gd26 114.9(4) . . ?
O83 Gd25 Gd26 37.4(3) . . ?
O82 Gd25 Gd26 38.4(3) . . ?
O72 Gd25 Gd26 76.0(3) . . ?
O371 Gd25 Gd26 84.07(6) . . ?
O303 Gd25 Gd26 144.38(14) . . ?
O370 Gd25 Gd26 121.11(6) . . ?
O254 Gd25 Gd26 144.1(4) . . ?
O224 Gd25 Gd24 115.2(2) . . ?
O93 Gd25 Gd24 70.5(4) . . ?
O83 Gd25 Gd24 75.9(3) . . ?
O82 Gd25 Gd24 37.1(2) . . ?
O72 Gd25 Gd24 35.8(3) . . ?
O371 Gd25 Gd24 141.49(6) . . ?
O303 Gd25 Gd24 94.33(12) . . ?
O370 Gd25 Gd24 134.49(6) . . ?
O254 Gd25 Gd24 144.4(4) . . ?
Gd26 Gd25 Gd24 59.53(4) . . ?
O224 Gd25 Gd27 127.7(2) . . ?
O93 Gd25 Gd27 124.4(3) . . ?
O83 Gd25 Gd27 35.0(2) . . ?
O82 Gd25 Gd27 79.6(3) . . ?
O72 Gd25 Gd27 37.3(3) . . ?
O371 Gd25 Gd27 91.88(7) . . ?
O303 Gd25 Gd27 86.67(14) . . ?
O370 Gd25 Gd27 80.45(6) . . ?
O254 Gd25 Gd27 145.6(4) . . ?
Gd26 Gd25 Gd27 60.10(3) . . ?
Gd24 Gd25 Gd27 60.48(3) . . ?
O228 Gd26 O71 86.7(4) . . ?
O228 Gd26 O79 134.7(4) . . ?
O71 Gd26 O79 110.8(4) . . ?
O228 Gd26 O83 147.4(4) . . ?
O71 Gd26 O83 69.6(4) . . ?
O79 Gd26 O83 76.4(4) . . ?
O228 Gd26 O80 105.4(3) . . ?
O71 Gd26 O80 145.6(4) . . ?
O79 Gd26 O80 83.7(3) . . ?
O83 Gd26 O80 84.8(3) . . ?
O228 Gd26 O82 79.7(4) . . ?
O71 Gd26 O82 72.6(4) . . ?
O79 Gd26 O82 144.7(5) . . ?
O83 Gd26 O82 72.2(4) . . ?
O80 Gd26 O82 77.9(3) . . ?
O228 Gd26 O74 75.2(4) . . ?
O71 Gd26 O74 77.2(4) . . ?
O79 Gd26 O74 69.0(4) . . ?
O83 Gd26 O74 118.5(4) . . ?
O80 Gd26 O74 136.7(2) . . ?
O82 Gd26 O74 141.6(4) . . ?
O228 Gd26 N17 74.0(4) . . ?
O71 Gd26 N17 143.5(5) . . ?
O79 Gd26 N17 67.5(4) . . ?
O83 Gd26 N17 137.8(4) . . ?
O80 Gd26 N17 70.6(4) . . ?
O82 Gd26 N17 131.1(4) . . ?
O74 Gd26 N17 68.1(4) . . ?
O228 Gd26 Ni8 103.3(3) . . ?
O71 Gd26 Ni8 102.6(3) . . ?
O79 Gd26 Ni8 33.6(3) . . ?
O83 Gd26 Ni8 103.5(3) . . ?
O80 Gd26 Ni8 105.56(13) . . ?
O82 Gd26 Ni8 174.3(3) . . ?
O74 Gd26 Ni8 37.1(2) . . ?
N17 Gd26 Ni8 54.6(4) . . ?
O228 Gd26 Gd25 117.6(3) . . ?
O71 Gd26 Gd25 77.9(3) . . ?
O79 Gd26 Gd25 107.1(3) . . ?
O83 Gd26 Gd25 37.3(3) . . ?
O80 Gd26 Gd25 67.92(15) . . ?
O82 Gd26 Gd25 37.9(3) . . ?
O74 Gd26 Gd25 151.2(2) . . ?
N17 Gd26 Gd25 138.5(4) . . ?
Ni8 Gd26 Gd25 138.95(6) . . ?
O228 Gd26 Gd24 70.6(2) . . ?
O71 Gd26 Gd24 37.1(3) . . ?
O79 Gd26 Gd24 144.8(3) . . ?
O83 Gd26 Gd24 77.1(2) . . ?
O80 Gd26 Gd24 116.31(13) . . ?
O82 Gd26 Gd24 38.4(3) . . ?
O74 Gd26 Gd24 104.9(2) . . ?
N17 Gd26 Gd24 144.5(3) . . ?
Ni8 Gd26 Gd24 137.89(5) . . ?
Gd25 Gd26 Gd24 61.00(3) . . ?
O228 Gd26 Gd27 123.9(2) . . ?
O71 Gd26 Gd27 37.3(3) . . ?
O79 Gd26 Gd27 83.9(3) . . ?
O83 Gd26 Gd27 35.5(3) . . ?
O80 Gd26 Gd27 120.23(17) . . ?
O82 Gd26 Gd27 79.8(3) . . ?
O74 Gd26 Gd27 90.5(2) . . ?
N17 Gd26 Gd27 148.7(4) . . ?
Ni8 Gd26 Gd27 94.55(5) . . ?
Gd25 Gd26 Gd27 60.73(3) . . ?
Gd24 Gd26 Gd27 61.18(3) . . ?
O83 Gd27 O48 102.1(5) . . ?
O83 Gd27 O72 69.5(4) . . ?
O48 Gd27 O72 76.3(4) . . ?
O83 Gd27 O71 69.4(4) . . ?
O48 Gd27 O71 144.2(4) . . ?
O72 Gd27 O71 68.1(4) . . ?
O83 Gd27 O56 87.1(4) . . ?
O48 Gd27 O56 146.3(4) . . ?
O72 Gd27 O56 136.5(4) . . ?
O71 Gd27 O56 69.4(4) . . ?
O83 Gd27 O46 74.3(4) . . ?
O48 Gd27 O46 67.3(4) . . ?
O72 Gd27 O46 120.6(4) . . ?
O71 Gd27 O46 135.9(3) . . ?
O56 Gd27 O46 84.8(4) . . ?
O83 Gd27 O47 142.7(4) . . ?
O48 Gd27 O47 71.1(4) . . ?
O72 Gd27 O47 138.0(3) . . ?
O71 Gd27 O47 136.4(4) . . ?
O56 Gd27 O47 81.9(4) . . ?
O46 Gd27 O47 69.3(4) . . ?
O83 Gd27 O67 139.7(4) . . ?
O48 Gd27 O67 88.0(4) . . ?
O72 Gd27 O67 75.4(4) . . ?
O71 Gd27 O67 79.6(3) . . ?
O56 Gd27 O67 105.9(4) . . ?
O46 Gd27 O67 143.4(4) . . ?
O47 Gd27 O67 77.6(3) . . ?
O83 Gd27 Ni4 133.1(3) . . ?
O48 Gd27 Ni4 35.3(3) . . ?
O72 Gd27 Ni4 103.8(3) . . ?
O71 Gd27 Ni4 153.6(2) . . ?
O56 Gd27 Ni4 118.6(3) . . ?
O46 Gd27 Ni4 70.3(2) . . ?
O47 Gd27 Ni4 37.1(3) . . ?
O67 Gd27 Ni4 74.0(3) . . ?
O83 Gd27 Gd26 36.3(3) . . ?
O48 Gd27 Gd26 136.4(3) . . ?
O72 Gd27 Gd26 75.3(3) . . ?
O71 Gd27 Gd26 36.3(2) . . ?
O56 Gd27 Gd26 64.9(2) . . ?
O46 Gd27 Gd26 100.7(2) . . ?
O47 Gd27 Gd26 146.3(3) . . ?
O67 Gd27 Gd26 115.6(3) . . ?
Ni4 Gd27 Gd26 169.24(6) . . ?
O83 Gd27 Gd25 35.7(3) . . ?
O48 Gd27 Gd25 78.2(3) . . ?
O72 Gd27 Gd25 37.4(2) . . ?
O71 Gd27 Gd25 76.0(3) . . ?
O56 Gd27 Gd25 121.3(2) . . ?
O46 Gd27 Gd25 88.9(3) . . ?
O47 Gd27 Gd25 147.4(3) . . ?
O67 Gd27 Gd25 112.8(3) . . ?
Ni4 Gd27 Gd25 113.56(6) . . ?
Gd26 Gd27 Gd25 59.17(3) . . ?
O83 Gd27 Gd28 80.0(3) . . ?
O48 Gd27 Gd28 33.6(3) . . ?
O72 Gd27 Gd28 91.6(3) . . ?
O71 Gd27 Gd28 147.5(3) . . ?
O56 Gd27 Gd28 120.7(2) . . ?
O46 Gd27 Gd28 36.0(3) . . ?
O47 Gd27 Gd28 75.5(3) . . ?
O67 Gd27 Gd28 121.0(3) . . ?
Ni4 Gd27 Gd28 53.35(5) . . ?
Gd26 Gd27 Gd28 115.90(4) . . ?
Gd25 Gd27 Gd28 72.79(4) . . ?
O288 Gd28 O48 135.3(3) . . ?
O288 Gd28 O45 131.8(3) . . ?
O48 Gd28 O45 74.5(4) . . ?
O288 Gd28 O46 85.9(3) . . ?
O48 Gd28 O46 69.1(4) . . ?
O45 Gd28 O46 70.3(4) . . ?
O288 Gd28 O339 119.71(12) . . ?
O48 Gd28 O339 90.3(3) . . ?
O45 Gd28 O339 90.1(3) . . ?
O46 Gd28 O339 154.4(3) . . ?
O288 Gd28 O363 61.24(10) . . ?
O48 Gd28 O363 136.9(4) . . ?
O45 Gd28 O363 128.6(3) . . ?
O46 Gd28 O363 146.9(3) . . ?
O339 Gd28 O363 58.54(12) . . ?
O288 Gd28 O304 81.94(13) . . ?
O48 Gd28 O304 84.0(4) . . ?
O45 Gd28 O304 145.8(3) . . ?
O46 Gd28 O304 126.1(3) . . ?
O339 Gd28 O304 63.39(15) . . ?
O363 Gd28 O304 56.63(15) . . ?
O288 Gd28 O360 91.16(13) . . ?
O48 Gd28 O360 133.5(3) . . ?
O45 Gd28 O360 72.7(3) . . ?
O46 Gd28 O360 126.3(3) . . ?
O339 Gd28 O360 58.08(12) . . ?
O363 Gd28 O360 56.47(14) . . ?
O304 Gd28 O360 106.33(18) . . ?
O288 Gd28 O369 47.04(13) . . ?
O48 Gd28 O369 144.8(3) . . ?
O45 Gd28 O369 86.2(3) . . ?
O46 Gd28 O369 76.8(3) . . ?
O339 Gd28 O369 119.30(9) . . ?
O363 Gd28 O369 77.88(11) . . ?
O304 Gd28 O369 124.79(12) . . ?
O360 Gd28 O369 63.14(11) . . ?
O288 Gd28 O370 59.78(13) . . ?
O48 Gd28 O370 85.4(3) . . ?
O45 Gd28 O370 158.2(3) . . ?
O46 Gd28 O370 95.1(3) . . ?
O339 Gd28 O370 98.37(10) . . ?
O363 Gd28 O370 72.26(13) . . ?
O304 Gd28 O370 35.06(12) . . ?
O360 Gd28 O370 128.68(13) . . ?
O369 Gd28 O370 106.62(11) . . ?
O288 Gd28 Ni4 160.13(9) . . ?
O48 Gd28 Ni4 38.3(3) . . ?
O45 Gd28 Ni4 38.5(3) . . ?
O46 Gd28 Ni4 74.4(3) . . ?
O339 Gd28 Ni4 80.04(11) . . ?
O363 Gd28 Ni4 138.22(11) . . ?
O304 Gd28 Ni4 111.41(11) . . ?
O360 Gd28 Ni4 98.62(10) . . ?
O369 Gd28 Ni4 123.58(9) . . ?
O370 Gd28 Ni4 123.26(9) . . ?
O288 Gd28 Gd27 107.23(9) . . ?
O48 Gd28 Gd27 34.3(3) . . ?
O45 Gd28 Gd27 78.3(3) . . ?
O46 Gd28 Gd27 37.2(3) . . ?
O339 Gd28 Gd27 124.62(9) . . ?
O363 Gd28 Gd27 152.47(13) . . ?
O304 Gd28 Gd27 98.55(13) . . ?
O360 Gd28 Gd27 150.93(11) . . ?
O369 Gd28 Gd27 113.74(6) . . ?
O370 Gd28 Gd27 80.38(7) . . ?
Ni4 Gd28 Gd27 57.54(5) . . ?
O103 Gd29 O108 69.2(5) . . ?
O103 Gd29 O91 107.8(5) . . ?
O108 Gd29 O91 88.1(4) . . ?
O103 Gd29 O104 74.4(5) . . ?
O108 Gd29 O104 132.0(5) . . ?
O91 Gd29 O104 133.1(4) . . ?
O103 Gd29 O109 93.8(4) . . ?
O108 Gd29 O109 72.9(4) . . ?
O91 Gd29 O109 144.1(4) . . ?
O104 Gd29 O109 79.7(4) . . ?
O103 Gd29 O96 141.4(4) . . ?
O108 Gd29 O96 72.3(4) . . ?
O91 Gd29 O96 68.0(4) . . ?
O104 Gd29 O96 138.0(4) . . ?
O109 Gd29 O96 77.2(4) . . ?
O103 Gd29 O205 134.7(4) . . ?
O108 Gd29 O205 148.7(4) . . ?
O91 Gd29 O205 66.8(4) . . ?
O104 Gd29 O205 79.0(5) . . ?
O109 Gd29 O205 116.7(4) . . ?
O96 Gd29 O205 80.8(4) . . ?
O103 Gd29 O92 72.2(4) . . ?
O108 Gd29 O92 125.1(4) . . ?
O91 Gd29 O92 68.3(4) . . ?
O104 Gd29 O92 68.2(4) . . ?
O109 Gd29 O92 147.3(4) . . ?
O96 Gd29 O92 131.8(4) . . ?
O205 Gd29 O92 64.0(4) . . ?
O103 Gd29 O187 142.2(5) . . ?
O108 Gd29 O187 129.9(3) . . ?
O91 Gd29 O187 105.4(4) . . ?
O104 Gd29 O187 69.9(5) . . ?
O109 Gd29 O187 68.4(4) . . ?
O96 Gd29 O187 69.1(4) . . ?
O205 Gd29 O187 48.3(3) . . ?
O92 Gd29 O187 104.5(4) . . ?
O103 Gd29 C46 143.8(5) . . ?
O108 Gd29 C46 146.5(5) . . ?
O91 Gd29 C46 85.3(5) . . ?
O104 Gd29 C46 72.4(5) . . ?
O109 Gd29 C46 94.0(4) . . ?
O96 Gd29 C46 74.8(5) . . ?
O205 Gd29 C46 22.7(4) . . ?
O92 Gd29 C46 82.4(4) . . ?
O187 Gd29 C46 25.6(4) . . ?
O103 Gd29 Gd34 34.8(4) . . ?
O108 Gd29 Gd34 35.8(3) . . ?
O91 Gd29 Gd34 92.7(3) . . ?
O104 Gd29 Gd34 107.4(4) . . ?
O109 Gd29 Gd34 89.2(3) . . ?
O96 Gd29 Gd34 106.9(3) . . ?
O205 Gd29 Gd34 154.1(3) . . ?
O92 Gd29 Gd34 94.4(3) . . ?
O187 Gd29 Gd34 157.6(2) . . ?
C46 Gd29 Gd34 176.7(3) . . ?
O103 Gd29 Gd24 105.9(3) . . ?
O108 Gd29 Gd24 123.5(3) . . ?
O91 Gd29 Gd24 37.9(2) . . ?
O104 Gd29 Gd24 95.5(3) . . ?
O109 Gd29 Gd24 157.8(3) . . ?
O96 Gd29 Gd24 93.0(3) . . ?
O205 Gd29 Gd24 41.3(3) . . ?
O92 Gd29 Gd24 38.8(3) . . ?
O187 Gd29 Gd24 89.5(2) . . ?
C46 Gd29 Gd24 64.0(3) . . ?
Gd34 Gd29 Gd24 112.88(4) . . ?
O140 Gd30 O97 123.0(4) . . ?
O140 Gd30 O187 136.3(4) . . ?
O97 Gd30 O187 76.6(4) . . ?
O140 Gd30 O102 140.7(4) . . ?
O97 Gd30 O102 75.3(4) . . ?
O187 Gd30 O102 78.5(4) . . ?
O140 Gd30 O204 72.2(4) . . ?
O97 Gd30 O204 128.4(4) . . ?
O187 Gd30 O204 129.5(4) . . ?
O102 Gd30 O204 70.0(4) . . ?
O140 Gd30 O105 74.1(4) . . ?
O97 Gd30 O105 144.3(4) . . ?
O187 Gd30 O105 71.4(4) . . ?
O102 Gd30 O105 112.4(4) . . ?
O204 Gd30 O105 85.2(4) . . ?
O140 Gd30 O109 75.9(4) . . ?
O97 Gd30 O109 74.6(4) . . ?
O187 Gd30 O109 72.9(4) . . ?
O102 Gd30 O109 142.3(4) . . ?
O204 Gd30 O109 147.7(4) . . ?
O105 Gd30 O109 81.2(4) . . ?
O140 Gd30 O203 67.9(4) . . ?
O97 Gd30 O203 72.5(3) . . ?
O187 Gd30 O203 148.8(4) . . ?
O102 Gd30 O203 89.5(4) . . ?
O204 Gd30 O203 70.2(3) . . ?
O105 Gd30 O203 139.4(4) . . ?
O109 Gd30 O203 102.5(3) . . ?
O140 Gd30 Ni10 37.4(3) . . ?
O97 Gd30 Ni10 147.8(2) . . ?
O187 Gd30 Ni10 135.6(3) . . ?
O102 Gd30 Ni10 107.6(3) . . ?
O204 Gd30 Ni10 38.0(3) . . ?
O105 Gd30 Ni10 65.6(3) . . ?
O109 Gd30 Ni10 109.9(3) . . ?
O203 Gd30 Ni10 75.4(3) . . ?
O140 Gd30 Gd31 30.4(2) . . ?
O97 Gd30 Gd31 96.9(2) . . ?
O187 Gd30 Gd31 153.2(3) . . ?
O102 Gd30 Gd31 125.6(2) . . ?
O204 Gd30 Gd31 75.0(3) . . ?
O105 Gd30 Gd31 104.5(3) . . ?
O109 Gd30 Gd31 80.3(2) . . ?
O203 Gd30 Gd31 39.0(3) . . ?
Ni10 Gd30 Gd31 54.48(4) . . ?
O140 Gd30 Gd29 106.9(3) . . ?
O97 Gd30 Gd29 71.2(3) . . ?
O187 Gd30 Gd29 37.5(3) . . ?
O102 Gd30 Gd29 112.1(2) . . ?
O204 Gd30 Gd29 158.2(2) . . ?
O105 Gd30 Gd29 73.9(3) . . ?
O109 Gd30 Gd29 35.5(2) . . ?
O203 Gd30 Gd29 130.5(2) . . ?
Ni10 Gd30 Gd29 131.31(6) . . ?
Gd31 Gd30 Gd29 115.77(4) . . ?
O140 Gd31 O139 125.3(4) . . ?
O140 Gd31 O185 74.4(4) . . ?
O139 Gd31 O185 145.0(4) . . ?
O140 Gd31 O118 135.8(4) . . ?
O139 Gd31 O118 76.9(4) . . ?
O185 Gd31 O118 70.5(4) . . ?
O140 Gd31 O153 141.3(4) . . ?
O139 Gd31 O153 73.6(4) . . ?
O185 Gd31 O153 110.1(4) . . ?
O118 Gd31 O153 77.4(4) . . ?
O140 Gd31 O232 71.3(4) . . ?
O139 Gd31 O232 130.9(4) . . ?
O185 Gd31 O232 80.4(4) . . ?
O118 Gd31 O232 126.4(4) . . ?
O153 Gd31 O232 71.8(3) . . ?
O140 Gd31 O110 76.3(4) . . ?
O139 Gd31 O110 76.0(4) . . ?
O185 Gd31 O110 82.9(4) . . ?
O118 Gd31 O110 73.4(4) . . ?
O153 Gd31 O110 141.7(3) . . ?
O232 Gd31 O110 146.4(3) . . ?
O140 Gd31 O203 68.9(4) . . ?
O139 Gd31 O203 73.5(4) . . ?
O185 Gd31 O203 139.5(3) . . ?
O118 Gd31 O203 149.9(4) . . ?
O153 Gd31 O203 89.2(4) . . ?
O232 Gd31 O203 72.2(4) . . ?
O110 Gd31 O203 104.0(4) . . ?
O140 Gd31 Ni10 36.9(3) . . ?
O139 Gd31 Ni10 149.0(3) . . ?
O185 Gd31 Ni10 64.8(3) . . ?
O118 Gd31 Ni10 134.1(3) . . ?
O153 Gd31 Ni10 108.3(3) . . ?
O232 Gd31 Ni10 36.6(2) . . ?
O110 Gd31 Ni10 109.8(2) . . ?
O203 Gd31 Ni10 75.5(2) . . ?
O140 Gd31 Gd30 30.7(3) . . ?
O139 Gd31 Gd30 98.8(3) . . ?
O185 Gd31 Gd30 105.2(2) . . ?
O118 Gd31 Gd30 154.6(3) . . ?
O153 Gd31 Gd30 126.0(3) . . ?
O232 Gd31 Gd30 75.4(2) . . ?
O110 Gd31 Gd30 81.2(2) . . ?
O203 Gd31 Gd30 39.7(2) . . ?
Ni10 Gd31 Gd30 54.10(5) . . ?
O112 Gd32 O111 69.1(4) . . ?
O112 Gd32 O114 74.5(4) . . ?
O111 Gd32 O114 131.5(3) . . ?
O112 Gd32 O141 109.1(4) . . ?
O111 Gd32 O141 87.7(4) . . ?
O114 Gd32 O141 135.0(4) . . ?
O112 Gd32 O110 92.0(4) . . ?
O111 Gd32 O110 72.8(4) . . ?
O114 Gd32 O110 77.6(4) . . ?
O141 Gd32 O110 144.2(4) . . ?
O112 Gd32 O196 141.3(4) . . ?
O111 Gd32 O196 72.2(4) . . ?
O114 Gd32 O196 136.3(4) . . ?
O141 Gd32 O196 68.2(4) . . ?
O110 Gd32 O196 77.2(4) . . ?
O112 Gd32 O115 72.0(4) . . ?
O111 Gd32 O115 124.3(4) . . ?
O114 Gd32 O115 69.9(4) . . ?
O141 Gd32 O115 69.1(4) . . ?
O110 Gd32 O115 146.5(4) . . ?
O196 Gd32 O115 133.1(3) . . ?
O112 Gd32 O117 136.2(5) . . ?
O111 Gd32 O117 147.2(3) . . ?
O114 Gd32 O117 80.9(4) . . ?
O141 Gd32 O117 65.9(4) . . ?
O110 Gd32 O117 117.5(4) . . ?
O196 Gd32 O117 79.8(4) . . ?
O115 Gd32 O117 65.6(4) . . ?
O112 Gd32 O118 141.0(4) . . ?
O111 Gd32 O118 130.9(4) . . ?
O114 Gd32 O118 68.2(4) . . ?
O141 Gd32 O118 105.2(3) . . ?
O110 Gd32 O118 69.6(3) . . ?
O196 Gd32 O118 69.7(4) . . ?
O115 Gd32 O118 104.3(4) . . ?
O117 Gd32 O118 47.9(4) . . ?
O112 Gd32 C128 144.4(5) . . ?
O111 Gd32 C128 145.7(5) . . ?
O114 Gd32 C128 72.6(4) . . ?
O141 Gd32 C128 85.5(4) . . ?
O110 Gd32 C128 94.0(4) . . ?
O196 Gd32 C128 74.1(5) . . ?
O115 Gd32 C128 84.1(5) . . ?
O117 Gd32 C128 23.6(4) . . ?
O118 Gd32 C128 24.4(4) . . ?
O112 Gd32 Gd33 34.6(3) . . ?
O111 Gd32 Gd33 36.0(3) . . ?
O114 Gd32 Gd33 107.3(3) . . ?
O141 Gd32 Gd33 92.9(3) . . ?
O110 Gd32 Gd33 88.5(2) . . ?
O196 Gd32 Gd33 107.2(3) . . ?
O115 Gd32 Gd33 93.5(3) . . ?
O117 Gd32 Gd33 154.0(3) . . ?
O118 Gd32 Gd33 158.1(2) . . ?
C128 Gd32 Gd33 177.4(4) . . ?
O112 Gd32 Gd45 106.7(3) . . ?
O111 Gd32 Gd45 123.1(3) . . ?
O114 Gd32 Gd45 97.2(3) . . ?
O141 Gd32 Gd45 38.0(3) . . ?
O110 Gd32 Gd45 158.6(2) . . ?
O196 Gd32 Gd45 93.5(2) . . ?
O115 Gd32 Gd45 39.6(2) . . ?
O117 Gd32 Gd45 41.2(3) . . ?
O118 Gd32 Gd45 89.2(2) . . ?
C128 Gd32 Gd45 64.8(4) . . ?
Gd33 Gd32 Gd45 112.75(4) . . ?
O112 Gd33 O111 68.2(4) . . ?
O112 Gd33 O292 150.5(3) . . ?
O111 Gd33 O292 140.2(3) . . ?
O112 Gd33 O113 81.4(3) . . ?
O111 Gd33 O113 139.9(3) . . ?
O292 Gd33 O113 76.09(19) . . ?
O112 Gd33 O106 79.0(4) . . ?
O111 Gd33 O106 72.6(4) . . ?
O292 Gd33 O106 113.2(3) . . ?
O113 Gd33 O106 76.5(4) . . ?
O112 Gd33 O259 121.9(3) . . ?
O111 Gd33 O259 83.4(3) . . ?
O292 Gd33 O259 66.98(9) . . ?
O113 Gd33 O259 136.2(2) . . ?
O106 Gd33 O259 139.4(3) . . ?
O112 Gd33 O261 81.1(5) . . ?
O111 Gd33 O261 121.6(4) . . ?
O292 Gd33 O261 75.2(4) . . ?
O113 Gd33 O261 76.3(4) . . ?
O106 Gd33 O261 148.3(5) . . ?
O259 Gd33 O261 72.3(4) . . ?
O112 Gd33 O107 132.6(4) . . ?
O111 Gd33 O107 73.6(3) . . ?
O292 Gd33 O107 74.9(2) . . ?
O113 Gd33 O107 113.9(3) . . ?
O106 Gd33 O107 63.3(4) . . ?
O259 Gd33 O107 78.9(2) . . ?
O261 Gd33 O107 144.7(5) . . ?
O112 Gd33 O319 77.3(3) . . ?
O111 Gd33 O319 79.8(3) . . ?
O292 Gd33 O319 97.35(12) . . ?
O113 Gd33 O319 119.3(2) . . ?
O106 Gd33 O319 148.7(3) . . ?
O259 Gd33 O319 47.62(12) . . ?
O261 Gd33 O319 44.7(3) . . ?
O107 Gd33 O319 122.4(2) . . ?
O112 Gd33 Gd34 118.1(3) . . ?
O111 Gd33 Gd34 99.1(3) . . ?
O292 Gd33 Gd34 72.65(8) . . ?
O113 Gd33 Gd34 72.2(2) . . ?
O106 Gd33 Gd34 41.1(3) . . ?
O259 Gd33 Gd34 115.62(8) . . ?
O261 Gd33 Gd34 139.3(2) . . ?
O107 Gd33 Gd34 42.70(19) . . ?
O319 Gd33 Gd34 163.23(11) . . ?
O112 Gd33 Gd35 82.2(3) . . ?
O111 Gd33 Gd35 39.3(3) . . ?
O292 Gd33 Gd35 124.28(8) . . ?
O113 Gd33 Gd35 113.3(2) . . ?
O106 Gd33 Gd35 37.0(3) . . ?
O259 Gd33 Gd35 106.74(6) . . ?
O261 Gd33 Gd35 159.2(3) . . ?
O107 Gd33 Gd35 50.4(2) . . ?
O319 Gd33 Gd35 118.87(7) . . ?
Gd34 Gd33 Gd35 60.71(3) . . ?
O112 Gd33 Gd32 33.9(3) . . ?
O111 Gd33 Gd32 35.8(3) . . ?
O292 Gd33 Gd32 165.07(7) . . ?
O113 Gd33 Gd32 114.33(18) . . ?
O106 Gd33 Gd32 80.5(3) . . ?
O259 Gd33 Gd32 98.92(8) . . ?
O261 Gd33 Gd32 96.3(3) . . ?
O107 Gd33 Gd32 108.17(19) . . ?
O319 Gd33 Gd32 68.45(9) . . ?
Gd34 Gd33 Gd32 119.88(4) . . ?
Gd35 Gd33 Gd32 63.00(3) . . ?
O108 Gd34 O103 69.1(4) . . ?
O108 Gd34 O231 139.1(4) . . ?
O103 Gd34 O231 81.1(4) . . ?
O108 Gd34 O276 125.4(4) . . ?
O103 Gd34 O276 82.3(5) . . ?
O231 Gd34 O276 75.1(3) . . ?
O108 Gd34 O324 81.0(3) . . ?
O103 Gd34 O324 123.1(4) . . ?
O231 Gd34 O324 139.8(2) . . ?
O276 Gd34 O324 77.2(4) . . ?
O108 Gd34 O313 139.2(3) . . ?
O103 Gd34 O313 150.1(3) . . ?
O231 Gd34 O313 77.3(2) . . ?
O276 Gd34 O313 72.4(4) . . ?
O324 Gd34 O313 66.83(19) . . ?
O108 Gd34 O106 72.8(4) . . ?
O103 Gd34 O106 80.6(4) . . ?
O231 Gd34 O106 75.1(3) . . ?
O276 Gd34 O106 147.5(5) . . ?
O324 Gd34 O106 135.1(3) . . ?
O313 Gd34 O106 113.0(3) . . ?
O108 Gd34 O322 78.5(3) . . ?
O103 Gd34 O322 75.9(4) . . ?
O231 Gd34 O322 121.43(18) . . ?
O276 Gd34 O322 49.1(3) . . ?
O324 Gd34 O322 50.78(17) . . ?
O313 Gd34 O322 98.1(2) . . ?
O106 Gd34 O322 147.9(4) . . ?
O108 Gd34 O107 72.8(3) . . ?
O103 Gd34 O107 133.0(4) . . ?
O231 Gd34 O107 113.1(2) . . ?
O276 Gd34 O107 143.7(5) . . ?
O324 Gd34 O107 75.4(2) . . ?
O313 Gd34 O107 75.2(3) . . ?
O106 Gd34 O107 62.4(3) . . ?
O322 Gd34 O107 122.0(2) . . ?
O108 Gd34 N33 82.1(3) . . ?
O103 Gd34 N33 100.9(4) . . ?
O231 Gd34 N33 132.23(15) . . ?
O276 Gd34 N33 58.3(4) . . ?
O324 Gd34 N33 25.53(14) . . ?
O313 Gd34 N33 79.25(18) . . ?
O106 Gd34 N33 152.6(3) . . ?
O322 Gd34 N33 25.68(14) . . ?
O107 Gd34 N33 100.1(2) . . ?
O108 Gd34 Gd33 98.4(2) . . ?
O103 Gd34 Gd33 119.0(3) . . ?
O231 Gd34 Gd33 71.73(12) . . ?
O276 Gd34 Gd33 136.2(3) . . ?
O324 Gd34 Gd33 112.24(12) . . ?
O313 Gd34 Gd33 73.15(17) . . ?
O106 Gd34 Gd33 40.4(3) . . ?
O322 Gd34 Gd33 162.94(13) . . ?
O107 Gd34 Gd33 42.2(2) . . ?
N33 Gd34 Gd33 137.59(12) . . ?
O108 Gd34 Gd35 38.5(3) . . ?
O103 Gd34 Gd35 82.5(3) . . ?
O231 Gd34 Gd35 112.23(14) . . ?
O276 Gd34 Gd35 161.9(4) . . ?
O324 Gd34 Gd35 103.08(14) . . ?
O313 Gd34 Gd35 124.82(14) . . ?
O106 Gd34 Gd35 37.3(3) . . ?
O322 Gd34 Gd35 116.99(15) . . ?
O107 Gd34 Gd35 50.5(2) . . ?
N33 Gd34 Gd35 115.36(8) . . ?
Gd33 Gd34 Gd35 60.90(4) . . ?
O106 Gd35 O197 144.9(4) . . ?
O106 Gd35 O108 72.5(4) . . ?
O197 Gd35 O108 136.4(4) . . ?
O106 Gd35 O198 146.2(3) . . ?
O197 Gd35 O198 67.8(4) . . ?
O108 Gd35 O198 74.2(4) . . ?
O106 Gd35 O111 71.6(4) . . ?
O197 Gd35 O111 73.8(4) . . ?
O108 Gd35 O111 127.5(4) . . ?
O198 Gd35 O111 136.7(3) . . ?
O106 Gd35 O256 104.6(4) . . ?
O197 Gd35 O256 72.7(3) . . ?
O108 Gd35 O256 76.1(3) . . ?
O198 Gd35 O256 72.7(3) . . ?
O111 Gd35 O256 77.4(3) . . ?
O106 Gd35 O110 87.6(4) . . ?
O197 Gd35 O110 75.3(4) . . ?
O108 Gd35 O110 144.0(3) . . ?
O198 Gd35 O110 117.0(4) . . ?
O111 Gd35 O110 69.7(4) . . ?
O256 Gd35 O110 139.1(3) . . ?
O106 Gd35 O109 89.6(4) . . ?
O197 Gd35 O109 115.8(4) . . ?
O108 Gd35 O109 71.9(4) . . ?
O198 Gd35 O109 74.4(4) . . ?
O111 Gd35 O109 143.2(4) . . ?
O256 Gd35 O109 139.0(3) . . ?
O110 Gd35 O109 78.5(3) . . ?
O106 Gd35 O107 57.2(4) . . ?
O197 Gd35 O107 111.3(3) . . ?
O108 Gd35 O107 64.1(3) . . ?
O198 Gd35 O107 112.0(3) . . ?
O111 Gd35 O107 64.5(3) . . ?
O256 Gd35 O107 47.4(3) . . ?
O110 Gd35 O107 128.6(3) . . ?
O109 Gd35 O107 130.6(3) . . ?
O106 Gd35 Gd34 39.2(3) . . ?
O197 Gd35 Gd34 151.6(3) . . ?
O108 Gd35 Gd34 36.4(3) . . ?
O198 Gd35 Gd34 109.7(2) . . ?
O111 Gd35 Gd34 94.6(3) . . ?
O256 Gd35 Gd34 79.56(18) . . ?
O110 Gd35 Gd34 125.7(3) . . ?
O109 Gd35 Gd34 89.2(2) . . ?
O107 Gd35 Gd34 41.63(16) . . ?
O106 Gd35 Gd33 38.1(3) . . ?
O197 Gd35 Gd33 109.6(3) . . ?
O108 Gd35 Gd33 93.8(3) . . ?
O198 Gd35 Gd33 151.8(3) . . ?
O111 Gd35 Gd33 37.0(2) . . ?
O256 Gd35 Gd33 79.8(2) . . ?
O110 Gd35 Gd33 87.8(3) . . ?
O109 Gd35 Gd33 126.8(3) . . ?
O107 Gd35 Gd33 41.08(17) . . ?
Gd34 Gd35 Gd33 58.39(3) . . ?
O106 Gd35 Gd32 77.5(3) . . ?
O197 Gd35 Gd32 70.5(3) . . ?
O108 Gd35 Gd32 149.6(3) . . ?
O198 Gd35 Gd32 136.1(2) . . ?
O111 Gd35 Gd32 33.4(3) . . ?
O256 Gd35 Gd32 107.60(17) . . ?
O110 Gd35 Gd32 36.3(3) . . ?
O109 Gd35 Gd32 113.0(3) . . ?
O107 Gd35 Gd32 95.58(14) . . ?
Gd34 Gd35 Gd32 113.57(4) . . ?
Gd33 Gd35 Gd32 58.55(3) . . ?
O213 Gd36 O353 70.9(4) . . ?
O213 Gd36 O100 144.5(4) . . ?
O353 Gd36 O100 123.8(3) . . ?
O213 Gd36 O99 86.5(5) . . ?
O353 Gd36 O99 78.0(3) . . ?
O100 Gd36 O99 68.2(4) . . ?
O213 Gd36 O285 94.9(5) . . ?
O353 Gd36 O285 138.2(2) . . ?
O100 Gd36 O285 90.9(4) . . ?
O99 Gd36 O285 141.9(4) . . ?
O213 Gd36 O98 76.1(5) . . ?
O353 Gd36 O98 135.0(3) . . ?
O100 Gd36 O98 72.2(4) . . ?
O99 Gd36 O98 70.2(5) . . ?
O285 Gd36 O98 73.2(4) . . ?
O213 Gd36 O373 136.6(4) . . ?
O353 Gd36 O373 120.47(9) . . ?
O100 Gd36 O373 68.2(3) . . ?
O99 Gd36 O373 135.4(3) . . ?
O285 Gd36 O373 47.09(14) . . ?
O98 Gd36 O373 104.5(3) . . ?
O213 Gd36 O366 151.9(4) . . ?
O353 Gd36 O366 82.03(12) . . ?
O100 Gd36 O366 59.0(3) . . ?
O99 Gd36 O366 95.4(3) . . ?
O285 Gd36 O366 100.56(16) . . ?
O98 Gd36 O366 130.9(3) . . ?
O373 Gd36 O366 53.47(10) . . ?
O213 Gd36 O356 75.0(6) . . ?
O353 Gd36 O356 60.4(6) . . ?
O100 Gd36 O356 140.2(5) . . ?
O99 Gd36 O356 138.0(7) . . ?
O285 Gd36 O356 78.1(6) . . ?
O98 Gd36 O356 136.9(6) . . ?
O373 Gd36 O356 76.8(5) . . ?
O366 Gd36 O356 85.2(4) . . ?
O213 Gd36 Gd37 113.5(4) . . ?
O353 Gd36 Gd37 152.71(7) . . ?
O100 Gd36 Gd37 37.9(3) . . ?
O99 Gd36 Gd37 75.4(3) . . ?
O285 Gd36 Gd37 69.1(2) . . ?
O98 Gd36 Gd37 37.5(3) . . ?
O373 Gd36 Gd37 76.09(6) . . ?
O366 Gd36 Gd37 94.05(9) . . ?
O356 Gd36 Gd37 146.5(6) . . ?
O213 Gd36 Gd38 123.4(4) . . ?
O353 Gd36 Gd38 94.52(7) . . ?
O100 Gd36 Gd38 34.6(3) . . ?
O99 Gd36 Gd38 37.1(3) . . ?
O285 Gd36 Gd38 124.7(2) . . ?
O98 Gd36 Gd38 78.9(4) . . ?
O373 Gd36 Gd38 98.51(6) . . ?
O366 Gd36 Gd38 64.91(8) . . ?
O356 Gd36 Gd38 144.2(5) . . ?
Gd37 Gd36 Gd38 59.95(3) . . ?
O213 Gd36 Gd22 69.4(4) . . ?
O353 Gd36 Gd22 101.08(6) . . ?
O100 Gd36 Gd22 75.8(3) . . ?
O99 Gd36 Gd22 35.3(3) . . ?
O285 Gd36 Gd22 110.41(16) . . ?
O98 Gd36 Gd22 37.4(3) . . ?
O373 Gd36 Gd22 135.37(7) . . ?
O366 Gd36 Gd22 125.01(9) . . ?
O356 Gd36 Gd22 143.9(4) . . ?
Gd37 Gd36 Gd22 59.28(3) . . ?
Gd38 Gd36 Gd22 60.11(3) . . ?
O260 Gd37 O201 103.4(4) . . ?
O260 Gd37 O101 145.7(4) . . ?
O201 Gd37 O101 86.2(4) . . ?
O260 Gd37 O122 85.2(4) . . ?
O201 Gd37 O122 135.9(5) . . ?
O101 Gd37 O122 110.8(4) . . ?
O260 Gd37 O98 76.9(4) . . ?
O201 Gd37 O98 79.6(5) . . ?
O101 Gd37 O98 72.6(5) . . ?
O122 Gd37 O98 143.6(4) . . ?
O260 Gd37 O123 135.6(4) . . ?
O201 Gd37 O123 74.7(5) . . ?
O101 Gd37 O123 78.6(4) . . ?
O122 Gd37 O123 69.8(4) . . ?
O98 Gd37 O123 142.3(4) . . ?
O260 Gd37 O100 86.9(4) . . ?
O201 Gd37 O100 147.4(4) . . ?
O101 Gd37 O100 69.6(4) . . ?
O122 Gd37 O100 75.0(4) . . ?
O98 Gd37 O100 72.6(4) . . ?
O123 Gd37 O100 119.0(4) . . ?
O260 Gd37 N26 71.0(4) . . ?
O201 Gd37 N26 74.3(4) . . ?
O101 Gd37 N26 142.7(4) . . ?
O122 Gd37 N26 67.9(4) . . ?
O98 Gd37 N26 131.9(4) . . ?
O123 Gd37 N26 65.8(4) . . ?
O100 Gd37 N26 137.8(3) . . ?
O260 Gd37 Ni12 105.8(2) . . ?
O201 Gd37 Ni12 104.0(4) . . ?
O101 Gd37 Ni12 103.5(3) . . ?
O122 Gd37 Ni12 33.8(3) . . ?
O98 Gd37 Ni12 174.6(3) . . ?
O123 Gd37 Ni12 37.6(2) . . ?
O100 Gd37 Ni12 102.7(3) . . ?
N26 Gd37 Ni12 53.4(3) . . ?
O260 Gd37 Gd22 115.4(2) . . ?
O201 Gd37 Gd22 70.6(3) . . ?
O101 Gd37 Gd22 36.8(3) . . ?
O122 Gd37 Gd22 144.1(3) . . ?
O98 Gd37 Gd22 38.5(3) . . ?
O123 Gd37 Gd22 105.8(3) . . ?
O100 Gd37 Gd22 77.0(3) . . ?
N26 Gd37 Gd22 144.9(2) . . ?
Ni12 Gd37 Gd22 138.66(7) . . ?
O260 Gd37 Gd36 68.5(3) . . ?
O201 Gd37 Gd36 117.8(4) . . ?
O101 Gd37 Gd36 77.9(3) . . ?
O122 Gd37 Gd36 105.7(3) . . ?
O98 Gd37 Gd36 38.1(3) . . ?
O123 Gd37 Gd36 152.4(3) . . ?
O100 Gd37 Gd36 37.6(3) . . ?
N26 Gd37 Gd36 139.4(2) . . ?
Ni12 Gd37 Gd36 138.13(6) . . ?
Gd22 Gd37 Gd36 61.01(4) . . ?
O260 Gd37 Gd38 121.9(3) . . ?
O201 Gd37 Gd38 123.6(4) . . ?
O101 Gd37 Gd38 37.4(2) . . ?
O122 Gd37 Gd38 83.3(3) . . ?
O98 Gd37 Gd38 79.9(3) . . ?
O123 Gd37 Gd38 91.8(3) . . ?
O100 Gd37 Gd38 35.2(3) . . ?
N26 Gd37 Gd38 147.9(3) . . ?
Ni12 Gd37 Gd38 94.76(6) . . ?
Gd22 Gd37 Gd38 60.90(4) . . ?
Gd36 Gd37 Gd38 60.59(4) . . ?
O100 Gd38 O130 75.1(4) . . ?
O100 Gd38 O134 104.0(5) . . ?
O130 Gd38 O134 68.9(4) . . ?
O100 Gd38 O126 86.3(5) . . ?
O130 Gd38 O126 83.5(4) . . ?
O134 Gd38 O126 146.3(4) . . ?
O100 Gd38 O99 69.3(4) . . ?
O130 Gd38 O99 120.9(4) . . ?
O134 Gd38 O99 75.9(4) . . ?
O126 Gd38 O99 136.9(4) . . ?
O100 Gd38 O131 141.9(4) . . ?
O130 Gd38 O131 67.8(4) . . ?
O134 Gd38 O131 70.4(4) . . ?
O126 Gd38 O131 81.6(4) . . ?
O99 Gd38 O131 138.5(4) . . ?
O100 Gd38 O101 69.5(4) . . ?
O130 Gd38 O101 136.7(4) . . ?
O134 Gd38 O101 143.4(4) . . ?
O126 Gd38 O101 70.3(4) . . ?
O99 Gd38 O101 68.1(4) . . ?
O131 Gd38 O101 136.8(4) . . ?
O100 Gd38 O199 139.0(4) . . ?
O130 Gd38 O199 144.2(4) . . ?
O134 Gd38 O199 87.9(4) . . ?
O126 Gd38 O199 105.4(4) . . ?
O99 Gd38 O199 76.1(4) . . ?
O131 Gd38 O199 79.1(4) . . ?
O101 Gd38 O199 77.7(4) . . ?
O100 Gd38 Ni15 134.5(3) . . ?
O130 Gd38 Ni15 70.6(3) . . ?
O134 Gd38 Ni15 35.5(4) . . ?
O126 Gd38 Ni15 117.7(3) . . ?
O99 Gd38 Ni15 104.4(3) . . ?
O131 Gd38 Ni15 36.3(3) . . ?
O101 Gd38 Ni15 152.3(3) . . ?
O199 Gd38 Ni15 74.7(3) . . ?
O100 Gd38 Gd37 36.9(3) . . ?
O130 Gd38 Gd37 102.1(3) . . ?
O134 Gd38 Gd37 138.2(4) . . ?
O126 Gd38 Gd37 64.9(3) . . ?
O99 Gd38 Gd37 75.0(3) . . ?
O131 Gd38 Gd37 146.2(3) . . ?
O101 Gd38 Gd37 35.7(3) . . ?
O199 Gd38 Gd37 113.2(3) . . ?
Ni15 Gd38 Gd37 171.33(6) . . ?
O100 Gd38 Gd36 36.0(3) . . ?
O130 Gd38 Gd36 89.8(3) . . ?
O134 Gd38 Gd36 79.3(4) . . ?
O126 Gd38 Gd36 120.9(3) . . ?
O99 Gd38 Gd36 36.9(3) . . ?
O131 Gd38 Gd36 147.1(3) . . ?
O101 Gd38 Gd36 76.0(3) . . ?
O199 Gd38 Gd36 113.0(3) . . ?
Ni15 Gd38 Gd36 114.78(6) . . ?
Gd37 Gd38 Gd36 59.46(4) . . ?
O100 Gd38 Gd39 80.9(3) . . ?
O130 Gd38 Gd39 36.7(3) . . ?
O134 Gd38 Gd39 34.8(3) . . ?
O126 Gd38 Gd39 120.1(2) . . ?
O99 Gd38 Gd39 91.3(3) . . ?
O131 Gd38 Gd39 74.4(3) . . ?
O101 Gd38 Gd39 148.3(3) . . ?
O199 Gd38 Gd39 122.0(3) . . ?
Ni15 Gd38 Gd39 53.81(5) . . ?
Gd37 Gd38 Gd39 117.53(4) . . ?
Gd36 Gd38 Gd39 73.32(3) . . ?
O134 Gd39 O133 74.0(4) . . ?
O134 Gd39 O354 68.3(4) . . ?
O133 Gd39 O354 122.6(3) . . ?
O134 Gd39 O342 86.7(3) . . ?
O133 Gd39 O342 87.8(3) . . ?
O354 Gd39 O342 49.24(19) . . ?
O134 Gd39 O94 132.9(4) . . ?
O133 Gd39 O94 81.3(3) . . ?
O354 Gd39 O94 94.0(2) . . ?
O342 Gd39 O94 52.36(16) . . ?
O134 Gd39 O364 125.0(4) . . ?
O133 Gd39 O364 135.0(3) . . ?
O354 Gd39 O364 56.70(13) . . ?
O342 Gd39 O364 57.37(13) . . ?
O94 Gd39 O364 55.58(13) . . ?
O134 Gd39 O366 85.9(3) . . ?
O133 Gd39 O366 137.8(3) . . ?
O354 Gd39 O366 80.87(19) . . ?
O342 Gd39 O366 128.37(11) . . ?
O94 Gd39 O366 135.87(12) . . ?
O364 Gd39 O366 86.82(14) . . ?
O134 Gd39 O365 146.9(3) . . ?
O133 Gd39 O365 88.9(3) . . ?
O354 Gd39 O365 142.58(12) . . ?
O342 Gd39 O365 121.40(9) . . ?
O94 Gd39 O365 69.32(16) . . ?
O364 Gd39 O365 87.14(12) . . ?
O366 Gd39 O365 88.50(11) . . ?
O134 Gd39 O351 137.4(4) . . ?
O133 Gd39 O351 140.8(3) . . ?
O354 Gd39 O351 94.79(14) . . ?
O342 Gd39 O351 112.08(11) . . ?
O94 Gd39 O351 85.14(12) . . ?
O364 Gd39 O351 54.89(12) . . ?
O366 Gd39 O351 52.13(9) . . ?
O365 Gd39 O351 52.01(10) . . ?
O134 Gd39 Ni15 37.9(4) . . ?
O133 Gd39 Ni15 38.0(3) . . ?
O354 Gd39 Ni15 90.04(11) . . ?
O342 Gd39 Ni15 77.46(9) . . ?
O94 Gd39 Ni15 103.04(11) . . ?
O364 Gd39 Ni15 134.35(13) . . ?
O366 Gd39 Ni15 120.65(9) . . ?
O365 Gd39 Ni15 125.62(10) . . ?
O351 Gd39 Ni15 170.22(10) . . ?
O134 Gd39 Gd38 35.5(3) . . ?
O133 Gd39 Gd38 78.1(3) . . ?
O354 Gd39 Gd38 93.67(15) . . ?
O342 Gd39 Gd38 122.25(8) . . ?
O94 Gd39 Gd38 158.95(10) . . ?
O364 Gd39 Gd38 142.84(11) . . ?
O366 Gd39 Gd38 64.84(7) . . ?
O365 Gd39 Gd38 114.05(8) . . ?
O351 Gd39 Gd38 113.71(8) . . ?
Ni15 Gd39 Gd38 57.37(5) . . ?
O134 Gd39 Gd40 78.6(3) . . ?
O133 Gd39 Gd40 34.6(3) . . ?
O354 Gd39 Gd40 145.81(10) . . ?
O342 Gd39 Gd40 122.39(8) . . ?
O94 Gd39 Gd40 102.47(12) . . ?
O364 Gd39 Gd40 154.53(10) . . ?
O366 Gd39 Gd40 105.94(9) . . ?
O365 Gd39 Gd40 71.61(8) . . ?
O351 Gd39 Gd40 116.10(9) . . ?
Ni15 Gd39 Gd40 57.29(5) . . ?
Gd38 Gd39 Gd40 61.65(3) . . ?
O133 Gd40 O152 103.0(5) . . ?
O133 Gd40 O131 70.1(4) . . ?
O152 Gd40 O131 141.4(5) . . ?
O133 Gd40 O125 147.0(4) . . ?
O152 Gd40 O125 86.8(4) . . ?
O131 Gd40 O125 82.5(4) . . ?
O133 Gd40 O150 73.6(4) . . ?
O152 Gd40 O150 70.2(4) . . ?
O131 Gd40 O150 136.3(4) . . ?
O125 Gd40 O150 138.6(4) . . ?
O133 Gd40 O151 143.2(4) . . ?
O152 Gd40 O151 70.2(5) . . ?
O131 Gd40 O151 137.4(4) . . ?
O125 Gd40 O151 69.8(4) . . ?
O150 Gd40 O151 70.1(4) . . ?
O133 Gd40 O138 87.6(5) . . ?
O152 Gd40 O138 139.7(4) . . ?
O131 Gd40 O138 78.9(4) . . ?
O125 Gd40 O138 105.2(4) . . ?
O150 Gd40 O138 76.1(4) . . ?
O151 Gd40 O138 78.1(4) . . ?
O133 Gd40 O130 69.1(5) . . ?
O152 Gd40 O130 75.7(4) . . ?
O131 Gd40 O130 66.3(4) . . ?
O125 Gd40 O130 83.4(4) . . ?
O150 Gd40 O130 121.0(4) . . ?
O151 Gd40 O130 137.2(4) . . ?
O138 Gd40 O130 142.8(4) . . ?
O133 Gd40 Ni15 35.3(3) . . ?
O152 Gd40 Ni15 133.2(4) . . ?
O131 Gd40 Ni15 36.1(3) . . ?
O125 Gd40 Ni15 118.3(2) . . ?
O150 Gd40 Ni15 102.2(3) . . ?
O151 Gd40 Ni15 152.8(3) . . ?
O138 Gd40 Ni15 74.8(3) . . ?
O130 Gd40 Ni15 69.5(3) . . ?
O133 Gd40 Gd42 137.9(3) . . ?
O152 Gd40 Gd42 37.8(3) . . ?
O131 Gd40 Gd42 146.6(3) . . ?
O125 Gd40 Gd42 64.6(2) . . ?
O150 Gd40 Gd42 76.8(3) . . ?
O151 Gd40 Gd42 35.6(3) . . ?
O138 Gd40 Gd42 113.5(3) . . ?
O130 Gd40 Gd42 103.0(3) . . ?
Ni15 Gd40 Gd42 170.80(7) . . ?
O133 Gd40 Gd41 78.9(3) . . ?
O152 Gd40 Gd41 36.0(3) . . ?
O131 Gd40 Gd41 146.5(3) . . ?
O125 Gd40 Gd41 121.1(2) . . ?
O150 Gd40 Gd41 36.8(3) . . ?
O151 Gd40 Gd41 76.0(3) . . ?
O138 Gd40 Gd41 112.8(2) . . ?
O130 Gd40 Gd41 91.4(3) . . ?
Ni15 Gd40 Gd41 114.12(6) . . ?
Gd42 Gd40 Gd41 59.66(3) . . ?
O133 Gd40 Gd43 107.5(3) . . ?
O152 Gd40 Gd43 76.8(3) . . ?
O131 Gd40 Gd43 141.8(3) . . ?
O125 Gd40 Gd43 105.4(3) . . ?
O150 Gd40 Gd43 37.2(3) . . ?
O151 Gd40 Gd43 36.0(3) . . ?
O138 Gd40 Gd43 63.0(2) . . ?
O130 Gd40 Gd43 150.5(3) . . ?
Ni15 Gd40 Gd43 125.40(6) . . ?
Gd42 Gd40 Gd43 58.86(3) . . ?
Gd41 Gd40 Gd43 59.79(4) . . ?
O272 Gd41 O148 96.2(4) . . ?
O272 Gd41 O152 87.7(4) . . ?
O148 Gd41 O152 146.8(5) . . ?
O272 Gd41 O150 145.3(4) . . ?
O148 Gd41 O150 88.2(5) . . ?
O152 Gd41 O150 71.1(4) . . ?
O272 Gd41 O149 76.1(4) . . ?
O148 Gd41 O149 77.0(5) . . ?
O152 Gd41 O149 72.0(4) . . ?
O150 Gd41 O149 71.4(4) . . ?
O272 Gd41 O81 126.3(2) . . ?
O148 Gd41 O81 79.1(4) . . ?
O152 Gd41 O81 124.3(3) . . ?
O150 Gd41 O81 88.4(3) . . ?
O149 Gd41 O81 148.9(3) . . ?
O272 Gd41 O374 43.0(2) . . ?
O148 Gd41 O374 132.4(4) . . ?
O152 Gd41 O374 69.4(4) . . ?
O150 Gd41 O374 138.8(3) . . ?
O149 Gd41 O374 106.4(3) . . ?
O81 Gd41 O374 104.31(12) . . ?
O272 Gd41 O266 72.9(6) . . ?
O148 Gd41 O266 74.4(6) . . ?
O152 Gd41 O266 137.4(6) . . ?
O150 Gd41 O266 140.6(7) . . ?
O149 Gd41 O266 134.6(6) . . ?
O81 Gd41 O266 54.2(6) . . ?
O374 Gd41 O266 70.6(5) . . ?
O272 Gd41 O365 96.74(19) . . ?
O148 Gd41 O365 144.6(4) . . ?
O152 Gd41 O365 66.6(4) . . ?
O150 Gd41 O365 99.3(3) . . ?
O149 Gd41 O365 138.2(3) . . ?
O81 Gd41 O365 66.72(10) . . ?
O374 Gd41 O365 53.86(13) . . ?
O266 Gd41 O365 78.2(4) . . ?
O272 Gd41 Gd42 69.24(19) . . ?
O148 Gd41 Gd42 113.6(4) . . ?
O152 Gd41 Gd42 37.9(3) . . ?
O150 Gd41 Gd42 77.4(3) . . ?
O149 Gd41 Gd42 36.8(3) . . ?
O81 Gd41 Gd42 160.28(8) . . ?
O374 Gd41 Gd42 78.78(9) . . ?
O266 Gd41 Gd42 141.9(6) . . ?
O365 Gd41 Gd42 101.81(7) . . ?
O272 Gd41 Gd40 123.46(18) . . ?
O148 Gd41 Gd40 125.1(4) . . ?
O152 Gd41 Gd40 36.4(3) . . ?
O150 Gd41 Gd40 37.4(3) . . ?
O149 Gd41 Gd40 77.9(2) . . ?
O81 Gd41 Gd40 100.45(7) . . ?
O374 Gd41 Gd40 101.37(8) . . ?
O266 Gd41 Gd40 147.4(5) . . ?
O365 Gd41 Gd40 72.18(7) . . ?
Gd42 Gd41 Gd40 60.05(3) . . ?
O272 Gd41 Gd43 112.48(19) . . ?
O148 Gd41 Gd43 70.5(4) . . ?
O152 Gd41 Gd43 77.5(4) . . ?
O150 Gd41 Gd43 37.5(3) . . ?
O149 Gd41 Gd43 36.6(3) . . ?
O81 Gd41 Gd43 115.71(6) . . ?
O374 Gd41 Gd43 137.96(10) . . ?
O266 Gd41 Gd43 144.9(4) . . ?
O365 Gd41 Gd43 132.37(8) . . ?
Gd42 Gd41 Gd43 59.20(3) . . ?
Gd40 Gd41 Gd43 60.43(3) . . ?
O155 Gd42 O151 89.4(5) . . ?
O155 Gd42 O156 102.1(4) . . ?
O151 Gd42 O156 145.6(4) . . ?
O155 Gd42 O137 136.4(5) . . ?
O151 Gd42 O137 109.3(4) . . ?
O156 Gd42 O137 84.6(4) . . ?
O155 Gd42 O149 80.2(5) . . ?
O151 Gd42 O149 71.4(4) . . ?
O156 Gd42 O149 78.7(4) . . ?
O137 Gd42 O149 142.6(5) . . ?
O155 Gd42 O152 149.8(5) . . ?
O151 Gd42 O152 71.1(5) . . ?
O156 Gd42 O152 83.9(4) . . ?
O137 Gd42 O152 73.2(5) . . ?
O149 Gd42 O152 71.9(4) . . ?
O155 Gd42 O154 75.8(4) . . ?
O151 Gd42 O154 78.4(4) . . ?
O156 Gd42 O154 135.8(4) . . ?
O137 Gd42 O154 70.4(5) . . ?
O149 Gd42 O154 141.3(5) . . ?
O152 Gd42 O154 120.3(4) . . ?
O155 Gd42 N21 71.9(5) . . ?
O151 Gd42 N21 144.2(5) . . ?
O156 Gd42 N21 69.8(5) . . ?
O137 Gd42 N21 70.4(5) . . ?
O149 Gd42 N21 131.5(4) . . ?
O152 Gd42 N21 136.5(5) . . ?
O154 Gd42 N21 67.7(4) . . ?
O155 Gd42 Ni13 104.2(3) . . ?
O151 Gd42 Ni13 103.5(2) . . ?
O156 Gd42 Ni13 104.9(2) . . ?
O137 Gd42 Ni13 34.3(4) . . ?
O149 Gd42 Ni13 173.4(3) . . ?
O152 Gd42 Ni13 102.7(3) . . ?
O154 Gd42 Ni13 38.1(3) . . ?
N21 Gd42 Ni13 55.1(3) . . ?
O155 Gd42 Gd43 72.6(3) . . ?
O151 Gd42 Gd43 37.0(2) . . ?
O156 Gd42 Gd43 116.0(2) . . ?
O137 Gd42 Gd43 142.5(3) . . ?
O149 Gd42 Gd43 37.3(3) . . ?
O152 Gd42 Gd43 78.1(3) . . ?
O154 Gd42 Gd43 105.6(3) . . ?
N21 Gd42 Gd43 144.4(4) . . ?
Ni13 Gd42 Gd43 138.87(6) . . ?
O155 Gd42 Gd41 117.8(3) . . ?
O151 Gd42 Gd41 77.4(3) . . ?
O156 Gd42 Gd41 68.5(2) . . ?
O137 Gd42 Gd41 104.8(4) . . ?
O149 Gd42 Gd41 37.9(3) . . ?
O152 Gd42 Gd41 36.8(3) . . ?
O154 Gd42 Gd41 151.9(3) . . ?
N21 Gd42 Gd41 138.2(4) . . ?
Ni13 Gd42 Gd41 137.96(6) . . ?
Gd43 Gd42 Gd41 60.73(3) . . ?
O155 Gd42 Gd40 126.5(3) . . ?
O151 Gd42 Gd40 37.3(3) . . ?
O156 Gd42 Gd40 120.8(2) . . ?
O137 Gd42 Gd40 81.6(3) . . ?
O149 Gd42 Gd40 78.7(3) . . ?
O152 Gd42 Gd40 37.0(3) . . ?
O154 Gd42 Gd40 91.7(3) . . ?
N21 Gd42 Gd40 149.4(3) . . ?
Ni13 Gd42 Gd40 94.70(6) . . ?
Gd43 Gd42 Gd40 61.03(3) . . ?
Gd41 Gd42 Gd40 60.30(4) . . ?
O143 Gd43 O151 81.6(4) . . ?
O143 Gd43 O149 145.3(4) . . ?
O151 Gd43 O149 70.4(4) . . ?
O143 Gd43 O144 71.5(4) . . ?
O151 Gd43 O144 122.2(4) . . ?
O149 Gd43 O144 141.3(5) . . ?
O143 Gd43 O145 80.1(4) . . ?
O151 Gd43 O145 86.9(4) . . ?
O149 Gd43 O145 78.4(5) . . ?
O144 Gd43 O145 134.1(5) . . ?
O143 Gd43 O147 131.6(4) . . ?
O151 Gd43 O147 144.8(5) . . ?
O149 Gd43 O147 81.2(4) . . ?
O144 Gd43 O147 69.8(4) . . ?
O145 Gd43 O147 107.8(4) . . ?
O143 Gd43 O150 118.5(4) . . ?
O151 Gd43 O150 70.9(4) . . ?
O149 Gd43 O150 71.7(4) . . ?
O144 Gd43 O150 78.6(4) . . ?
O145 Gd43 O150 147.2(5) . . ?
O147 Gd43 O150 80.8(4) . . ?
O143 Gd43 O146 73.2(4) . . ?
O151 Gd43 O146 149.5(4) . . ?
O149 Gd43 O146 124.2(4) . . ?
O144 Gd43 O146 65.5(4) . . ?
O145 Gd43 O146 72.2(4) . . ?
O147 Gd43 O146 65.0(4) . . ?
O150 Gd43 O146 136.7(4) . . ?
O143 Gd43 Gd44 33.9(3) . . ?
O151 Gd43 Gd44 102.3(3) . . ?
O149 Gd43 Gd44 170.6(3) . . ?
O144 Gd43 Gd44 37.7(3) . . ?
O145 Gd43 Gd44 107.6(4) . . ?
O147 Gd43 Gd44 103.2(3) . . ?
O150 Gd43 Gd44 100.7(3) . . ?
O146 Gd43 Gd44 65.0(3) . . ?
O143 Gd43 Gd42 109.4(3) . . ?
O151 Gd43 Gd42 36.1(3) . . ?
O149 Gd43 Gd42 37.2(3) . . ?
O144 Gd43 Gd42 153.2(3) . . ?
O145 Gd43 Gd42 70.3(3) . . ?
O147 Gd43 Gd42 118.3(3) . . ?
O150 Gd43 Gd42 77.8(3) . . ?
O146 Gd43 Gd42 141.2(3) . . ?
Gd44 Gd43 Gd42 137.26(4) . . ?
O143 Gd43 Gd51 91.5(3) . . ?
O151 Gd43 Gd51 159.3(3) . . ?
O149 Gd43 Gd51 121.6(3) . . ?
O144 Gd43 Gd51 37.4(2) . . ?
O145 Gd43 Gd51 111.3(3) . . ?
O147 Gd43 Gd51 40.5(3) . . ?
O150 Gd43 Gd51 95.8(3) . . ?
O146 Gd43 Gd51 40.9(3) . . ?
Gd44 Gd43 Gd51 63.56(4) . . ?
Gd42 Gd43 Gd51 158.78(4) . . ?
O143 Gd43 Gd41 151.8(3) . . ?
O151 Gd43 Gd41 76.4(3) . . ?
O149 Gd43 Gd41 37.4(3) . . ?
O144 Gd43 Gd41 105.9(3) . . ?
O145 Gd43 Gd41 115.7(4) . . ?
O147 Gd43 Gd41 68.3(3) . . ?
O150 Gd43 Gd41 36.9(3) . . ?
O146 Gd43 Gd41 132.5(3) . . ?
Gd44 Gd43 Gd41 136.42(4) . . ?
Gd42 Gd43 Gd41 60.07(4) . . ?
Gd51 Gd43 Gd41 102.88(4) . . ?
O142 Gd44 O143 79.8(5) . . ?
O142 Gd44 O144 111.1(4) . . ?
O143 Gd44 O144 72.2(4) . . ?
O142 Gd44 O141 73.9(4) . . ?
O143 Gd44 O141 112.7(4) . . ?
O144 Gd44 O141 173.9(4) . . ?
O142 Gd44 O191 72.2(4) . . ?
O143 Gd44 O191 116.7(4) . . ?
O144 Gd44 O191 67.4(4) . . ?
O141 Gd44 O191 112.0(4) . . ?
O142 Gd44 O196 118.3(4) . . ?
O143 Gd44 O196 72.7(4) . . ?
O144 Gd44 O196 111.1(4) . . ?
O141 Gd44 O196 68.2(4) . . ?
O191 Gd44 O196 167.9(4) . . ?
O142 Gd44 O290 131.3(3) . . ?
O143 Gd44 O290 140.5(3) . . ?
O144 Gd44 O290 108.0(3) . . ?
O141 Gd44 O290 66.0(3) . . ?
O191 Gd44 O290 98.2(3) . . ?
O196 Gd44 O290 70.6(3) . . ?
O142 Gd44 O240 139.3(3) . . ?
O143 Gd44 O240 130.6(4) . . ?
O144 Gd44 O240 66.0(3) . . ?
O141 Gd44 O240 108.0(3) . . ?
O191 Gd44 O240 69.7(3) . . ?
O196 Gd44 O240 98.5(3) . . ?
O290 Gd44 O240 44.30(15) . . ?
O142 Gd44 Gd45 34.9(3) . . ?
O143 Gd44 Gd45 96.0(3) . . ?
O144 Gd44 Gd45 145.9(3) . . ?
O141 Gd44 Gd45 39.0(3) . . ?
O191 Gd44 Gd45 91.8(3) . . ?
O196 Gd44 Gd45 94.7(3) . . ?
O290 Gd44 Gd45 101.25(13) . . ?
O240 Gd44 Gd45 133.41(14) . . ?
O142 Gd44 Gd43 96.0(3) . . ?
O143 Gd44 Gd43 34.2(3) . . ?
O144 Gd44 Gd43 38.1(3) . . ?
O141 Gd44 Gd43 146.7(3) . . ?
O191 Gd44 Gd43 94.0(3) . . ?
O196 Gd44 Gd43 90.8(3) . . ?
O290 Gd44 Gd43 132.56(14) . . ?
O240 Gd44 Gd43 100.28(13) . . ?
Gd45 Gd44 Gd43 124.08(4) . . ?
O142 Gd44 Gd51 85.3(3) . . ?
O143 Gd44 Gd51 87.1(3) . . ?
O144 Gd44 Gd51 33.4(3) . . ?
O141 Gd44 Gd51 147.4(3) . . ?
O191 Gd44 Gd51 36.2(3) . . ?
O196 Gd44 Gd51 144.3(3) . . ?
O290 Gd44 Gd51 115.14(11) . . ?
O240 Gd44 Gd51 72.32(10) . . ?
Gd45 Gd44 Gd51 116.90(3) . . ?
Gd43 Gd44 Gd51 58.65(3) . . ?
O142 Gd44 Gd32 88.6(3) . . ?
O143 Gd44 Gd32 86.6(3) . . ?
O144 Gd44 Gd32 147.2(3) . . ?
O141 Gd44 Gd32 33.6(3) . . ?
O191 Gd44 Gd32 145.4(3) . . ?
O196 Gd44 Gd32 36.9(3) . . ?
O290 Gd44 Gd32 72.92(11) . . ?
O240 Gd44 Gd32 115.70(11) . . ?
Gd45 Gd44 Gd32 58.85(3) . . ?
Gd43 Gd44 Gd32 116.93(4) . . ?
Gd51 Gd44 Gd32 171.91(4) . . ?
O142 Gd45 O162 117.2(4) . . ?
O142 Gd45 O235 80.8(4) . . ?
O162 Gd45 O235 145.1(5) . . ?
O142 Gd45 O160 81.5(4) . . ?
O162 Gd45 O160 69.9(3) . . ?
O235 Gd45 O160 84.9(4) . . ?
O142 Gd45 O161 145.7(4) . . ?
O162 Gd45 O161 69.9(4) . . ?
O235 Gd45 O161 79.0(5) . . ?
O160 Gd45 O161 69.4(4) . . ?
O142 Gd45 O141 72.6(4) . . ?
O162 Gd45 O141 78.9(4) . . ?
O235 Gd45 O141 136.0(5) . . ?
O160 Gd45 O141 123.6(4) . . ?
O161 Gd45 O141 139.0(4) . . ?
O142 Gd45 O115 133.2(4) . . ?
O162 Gd45 O115 81.6(4) . . ?
O235 Gd45 O115 108.5(4) . . ?
O160 Gd45 O115 143.5(4) . . ?
O161 Gd45 O115 79.8(4) . . ?
O141 Gd45 O115 69.8(4) . . ?
O142 Gd45 O117 73.0(4) . . ?
O162 Gd45 O117 138.6(3) . . ?
O235 Gd45 O117 73.3(4) . . ?
O160 Gd45 O117 148.6(4) . . ?
O161 Gd45 O117 125.9(4) . . ?
O141 Gd45 O117 65.8(4) . . ?
O115 Gd45 O117 66.8(4) . . ?
O142 Gd45 Gd44 34.3(3) . . ?
O162 Gd45 Gd44 101.1(3) . . ?
O235 Gd45 Gd44 108.3(4) . . ?
O160 Gd45 Gd44 103.9(3) . . ?
O161 Gd45 Gd44 170.0(3) . . ?
O141 Gd45 Gd44 38.3(3) . . ?
O115 Gd45 Gd44 103.7(3) . . ?
O117 Gd45 Gd44 63.7(3) . . ?
O142 Gd45 Gd47 108.6(3) . . ?
O162 Gd45 Gd47 76.8(3) . . ?
O235 Gd45 Gd47 68.9(3) . . ?
O160 Gd45 Gd47 34.8(3) . . ?
O161 Gd45 Gd47 37.9(2) . . ?
O141 Gd45 Gd47 153.0(3) . . ?
O115 Gd45 Gd47 117.6(3) . . ?
O117 Gd45 Gd47 141.2(3) . . ?
Gd44 Gd45 Gd47 137.50(3) . . ?
O142 Gd45 Gd32 92.6(3) . . ?
O162 Gd45 Gd32 97.1(2) . . ?
O235 Gd45 Gd32 112.5(3) . . ?
O160 Gd45 Gd32 160.7(3) . . ?
O161 Gd45 Gd32 120.7(2) . . ?
O141 Gd45 Gd32 37.5(2) . . ?
O115 Gd45 Gd32 40.9(3) . . ?
O117 Gd45 Gd32 41.5(2) . . ?
Gd44 Gd45 Gd32 63.63(3) . . ?
Gd47 Gd45 Gd32 158.52(4) . . ?
O142 Gd45 Gd46 149.9(3) . . ?
O162 Gd45 Gd46 36.0(3) . . ?
O235 Gd45 Gd46 115.5(4) . . ?
O160 Gd45 Gd46 75.4(3) . . ?
O161 Gd45 Gd46 36.5(3) . . ?
O141 Gd45 Gd46 104.7(3) . . ?
O115 Gd45 Gd46 68.2(3) . . ?
O117 Gd45 Gd46 134.4(2) . . ?
Gd44 Gd45 Gd46 135.83(4) . . ?
Gd47 Gd45 Gd46 60.21(3) . . ?
Gd32 Gd45 Gd46 102.86(4) . . ?
O234 Gd46 O162 145.7(3) . . ?
O234 Gd46 O161 81.0(4) . . ?
O162 Gd46 O161 70.0(4) . . ?
O234 Gd46 O163 83.1(3) . . ?
O162 Gd46 O163 70.6(4) . . ?
O161 Gd46 O163 70.7(4) . . ?
O234 Gd46 O116 104.8(4) . . ?
O162 Gd46 O116 86.4(4) . . ?
O161 Gd46 O116 76.8(4) . . ?
O163 Gd46 O116 145.0(4) . . ?
O234 Gd46 O265 139.3(2) . . ?
O162 Gd46 O265 74.4(3) . . ?
O161 Gd46 O265 136.7(3) . . ?
O163 Gd46 O265 119.2(3) . . ?
O116 Gd46 O265 77.0(4) . . ?
O234 Gd46 O238 88.5(4) . . ?
O162 Gd46 O238 102.6(5) . . ?
O161 Gd46 O238 141.2(4) . . ?
O163 Gd46 O238 71.1(4) . . ?
O116 Gd46 O238 141.8(4) . . ?
O265 Gd46 O238 70.2(4) . . ?
O234 Gd46 O239 70.2(4) . . ?
O162 Gd46 O239 143.7(5) . . ?
O161 Gd46 O239 132.2(6) . . ?
O163 Gd46 O239 138.1(5) . . ?
O116 Gd46 O239 74.9(5) . . ?
O265 Gd46 O239 71.3(5) . . ?
O238 Gd46 O239 76.5(6) . . ?
O234 Gd46 Gd48 119.43(12) . . ?
O162 Gd46 Gd48 38.1(2) . . ?
O161 Gd46 Gd48 78.4(3) . . ?
O163 Gd46 Gd48 36.4(3) . . ?
O116 Gd46 Gd48 124.3(3) . . ?
O265 Gd46 Gd48 88.70(14) . . ?
O238 Gd46 Gd48 74.6(4) . . ?
O239 Gd46 Gd48 149.1(5) . . ?
O234 Gd46 Gd47 69.81(17) . . ?
O162 Gd46 Gd47 76.0(2) . . ?
O161 Gd46 Gd47 37.1(2) . . ?
O163 Gd46 Gd47 36.2(3) . . ?
O116 Gd46 Gd47 113.8(3) . . ?
O265 Gd46 Gd47 147.74(14) . . ?
O238 Gd46 Gd47 104.4(3) . . ?
O239 Gd46 Gd47 139.9(4) . . ?
Gd48 Gd46 Gd47 59.75(4) . . ?
O234 Gd46 Gd45 117.9(2) . . ?
O162 Gd46 Gd45 35.8(3) . . ?
O161 Gd46 Gd45 36.9(3) . . ?
O163 Gd46 Gd45 76.6(3) . . ?
O116 Gd46 Gd45 69.5(3) . . ?
O265 Gd46 Gd45 101.05(13) . . ?
O238 Gd46 Gd45 135.1(4) . . ?
O239 Gd46 Gd45 144.4(4) . . ?
Gd48 Gd46 Gd45 60.92(3) . . ?
Gd47 Gd46 Gd45 59.39(3) . . ?
O160 Gd47 O236 88.3(5) . . ?
O160 Gd47 O233 146.3(3) . . ?
O236 Gd47 O233 103.4(4) . . ?
O160 Gd47 O183 109.6(4) . . ?
O236 Gd47 O183 135.9(4) . . ?
O233 Gd47 O183 83.9(3) . . ?
O160 Gd47 O163 70.3(4) . . ?
O236 Gd47 O163 148.4(4) . . ?
O233 Gd47 O163 84.6(3) . . ?
O183 Gd47 O163 74.8(4) . . ?
O160 Gd47 O161 71.1(4) . . ?
O236 Gd47 O161 80.7(4) . . ?
O233 Gd47 O161 79.6(4) . . ?
O183 Gd47 O161 142.8(4) . . ?
O163 Gd47 O161 70.7(4) . . ?
O160 Gd47 O177 79.4(4) . . ?
O236 Gd47 O177 75.5(4) . . ?
O233 Gd47 O177 133.9(3) . . ?
O183 Gd47 O177 69.2(4) . . ?
O163 Gd47 O177 120.6(3) . . ?
O161 Gd47 O177 142.4(4) . . ?
O160 Gd47 N12 143.9(4) . . ?
O236 Gd47 N12 72.8(5) . . ?
O233 Gd47 N12 69.5(4) . . ?
O183 Gd47 N12 69.4(4) . . ?
O163 Gd47 N12 137.3(5) . . ?
O161 Gd47 N12 132.4(4) . . ?
O177 Gd47 N12 66.4(4) . . ?
O160 Gd47 Ni18 103.4(2) . . ?
O236 Gd47 Ni18 103.6(2) . . ?
O233 Gd47 Ni18 104.29(17) . . ?
O183 Gd47 Ni18 34.2(3) . . ?
O163 Gd47 Ni18 103.8(2) . . ?
O161 Gd47 Ni18 173.1(3) . . ?
O177 Gd47 Ni18 36.8(3) . . ?
N12 Gd47 Ni18 54.4(3) . . ?
O160 Gd47 Gd45 36.7(2) . . ?
O236 Gd47 Gd45 71.4(3) . . ?
O233 Gd47 Gd45 117.42(17) . . ?
O183 Gd47 Gd45 143.2(3) . . ?
O163 Gd47 Gd45 77.7(3) . . ?
O161 Gd47 Gd45 37.9(3) . . ?
O177 Gd47 Gd45 106.0(3) . . ?
N12 Gd47 Gd45 144.2(4) . . ?
Ni18 Gd47 Gd45 138.11(6) . . ?
O160 Gd47 Gd48 37.4(3) . . ?
O236 Gd47 Gd48 125.6(3) . . ?
O233 Gd47 Gd48 120.94(18) . . ?
O183 Gd47 Gd48 82.1(3) . . ?
O163 Gd47 Gd48 36.3(3) . . ?
O161 Gd47 Gd48 78.3(3) . . ?
O177 Gd47 Gd48 92.4(3) . . ?
N12 Gd47 Gd48 148.8(3) . . ?
Ni18 Gd47 Gd48 94.77(5) . . ?
Gd45 Gd47 Gd48 61.32(3) . . ?
O160 Gd47 Gd46 76.5(2) . . ?
O236 Gd47 Gd46 117.2(2) . . ?
O233 Gd47 Gd46 69.96(18) . . ?
O183 Gd47 Gd46 106.2(3) . . ?
O163 Gd47 Gd46 36.6(2) . . ?
O161 Gd47 Gd46 36.7(3) . . ?
O177 Gd47 Gd46 152.2(3) . . ?
N12 Gd47 Gd46 139.4(3) . . ?
Ni18 Gd47 Gd46 139.02(6) . . ?
Gd45 Gd47 Gd46 60.40(3) . . ?
Gd48 Gd47 Gd46 59.92(3) . . ?
O10 Gd48 O163 102.1(4) 7_556 . ?
O10 Gd48 O178 147.0(4) 7_556 . ?
O163 Gd48 O178 86.0(3) . . ?
O10 Gd48 O160 143.6(3) 7_556 . ?
O163 Gd48 O160 68.1(4) . . ?
O178 Gd48 O160 69.2(3) . . ?
O10 Gd48 O162 75.5(4) 7_556 . ?
O163 Gd48 O162 70.1(4) . . ?
O178 Gd48 O162 136.4(4) . . ?
O160 Gd48 O162 68.2(3) . . ?
O10 Gd48 O12 70.8(4) 7_556 7_556 ?
O163 Gd48 O12 141.1(4) . 7_556 ?
O178 Gd48 O12 82.8(3) . 7_556 ?
O160 Gd48 O12 138.9(4) . 7_556 ?
O162 Gd48 O12 137.9(4) . 7_556 ?
O10 Gd48 O164 69.2(4) 7_556 . ?
O163 Gd48 O164 74.6(4) . . ?
O178 Gd48 O164 82.7(4) . . ?
O160 Gd48 O164 134.1(4) . . ?
O162 Gd48 O164 122.3(4) . . ?
O12 Gd48 O164 67.0(4) 7_556 . ?
O10 Gd48 O190 88.8(4) 7_556 . ?
O163 Gd48 O190 138.8(4) . . ?
O178 Gd48 O190 106.1(4) . . ?
O160 Gd48 O190 79.6(4) . . ?
O162 Gd48 O190 74.7(4) . . ?
O12 Gd48 O190 80.1(4) 7_556 . ?
O164 Gd48 O190 144.8(3) . . ?
O10 Gd48 Ni3 35.6(3) 7_556 7_556 ?
O163 Gd48 Ni3 133.0(3) . 7_556 ?
O178 Gd48 Ni3 119.1(2) . 7_556 ?
O160 Gd48 Ni3 155.0(3) . 7_556 ?
O162 Gd48 Ni3 103.5(3) . 7_556 ?
O12 Gd48 Ni3 36.6(2) 7_556 7_556 ?
O164 Gd48 Ni3 70.7(3) . 7_556 ?
O190 Gd48 Ni3 75.5(2) . 7_556 ?
O10 Gd48 Gd47 136.3(3) 7_556 . ?
O163 Gd48 Gd47 36.5(3) . . ?
O178 Gd48 Gd47 63.9(2) . . ?
O160 Gd48 Gd47 34.9(3) . . ?
O162 Gd48 Gd47 75.9(3) . . ?
O12 Gd48 Gd47 146.0(2) 7_556 . ?
O164 Gd48 Gd47 100.3(3) . . ?
O190 Gd48 Gd47 114.2(2) . . ?
Ni3 Gd48 Gd47 169.23(7) 7_556 . ?
O10 Gd48 Gd46 77.1(3) 7_556 . ?
O163 Gd48 Gd46 36.9(2) . . ?
O178 Gd48 Gd46 121.4(3) . . ?
O160 Gd48 Gd46 75.5(2) . . ?
O162 Gd48 Gd46 37.0(3) . . ?
O12 Gd48 Gd46 145.5(3) 7_556 . ?
O164 Gd48 Gd46 90.4(2) . . ?
O190 Gd48 Gd46 111.7(2) . . ?
Ni3 Gd48 Gd46 112.68(5) 7_556 . ?
Gd47 Gd48 Gd46 60.33(3) . . ?
O10 Gd48 Gd5 34.3(4) 7_556 7_556 ?
O163 Gd48 Gd5 79.6(3) . 7_556 ?
O178 Gd48 Gd5 120.2(3) . 7_556 ?
O160 Gd48 Gd5 145.9(3) . 7_556 ?
O162 Gd48 Gd5 91.4(3) . 7_556 ?
O12 Gd48 Gd5 74.4(3) 7_556 7_556 ?
O164 Gd48 Gd5 37.5(2) . 7_556 ?
O190 Gd48 Gd5 122.5(2) . 7_556 ?
Ni3 Gd48 Gd5 53.64(6) 7_556 7_556 ?
Gd47 Gd48 Gd5 115.60(4) . 7_556 ?
Gd46 Gd48 Gd5 72.12(4) . 7_556 ?
O170 Gd49 O159 135.1(4) . . ?
O170 Gd49 O176 141.9(4) . . ?
O159 Gd49 O176 76.7(4) . . ?
O170 Gd49 O189 125.0(4) . . ?
O159 Gd49 O189 76.9(4) . . ?
O176 Gd49 O189 75.5(3) . . ?
O170 Gd49 O174 71.4(4) . . ?
O159 Gd49 O174 127.5(4) . . ?
O176 Gd49 O174 71.5(3) . . ?
O189 Gd49 O174 130.6(4) . . ?
O170 Gd49 O158 75.4(4) . . ?
O159 Gd49 O158 73.9(4) . . ?
O176 Gd49 O158 142.4(3) . . ?
O189 Gd49 O158 75.4(4) . . ?
O174 Gd49 O158 146.1(3) . . ?
O170 Gd49 O192 74.4(3) . . ?
O159 Gd49 O192 69.7(3) . . ?
O176 Gd49 O192 108.9(3) . . ?
O189 Gd49 O192 143.9(3) . . ?
O174 Gd49 O192 82.4(3) . . ?
O158 Gd49 O192 82.3(3) . . ?
O170 Gd49 O171 69.6(4) . . ?
O159 Gd49 O171 148.8(3) . . ?
O176 Gd49 O171 91.5(4) . . ?
O189 Gd49 O171 72.2(3) . . ?
O174 Gd49 O171 73.1(4) . . ?
O158 Gd49 O171 101.7(4) . . ?
O192 Gd49 O171 141.2(2) . . ?
O170 Gd49 Ni16 36.4(3) . . ?
O159 Gd49 Ni16 134.2(3) . . ?
O176 Gd49 Ni16 108.6(2) . . ?
O189 Gd49 Ni16 148.9(3) . . ?
O174 Gd49 Ni16 37.5(2) . . ?
O158 Gd49 Ni16 108.6(2) . . ?
O192 Gd49 Ni16 65.56(15) . . ?
O171 Gd49 Ni16 76.88(19) . . ?
O170 Gd49 Gd50 31.7(3) . . ?
O159 Gd49 Gd50 154.0(3) . . ?
O176 Gd49 Gd50 127.1(3) . . ?
O189 Gd49 Gd50 97.8(3) . . ?
O174 Gd49 Gd50 75.3(2) . . ?
O158 Gd49 Gd50 80.2(3) . . ?
O192 Gd49 Gd50 106.01(14) . . ?
O171 Gd49 Gd50 39.2(2) . . ?
Ni16 Gd49 Gd50 54.33(5) . . ?
O170 Gd49 Gd51 105.8(3) . . ?
O159 Gd49 Gd51 38.4(3) . . ?
O176 Gd49 Gd51 111.6(3) . . ?
O189 Gd49 Gd51 71.6(3) . . ?
O174 Gd49 Gd51 155.6(3) . . ?
O158 Gd49 Gd51 35.5(3) . . ?
O192 Gd49 Gd51 73.66(15) . . ?
O171 Gd49 Gd51 129.7(2) . . ?
Ni16 Gd49 Gd51 129.70(6) . . ?
Gd50 Gd49 Gd51 115.63(3) . . ?
O170 Gd50 O166 136.6(4) . . ?
O170 Gd50 O207 126.1(3) . 7_556 ?
O166 Gd50 O207 76.0(3) . 7_556 ?
O170 Gd50 O165 74.7(3) . . ?
O166 Gd50 O165 70.4(4) . . ?
O207 Gd50 O165 144.0(4) 7_556 . ?
O170 Gd50 O172 71.6(4) . . ?
O166 Gd50 O172 127.1(4) . . ?
O207 Gd50 O172 129.1(4) 7_556 . ?
O165 Gd50 O172 83.0(4) . . ?
O170 Gd50 O168 140.3(4) . . ?
O166 Gd50 O168 77.8(4) . . ?
O207 Gd50 O168 73.0(4) 7_556 . ?
O165 Gd50 O168 111.2(3) . . ?
O172 Gd50 O168 70.4(4) . . ?
O170 Gd50 O167 76.6(4) . . ?
O166 Gd50 O167 74.1(4) . . ?
O207 Gd50 O167 75.9(4) 7_556 . ?
O165 Gd50 O167 82.6(4) . . ?
O172 Gd50 O167 147.5(4) . . ?
O168 Gd50 O167 142.1(4) . . ?
O170 Gd50 O171 68.3(4) . . ?
O166 Gd50 O171 148.9(3) . . ?
O207 Gd50 O171 73.1(3) 7_556 . ?
O165 Gd50 O171 140.4(4) . . ?
O172 Gd50 O171 72.5(3) . . ?
O168 Gd50 O171 89.6(4) . . ?
O167 Gd50 O171 101.7(3) . . ?
O170 Gd50 Ni16 36.1(2) . . ?
O166 Gd50 Ni16 134.9(2) . . ?
O207 Gd50 Ni16 149.0(2) 7_556 . ?
O165 Gd50 Ni16 65.8(3) . . ?
O172 Gd50 Ni16 38.0(3) . . ?
O168 Gd50 Ni16 108.2(3) . . ?
O167 Gd50 Ni16 109.6(3) . . ?
O171 Gd50 Ni16 76.0(2) . . ?
O170 Gd50 Gd49 31.2(2) . . ?
O166 Gd50 Gd49 155.2(3) . . ?
O207 Gd50 Gd49 99.0(2) 7_556 . ?
O165 Gd50 Gd49 105.9(3) . . ?
O172 Gd50 Gd49 75.1(3) . . ?
O168 Gd50 Gd49 124.5(3) . . ?
O167 Gd50 Gd49 81.1(2) . . ?
O171 Gd50 Gd49 38.4(3) . . ?
Ni16 Gd50 Gd49 53.88(4) . . ?
O184 Gd51 O27 68.4(5) . 7_556 ?
O184 Gd51 O157 75.0(5) . . ?
O27 Gd51 O157 130.9(4) 7_556 . ?
O184 Gd51 O144 110.8(4) . . ?
O27 Gd51 O144 90.7(4) 7_556 . ?
O157 Gd51 O144 133.5(4) . . ?
O184 Gd51 O158 92.0(4) . . ?
O27 Gd51 O158 71.6(4) 7_556 . ?
O157 Gd51 O158 78.2(4) . . ?
O144 Gd51 O158 143.9(4) . . ?
O184 Gd51 O191 140.9(5) . . ?
O27 Gd51 O191 72.6(4) 7_556 . ?
O157 Gd51 O191 136.9(4) . . ?
O144 Gd51 O191 66.6(4) . . ?
O158 Gd51 O191 77.9(4) . . ?
O184 Gd51 O147 73.5(5) . . ?
O27 Gd51 O147 125.7(5) 7_556 . ?
O157 Gd51 O147 69.8(4) . . ?
O144 Gd51 O147 68.4(4) . . ?
O158 Gd51 O147 147.3(3) . . ?
O191 Gd51 O147 131.3(4) . . ?
O184 Gd51 O146 134.4(5) . . ?
O27 Gd51 O146 149.9(3) 7_556 . ?
O157 Gd51 O146 78.8(4) . . ?
O144 Gd51 O146 64.5(4) . . ?
O158 Gd51 O146 118.3(4) . . ?
O191 Gd51 O146 81.7(4) . . ?
O147 Gd51 O146 62.6(4) . . ?
O184 Gd51 O159 141.1(4) . . ?
O27 Gd51 O159 129.2(4) 7_556 . ?
O157 Gd51 O159 68.4(4) . . ?
O144 Gd51 O159 103.8(4) . . ?
O158 Gd51 O159 68.3(4) . . ?
O191 Gd51 O159 69.6(4) . . ?
O147 Gd51 O159 104.7(4) . . ?
O146 Gd51 O159 50.0(4) . . ?
O184 Gd51 C144 143.9(5) . . ?
O27 Gd51 C144 146.2(5) 7_556 . ?
O157 Gd51 C144 71.0(4) . . ?
O144 Gd51 C144 84.8(4) . . ?
O158 Gd51 C144 92.8(5) . . ?
O191 Gd51 C144 74.9(5) . . ?
O147 Gd51 C144 83.4(5) . . ?
O146 Gd51 C144 25.5(4) . . ?
O159 Gd51 C144 24.5(4) . . ?
O184 Gd51 Gd6 33.9(3) . 7_556 ?
O27 Gd51 Gd6 36.3(3) 7_556 7_556 ?
O157 Gd51 Gd6 107.3(3) . 7_556 ?
O144 Gd51 Gd6 95.3(3) . 7_556 ?
O158 Gd51 Gd6 88.6(3) . 7_556 ?
O191 Gd51 Gd6 107.4(3) . 7_556 ?
O147 Gd51 Gd6 94.3(3) . 7_556 ?
O146 Gd51 Gd6 153.1(3) . 7_556 ?
O159 Gd51 Gd6 156.9(2) . 7_556 ?
C144 Gd51 Gd6 177.5(4) . 7_556 ?
O184 Gd51 Gd43 107.6(3) . . ?
O27 Gd51 Gd43 125.3(3) 7_556 . ?
O157 Gd51 Gd43 96.0(3) . . ?
O144 Gd51 Gd43 37.5(3) . . ?
O158 Gd51 Gd43 157.5(3) . . ?
O191 Gd51 Gd43 92.7(3) . . ?
O147 Gd51 Gd43 38.7(3) . . ?
O146 Gd51 Gd43 39.5(3) . . ?
O159 Gd51 Gd43 89.3(2) . . ?
C144 Gd51 Gd43 64.9(4) . . ?
Gd6 Gd51 Gd43 113.80(4) 7_556 . ?
O194 Ni1 O182 81.7(5) 7_556 7_556 ?
O194 Ni1 O1 80.7(4) 7_556 . ?
O182 Ni1 O1 78.6(5) 7_556 . ?
O194 Ni1 S16 173.8(4) 7_556 . ?
O182 Ni1 S16 93.5(3) 7_556 . ?
O1 Ni1 S16 94.5(3) . . ?
O194 Ni1 S15 93.9(4) 7_556 . ?
O182 Ni1 S15 173.2(3) 7_556 . ?
O1 Ni1 S15 95.6(4) . . ?
S16 Ni1 S15 90.46(19) . . ?
O194 Ni1 S22 92.8(4) 7_556 . ?
O182 Ni1 S22 93.7(3) 7_556 . ?
O1 Ni1 S22 170.5(3) . . ?
S16 Ni1 S22 91.49(19) . . ?
S15 Ni1 S22 91.76(18) . . ?
O194 Ni1 Ni2 41.8(3) 7_556 . ?
O182 Ni1 Ni2 87.5(3) 7_556 . ?
O1 Ni1 Ni2 41.1(3) . . ?
S16 Ni1 Ni2 134.40(17) . . ?
S15 Ni1 Ni2 85.75(15) . . ?
S22 Ni1 Ni2 133.99(15) . . ?
O194 Ni1 Ni18 41.0(4) 7_556 7_556 ?
O182 Ni1 Ni18 42.4(3) 7_556 7_556 ?
O1 Ni1 Ni18 85.4(3) . 7_556 ?
S16 Ni1 Ni18 135.1(2) . 7_556 ?
S15 Ni1 Ni18 134.31(14) . 7_556 ?
S22 Ni1 Ni18 85.20(13) . 7_556 ?
Ni2 Ni1 Ni18 65.39(8) . 7_556 ?
N14 Ni2 O1 96.6(4) . . ?
N14 Ni2 O2 88.3(4) . . ?
O1 Ni2 O2 174.7(5) . . ?
N14 Ni2 O194 96.4(4) . 7_556 ?
O1 Ni2 O194 86.3(5) . 7_556 ?
O2 Ni2 O194 95.3(5) . 7_556 ?
N14 Ni2 O3 88.3(4) . . ?
O1 Ni2 O3 89.9(5) . . ?
O2 Ni2 O3 88.2(5) . . ?
O194 Ni2 O3 174.2(6) 7_556 . ?
N14 Ni2 O180 172.0(3) . 7_556 ?
O1 Ni2 O180 75.6(4) . 7_556 ?
O2 Ni2 O180 99.6(4) . 7_556 ?
O194 Ni2 O180 81.7(5) 7_556 7_556 ?
O3 Ni2 O180 93.2(4) . 7_556 ?
N14 Ni2 Ni1 87.3(3) . . ?
O1 Ni2 Ni1 45.5(3) . . ?
O2 Ni2 Ni1 137.2(4) . . ?
O194 Ni2 Ni1 43.2(3) 7_556 . ?
O3 Ni2 Ni1 134.1(3) . . ?
O180 Ni2 Ni1 86.0(3) 7_556 . ?
N14 Ni2 Gd1 77.6(3) . . ?
O1 Ni2 Gd1 135.5(3) . . ?
O2 Ni2 Gd1 43.7(3) . . ?
O194 Ni2 Gd1 138.0(3) 7_556 . ?
O3 Ni2 Gd1 46.3(3) . . ?
O180 Ni2 Gd1 109.0(3) 7_556 . ?
Ni1 Ni2 Gd1 164.91(11) . . ?
O215 Ni3 O11 93.9(4) . . ?
O215 Ni3 O10 94.2(4) . . ?
O11 Ni3 O10 85.5(6) . . ?
O215 Ni3 O13 85.8(4) . . ?
O11 Ni3 O13 179.6(7) . . ?
O10 Ni3 O13 94.2(6) . . ?
O215 Ni3 O12 175.6(4) . . ?
O11 Ni3 O12 82.4(5) . . ?
O10 Ni3 O12 83.2(4) . . ?
O13 Ni3 O12 97.9(5) . . ?
O215 Ni3 O257 84.9(4) . . ?
O11 Ni3 O257 94.3(6) . . ?
O10 Ni3 O257 179.1(5) . . ?
O13 Ni3 O257 86.0(6) . . ?
O12 Ni3 O257 97.7(4) . . ?
O215 Ni3 Gd5 84.57(19) . . ?
O11 Ni3 Gd5 43.9(3) . . ?
O10 Ni3 Gd5 43.9(4) . . ?
O13 Ni3 Gd5 135.8(4) . . ?
O12 Ni3 Gd5 91.1(4) . . ?
O257 Ni3 Gd5 135.7(5) . . ?
O215 Ni3 Gd48 134.38(18) . 7_556 ?
O11 Ni3 Gd48 91.8(4) . 7_556 ?
O10 Ni3 Gd48 41.3(3) . 7_556 ?
O13 Ni3 Gd48 88.2(4) . 7_556 ?
O12 Ni3 Gd48 43.8(3) . 7_556 ?
O257 Ni3 Gd48 139.6(4) . 7_556 ?
Gd5 Ni3 Gd48 69.05(6) . 7_556 ?
O215 Ni3 Gd4 134.6(2) . . ?
O11 Ni3 Gd4 41.6(3) . . ?
O10 Ni3 Gd4 91.1(4) . . ?
O13 Ni3 Gd4 138.7(3) . . ?
O12 Ni3 Gd4 42.3(3) . . ?
O257 Ni3 Gd4 89.3(4) . . ?
Gd5 Ni3 Gd4 68.82(7) . . ?
Gd48 Ni3 Gd4 69.64(5) 7_556 . ?
O248 Ni4 O48 96.7(5) . . ?
O248 Ni4 O45 178.4(6) . . ?
O48 Ni4 O45 84.9(5) . . ?
O248 Ni4 O340 94.2(5) . . ?
O48 Ni4 O340 86.2(4) . . ?
O45 Ni4 O340 86.0(4) . . ?
O248 Ni4 O249 83.4(6) . . ?
O48 Ni4 O249 179.7(6) . . ?
O45 Ni4 O249 95.0(5) . . ?
O340 Ni4 O249 94.0(4) . . ?
O248 Ni4 O47 97.4(5) . . ?
O48 Ni4 O47 82.9(5) . . ?
O45 Ni4 O47 82.6(5) . . ?
O340 Ni4 O47 164.9(3) . . ?
O249 Ni4 O47 96.8(5) . . ?
O248 Ni4 Gd28 137.4(5) . . ?
O48 Ni4 Gd28 43.5(3) . . ?
O45 Ni4 Gd28 44.2(4) . . ?
O340 Ni4 Gd28 72.41(10) . . ?
O249 Ni4 Gd28 136.4(4) . . ?
O47 Ni4 Gd28 92.5(3) . . ?
O248 Ni4 Gd27 90.3(4) . . ?
O48 Ni4 Gd27 40.9(4) . . ?
O45 Ni4 Gd27 90.8(3) . . ?
O340 Ni4 Gd27 126.94(13) . . ?
O249 Ni4 Gd27 138.9(4) . . ?
O47 Ni4 Gd27 43.7(3) . . ?
Gd28 Ni4 Gd27 69.11(5) . . ?
O248 Ni4 Gd14 138.9(5) . . ?
O48 Ni4 Gd14 90.5(3) . . ?
O45 Ni4 Gd14 40.7(4) . . ?
O340 Ni4 Gd14 126.69(10) . . ?
O249 Ni4 Gd14 89.2(3) . . ?
O47 Ni4 Gd14 43.3(3) . . ?
Gd28 Ni4 Gd14 69.29(5) . . ?
Gd27 Ni4 Gd14 69.45(5) . . ?
O78 Ni5 O75 79.1(4) . . ?
O78 Ni5 O77 79.3(5) . . ?
O75 Ni5 O77 76.3(4) . . ?
O78 Ni5 S10 173.1(3) . . ?
O75 Ni5 S10 95.9(4) . . ?
O77 Ni5 S10 94.8(4) . . ?
O78 Ni5 S9 93.6(3) . . ?
O75 Ni5 S9 169.0(3) . . ?
O77 Ni5 S9 94.4(3) . . ?
S10 Ni5 S9 90.6(2) . . ?
O78 Ni5 S11 93.9(4) . . ?
O75 Ni5 S11 93.9(3) . . ?
O77 Ni5 S11 168.9(3) . . ?
S10 Ni5 S11 91.2(2) . . ?
S9 Ni5 S11 94.83(17) . . ?
O78 Ni5 Ni7 40.9(3) . . ?
O75 Ni5 Ni7 83.9(3) . . ?
O77 Ni5 Ni7 40.4(4) . . ?
S10 Ni5 Ni7 134.22(19) . . ?
S9 Ni5 Ni7 85.24(15) . . ?
S11 Ni5 Ni7 134.5(2) . . ?
O77 Ni6 O75 83.2(4) . . ?
O77 Ni6 N16 94.4(5) . . ?
O75 Ni6 N16 94.2(6) . . ?
O77 Ni6 O84 97.4(4) . . ?
O75 Ni6 O84 177.3(5) . . ?
N16 Ni6 O84 88.4(6) . . ?
O77 Ni6 O188 178.2(5) . . ?
O75 Ni6 O188 97.9(4) . . ?
N16 Ni6 O188 87.0(5) . . ?
O84 Ni6 O188 81.6(4) . . ?
O77 Ni6 O76 77.9(4) . . ?
O75 Ni6 O76 77.0(5) . . ?
N16 Ni6 O76 168.8(5) . . ?
O84 Ni6 O76 100.5(4) . . ?
O188 Ni6 O76 100.8(4) . . ?
O77 Ni6 Ni9 135.9(4) . . ?
O75 Ni6 Ni9 135.7(3) . . ?
N16 Ni6 Ni9 67.6(4) . . ?
O84 Ni6 Ni9 45.0(3) . . ?
O188 Ni6 Ni9 43.9(4) . . ?
O76 Ni6 Ni9 123.5(2) . . ?
O77 Ni7 O43 172.7(4) . . ?
O77 Ni7 O78 88.7(5) . . ?
O43 Ni7 O78 93.9(5) . . ?
O77 Ni7 N9 95.4(6) . . ?
O43 Ni7 N9 91.2(6) . . ?
O78 Ni7 N9 96.1(5) . . ?
O77 Ni7 O40 89.9(5) . . ?
O43 Ni7 O40 86.9(5) . . ?
O78 Ni7 O40 175.5(4) . . ?
N9 Ni7 O40 88.4(5) . . ?
O77 Ni7 O76 75.7(4) . . ?
O43 Ni7 O76 97.8(4) . . ?
O78 Ni7 O76 82.9(4) . . ?
N9 Ni7 O76 171.0(6) . . ?
O40 Ni7 O76 92.6(4) . . ?
O77 Ni7 Ni5 46.3(3) . . ?
O43 Ni7 Ni5 137.9(4) . . ?
O78 Ni7 Ni5 44.8(4) . . ?
N9 Ni7 Ni5 86.3(4) . . ?
O40 Ni7 Ni5 134.9(4) . . ?
O76 Ni7 Ni5 86.7(3) . . ?
O77 Ni7 Gd13 135.0(4) . . ?
O43 Ni7 Gd13 43.3(4) . . ?
O78 Ni7 Gd13 136.1(4) . . ?
N9 Ni7 Gd13 78.6(4) . . ?
O40 Ni7 Gd13 45.8(4) . . ?
O76 Ni7 Gd13 108.3(3) . . ?
Ni5 Ni7 Gd13 164.92(8) . . ?
O79 Ni8 O75 174.1(4) . . ?
O79 Ni8 O78 95.1(5) . . ?
O75 Ni8 O78 87.3(5) . . ?
O79 Ni8 N18 87.4(6) . . ?
O75 Ni8 N18 97.8(6) . . ?
O78 Ni8 N18 96.0(5) . . ?
O79 Ni8 O74 86.4(5) . . ?
O75 Ni8 O74 90.7(5) . . ?
O78 Ni8 O74 174.4(5) . . ?
N18 Ni8 O74 89.4(5) . . ?
O79 Ni8 O76 99.6(5) . . ?
O75 Ni8 O76 75.3(4) . . ?
O78 Ni8 O76 82.6(4) . . ?
N18 Ni8 O76 173.0(6) . . ?
O74 Ni8 O76 91.9(4) . . ?
O79 Ni8 Gd26 43.1(3) . . ?
O75 Ni8 Gd26 135.3(3) . . ?
O78 Ni8 Gd26 137.2(4) . . ?
N18 Ni8 Gd26 76.6(4) . . ?
O74 Ni8 Gd26 45.6(4) . . ?
O76 Ni8 Gd26 109.1(3) . . ?
O221 Ni9 O223 85.7(6) . . ?
O221 Ni9 O54 95.8(5) . . ?
O223 Ni9 O54 97.1(4) . . ?
O221 Ni9 O188 178.4(5) . . ?
O223 Ni9 O188 94.2(5) . . ?
O54 Ni9 O188 85.8(5) . . ?
O221 Ni9 O84 97.0(5) . . ?
O223 Ni9 O84 176.8(5) . . ?
O54 Ni9 O84 84.2(4) . . ?
O188 Ni9 O84 83.0(5) . . ?
O221 Ni9 N15 91.1(6) . . ?
O223 Ni9 N15 90.2(5) . . ?
O54 Ni9 N15 170.3(6) . . ?
O188 Ni9 N15 87.3(5) . . ?
O84 Ni9 N15 88.2(5) . . ?
O221 Ni9 Ni6 133.7(3) . . ?
O223 Ni9 Ni6 131.9(4) . . ?
O54 Ni9 Ni6 103.3(4) . . ?
O188 Ni9 Ni6 45.5(3) . . ?
O84 Ni9 Ni6 45.0(3) . . ?
N15 Ni9 Ni6 67.1(5) . . ?
O221 Ni9 Gd20 135.4(3) . . ?
O223 Ni9 Gd20 85.5(4) . . ?
O54 Ni9 Gd20 42.4(3) . . ?
O188 Ni9 Gd20 46.2(3) . . ?
O84 Ni9 Gd20 93.6(3) . . ?
N15 Ni9 Gd20 132.6(5) . . ?
Ni6 Ni9 Gd20 81.27(9) . . ?
O221 Ni9 Gd19 86.5(4) . . ?
O223 Ni9 Gd19 136.7(3) . . ?
O54 Ni9 Gd19 41.7(3) . . ?
O188 Ni9 Gd19 94.7(3) . . ?
O84 Ni9 Gd19 45.4(3) . . ?
N15 Ni9 Gd19 132.5(4) . . ?
Ni6 Ni9 Gd19 80.94(8) . . ?
Gd20 Ni9 Gd19 70.98(6) . . ?
O128 Ni10 O121 88.2(5) . . ?
O128 Ni10 O232 93.4(5) . . ?
O121 Ni10 O232 178.3(6) . . ?
O128 Ni10 N23 92.2(6) . . ?
O121 Ni10 N23 89.7(5) . . ?
O232 Ni10 N23 91.0(5) . . ?
O128 Ni10 O140 95.9(5) . . ?
O121 Ni10 O140 96.6(5) . . ?
O232 Ni10 O140 82.5(4) . . ?
N23 Ni10 O140 169.9(6) . . ?
O128 Ni10 O204 175.5(4) . . ?
O121 Ni10 O204 96.3(5) . . ?
O232 Ni10 O204 82.2(5) . . ?
N23 Ni10 O204 87.8(6) . . ?
O140 Ni10 O204 83.6(5) . . ?
O128 Ni10 Ni11 131.1(3) . . ?
O121 Ni10 Ni11 132.7(4) . . ?
O232 Ni10 Ni11 46.3(4) . . ?
N23 Ni10 Ni11 67.2(5) . . ?
O140 Ni10 Ni11 102.8(4) . . ?
O204 Ni10 Ni11 45.0(3) . . ?
O128 Ni10 Gd30 135.6(4) . . ?
O121 Ni10 Gd30 84.3(4) . . ?
O232 Ni10 Gd30 94.1(3) . . ?
N23 Ni10 Gd30 131.3(5) . . ?
O140 Ni10 Gd30 42.2(3) . . ?
O204 Ni10 Gd30 45.4(3) . . ?
Ni11 Ni10 Gd30 82.13(9) . . ?
O128 Ni10 Gd31 84.3(3) . . ?
O121 Ni10 Gd31 135.5(4) . . ?
O232 Ni10 Gd31 44.2(3) . . ?
N23 Ni10 Gd31 134.4(4) . . ?
O140 Ni10 Gd31 41.2(2) . . ?
O204 Ni10 Gd31 92.4(3) . . ?
Ni11 Ni10 Gd31 81.22(7) . . ?
Gd30 Ni10 Gd31 71.42(6) . . ?
O120 Ni11 O95 82.1(5) . . ?
O120 Ni11 O204 95.4(5) . . ?
O95 Ni11 O204 176.3(6) . . ?
O120 Ni11 N24 92.2(6) . . ?
O95 Ni11 N24 91.7(5) . . ?
O204 Ni11 N24 91.1(5) . . ?
O120 Ni11 O232 177.5(5) . . ?
O95 Ni11 O232 100.0(5) . . ?
O204 Ni11 O232 82.4(5) . . ?
N24 Ni11 O232 89.1(6) . . ?
O120 Ni11 O124 78.7(5) . . ?
O95 Ni11 O124 80.4(5) . . ?
O204 Ni11 O124 96.5(4) . . ?
N24 Ni11 O124 168.6(6) . . ?
O232 Ni11 O124 100.3(5) . . ?
O120 Ni11 Ni10 133.6(3) . . ?
O95 Ni11 Ni10 137.0(4) . . ?
O204 Ni11 Ni10 46.5(4) . . ?
N24 Ni11 Ni10 68.0(5) . . ?
O232 Ni11 Ni10 45.2(3) . . ?
O124 Ni11 Ni10 123.3(3) . . ?
O119 Ni12 O122 95.4(5) . . ?
O119 Ni12 N25 96.5(5) . . ?
O122 Ni12 N25 88.9(6) . . ?
O119 Ni12 O120 86.9(5) . . ?
O122 Ni12 O120 173.3(6) . . ?
N25 Ni12 O120 97.0(5) . . ?
O119 Ni12 O123 174.1(6) . . ?
O122 Ni12 O123 86.9(5) . . ?
N25 Ni12 O123 88.9(5) . . ?
O120 Ni12 O123 90.2(5) . . ?
O119 Ni12 O124 82.8(5) . . ?
O122 Ni12 O124 98.1(5) . . ?
N25 Ni12 O124 173.0(5) . . ?
O120 Ni12 O124 76.0(5) . . ?
O123 Ni12 O124 91.6(5) . . ?
O119 Ni12 Ni14 43.5(4) . . ?
O122 Ni12 Ni14 137.8(4) . . ?
N25 Ni12 Ni14 87.2(4) . . ?
O120 Ni12 Ni14 46.1(3) . . ?
O123 Ni12 Ni14 135.0(4) . . ?
O124 Ni12 Ni14 87.6(3) . . ?
O119 Ni12 Gd37 138.1(4) . . ?
O122 Ni12 Gd37 43.7(3) . . ?
N25 Ni12 Gd37 77.5(4) . . ?
O120 Ni12 Gd37 134.8(3) . . ?
O123 Ni12 Gd37 45.4(4) . . ?
O124 Ni12 Gd37 107.6(3) . . ?
Ni14 Ni12 Gd37 164.69(12) . . ?
O137 Ni13 O119 97.1(6) . . ?
O137 Ni13 O95 172.2(5) . . ?
O119 Ni13 O95 84.1(6) . . ?
O137 Ni13 N22 90.3(6) . . ?
O119 Ni13 N22 96.6(6) . . ?
O95 Ni13 N22 97.3(6) . . ?
O137 Ni13 O154 87.8(5) . . ?
O119 Ni13 O154 171.3(5) . . ?
O95 Ni13 O154 90.0(5) . . ?
N22 Ni13 O154 90.6(6) . . ?
O137 Ni13 Ni14 139.7(4) . . ?
O119 Ni13 Ni14 43.6(4) . . ?
O95 Ni13 Ni14 43.5(4) . . ?
N22 Ni13 Ni14 86.9(5) . . ?
O154 Ni13 Ni14 132.4(4) . . ?
O137 Ni13 Gd42 43.1(4) . . ?
O119 Ni13 Gd42 139.0(4) . . ?
O95 Ni13 Gd42 136.8(4) . . ?
N22 Ni13 Gd42 78.0(5) . . ?
O154 Ni13 Gd42 47.6(3) . . ?
Ni14 Ni13 Gd42 164.87(10) . . ?
O95 Ni14 O119 80.4(5) . . ?
O95 Ni14 O120 76.0(4) . . ?
O119 Ni14 O120 79.9(5) . . ?
O95 Ni14 S13 93.4(4) . . ?
O119 Ni14 S13 172.4(4) . . ?
O120 Ni14 S13 94.4(4) . . ?
O95 Ni14 S12 170.6(4) . . ?
O119 Ni14 S12 93.2(4) . . ?
O120 Ni14 S12 96.1(4) . . ?
S13 Ni14 S12 92.3(2) . . ?
O95 Ni14 S14 96.5(3) . . ?
O119 Ni14 S14 93.5(3) . . ?
O120 Ni14 S14 170.7(3) . . ?
S13 Ni14 S14 91.5(2) . . ?
S12 Ni14 S14 90.8(2) . . ?
O95 Ni14 Ni12 85.4(4) . . ?
O119 Ni14 Ni12 39.9(3) . . ?
O120 Ni14 Ni12 42.4(4) . . ?
S13 Ni14 Ni12 135.76(16) . . ?
S12 Ni14 Ni12 85.31(18) . . ?
S14 Ni14 Ni12 132.6(2) . . ?
O95 Ni14 Ni13 42.3(4) . . ?
O119 Ni14 Ni13 40.8(4) . . ?
O120 Ni14 Ni13 85.9(3) . . ?
S13 Ni14 Ni13 134.3(2) . . ?
S12 Ni14 Ni13 133.1(2) . . ?
S14 Ni14 Ni13 84.90(16) . . ?
Ni12 Ni14 Ni13 65.07(9) . . ?
O132 Ni15 O134 178.3(6) . . ?
O132 Ni15 O133 95.0(5) . . ?
O134 Ni15 O133 86.1(5) . . ?
O132 Ni15 O135 83.4(6) . . ?
O134 Ni15 O135 95.5(5) . . ?
O133 Ni15 O135 178.4(7) . . ?
O132 Ni15 O131 98.3(6) . . ?
O134 Ni15 O131 83.1(5) . . ?
O133 Ni15 O131 81.4(5) . . ?
O135 Ni15 O131 98.4(5) . . ?
O132 Ni15 O136 92.0(4) . . ?
O134 Ni15 O136 86.8(4) . . ?
O133 Ni15 O136 88.3(4) . . ?
O135 Ni15 O136 92.1(4) . . ?
O131 Ni15 O136 166.0(4) . . ?
O132 Ni15 Gd39 136.8(3) . . ?
O134 Ni15 Gd39 43.8(3) . . ?
O133 Ni15 Gd39 44.6(4) . . ?
O135 Ni15 Gd39 137.0(5) . . ?
O131 Ni15 Gd39 90.7(4) . . ?
O136 Ni15 Gd39 75.30(13) . . ?
O132 Ni15 Gd38 139.3(4) . . ?
O134 Ni15 Gd38 41.8(4) . . ?
O133 Ni15 Gd38 91.0(4) . . ?
O135 Ni15 Gd38 89.9(4) . . ?
O131 Ni15 Gd38 43.0(4) . . ?
O136 Ni15 Gd38 128.44(15) . . ?
Gd39 Ni15 Gd38 68.81(7) . . ?
O132 Ni15 Gd40 90.0(4) . . ?
O134 Ni15 Gd40 91.6(3) . . ?
O133 Ni15 Gd40 40.7(4) . . ?
O135 Ni15 Gd40 138.7(4) . . ?
O131 Ni15 Gd40 42.2(3) . . ?
O136 Ni15 Gd40 128.89(11) . . ?
Gd39 Ni15 Gd40 69.01(6) . . ?
Gd38 Ni15 Gd40 69.22(6) . . ?
O173 Ni16 O169 87.6(4) . . ?
O173 Ni16 O170 97.7(4) . . ?
O169 Ni16 O170 94.5(4) . . ?
O173 Ni16 N27 89.9(5) . . ?
O169 Ni16 N27 91.4(5) . . ?
O170 Ni16 N27 170.6(6) . . ?
O173 Ni16 O174 94.5(4) . . ?
O169 Ni16 O174 177.9(5) . . ?
O170 Ni16 O174 85.2(4) . . ?
N27 Ni16 O174 88.6(5) . . ?
O173 Ni16 O172 175.4(4) . . ?
O169 Ni16 O172 96.4(5) . . ?
O170 Ni16 O172 84.2(5) . . ?
N27 Ni16 O172 87.9(5) . . ?
O174 Ni16 O172 81.5(4) . . ?
O173 Ni16 Ni17 130.5(2) . . ?
O169 Ni16 Ni17 133.7(4) . . ?
O170 Ni16 Ni17 103.2(3) . . ?
N27 Ni16 Ni17 67.4(4) . . ?
O174 Ni16 Ni17 44.5(4) . . ?
O172 Ni16 Ni17 44.9(3) . . ?
O173 Ni16 Gd49 85.44(17) . . ?
O169 Ni16 Gd49 134.1(3) . . ?
O170 Ni16 Gd49 42.1(3) . . ?
N27 Ni16 Gd49 133.8(4) . . ?
O174 Ni16 Gd49 46.2(3) . . ?
O172 Ni16 Gd49 93.3(2) . . ?
Ni17 Ni16 Gd49 81.27(6) . . ?
O173 Ni16 Gd50 138.2(2) . . ?
O169 Ni16 Gd50 84.2(3) . . ?
O170 Ni16 Gd50 42.5(3) . . ?
N27 Ni16 Gd50 131.2(5) . . ?
O174 Ni16 Gd50 94.2(3) . . ?
O172 Ni16 Gd50 44.9(3) . . ?
Ni17 Ni16 Gd50 81.06(7) . . ?
Gd49 Ni16 Gd50 71.79(5) . . ?
O1 Ni17 O182 82.0(5) 7_556 . ?
O1 Ni17 O174 178.7(4) 7_556 . ?
O182 Ni17 O174 97.9(5) . . ?
O1 Ni17 N28 93.9(6) 7_556 . ?
O182 Ni17 N28 92.0(5) . . ?
O174 Ni17 N28 87.5(5) . . ?
O1 Ni17 O172 97.0(5) 7_556 . ?
O182 Ni17 O172 178.9(5) . . ?
O174 Ni17 O172 83.1(5) . . ?
N28 Ni17 O172 88.5(5) . . ?
O1 Ni17 O180 78.6(4) 7_556 . ?
O182 Ni17 O180 80.3(4) . . ?
O174 Ni17 O180 100.1(4) . . ?
N28 Ni17 O180 169.9(6) . . ?
O172 Ni17 O180 99.1(4) . . ?
O1 Ni17 Ni16 135.7(3) 7_556 . ?
O182 Ni17 Ni16 135.0(4) . . ?
O174 Ni17 Ni16 45.1(3) . . ?
N28 Ni17 Ni16 66.5(5) . . ?
O172 Ni17 Ni16 46.1(3) . . ?
O180 Ni17 Ni16 123.7(3) . . ?
O183 Ni18 O194 96.4(5) . . ?
O183 Ni18 N11 90.0(5) . . ?
O194 Ni18 N11 96.2(6) . . ?
O183 Ni18 O182 173.8(5) . . ?
O194 Ni18 O182 85.2(5) . . ?
N11 Ni18 O182 95.7(5) . . ?
O183 Ni18 O177 86.6(5) . . ?
O194 Ni18 O177 175.7(5) . . ?
N11 Ni18 O177 86.9(6) . . ?
O182 Ni18 O177 91.5(5) . . ?
O183 Ni18 O180 96.8(4) . . ?
O194 Ni18 O180 83.3(5) . . ?
N11 Ni18 O180 173.2(5) . . ?
O182 Ni18 O180 77.4(4) . . ?
O177 Ni18 O180 93.4(4) . . ?
O183 Ni18 Ni1 138.7(4) . 7_556 ?
O194 Ni18 Ni1 43.0(3) . 7_556 ?
N11 Ni18 Ni1 88.4(4) . 7_556 ?
O182 Ni18 Ni1 44.0(4) . 7_556 ?
O177 Ni18 Ni1 134.4(3) . 7_556 ?
O180 Ni18 Ni1 86.5(2) . 7_556 ?
O183 Ni18 Gd47 43.2(4) . . ?
O194 Ni18 Gd47 137.8(3) . . ?
N11 Ni18 Gd47 76.4(4) . . ?
O182 Ni18 Gd47 136.4(4) . . ?
O177 Ni18 Gd47 45.9(3) . . ?
O180 Ni18 Gd47 108.6(2) . . ?
Ni1 Ni18 Gd47 164.78(10) 7_556 . ?
O196 S1 O197 109.4(8) . . ?
O196 S1 O138 109.2(7) . . ?
O197 S1 O138 111.1(7) . . ?
O196 S1 O139 109.5(8) . . ?
O197 S1 O139 109.8(6) . . ?
O138 S1 O139 107.9(7) . . ?
O198 S2 O96 109.6(8) . . ?
O198 S2 O199 109.8(7) . . ?
O96 S2 O199 109.0(7) . . ?
O198 S2 O97 107.3(7) . . ?
O96 S2 O97 111.4(7) . . ?
O199 S2 O97 109.8(8) . . ?
O65 S3 O66 110.0(7) . . ?
O65 S3 O67 110.8(8) . . ?
O66 S3 O67 107.5(7) . . ?
O65 S3 O68 107.7(6) . . ?
O66 S3 O68 109.7(7) . . ?
O67 S3 O68 111.1(7) . . ?
O56 S4 O55 114.7(8) . . ?
O56 S4 O212 109.4(6) . . ?
O55 S4 O212 107.9(7) . . ?
O56 S4 O76 109.1(6) . . ?
O55 S4 O76 109.4(6) . . ?
O212 S4 O76 106.0(7) . . ?
O125 S6 O126 109.5(7) . . ?
O125 S6 O203 111.1(7) . . ?
O126 S6 O203 112.3(7) . . ?
O125 S6 O124 110.1(6) . . ?
O126 S6 O124 107.8(8) . . ?
O203 S6 O124 105.9(7) . . ?
O15 S7 O14 108.0(7) . . ?
O15 S7 O207 110.8(6) . . ?
O14 S7 O207 108.1(7) . . ?
O15 S7 O208 106.5(8) . . ?
O14 S7 O208 112.4(6) . . ?
O207 S7 O208 111.0(7) . . ?
O206 S8 O38 110.5(7) . . ?
O206 S8 O20 109.3(6) . . ?
O38 S8 O20 110.2(7) . . ?
O206 S8 O39 109.5(6) . . ?
O38 S8 O39 108.8(6) . . ?
O20 S8 O39 108.5(7) . . ?
C38 S9 Ni5 109.3(5) . . ?
C32 S10 Ni5 109.3(7) . . ?
C35 S11 Ni5 108.6(6) . . ?
C82 S12 Ni14 107.4(3) . . ?
C77 S13 Ni14 112.2(7) . . ?
C76 S14 Ni14 108.6(7) . . ?
C9 S15 Ni1 109.3(2) . . ?
C125 S16 Ni1 109.6(6) 7_556 . ?
O190 S17 O189 109.5(7) . . ?
O190 S17 O327 111.5(6) . . ?
O189 S17 O327 110.2(6) . . ?
O190 S17 O191 104.7(6) . . ?
O189 S17 O191 111.6(7) . . ?
O327 S17 O191 109.3(8) . . ?
C34 S18 C35 87.6(10) . . ?
C38 S19 C37 89.5(8) . . ?
C31 S20 C32 85.6(10) . . ?
C9 S21 C8 87.9(3) . . ?
C121 S22 Ni1 108.2(7) 7_556 . ?
C81 S23 C82 87.3(4) . . ?
C77 S24 C179 88.8(9) . . ?
C75 S25 C76 87.2(10) . . ?
O255 S27 O178 112.4(6) . . ?
O255 S27 O180 107.7(7) . . ?
O178 S27 O180 108.1(6) . . ?
O255 S27 O171 112.3(7) . . ?
O178 S27 O171 108.9(7) . . ?
O180 S27 O171 107.4(6) . . ?
C120 S28 C121 90.6(9) . . ?
C109 S30 C125 92.5(9) . . ?
O122 C1 O42 111.4(11) . . ?
O122 C1 C103 125.8(9) . . ?
O42 C1 C103 89.7(8) . . ?
C10 C3 O53 139.0(7) 7_556 . ?
O177 C4 O176 121.1(13) . . ?
O177 C4 C137 121.2(17) . . ?
O176 C4 C137 117.6(16) . . ?
O172 C5 C140 112.9(12) . . ?
O127 C6 C10 87.1(4) . . ?
N13 C8 C172 125.5(5) . . ?
N13 C8 S21 115.2(4) . . ?
C172 C8 S21 119.3(3) . . ?
N14 C9 S21 114.2(6) . . ?
N14 C9 S15 122.0(4) . . ?
S21 C9 S15 123.9(5) . . ?
C3 C10 C11 137.8(5) 7_556 . ?
C3 C10 C48 107.8(4) 7_556 . ?
C11 C10 C48 106.0(4) . . ?
C3 C10 C6 93.0(4) 7_556 . ?
C11 C10 C6 93.9(4) . . ?
C48 C10 C6 116.6(3) . . ?
O17 C12 O4 123.6(15) . . ?
O17 C12 C13 120.0(17) . . ?
O4 C12 C13 115.9(18) . . ?
C14 C15 C17 103.9(17) . . ?
C14 C15 C18 116(2) . . ?
C17 C15 C18 111.2(19) . . ?
C14 C15 C16 107(2) . . ?
C17 C15 C16 104.2(19) . . ?
C18 C15 C16 113.5(17) . . ?
O210 C16 O211 120(2) . . ?
O210 C16 C15 120.5(19) . . ?
O211 C16 C15 119.5(19) . . ?
C15 C17 O57 116.1(16) . . ?
O50 C18 C15 116.7(18) . . ?
C21 C20 C22 110.1(19) . . ?
C21 C20 C23 117.5(17) . . ?
C22 C20 C23 108.7(19) . . ?
C21 C20 C19 112.7(19) . . ?
C22 C20 C19 102.8(16) . . ?
C23 C20 C19 103.8(18) . . ?
O69 C21 C20 112.9(19) . . ?
O85 C22 O213 114.9(19) . . ?
O85 C22 C20 118.6(17) . . ?
O213 C22 C20 123(2) . . ?
O219 C23 C20 113.9(19) . . ?
O220 C25 O58 123(2) . . ?
O220 C25 C24 125(2) . . ?
O58 C25 C24 112.1(15) . . ?
O220 C25 Gd18 50.2(12) . . ?
O58 C25 Gd18 72.7(10) . . ?
C24 C25 Gd18 174.9(15) . . ?
O221 C26 O52 123(2) . . ?
O221 C26 C27 125(2) . . ?
O52 C26 C27 112.4(18) . . ?
O223 C28 O222 126.6(12) . . ?
O223 C28 C29 119.0(12) . . ?
O222 C28 C29 114.3(10) . . ?
N15 C31 C30 125.6(16) . . ?
N15 C31 S20 114.9(16) . . ?
C30 C31 S20 119.5(15) . . ?
N16 C32 S10 128.6(18) . . ?
N16 C32 S20 112.3(15) . . ?
S10 C32 S20 119.0(10) . . ?
N17 C34 C33 117.8(18) . . ?
N17 C34 S18 116.0(16) . . ?
C33 C34 S18 123.0(14) . . ?
N18 C35 S11 128.2(16) . . ?
N18 C35 S18 111.2(15) . . ?
S11 C35 S18 120.6(10) . . ?
N10 C37 C36 125.8(17) . . ?
N10 C37 S19 115.5(14) . . ?
C36 C37 S19 118.5(11) . . ?
N9 C38 S9 126.1(13) . . ?
N9 C38 S19 109.0(13) . . ?
S9 C38 S19 124.4(9) . . ?
O80 C39 O224 129.9(5) . . ?
O80 C39 C178 115.6(4) . . ?
O224 C39 C178 114.4(6) . . ?
C43 C42 C44 116(2) . . ?
C43 C42 C45 104.7(19) . . ?
C44 C42 C45 109.6(16) . . ?
C43 C42 C41 112.2(17) . . ?
C44 C42 C41 109.9(19) . . ?
C45 C42 C41 103.4(19) . . ?
O93 C43 O92 116.3(19) . . ?
O93 C43 C42 125(2) . . ?
O92 C43 C42 118.2(18) . . ?
O104 C44 C42 118.9(18) . . ?
O103 C45 C42 114.6(19) . . ?
O205 C46 O187 111.9(18) . . ?
O205 C46 C47 123.6(17) . . ?
O187 C46 C47 124.4(17) . . ?
O205 C46 Gd29 53.4(10) . . ?
O187 C46 Gd29 58.7(10) . . ?
C47 C46 Gd29 176.9(12) . . ?
O94 C48 O81 126.5(5) . . ?
O94 C48 C10 117.3(4) . . ?
O81 C48 C10 116.2(2) . . ?
O227 C50 O228 117.4(18) . . ?
O227 C50 C51 118.9(16) . . ?
O228 C50 C51 123.7(16) . . ?
O188 C52 C54 112.6(16) . . ?
C52 C54 C55 114.7(14) . . ?
C52 C54 C56 110.5(16) . . ?
C55 C54 C56 112.6(16) . . ?
C52 C54 C53 109.3(16) . . ?
C55 C54 C53 106.2(15) . . ?
C56 C54 C53 102.6(12) . . ?
O74 C55 O73 118.9(17) . . ?
O74 C55 C54 124.1(13) . . ?
O73 C55 C54 116.9(17) . . ?
O75 C56 C54 110.0(12) . . ?
O84 C57 C58 118.0(17) . . ?
C61 C58 C57 111.4(17) . . ?
C61 C58 C60 111.5(15) . . ?
C57 C58 C60 108.2(13) . . ?
C61 C58 C59 107.1(13) . . ?
C57 C58 C59 105.2(15) . . ?
C60 C58 C59 113.2(17) . . ?
O77 C59 C58 111.0(13) . . ?
O40 C60 O41 120.0(17) . . ?
O40 C60 C58 122.9(13) . . ?
O41 C60 C58 116.3(17) . . ?
O209 C62 O44 122.3(19) . . ?
O209 C62 C63 121.2(18) . . ?
O44 C62 C63 116.3(16) . . ?
C67 C65 C66 112.8(14) . . ?
C67 C65 C68 110.8(10) . . ?
C66 C65 C68 108.5(14) . . ?
C67 C65 C64 110.3(14) . . ?
C66 C65 C64 108.0(10) . . ?
C68 C65 C64 106.2(13) . . ?
O78 C66 C65 114.6(9) . . ?
O79 C67 C65 129.8(12) . . ?
O43 C68 C65 125.4(11) . . ?
O231 C70 O113 125.7(6) . . ?
O231 C70 C71 122.3(4) . . ?
O113 C70 C71 112.1(6) . . ?
O121 C72 O105 131.4(18) . . ?
O121 C72 C73 112.7(17) . . ?
O105 C72 C73 115.7(16) . . ?
N21 C75 C74 122(2) . . ?
N21 C75 S25 117.0(17) . . ?
C74 C75 S25 119.9(16) . . ?
N22 C76 S14 130.4(14) . . ?
N22 C76 S25 107.2(15) . . ?
S14 C76 S25 121.0(13) . . ?
N24 C77 S24 116.5(18) . . ?
N24 C77 S13 121.2(17) . . ?
S24 C77 S13 121.9(13) . . ?
N26 C81 C80 128.0(7) . . ?
N26 C81 S23 114.2(7) . . ?
C80 C81 S23 117.9(3) . . ?
N25 C82 S12 129.1(7) . . ?
N25 C82 S23 109.8(7) . . ?
S12 C82 S23 121.1(5) . . ?
O201 C83 O200 119.3(17) . . ?
O201 C83 C84 123(2) . . ?
O200 C83 C84 116.6(16) . . ?
C89 C86 C87 118.4(15) . . ?
C89 C86 C85 112.0(17) . . ?
C87 C86 C85 110.2(16) . . ?
C89 C86 C88 101.7(17) . . ?
C87 C86 C88 109.5(17) . . ?
C85 C86 C88 103.6(15) . . ?
O120 C87 C86 111.6(14) . . ?
O204 C88 C86 107.8(14) . . ?
O102 C89 O123 117.6(18) . . ?
O102 C89 C86 124.1(18) . . ?
O123 C89 C86 116.9(18) . . ?
C93 C91 C94 108.1(14) . . ?
C93 C91 C90 109.3(17) . . ?
C94 C91 C90 106.4(13) . . ?
C93 C91 C92 110.5(14) . . ?
C94 C91 C92 113.2(18) . . ?
C90 C91 C92 109.2(14) . . ?
O95 C92 C91 115.9(14) . . ?
O232 C93 C91 115.2(17) . . ?
O153 C94 O154 120.5(18) . . ?
O153 C94 C91 122.4(18) . . ?
O154 C94 C91 117.0(17) . . ?
O128 C95 O185 120.7(19) . . ?
O128 C95 C96 119.0(16) . . ?
O185 C95 C96 120.2(17) . . ?
C99 C98 C100 111.4(17) . . ?
C99 C98 C97 110.3(18) . . ?
C100 C98 C97 106.9(15) . . ?
C99 C98 C101 110.7(15) . . ?
C100 C98 C101 109.3(17) . . ?
C97 C98 C101 108.2(16) . . ?
O116 C99 O115 120.7(16) . . ?
O116 C99 C98 121.9(18) . . ?
O115 C99 C98 117.1(19) . . ?
O112 C100 C98 112.4(13) . . ?
O114 C101 C98 115.2(16) . . ?
C1 C103 C1A 109.7(5) . . ?
C1 C103 C104 109.7(4) . . ?
C1A C103 C104 109.5(5) . . ?
C1 C103 C102 109.4(5) . . ?
C1A C103 C102 109.2(4) . . ?
C104 C103 C102 109.2(5) . . ?
O119 C104 C103 118.7(7) . . ?
N27 C109 C108 127.8(18) . . ?
N27 C109 S30 109.4(15) . . ?
C108 C109 S30 122.9(12) . . ?
O233 C110 O234 128.5(7) . . ?
O233 C110 C111 114.8(7) . . ?
O234 C110 C111 116.7(7) . . ?
C115 C113 C112 111.1(19) . . ?
C115 C113 C116 101.5(17) . . ?
C112 C113 C116 107.5(18) . . ?
C115 C113 C114 118.5(19) . . ?
C112 C113 C114 108.3(16) . . ?
C116 C113 C114 109.2(19) . . ?
O157 C114 C113 115.2(16) . . ?
O148 C115 O147 117.2(16) . . ?
O148 C115 C113 125(2) . . ?
O147 C115 C113 116(2) . . ?
O184 C116 C113 114.8(16) . . ?
O236 C117 O235 127.6(19) . . ?
O236 C117 C118 120.1(17) . . ?
O235 C117 C118 112.3(18) . . ?
N12 C120 C119 118.6(17) . . ?
N12 C120 S28 112.3(12) . . ?
C119 C120 S28 127.9(15) . . ?
N11 C121 S22 131.2(14) . 7_556 ?
N11 C121 S28 106.2(11) . . ?
S22 C121 S28 122.2(11) 7_556 . ?
O169 C123 O165 128.6(15) . . ?
O169 C123 C124 110.0(14) . . ?
O165 C123 C124 121.1(15) . . ?
N28 C125 S16 130.8(12) . 7_556 ?
N28 C125 S30 105.8(14) . . ?
S16 C125 S30 123.4(10) 7_556 . ?
O145 C126 O155 128(2) . . ?
O145 C126 C127 118(2) . . ?
O155 C126 C127 114.4(19) . . ?
O117 C128 O118 119.1(15) . . ?
O117 C128 C129 120.6(16) . . ?
O118 C128 C129 120.3(18) . . ?
O117 C128 Gd32 57.0(8) . . ?
O118 C128 Gd32 62.2(9) . . ?
C129 C128 Gd32 176.1(16) . . ?
O173 C130 O192 128.8(6) . . ?
O173 C130 C131 114.3(5) . . ?
O192 C130 C131 116.9(5) . . ?
C171 C132 C133 113(2) 7_556 . ?
C171 C132 C135 113.1(14) 7_556 . ?
C133 C132 C135 105.6(17) . . ?
C171 C132 C134 114.4(19) 7_556 . ?
C133 C132 C134 108.0(15) . . ?
C135 C132 C134 102.2(16) . . ?
O183 C134 C132 131.4(16) . . ?
O183 C134 O378 108(2) . . ?
C132 C134 O378 91.9(17) . . ?
O194 C135 C132 116.5(16) . . ?
C138 C137 C136 108.9(16) . . ?
C138 C137 C4 108.6(14) . . ?
C136 C137 C4 105.8(12) . . ?
C138 C137 C139 113.1(12) . . ?
C136 C137 C139 109.1(14) . . ?
C4 C137 C139 111.1(16) . . ?
O174 C138 C137 111.5(14) . . ?
O182 C139 C137 114.7(14) . . ?
C141 C140 C191 105.5(15) . 7_556 ?
C141 C140 C5 111.7(14) . . ?
C191 C140 C5 107.4(16) 7_556 . ?
C141 C140 C170 111.1(15) . 7_556 ?
C191 C140 C170 111.7(14) 7_556 7_556 ?
C5 C140 C170 109.4(15) . 7_556 ?
O23 C143 O166 123.0(18) 7_556 . ?
O23 C143 C142 121.0(15) 7_556 . ?
O166 C143 C142 116.0(16) . . ?
O23 C143 Gd9 58.1(10) 7_556 7_556 ?
O166 C143 Gd9 64.9(10) . 7_556 ?
C142 C143 Gd9 177.6(12) . 7_556 ?
O159 C144 O146 120.0(17) . . ?
O159 C144 C145 123.7(18) . . ?
O146 C144 C145 116.3(16) . . ?
O159 C144 Gd51 62.6(10) . . ?
O146 C144 Gd51 57.4(9) . . ?
C145 C144 Gd51 172.6(14) . . ?
C149 C148 C151 118(2) . . ?
C149 C148 C150 110.7(16) . . ?
C151 C148 C150 107.6(16) . . ?
C149 C148 C147 110.7(17) . . ?
C151 C148 C147 102.6(16) . . ?
C150 C148 C147 106.7(18) . . ?
O32 C149 O24 125(2) . . ?
O32 C149 C148 119(2) . . ?
O24 C149 C148 115.8(18) . . ?
O31 C150 C148 113.7(17) . . ?
C148 C151 O25 111.1(14) . . ?
O35 C152 O252 127.6(12) . . ?
O35 C152 C2 123.7(13) . . ?
O252 C152 C2 107.4(13) . . ?
O26 C154 O29 125.1(6) . . ?
O26 C154 C155 116.7(7) . . ?
O29 C154 C155 118.2(7) . . ?
O51 C156 O19 125.1(14) . . ?
O51 C156 C157 119.8(14) . . ?
O19 C156 C157 115.1(16) . . ?
O51 C156 Gd15 65.2(8) . . ?
O19 C156 Gd15 59.9(8) . . ?
C157 C156 Gd15 174.6(13) . . ?
O107 C159 O256 125.9(8) . . ?
O107 C159 C160 122.9(7) . . ?
O256 C159 C160 111.2(7) . . ?
O313 C164 O292 133.1(6) . . ?
O313 C164 C186 110.9(6) . . ?
O292 C164 C186 115.9(3) . . ?
O168 C170 O3 121.2(15) 7_556 . ?
O168 C170 C140 118.0(16) 7_556 7_556 ?
O3 C170 C140 120.8(17) . 7_556 ?
O2 C171 C132 133(2) . 7_556 ?
O2 C171 O377 105.6(19) . 7_556 ?
C132 C171 O377 99.7(16) 7_556 7_556 ?
C175 C174 C177 111.99(14) . . ?
C175 C174 C173 109.91(13) . . ?
C177 C174 C173 111.71(14) . . ?
C175 C174 C176 97.58(13) . . ?
C177 C174 C176 111.11(10) . . ?
C173 C174 C176 113.79(18) . . ?
O261 C175 C174 120.1(6) . . ?
O347 C176 C174 87.5(3) . . ?
O265 C177 O346 142.6(5) . . ?
O265 C177 C174 114.1(3) . . ?
O346 C177 C174 103.2(4) . . ?
N23 C179 C79 127.1(16) . . ?
N23 C179 S24 109.4(10) . . ?
C79 C179 S24 123.5(13) . . ?
O337 C182 O341 135.2(5) . . ?
O337 C182 C183 113.3(5) . . ?
O341 C182 C183 111.5(5) . . ?
O30 C184 O271 121.7(6) . . ?
O30 C184 C185 112.1(9) . . ?
O271 C184 C185 126.2(9) . . ?
O136 C187 O342 131.4(4) . . ?
O136 C187 C188 104.9(5) . . ?
O342 C187 C188 123.7(5) . . ?
O340 C189 O339 132.1(3) . . ?
O340 C189 C190 113.6(3) . . ?
O339 C189 C190 114.3(4) . . ?
O1 C191 C140 114.8(13) . 7_556 ?
O250 C192 O251 140.9(6) . . ?
O250 C192 C193 109.6(4) . . ?
O251 C192 C193 109.5(6) . . ?
O245 C194 O59 135.9(4) . . ?
O245 C194 C195 111.9(5) . . ?
O59 C194 C195 112.2(5) . . ?
O215 C197 O345 130.7(5) . . ?
O215 C197 C196 114.9(5) . . ?
O345 C197 C196 114.4(4) . . ?
O86 C198 O70 125.8(18) . . ?
O86 C198 C49 120.4(18) . . ?
O70 C198 C49 113.7(13) . . ?
O86 C198 Gd21 59.5(11) . . ?
O70 C198 Gd21 66.3(9) . . ?
C49 C198 Gd21 175.9(16) . . ?
O5 C200 O344 133.4(7) . . ?
O5 C200 C199 113.5(5) . . ?
O344 C200 C199 113.0(5) . . ?
O349 C201 C202 114.8(5) . . ?
C204 C202 C201 109.9(4) . . ?
C204 C202 C205 109.3(5) . . ?
C201 C202 C205 109.6(5) . . ?
C204 C202 C203 110.0(5) . . ?
C201 C202 C203 109.6(5) . . ?
C205 C202 C203 108.4(4) . . ?
O304 C203 O303 141.1(5) . . ?
O304 C203 C202 109.1(4) . . ?
O303 C203 C202 109.9(4) . . ?
O276 C204 C202 109.8(8) . . ?
O244 C206 C209 96.6(5) . . ?
O355 C208 C209 103.1(4) . . ?
C208 C209 C207 114.8(4) . . ?
C208 C209 C210 109.9(4) . . ?
C207 C209 C210 109.0(4) . . ?
C208 C209 C206 108.9(4) . . ?
C207 C209 C206 106.9(3) . . ?
C210 C209 C206 107.1(3) . . ?
O354 C210 O353 175.5(5) . . ?
O354 C210 C209 92.4(4) . . ?
O353 C210 C209 92.1(3) . . ?
O156 C211 O272 121.3(6) . . ?
O156 C211 C212 116.0(9) . . ?
O272 C211 C212 122.7(9) . . ?
O260 C213 O285 118.3(9) . . ?
O260 C213 C214 121.0(6) . . ?
O285 C213 C214 120.7(7) . . ?
C219 C216 C215 115.0(3) . . ?
C219 C216 C218 108.8(4) . . ?
C215 C216 C218 108.4(4) . . ?
C219 C216 C217 108.8(4) . . ?
C215 C216 C217 108.3(4) . . ?
C218 C216 C217 107.2(3) . . ?
O357 C217 O358 168.7(4) . . ?
O357 C217 C216 99.6(3) . . ?
O358 C217 C216 91.7(3) . . ?
O307 C218 C216 139.5(7) . . ?
O359 C219 C216 102.8(4) . . ?
O253 C222 O360 131.9(3) . . ?
O253 C222 C223 114.5(3) . . ?
O360 C222 C223 113.6(3) . . ?
C224 C223 C225 110.3(3) . . ?
C224 C223 C222 110.5(3) . . ?
C225 C223 C222 109.9(4) . . ?
C224 C223 C226 109.0(4) . . ?
C225 C223 C226 108.7(4) . . ?
C222 C223 C226 108.4(3) . . ?
O361 C224 C223 110.9(9) . . ?
O362 C225 C223 101.3(7) . . ?
O365 C227 O351 130.1(4) . . ?
O365 C227 C228 115.1(4) . . ?
O351 C227 C228 114.8(5) . . ?
O351 C229 O366 130.1(3) . . ?
O351 C229 C230 114.9(2) . . ?
O366 C229 C230 115.0(2) . . ?
O288 C231 O369 100.4(3) . . ?
O288 C231 C232 130.2(4) . . ?
O369 C231 C232 129.3(4) . . ?
O288 C233 O370 143.9(3) . . ?
O288 C233 C234 108.2(4) . . ?
O370 C233 C234 108.0(4) . . ?
O370 C235 O371 130.0(7) . . ?
O370 C235 C236 111.5(6) . . ?
O371 C235 C236 111.8(5) . . ?
O369 C237 O372 122.9(3) . . ?
O369 C237 C238 118.7(4) . . ?
O372 C237 C238 118.4(3) . . ?
O373 C239 O366 131.9(3) . . ?
O373 C239 C240 114.3(3) . . ?
O366 C239 C240 113.8(2) . . ?
O374 C241 O365 133.9(3) . . ?
O374 C241 C242 113.2(5) . . ?
O365 C241 C242 112.9(5) . . ?
O368 C244 O238 105.1(11) . 7_556 ?
O368 C244 C243 130.8(12) . . ?
O238 C244 C243 123.7(11) 7_556 . ?
O376 C245 O375 124.7(6) . . ?
O376 C245 C246 117.9(4) . . ?
O375 C245 C246 117.4(4) . . ?
O368 C247 O375 100.1(4) . . ?
O368 C247 C248 130.3(4) . . ?
O375 C247 C248 129.6(3) . . ?
O368 C247 Gd5 41.8(3) . . ?
O375 C247 Gd5 58.33(19) . . ?
C248 C247 Gd5 172.1(2) . . ?
O137 C1A O42A 112.9(11) . . ?
O137 C1A C103 132.4(8) . . ?
O42A C1A C103 102.2(8) . . ?
C38 N9 N10 117.4(13) . . ?
C38 N9 Ni7 131.9(12) . . ?
N10 N9 Ni7 110.2(9) . . ?
C37 N10 N9 108.4(14) . . ?
C37 N10 Gd13 134.4(13) . . ?
N9 N10 Gd13 117.2(8) . . ?
N12 N11 C121 117.1(14) . . ?
N12 N11 Ni18 115.9(11) . . ?
C121 N11 Ni18 126.9(10) . . ?
C120 N12 N11 113.0(14) . . ?
C120 N12 Gd47 133.6(10) . . ?
N11 N12 Gd47 113.2(10) . . ?
C8 N13 N14 115.5(6) . . ?
C8 N13 Gd1 133.7(5) . . ?
N14 N13 Gd1 110.8(3) . . ?
C9 N14 N13 107.3(4) . . ?
C9 N14 Ni2 135.4(5) . . ?
N13 N14 Ni2 117.1(5) . . ?
C31 N15 N16 116.6(14) . . ?
C31 N15 Ni9 133.9(14) . . ?
N16 N15 Ni9 109.4(12) . . ?
C32 N16 N15 110.5(17) . . ?
C32 N16 Ni6 133.6(15) . . ?
N15 N16 Ni6 115.9(10) . . ?
C34 N17 N18 107.8(15) . . ?
C34 N17 Gd26 134.7(13) . . ?
N18 N17 Gd26 116.5(10) . . ?
C35 N18 N17 116.9(16) . . ?
C35 N18 Ni8 129.9(14) . . ?
N17 N18 Ni8 112.2(10) . . ?
O226 N20 O90 120.5(6) . . ?
O226 N20 O225 120.3(6) . . ?
O90 N20 O225 119.2(6) . . ?
C75 N21 N22 109.1(18) . . ?
C75 N21 Gd42 136.2(15) . . ?
N22 N21 Gd42 114.2(11) . . ?
C76 N22 N21 118.7(15) . . ?
C76 N22 Ni13 129.0(13) . . ?
N21 N22 Ni13 112.0(12) . . ?
C179 N23 N24 114.9(15) . . ?
C179 N23 Ni10 132.4(13) . . ?
N24 N23 Ni10 112.7(12) . . ?
N23 N24 C77 110.3(17) . . ?
N23 N24 Ni11 111.6(12) . . ?
C77 N24 Ni11 137.8(17) . . ?
N26 N25 C82 114.5(11) . . ?
N26 N25 Ni12 114.6(11) . . ?
C82 N25 Ni12 130.3(9) . . ?
C81 N26 N25 114.3(13) . . ?
C81 N26 Gd37 131.9(9) . . ?
N25 N26 Gd37 113.9(9) . . ?
N28 N27 C109 115.6(15) . . ?
N28 N27 Ni16 112.0(9) . . ?
C109 N27 Ni16 132.2(14) . . ?
N27 N28 C125 116.6(13) . . ?
N27 N28 Ni17 114.0(10) . . ?
C125 N28 Ni17 129.2(13) . . ?
O290 N29 O321 120.3(5) . . ?
O290 N29 O240 119.7(6) . . ?
O321 N29 O240 120.0(5) . . ?
O325 N30 O242 121.3(4) . . ?
O325 N30 O241 120.4(5) . . ?
O242 N30 O241 118.3(4) . . ?
O325 N30 Gd17 179.9(4) . . ?
O242 N30 Gd17 58.6(2) . . ?
O241 N30 Gd17 59.7(3) . . ?
O278 N31 O277 119.7(4) . . ?
O278 N31 O279 120.4(5) . . ?
O277 N31 O279 119.9(5) . . ?
O320 N32 O259 120.8(5) . . ?
O320 N32 O319 119.4(3) . . ?
O259 N32 O319 119.8(5) . . ?
O323 N33 O324 121.0(6) . . ?
O323 N33 O322 120.2(5) . . ?
O324 N33 O322 118.7(5) . . ?
O323 N33 Gd34 167.7(3) . . ?
O324 N33 Gd34 59.4(3) . . ?
O322 N33 Gd34 60.9(3) . . ?
O333 N34 O246 120.7(6) . . ?
O333 N34 O283 120.2(5) . . ?
O246 N34 O283 119.0(6) . . ?
O333 N34 Gd16 160.8(3) . . ?
O246 N34 Gd16 66.1(4) . . ?
O283 N34 Gd16 56.4(4) . . ?
O329 N35 O328 120.0(6) . . ?
O329 N35 O330 120.1(6) . . ?
O328 N35 O330 119.9(5) . . ?
O336 N36 O334 120.0(5) . . ?
O336 N36 O335 120.4(5) . . ?
O334 N36 O335 119.6(6) . . ?
C191 O1 Ni2 112.0(10) . . ?
C191 O1 Ni17 113.4(11) . 7_556 ?
Ni2 O1 Ni17 113.0(5) . 7_556 ?
C191 O1 Ni1 126.0(9) . . ?
Ni2 O1 Ni1 93.4(5) . . ?
Ni17 O1 Ni1 97.2(5) 7_556 . ?
C171 O2 Ni2 121.8(12) . . ?
C171 O2 Gd1 131.8(13) . . ?
Ni2 O2 Gd1 101.3(4) . . ?
C170 O3 Ni2 120.0(11) . . ?
C170 O3 Gd1 140.9(11) . . ?
Ni2 O3 Gd1 96.9(4) . . ?
C12 O4 Gd1 135.3(12) . . ?
C200 O5 Gd1 136.1(6) . . ?
Gd2 O6 Gd1 108.3(5) . . ?
Gd2 O6 Gd4 108.8(5) . . ?
Gd1 O6 Gd4 107.5(5) . . ?
Gd1 O7 Gd3 106.2(5) . . ?
Gd1 O7 Gd4 106.9(4) . . ?
Gd3 O7 Gd4 107.0(4) . . ?
Gd1 O8 Gd2 104.9(4) . . ?
Gd1 O8 Gd3 104.5(5) . . ?
Gd2 O8 Gd3 106.3(5) . . ?
Gd2 O9 Gd3 105.8(5) . . ?
Gd2 O9 Gd4 105.9(5) . . ?
Gd3 O9 Gd4 105.6(4) . . ?
Ni3 O10 Gd5 97.9(5) . . ?
Ni3 O10 Gd48 103.1(5) . 7_556 ?
Gd5 O10 Gd48 111.0(6) . 7_556 ?
Ni3 O11 Gd5 98.3(5) . . ?
Ni3 O11 Gd4 103.2(5) . . ?
Gd5 O11 Gd4 109.9(5) . . ?
Ni3 O12 Gd4 101.4(5) . . ?
Ni3 O12 Gd48 99.6(3) . 7_556 ?
Gd4 O12 Gd48 110.7(5) . 7_556 ?
S7 O14 Gd4 113.2(6) . . ?
S7 O15 Gd9 130.7(7) . . ?
S7 O15 Gd11 121.0(7) . . ?
Gd9 O15 Gd11 107.8(4) . . ?
Gd11 O16 Gd3 110.5(4) . . ?
C12 O17 Gd3 139.3(11) . . ?
Gd11 O18 Gd15 112.5(4) . . ?
Gd11 O18 Gd3 101.7(3) . . ?
Gd15 O18 Gd3 101.9(5) . . ?
C156 O19 Gd3 165.1(11) . . ?
C156 O19 Gd15 94.5(10) . . ?
Gd3 O19 Gd15 100.1(3) . . ?
S8 O20 Gd15 131.7(7) . . ?
S8 O20 Gd11 120.4(7) . . ?
Gd15 O20 Gd11 107.8(4) . . ?
Gd10 O21 Gd11 113.9(5) . . ?
Gd11 O22 Gd10 103.9(5) . . ?
Gd11 O22 Gd9 113.2(5) . . ?
Gd10 O22 Gd9 103.9(4) . . ?
C143 O23 Gd10 161.7(14) 7_556 . ?
C143 O23 Gd9 99.3(11) 7_556 . ?
Gd10 O23 Gd9 98.3(4) . . ?
C149 O24 Gd10 136.6(12) . . ?
C149 O24 Gd9 123.3(11) . . ?
Gd10 O24 Gd9 99.1(4) . . ?
C151 O25 Gd9 127.6(10) . . ?
C154 O26 Gd8 105.2(5) . . ?
Gd51 O27 Gd6 107.6(5) 7_556 . ?
Gd51 O27 Gd8 113.0(5) 7_556 . ?
Gd6 O27 Gd8 104.7(4) . . ?
Gd8 O28 Gd7 103.4(5) . . ?
Gd8 O28 Gd6 104.0(4) . . ?
Gd7 O28 Gd6 99.9(5) . . ?
C154 O29 Gd7 130.4(4) . . ?
C154 O29 Gd6 134.3(4) . . ?
Gd7 O29 Gd6 92.8(2) . . ?
C184 O30 Gd6 133.7(6) . . ?
C150 O31 Gd9 126.3(12) . . ?
C150 O31 Gd7 120.3(12) . . ?
Gd9 O31 Gd7 113.4(5) . . ?
C149 O32 Gd12 136.8(14) . . ?
Gd12 O33 Gd10 105.9(4) . . ?
Gd12 O33 Gd13 104.3(4) . . ?
Gd10 O33 Gd13 102.4(4) . . ?
Gd10 O34 Gd12 108.3(4) . . ?
Gd10 O34 Gd14 107.9(5) . . ?
Gd12 O34 Gd14 105.7(4) . . ?
C152 O35 Gd13 138.2(10) . . ?
Gd13 O36 Gd12 109.4(4) . . ?
Gd13 O36 Gd14 108.4(5) . . ?
Gd12 O36 Gd14 108.1(4) . . ?
Gd13 O37 Gd10 107.6(4) . . ?
Gd13 O37 Gd14 106.6(5) . . ?
Gd10 O37 Gd14 106.8(4) . . ?
S8 O38 Gd14 115.2(6) . . ?
S8 O39 Gd19 138.3(7) . . ?
C60 O40 Ni7 116.8(11) . . ?
C60 O40 Gd13 144.8(10) . . ?
Ni7 O40 Gd13 96.3(5) . . ?
C60 O41 Gd19 127.0(10) . . ?
C68 O43 Ni7 122.5(8) . . ?
C68 O43 Gd13 124.1(9) . . ?
Ni7 O43 Gd13 102.2(6) . . ?
C62 O44 Gd13 136.9(10) . . ?
Ni4 O45 Gd28 97.3(5) . . ?
Ni4 O45 Gd14 103.9(6) . . ?
Gd28 O45 Gd14 111.8(4) . . ?
Gd28 O46 Gd27 106.8(4) . . ?
Gd28 O46 Gd14 105.1(4) . . ?
Gd27 O46 Gd14 107.0(5) . . ?
Ni4 O47 Gd14 99.7(5) . . ?
Ni4 O47 Gd27 99.2(5) . . ?
Gd14 O47 Gd27 109.4(4) . . ?
Ni4 O48 Gd28 98.2(5) . . ?
Ni4 O48 Gd27 103.8(6) . . ?
Gd28 O48 Gd27 112.1(4) . . ?
Gd19 O49 Gd18 134.4(5) . . ?
Gd19 O49 Gd15 109.2(4) . . ?
Gd18 O49 Gd15 105.0(4) . . ?
C18 O50 Gd15 131.1(11) . . ?
C156 O51 Gd19 159.9(10) . . ?
C156 O51 Gd15 89.7(9) . . ?
Gd19 O51 Gd15 110.0(4) . . ?
C26 O52 Gd19 137.7(12) . . ?
C3 O53 Gd6 126.4(7) . . ?
Ni9 O54 Gd19 102.8(4) . . ?
Ni9 O54 Gd20 101.7(5) . . ?
Gd19 O54 Gd20 115.8(5) . . ?
S4 O55 Gd14 138.6(6) . . ?
S4 O56 Gd27 139.3(7) . . ?
C17 O57 Gd16 123.6(9) . . ?
C17 O57 Gd15 127.1(10) . . ?
Gd16 O57 Gd15 109.2(6) . . ?
C25 O58 Gd16 131.8(13) . . ?
C25 O58 Gd17 132.7(14) . . ?
Gd16 O58 Gd17 93.2(5) . . ?
C25 O58 Gd18 80.8(9) . . ?
Gd16 O58 Gd18 88.2(4) . . ?
Gd17 O58 Gd18 88.3(4) . . ?
C194 O59 Gd17 128.7(4) . . ?
Gd21 O61 Gd17 108.0(5) . . ?
Gd21 O61 Gd18 111.2(4) . . ?
Gd17 O61 Gd18 102.9(5) . . ?
Gd18 O62 Gd17 105.2(5) . . ?
Gd18 O62 Gd16 104.4(5) . . ?
Gd17 O62 Gd16 99.2(4) . . ?
Gd16 O63 Gd15 107.8(6) . . ?
Gd16 O63 Gd18 103.3(4) . . ?
Gd15 O63 Gd18 110.4(4) . . ?
Gd20 O64 Gd21 109.8(4) . . ?
Gd20 O64 Gd18 131.6(5) . . ?
Gd21 O64 Gd18 105.8(4) . . ?
S3 O65 Gd18 136.1(8) . . ?
S3 O66 Gd20 136.0(7) . . ?
S3 O67 Gd27 112.9(5) . . ?
S3 O68 Gd21 133.3(7) . . ?
S3 O68 Gd23 118.0(7) . . ?
Gd21 O68 Gd23 108.6(4) . . ?
C21 O69 Gd21 127.9(11) . . ?
C198 O70 Gd20 164.1(11) . . ?
C198 O70 Gd21 87.3(9) . . ?
Gd20 O70 Gd21 108.3(5) . . ?
Gd26 O71 Gd24 106.2(5) . . ?
Gd26 O71 Gd27 106.4(4) . . ?
Gd24 O71 Gd27 107.7(4) . . ?
Gd24 O72 Gd27 108.5(5) . . ?
Gd24 O72 Gd25 107.2(4) . . ?
Gd27 O72 Gd25 105.4(4) . . ?
C55 O73 Gd20 125.9(11) . . ?
C55 O74 Ni8 118.2(11) . . ?
C55 O74 Gd26 143.6(10) . . ?
Ni8 O74 Gd26 97.2(5) . . ?
C56 O75 Ni8 112.0(11) . . ?
C56 O75 Ni6 113.8(10) . . ?
Ni8 O75 Ni6 114.5(5) . . ?
C56 O75 Ni5 122.5(8) . . ?
Ni8 O75 Ni5 94.8(5) . . ?
Ni6 O75 Ni5 97.5(5) . . ?
S4 O76 Ni6 125.0(7) . . ?
S4 O76 Ni8 124.6(7) . . ?
Ni6 O76 Ni8 93.1(4) . . ?
S4 O76 Ni7 125.0(6) . . ?
Ni6 O76 Ni7 92.4(4) . . ?
Ni8 O76 Ni7 85.9(3) . . ?
C59 O77 Ni7 114.5(10) . . ?
C59 O77 Ni6 113.2(10) . . ?
Ni7 O77 Ni6 114.0(5) . . ?
C59 O77 Ni5 122.5(8) . . ?
Ni7 O77 Ni5 93.3(5) . . ?
Ni6 O77 Ni5 97.0(5) . . ?
C66 O78 Ni7 116.1(8) . . ?
C66 O78 Ni8 113.3(8) . . ?
Ni7 O78 Ni8 108.5(4) . . ?
C66 O78 Ni5 127.3(6) . . ?
Ni7 O78 Ni5 94.2(6) . . ?
Ni8 O78 Ni5 94.1(5) . . ?
C67 O79 Ni8 123.6(8) . . ?
C67 O79 Gd26 130.8(9) . . ?
Ni8 O79 Gd26 103.3(5) . . ?
C39 O80 Gd26 136.0(4) . . ?
C48 O81 Gd41 148.7(3) . . ?
Gd25 O82 Gd24 106.1(4) . . ?
Gd25 O82 Gd26 103.7(4) . . ?
Gd24 O82 Gd26 103.2(5) . . ?
Gd27 O83 Gd25 109.3(4) . . ?
Gd27 O83 Gd26 108.1(5) . . ?
Gd25 O83 Gd26 105.3(5) . . ?
C57 O84 Ni6 111.9(9) . . ?
C57 O84 Ni9 120.6(12) . . ?
Ni6 O84 Ni9 90.0(5) . . ?
C57 O84 Gd19 104.5(10) . . ?
Ni6 O84 Gd19 132.0(6) . . ?
Ni9 O84 Gd19 97.6(3) . . ?
C22 O85 Gd22 137.0(13) . . ?
C22 O85 Gd21 122.8(13) . . ?
Gd22 O85 Gd21 100.2(5) . . ?
C198 O86 Gd22 162.0(15) . . ?
C198 O86 Gd21 97.6(13) . . ?
Gd22 O86 Gd21 99.4(4) . . ?
Gd23 O87 Gd22 103.8(5) . . ?
Gd23 O87 Gd21 112.4(4) . . ?
Gd22 O87 Gd21 103.5(5) . . ?
Gd23 O88 Gd22 113.9(5) . . ?
Gd23 O89 Gd24 111.1(5) . . ?
N20 O90 Gd23 97.6(4) . . ?
Gd23 O91 Gd29 111.6(4) . . ?
Gd23 O91 Gd24 102.5(5) . . ?
Gd29 O91 Gd24 104.3(4) . . ?
C43 O92 Gd24 138.5(10) . . ?
C43 O92 Gd29 119.7(10) . . ?
Gd24 O92 Gd29 100.3(5) . . ?
C43 O93 Gd25 143.6(15) . . ?
C48 O94 Gd39 142.2(5) . . ?
C92 O95 Ni11 114.3(11) . . ?
C92 O95 Ni13 107.8(9) . . ?
Ni11 O95 Ni13 112.2(6) . . ?
C92 O95 Ni14 126.3(10) . . ?
Ni11 O95 Ni14 100.3(5) . . ?
Ni13 O95 Ni14 94.2(6) . . ?
S2 O96 Gd23 122.7(8) . . ?
S2 O96 Gd29 130.2(8) . . ?
Gd23 O96 Gd29 107.0(3) . . ?
S2 O97 Gd30 138.4(7) . . ?
Gd37 O98 Gd36 104.4(4) . . ?
Gd37 O98 Gd22 103.7(6) . . ?
Gd36 O98 Gd22 105.2(5) . . ?
Gd22 O99 Gd36 108.4(5) . . ?
Gd22 O99 Gd38 108.2(5) . . ?
Gd36 O99 Gd38 106.0(4) . . ?
Gd38 O100 Gd36 109.4(5) . . ?
Gd38 O100 Gd37 107.9(5) . . ?
Gd36 O100 Gd37 104.5(5) . . ?
Gd37 O101 Gd22 107.2(5) . . ?
Gd37 O101 Gd38 106.9(4) . . ?
Gd22 O101 Gd38 106.8(5) . . ?
C89 O102 Gd30 124.7(13) . . ?
C45 O103 Gd29 129.1(13) . . ?
C45 O103 Gd34 118.8(13) . . ?
Gd29 O103 Gd34 112.0(6) . . ?
C44 O104 Gd29 125.6(12) . . ?
C72 O105 Gd30 131.1(11) . . ?
Gd35 O106 Gd33 104.9(4) . . ?
Gd35 O106 Gd34 103.5(5) . . ?
Gd33 O106 Gd34 98.5(5) . . ?
C159 O107 Gd33 131.4(4) . . ?
C159 O107 Gd34 132.2(4) . . ?
Gd33 O107 Gd34 95.1(3) . . ?
C159 O107 Gd35 83.4(5) . . ?
Gd33 O107 Gd35 88.5(3) . . ?
Gd34 O107 Gd35 87.8(3) . . ?
Gd34 O108 Gd29 106.9(4) . . ?
Gd34 O108 Gd35 105.1(5) . . ?
Gd29 O108 Gd35 110.0(5) . . ?
Gd30 O109 Gd29 109.5(4) . . ?
Gd30 O109 Gd35 132.0(4) . . ?
Gd29 O109 Gd35 105.3(4) . . ?
Gd32 O110 Gd35 106.5(4) . . ?
Gd32 O110 Gd31 109.6(3) . . ?
Gd35 O110 Gd31 129.4(5) . . ?
Gd32 O111 Gd33 108.1(5) . . ?
Gd32 O111 Gd35 111.0(4) . . ?
Gd33 O111 Gd35 103.7(3) . . ?
C100 O112 Gd32 129.0(11) . . ?
C100 O112 Gd33 119.4(10) . . ?
Gd32 O112 Gd33 111.5(5) . . ?
C70 O113 Gd33 132.8(7) . . ?
C101 O114 Gd32 126.2(11) . . ?
C99 O115 Gd45 136.2(12) . . ?
C99 O115 Gd32 122.9(11) . . ?
Gd45 O115 Gd32 99.4(4) . . ?
C99 O116 Gd46 142.1(12) . . ?
C128 O117 Gd45 163.3(10) . . ?
C128 O117 Gd32 99.4(9) . . ?
Gd45 O117 Gd32 97.2(4) . . ?
C128 O118 Gd31 159.1(12) . . ?
C128 O118 Gd32 93.4(11) . . ?
Gd31 O118 Gd32 107.2(4) . . ?
C104 O119 Ni12 114.7(9) . . ?
C104 O119 Ni13 108.9(7) . . ?
Ni12 O119 Ni13 111.3(6) . . ?
C104 O119 Ni14 127.9(8) . . ?
Ni12 O119 Ni14 96.6(5) . . ?
Ni13 O119 Ni14 95.6(6) . . ?
C87 O120 Ni11 118.0(12) . . ?
C87 O120 Ni12 110.5(12) . . ?
Ni11 O120 Ni12 112.4(6) . . ?
C87 O120 Ni14 123.5(10) . . ?
Ni11 O120 Ni14 97.9(5) . . ?
Ni12 O120 Ni14 91.5(5) . . ?
C72 O121 Ni10 123.8(12) . . ?
C1 O122 Ni12 125.3(10) . . ?
C1 O122 Gd37 125.6(10) . . ?
Ni12 O122 Gd37 102.5(5) . . ?
C89 O123 Ni12 117.0(12) . . ?
C89 O123 Gd37 144.2(11) . . ?
Ni12 O123 Gd37 97.0(5) . . ?
S6 O124 Ni11 123.8(8) . . ?
S6 O124 Ni12 128.2(7) . . ?
Ni11 O124 Ni12 92.9(4) . . ?
S6 O125 Gd40 140.0(7) . . ?
S6 O126 Gd38 142.3(7) . . ?
C95 O128 Ni10 127.6(12) . . ?
Gd38 O130 Gd40 109.2(5) . . ?
Ni15 O131 Gd40 101.6(4) . . ?
Ni15 O131 Gd38 100.7(5) . . ?
Gd40 O131 Gd38 110.7(5) . . ?
Ni15 O133 Gd40 104.0(5) . . ?
Ni15 O133 Gd39 97.4(5) . . ?
Gd40 O133 Gd39 110.5(6) . . ?
Ni15 O134 Gd39 98.3(4) . . ?
Ni15 O134 Gd38 102.7(6) . . ?
Gd39 O134 Gd38 109.7(5) . . ?
C187 O136 Ni15 135.7(4) . . ?
C1A O137 Ni13 121.9(10) . . ?
C1A O137 Gd42 131.2(9) . . ?
Ni13 O137 Gd42 102.6(6) . . ?
S1 O138 Gd40 114.8(6) . . ?
S1 O139 Gd31 137.2(8) . . ?
Ni10 O140 Gd31 101.9(4) . . ?
Ni10 O140 Gd30 100.4(5) . . ?
Gd31 O140 Gd30 118.9(5) . . ?
Gd44 O141 Gd32 112.9(5) . . ?
Gd44 O141 Gd45 102.7(4) . . ?
Gd32 O141 Gd45 104.5(4) . . ?
Gd44 O142 Gd45 110.9(4) . . ?
Gd44 O143 Gd43 112.0(5) . . ?
Gd44 O144 Gd51 113.5(5) . . ?
Gd44 O144 Gd43 104.2(4) . . ?
Gd51 O144 Gd43 105.1(4) . . ?
C126 O145 Gd43 134.6(15) . . ?
C144 O146 Gd43 162.9(11) . . ?
C144 O146 Gd51 97.1(10) . . ?
Gd43 O146 Gd51 99.7(5) . . ?
C115 O147 Gd43 137.8(13) . . ?
C115 O147 Gd51 119.6(12) . . ?
Gd43 O147 Gd51 100.8(5) . . ?
C115 O148 Gd41 142.8(13) . . ?
Gd42 O149 Gd43 105.5(5) . . ?
Gd42 O149 Gd41 105.3(5) . . ?
Gd43 O149 Gd41 106.0(5) . . ?
Gd41 O150 Gd40 105.8(5) . . ?
Gd41 O150 Gd43 105.6(4) . . ?
Gd40 O150 Gd43 105.7(5) . . ?
Gd42 O151 Gd43 106.9(4) . . ?
Gd42 O151 Gd40 107.1(5) . . ?
Gd43 O151 Gd40 107.1(5) . . ?
Gd41 O152 Gd40 107.6(5) . . ?
Gd41 O152 Gd42 105.3(4) . . ?
Gd40 O152 Gd42 105.3(5) . . ?
C94 O153 Gd31 128.5(9) . . ?
C94 O154 Ni13 123.9(10) . . ?
C94 O154 Gd42 139.9(11) . . ?
Ni13 O154 Gd42 94.3(5) . . ?
C126 O155 Gd42 134.5(13) . . ?
C211 O156 Gd42 138.2(7) . . ?
C114 O157 Gd51 128.5(12) . . ?
Gd49 O158 Gd51 109.1(4) . . ?
Gd49 O158 Gd8 131.4(5) . 7_556 ?
Gd51 O158 Gd8 105.9(4) . 7_556 ?
C144 O159 Gd49 158.5(13) . . ?
C144 O159 Gd51 92.8(12) . . ?
Gd49 O159 Gd51 108.6(4) . . ?
Gd47 O160 Gd45 108.5(4) . . ?
Gd47 O160 Gd48 107.8(5) . . ?
Gd45 O160 Gd48 107.2(4) . . ?
Gd46 O161 Gd45 106.6(5) . . ?
Gd46 O161 Gd47 106.3(5) . . ?
Gd45 O161 Gd47 104.3(4) . . ?
Gd45 O162 Gd46 108.2(5) . . ?
Gd45 O162 Gd48 107.8(4) . . ?
Gd46 O162 Gd48 104.9(5) . . ?
Gd48 O163 Gd47 107.2(5) . . ?
Gd48 O163 Gd46 106.7(4) . . ?
Gd47 O163 Gd46 107.1(4) . . ?
Gd5 O164 Gd4 104.7(4) 7_556 7_556 ?
Gd5 O164 Gd48 104.6(4) 7_556 . ?
Gd4 O164 Gd48 108.9(4) 7_556 . ?
C123 O165 Gd50 134.9(10) . . ?
C143 O166 Gd50 162.6(13) . . ?
C143 O166 Gd9 89.9(11) . 7_556 ?
Gd50 O166 Gd9 107.4(4) . 7_556 ?
Gd50 O167 Gd9 110.5(4) . 7_556 ?
Gd50 O167 Gd8 131.8(4) . 7_556 ?
Gd9 O167 Gd8 104.9(4) 7_556 7_556 ?
C170 O168 Gd50 129.7(12) 7_556 . ?
C123 O169 Ni16 125.6(9) . . ?
Ni16 O170 Gd49 101.5(4) . . ?
Ni16 O170 Gd50 101.3(5) . . ?
Gd49 O170 Gd50 117.1(4) . . ?
S27 O171 Gd49 129.5(6) . . ?
S27 O171 Gd50 126.6(6) . . ?
Gd49 O171 Gd50 102.4(4) . . ?
C5 O172 Ni17 112.6(10) . . ?
C5 O172 Ni16 115.8(9) . . ?
Ni17 O172 Ni16 89.0(4) . . ?
C5 O172 Gd50 105.6(9) . . ?
Ni17 O172 Gd50 133.8(4) . . ?
Ni16 O172 Gd50 97.1(5) . . ?
C130 O173 Ni16 126.3(5) . . ?
C138 O174 Ni17 115.8(10) . . ?
C138 O174 Ni16 117.5(8) . . ?
Ni17 O174 Ni16 90.4(4) . . ?
C138 O174 Gd49 102.8(9) . . ?
Ni17 O174 Gd49 132.1(5) . . ?
Ni16 O174 Gd49 96.3(5) . . ?
C4 O176 Gd49 127.5(9) . . ?
C4 O177 Ni18 119.7(9) . . ?
C4 O177 Gd47 141.2(10) . . ?
Ni18 O177 Gd47 97.4(5) . . ?
S27 O178 Gd48 138.6(6) . . ?
S27 O180 Ni17 124.3(7) . . ?
S27 O180 Ni18 125.3(5) . . ?
Ni17 O180 Ni18 93.1(4) . . ?
S27 O180 Ni2 124.9(7) . 7_556 ?
Ni17 O180 Ni2 92.8(3) . 7_556 ?
Ni18 O180 Ni2 85.9(4) . 7_556 ?
C139 O182 Ni18 107.6(8) . . ?
C139 O182 Ni17 117.2(11) . . ?
Ni18 O182 Ni17 109.1(5) . . ?
C139 O182 Ni1 127.6(10) . 7_556 ?
Ni18 O182 Ni1 93.6(5) . 7_556 ?
Ni17 O182 Ni1 98.5(4) . 7_556 ?
C134 O183 Ni18 122.6(12) . . ?
C134 O183 Gd47 126.0(11) . . ?
Ni18 O183 Gd47 102.6(5) . . ?
C116 O184 Gd51 129.1(12) . . ?
C116 O184 Gd6 117.0(12) . 7_556 ?
Gd51 O184 Gd6 113.2(5) . 7_556 ?
C95 O185 Gd31 140.3(13) . . ?
Gd7 O186 Gd9 106.6(4) . . ?
Gd7 O186 Gd8 103.5(5) . . ?
Gd9 O186 Gd8 110.3(5) . . ?
C46 O187 Gd30 155.1(13) . . ?
C46 O187 Gd29 95.7(11) . . ?
Gd30 O187 Gd29 109.2(5) . . ?
C52 O188 Ni9 120.4(12) . . ?
C52 O188 Ni6 111.4(8) . . ?
Ni9 O188 Ni6 90.6(4) . . ?
C52 O188 Gd20 106.6(8) . . ?
Ni9 O188 Gd20 97.4(4) . . ?
Ni6 O188 Gd20 129.9(6) . . ?
S17 O189 Gd49 135.6(7) . . ?
S17 O190 Gd48 110.3(6) . . ?
S17 O191 Gd44 123.1(6) . . ?
S17 O191 Gd51 128.6(5) . . ?
Gd44 O191 Gd51 108.1(5) . . ?
C130 O192 Gd49 130.7(5) . . ?
C135 O194 Ni18 110.5(9) . . ?
C135 O194 Ni2 114.5(11) . 7_556 ?
Ni18 O194 Ni2 108.8(6) . 7_556 ?
C135 O194 Ni1 129.4(11) . 7_556 ?
Ni18 O194 Ni1 96.0(6) . 7_556 ?
Ni2 O194 Ni1 95.0(4) 7_556 7_556 ?
S1 O196 Gd32 131.4(6) . . ?
S1 O196 Gd44 122.5(6) . . ?
Gd32 O196 Gd44 106.1(5) . . ?
S1 O197 Gd35 136.6(8) . . ?
S2 O198 Gd35 136.0(7) . . ?
S2 O199 Gd38 114.6(6) . . ?
C83 O200 Gd22 139.9(10) . . ?
C83 O201 Gd37 141.5(14) . . ?
S6 O203 Gd31 129.5(5) . . ?
S6 O203 Gd30 128.8(7) . . ?
Gd31 O203 Gd30 101.2(4) . . ?
C88 O204 Ni11 117.4(10) . . ?
C88 O204 Ni10 113.9(11) . . ?
Ni11 O204 Ni10 88.5(4) . . ?
C88 O204 Gd30 100.8(9) . . ?
Ni11 O204 Gd30 135.5(5) . . ?
Ni10 O204 Gd30 96.6(5) . . ?
C46 O205 Gd29 103.9(11) . . ?
C46 O205 Gd24 157.9(13) . . ?
Gd29 O205 Gd24 98.1(5) . . ?
S8 O206 Gd18 136.6(8) . . ?
S7 O207 Gd50 136.1(7) . 7_556 ?
S7 O208 Gd8 136.8(6) . . ?
C62 O209 Gd10 138.5(13) . . ?
C16 O210 Gd2 139.9(14) . . ?
C16 O211 Gd3 136.3(14) . . ?
C16 O211 Gd15 124.1(13) . . ?
Gd3 O211 Gd15 99.6(5) . . ?
S4 O212 Gd20 127.7(6) . . ?
S4 O212 Gd19 129.7(6) . . ?
Gd20 O212 Gd19 101.5(4) . . ?
C22 O213 Gd36 142.6(15) . . ?
C197 O215 Ni3 125.7(5) . . ?
C23 O219 Gd17 120.6(13) . . ?
C23 O219 Gd21 130.4(13) . . ?
Gd17 O219 Gd21 108.8(6) . . ?
C25 O220 Gd18 108.6(16) . . ?
C26 O221 Ni9 127.6(14) . . ?
C28 O222 Gd20 136.4(8) . . ?
C28 O223 Ni9 125.5(11) . . ?
C39 O224 Gd25 130.7(7) . . ?
N20 O225 Gd23 98.4(4) . . ?
C50 O227 Gd24 141.2(12) . . ?
C50 O228 Gd26 140.2(11) . . ?
C70 O231 Gd34 136.9(4) . . ?
C93 O232 Ni10 118.5(10) . . ?
C93 O232 Ni11 110.6(11) . . ?
Ni10 O232 Ni11 88.5(4) . . ?
C93 O232 Gd31 106.3(10) . . ?
Ni10 O232 Gd31 99.2(5) . . ?
Ni11 O232 Gd31 132.5(6) . . ?
C110 O233 Gd47 134.9(6) . . ?
C110 O234 Gd46 135.9(6) . . ?
C117 O235 Gd45 136.3(13) . . ?
C117 O236 Gd47 135.8(12) . . ?
C244 O238 Gd46 133.0(11) 7_556 . ?
C244 O238 Gd5 92.2(8) 7_556 7_556 ?
Gd46 O238 Gd5 129.0(7) . 7_556 ?
N29 O240 Gd44 95.8(4) . . ?
N30 O241 Gd17 94.9(3) . . ?
N30 O242 Gd17 96.1(3) . . ?
C206 O244 Gd17 129.2(6) . . ?
C194 O245 Gd16 129.4(3) . . ?
N34 O246 Gd16 89.6(4) . . ?
C192 O250 Gd17 124.5(4) . . ?
C192 O251 Gd16 127.1(6) . . ?
C152 O252 Gd12 130.5(11) . . ?
C222 O253 Gd12 125.0(3) . . ?
S27 O255 Gd4 139.2(6) . 7_556 ?
C159 O256 Gd35 103.2(6) . . ?
N32 O259 Gd33 103.4(4) . . ?
C213 O260 Gd37 143.1(7) . . ?
C175 O261 Gd33 135.3(7) . . ?
C177 O265 Gd46 128.1(3) . . ?
C184 O271 Gd7 141.8(6) . . ?
C211 O272 Gd41 142.0(5) . . ?
C204 O276 Gd34 143.2(8) . . ?
N31 O277 Gd11 99.6(3) . . ?
N31 O278 Gd11 96.1(4) . . ?
N34 O283 Gd16 99.5(4) . . ?
C213 O285 Gd36 137.6(8) . . ?
C231 O288 C233 155.7(3) . . ?
C231 O288 Gd28 116.9(2) . . ?
C233 O288 Gd28 86.7(2) . . ?
N29 O290 Gd44 100.1(4) . . ?
C164 O292 Gd33 132.8(3) . . ?
C203 O303 Gd25 113.5(3) . . ?
C203 O304 Gd28 133.6(4) . . ?
C218 O307 Gd16 167.8(9) . . ?
C164 O313 Gd34 128.3(6) . . ?
N32 O319 Gd33 89.2(2) . . ?
N33 O322 Gd34 93.4(3) . . ?
N33 O324 Gd34 95.1(4) . . ?
S17 O327 Gd8 136.4(6) . 7_556 ?
N35 O328 Gd6 86.5(4) . . ?
N35 O330 Gd6 106.1(4) . . ?
N36 O334 Gd7 109.0(4) . . ?
N36 O335 Gd7 83.3(4) . . ?
C182 O337 Gd6 131.6(4) . . ?
C189 O339 Gd28 114.2(4) . . ?
C189 O340 Ni4 141.29(18) . . ?
C182 O341 Gd7 126.7(5) . . ?
C187 O342 Gd39 120.2(3) . . ?
C200 O344 Gd2 125.6(5) . . ?
C197 O345 Gd5 130.2(4) . . ?
C177 O346 Gd5 122.0(5) . 7_556 ?
C229 O351 C227 124.2(3) . . ?
C229 O351 Gd39 88.3(2) . . ?
C227 O351 Gd39 88.5(3) . . ?
C210 O353 Gd36 117.6(3) . . ?
C210 O354 Gd39 120.0(5) . . ?
C217 O357 Gd2 132.1(3) . . ?
C217 O358 Gd5 116.9(3) . . ?
C222 O360 Gd28 159.0(3) . . ?
C224 O361 Gd7 122.4(8) . . ?
C227 O365 C241 64.9(3) . . ?
C227 O365 Gd41 142.3(3) . . ?
C241 O365 Gd41 84.4(2) . . ?
C227 O365 Gd39 89.3(2) . . ?
C241 O365 Gd39 143.8(2) . . ?
Gd41 O365 Gd39 127.39(14) . . ?
C239 O366 C229 62.03(19) . . ?
C239 O366 Gd36 85.90(18) . . ?
C229 O366 Gd36 129.8(2) . . ?
C239 O366 Gd39 144.5(2) . . ?
C229 O366 Gd39 89.5(2) . . ?
Gd36 O366 Gd39 129.57(14) . . ?
C247 O368 C244 122.5(7) . . ?
C247 O368 Gd5 116.5(4) . . ?
C244 O368 Gd5 111.2(7) . . ?
C237 O369 C231 42.2(2) . . ?
C237 O369 Gd12 91.3(3) . . ?
C231 O369 Gd12 133.6(3) . . ?
C237 O369 Gd28 137.8(3) . . ?
C231 O369 Gd28 95.6(3) . . ?
Gd12 O369 Gd28 130.82(11) . . ?
C233 O370 C235 40.1(4) . . ?
C233 O370 Gd28 69.65(18) . . ?
C235 O370 Gd28 95.3(6) . . ?
C233 O370 Gd25 124.84(17) . . ?
C235 O370 Gd25 84.9(4) . . ?
Gd28 O370 Gd25 126.32(9) . . ?
C235 O371 Gd25 88.5(3) . . ?
C237 O372 Gd12 92.87(19) . . ?
C239 O373 Gd36 88.7(2) . . ?
C241 O374 Gd41 87.9(3) . . ?
C247 O375 C245 45.6(3) . . ?
C247 O375 Gd5 97.4(2) . . ?
C245 O375 Gd5 138.9(4) . . ?
C247 O375 Gd2 129.4(2) . . ?
C245 O375 Gd2 92.2(3) . . ?
Gd5 O375 Gd2 128.93(15) . . ?
C245 O376 Gd2 91.3(3) . . ?
O378 O377 C171 108(2) . 7_556 ?
O377 O378 C134 109.2(18) . . ?

loop_
_geom_bond_atom_site_label_1
_geom_bond_atom_site_label_2
_geom_bond_distance
_geom_bond_site_symmetry_2
_geom_bond_publ_flag
Gd1 O5 2.325(7) . ?
Gd1 O4 2.342(11) . ?
Gd1 O7 2.367(13) . ?
Gd1 O6 2.375(10) . ?
Gd1 O2 2.391(12) . ?
Gd1 O8 2.403(13) . ?
Gd1 O3 2.475(12) . ?
Gd1 N13 2.764(7) . ?
Gd1 Ni2 3.396(3) . ?
Gd1 Gd3 3.8189(17) . ?
Gd1 Gd2 3.8303(18) . ?
Gd1 Gd4 3.8818(17) . ?
Gd2 O6 2.351(13) . ?
Gd2 O210 2.353(15) . ?
Gd2 O357 2.378(3) . ?
Gd2 O9 2.416(14) . ?
Gd2 O8 2.427(10) . ?
Gd2 O344 2.438(6) . ?
Gd2 O367 2.549(18) . ?
Gd2 O375 2.585(4) . ?
Gd2 O376 2.608(5) . ?
Gd2 Gd3 3.8847(18) . ?
Gd2 Gd4 3.8949(18) . ?
Gd3 O16 2.342(12) . ?
Gd3 O17 2.380(11) . ?
Gd3 O7 2.408(11) . ?
Gd3 O8 2.427(14) . ?
Gd3 O9 2.454(9) . ?
Gd3 O211 2.492(13) . ?
Gd3 O19 2.493(11) . ?
Gd3 O18 2.494(12) . ?
Gd3 Gd11 3.7922(18) . ?
Gd3 Gd15 3.8493(16) . ?
Gd4 O11 2.398(10) . ?
Gd4 O12 2.414(12) . ?
Gd4 O6 2.439(14) . ?
Gd4 O164 2.459(9) 7_556 ?
Gd4 O255 2.461(9) 7_556 ?
Gd4 O7 2.464(9) . ?
Gd4 O9 2.464(13) . ?
Gd4 O14 2.540(12) . ?
Gd4 Ni3 3.518(3) . ?
Gd4 Gd5 3.890(2) . ?
Gd5 O368 2.239(7) . ?
Gd5 O10 2.353(16) . ?
Gd5 O11 2.355(12) . ?
Gd5 O164 2.454(10) 7_556 ?
Gd5 O358 2.455(4) . ?
Gd5 O345 2.458(5) . ?
Gd5 O238 2.544(17) 7_556 ?
Gd5 O375 2.580(3) . ?
Gd5 O346 2.604(7) 7_556 ?
Gd5 C247 3.006(3) . ?
Gd5 Ni3 3.363(4) . ?
Gd6 O184 2.309(14) 7_556 ?
Gd6 O27 2.363(14) . ?
Gd6 O30 2.428(7) . ?
Gd6 O28 2.438(12) . ?
Gd6 O337 2.440(6) . ?
Gd6 O53 2.444(7) . ?
Gd6 O330 2.482(6) . ?
Gd6 O29 2.628(8) . ?
Gd6 O328 2.878(6) . ?
Gd6 Gd7 3.7302(19) . ?
Gd6 Gd51 3.8057(19) 7_556 ?
Gd6 Gd8 3.819(2) . ?
Gd7 O31 2.314(12) . ?
Gd7 O271 2.375(6) . ?
Gd7 O361 2.376(14) . ?
Gd7 O186 2.379(14) . ?
Gd7 O334 2.399(7) . ?
Gd7 O28 2.436(13) . ?
Gd7 O341 2.462(6) . ?
Gd7 O29 2.521(5) . ?
Gd7 O335 2.922(7) . ?
Gd7 Gd8 3.8037(17) . ?
Gd7 Gd9 3.8397(19) . ?
Gd8 O28 2.409(13) . ?
Gd8 O208 2.411(13) . ?
Gd8 O327 2.419(8) 7_556 ?
Gd8 O27 2.461(13) . ?
Gd8 O186 2.465(12) . ?
Gd8 O26 2.494(8) . ?
Gd8 O158 2.529(11) 7_556 ?
Gd8 O167 2.538(10) 7_556 ?
Gd8 Gd9 4.0004(17) . ?
Gd8 Gd51 4.0143(16) 7_556 ?
Gd9 O31 2.281(15) . ?
Gd9 O25 2.382(10) . ?
Gd9 O186 2.409(10) . ?
Gd9 O22 2.455(12) . ?
Gd9 O15 2.491(11) . ?
Gd9 O167 2.508(10) 7_556 ?
Gd9 O23 2.565(12) . ?
Gd9 O24 2.565(10) . ?
Gd9 O166 2.701(13) 7_556 ?
Gd9 C143 2.981(19) 7_556 ?
Gd9 Gd10 3.8482(15) . ?
Gd10 O21 2.260(12) . ?
Gd10 O34 2.391(13) . ?
Gd10 O37 2.394(11) . ?
Gd10 O22 2.431(9) . ?
Gd10 O209 2.432(12) . ?
Gd10 O33 2.448(10) . ?
Gd10 O24 2.492(13) . ?
Gd10 O23 2.522(12) . ?
Gd10 Gd11 3.7972(19) . ?
Gd10 Gd13 3.8311(15) . ?
Gd10 Gd14 3.8944(15) . ?
Gd11 O21 2.269(9) . ?
Gd11 O16 2.271(12) . ?
Gd11 O22 2.389(13) . ?
Gd11 O18 2.394(12) . ?
Gd11 O15 2.516(12) . ?
Gd11 O20 2.518(11) . ?
Gd11 O277 2.756(6) . ?
Gd11 O278 2.831(6) . ?
Gd11 Gd15 4.0374(17) . ?
Gd12 O252 2.314(12) . ?
Gd12 O32 2.347(14) . ?
Gd12 O36 2.375(12) . ?
Gd12 O34 2.414(11) . ?
Gd12 O33 2.433(14) . ?
Gd12 O372 2.450(3) . ?
Gd12 O369 2.485(4) . ?
Gd12 O253 2.502(3) . ?
Gd12 O287 2.543(18) . ?
Gd12 Gd14 3.8579(16) . ?
Gd12 Gd13 3.8693(18) . ?
Gd13 O35 2.290(13) . ?
Gd13 O37 2.353(9) . ?
Gd13 O44 2.354(13) . ?
Gd13 O36 2.367(12) . ?
Gd13 O43 2.387(12) . ?
Gd13 O40 2.453(13) . ?
Gd13 O33 2.467(12) . ?
Gd13 N10 2.755(13) . ?
Gd13 Ni7 3.400(3) . ?
Gd13 Gd14 3.8576(19) . ?
Gd14 O45 2.365(13) . ?
Gd14 O36 2.389(9) . ?
Gd14 O55 2.418(12) . ?
Gd14 O34 2.426(11) . ?
Gd14 O47 2.449(9) . ?
Gd14 O37 2.456(11) . ?
Gd14 O38 2.507(11) . ?
Gd14 O46 2.527(13) . ?
Gd14 Ni4 3.518(3) . ?
Gd15 O57 2.351(12) . ?
Gd15 O63 2.381(12) . ?
Gd15 O50 2.411(14) . ?
Gd15 O18 2.461(12) . ?
Gd15 O20 2.478(13) . ?
Gd15 O19 2.527(11) . ?
Gd15 O49 2.544(11) . ?
Gd15 O211 2.549(14) . ?
Gd15 O51 2.644(9) . ?
Gd15 C156 2.913(15) . ?
Gd15 Gd16 3.827(2) . ?
Gd16 O57 2.343(13) . ?
Gd16 O63 2.355(11) . ?
Gd16 O245 2.440(5) . ?
Gd16 O307 2.455(7) . ?
Gd16 O251 2.457(6) . ?
Gd16 O62 2.459(13) . ?
Gd16 O283 2.514(7) . ?
Gd16 O58 2.564(16) . ?
Gd16 O246 2.723(8) . ?
Gd16 N34 2.978(5) . ?
Gd16 Gd17 3.7269(19) . ?
Gd16 Gd18 3.8113(17) . ?
Gd17 O219 2.347(14) . ?
Gd17 O61 2.368(12) . ?
Gd17 O62 2.437(11) . ?
Gd17 O59 2.440(5) . ?
Gd17 O244 2.448(6) . ?
Gd17 O242 2.460(4) . ?
Gd17 O250 2.470(8) . ?
Gd17 O241 2.484(4) . ?
Gd17 O58 2.565(16) . ?
Gd17 N30 2.866(5) . ?
Gd17 Gd18 3.8148(19) . ?
Gd18 O62 2.364(13) . ?
Gd18 O220 2.430(13) . ?
Gd18 O65 2.453(12) . ?
Gd18 O206 2.454(11) . ?
Gd18 O63 2.502(12) . ?
Gd18 O61 2.509(11) . ?
Gd18 O49 2.513(11) . ?
Gd18 O64 2.522(12) . ?
Gd18 O58 2.901(11) . ?
Gd18 C25 2.999(19) . ?
Gd19 O51 2.322(12) . ?
Gd19 O54 2.345(11) . ?
Gd19 O39 2.370(12) . ?
Gd19 O41 2.434(10) . ?
Gd19 O52 2.436(14) . ?
Gd19 O49 2.450(9) . ?
Gd19 O84 2.469(10) . ?
Gd19 O212 2.577(12) . ?
Gd19 Ni9 3.439(3) . ?
Gd19 Gd20 3.9850(16) . ?
Gd20 O70 2.349(11) . ?
Gd20 O54 2.359(12) . ?
Gd20 O73 2.430(12) . ?
Gd20 O66 2.430(13) . ?
Gd20 O222 2.439(14) . ?
Gd20 O64 2.487(10) . ?
Gd20 O188 2.492(9) . ?
Gd20 O212 2.568(10) . ?
Gd20 Ni9 3.425(3) . ?
Gd21 O219 2.349(14) . ?
Gd21 O61 2.350(13) . ?
Gd21 O69 2.418(15) . ?
Gd21 O68 2.429(13) . ?
Gd21 O87 2.460(12) . ?
Gd21 O64 2.506(10) . ?
Gd21 O85 2.543(13) . ?
Gd21 O86 2.544(13) . ?
Gd21 O70 2.683(11) . ?
Gd21 C198 2.926(19) . ?
Gd21 Gd22 3.8482(16) . ?
Gd22 O88 2.283(13) . ?
Gd22 O99 2.376(11) . ?
Gd22 O200 2.400(13) . ?
Gd22 O101 2.403(12) . ?
Gd22 O87 2.439(12) . ?
Gd22 O98 2.455(14) . ?
Gd22 O85 2.475(14) . ?
Gd22 O86 2.501(10) . ?
Gd22 Gd23 3.7935(18) . ?
Gd22 Gd37 3.8313(17) . ?
Gd22 Gd36 3.898(2) . ?
Gd23 O88 2.243(13) . ?
Gd23 O89 2.263(10) . ?
Gd23 O87 2.380(13) . ?
Gd23 O91 2.428(13) . ?
Gd23 O96 2.485(12) . ?
Gd23 O68 2.526(12) . ?
Gd23 O225 2.758(7) . ?
Gd23 O90 2.774(7) . ?
Gd23 Gd24 3.7904(19) . ?
Gd23 Gd29 4.0167(19) . ?
Gd24 O89 2.333(13) . ?
Gd24 O72 2.381(12) . ?
Gd24 O227 2.406(12) . ?
Gd24 O71 2.406(11) . ?
Gd24 O91 2.433(10) . ?
Gd24 O82 2.440(11) . ?
Gd24 O92 2.448(14) . ?
Gd24 O205 2.559(11) . ?
Gd24 Gd26 3.828(2) . ?
Gd24 Gd29 3.8408(17) . ?
Gd24 Gd25 3.8849(17) . ?
Gd25 O224 2.318(5) . ?
Gd25 O93 2.336(14) . ?
Gd25 O83 2.405(13) . ?
Gd25 O82 2.420(14) . ?
Gd25 O72 2.447(11) . ?
Gd25 O371 2.505(4) . ?
Gd25 O303 2.513(4) . ?
Gd25 O370 2.587(4) . ?
Gd25 O254 2.589(18) . ?
Gd25 Gd26 3.8259(19) . ?
Gd25 Gd27 3.8867(17) . ?
Gd26 O228 2.378(13) . ?
Gd26 O71 2.382(9) . ?
Gd26 O79 2.386(11) . ?
Gd26 O83 2.409(13) . ?
Gd26 O80 2.423(6) . ?
Gd26 O82 2.446(12) . ?
Gd26 O74 2.447(14) . ?
Gd26 N17 2.702(14) . ?
Gd26 Ni8 3.397(3) . ?
Gd26 Gd27 3.8623(15) . ?
Gd27 O83 2.362(11) . ?
Gd27 O48 2.368(13) . ?
Gd27 O72 2.440(12) . ?
Gd27 O71 2.441(11) . ?
Gd27 O56 2.441(12) . ?
Gd27 O46 2.458(11) . ?
Gd27 O47 2.460(11) . ?
Gd27 O67 2.536(9) . ?
Gd27 Ni4 3.514(3) . ?
Gd27 Gd28 3.8911(18) . ?
Gd28 O288 2.176(3) . ?
Gd28 O48 2.324(12) . ?
Gd28 O45 2.348(14) . ?
Gd28 O46 2.388(14) . ?
Gd28 O339 2.438(4) . ?
Gd28 O363 2.496(6) . ?
Gd28 O304 2.500(5) . ?
Gd28 O360 2.502(4) . ?
Gd28 O369 2.559(4) . ?
Gd28 O370 2.586(3) . ?
Gd28 Ni4 3.341(3) . ?
Gd29 O103 2.267(15) . ?
Gd29 O108 2.425(11) . ?
Gd29 O91 2.430(12) . ?
Gd29 O104 2.453(13) . ?
Gd29 O109 2.509(10) . ?
Gd29 O96 2.512(13) . ?
Gd29 O205 2.527(13) . ?
Gd29 O92 2.554(10) . ?
Gd29 O187 2.625(13) . ?
Gd29 C46 3.06(2) . ?
Gd29 Gd34 3.8327(19) . ?
Gd30 O140 2.336(12) . ?
Gd30 O97 2.358(12) . ?
Gd30 O187 2.373(10) . ?
Gd30 O102 2.436(14) . ?
Gd30 O204 2.450(12) . ?
Gd30 O105 2.476(12) . ?
Gd30 O109 2.482(12) . ?
Gd30 O203 2.609(9) . ?
Gd30 Ni10 3.420(3) . ?
Gd30 Gd31 4.0018(18) . ?
Gd31 O140 2.311(9) . ?
Gd31 O139 2.359(11) . ?
Gd31 O185 2.367(13) . ?
Gd31 O118 2.389(12) . ?
Gd31 O153 2.411(10) . ?
Gd31 O232 2.425(12) . ?
Gd31 O110 2.532(11) . ?
Gd31 O203 2.569(13) . ?
Gd31 Ni10 3.436(2) . ?
Gd32 O112 2.293(12) . ?
Gd32 O111 2.357(11) . ?
Gd32 O114 2.397(11) . ?
Gd32 O141 2.422(10) . ?
Gd32 O110 2.468(11) . ?
Gd32 O196 2.519(13) . ?
Gd32 O115 2.556(14) . ?
Gd32 O117 2.573(10) . ?
Gd32 O118 2.682(12) . ?
Gd32 C128 3.026(17) . ?
Gd32 Gd33 3.8276(16) . ?
Gd32 Gd45 3.8502(18) . ?
Gd33 O112 2.336(13) . ?
Gd33 O111 2.370(12) . ?
Gd33 O292 2.401(7) . ?
Gd33 O113 2.439(8) . ?
Gd33 O106 2.442(12) . ?
Gd33 O259 2.467(6) . ?
Gd33 O261 2.474(10) . ?
Gd33 O107 2.514(9) . ?
Gd33 O319 2.750(4) . ?
Gd33 Gd34 3.7269(19) . ?
Gd33 Gd35 3.8237(18) . ?
Gd34 O108 2.344(13) . ?
Gd34 O103 2.357(15) . ?
Gd34 O231 2.379(7) . ?
Gd34 O276 2.386(10) . ?
Gd34 O324 2.453(6) . ?
Gd34 O313 2.478(6) . ?
Gd34 O106 2.479(12) . ?
Gd34 O322 2.485(5) . ?
Gd34 O107 2.538(8) . ?
Gd34 N33 2.839(5) . ?
Gd34 Gd35 3.8169(17) . ?
Gd35 O106 2.381(13) . ?
Gd35 O197 2.440(10) . ?
Gd35 O108 2.463(10) . ?
Gd35 O198 2.472(14) . ?
Gd35 O111 2.492(11) . ?
Gd35 O256 2.513(11) . ?
Gd35 O110 2.522(11) . ?
Gd35 O109 2.530(11) . ?
Gd35 O107 2.948(10) . ?
Gd36 O213 2.390(14) . ?
Gd36 O353 2.412(5) . ?
Gd36 O100 2.425(14) . ?
Gd36 O99 2.431(14) . ?
Gd36 O285 2.432(9) . ?
Gd36 O98 2.454(13) . ?
Gd36 O373 2.505(4) . ?
Gd36 O366 2.566(3) . ?
Gd36 O356 2.61(2) . ?
Gd36 Gd37 3.848(2) . ?
Gd36 Gd38 3.892(2) . ?
Gd37 O260 2.307(6) . ?
Gd37 O201 2.317(12) . ?
Gd37 O101 2.356(13) . ?
Gd37 O122 2.406(12) . ?
Gd37 O98 2.417(14) . ?
Gd37 O123 2.441(15) . ?
Gd37 O100 2.441(13) . ?
Gd37 N26 2.775(16) . ?
Gd37 Ni12 3.402(3) . ?
Gd37 Gd38 3.8671(18) . ?
Gd38 O100 2.343(14) . ?
Gd38 O130 2.389(10) . ?
Gd38 O134 2.404(13) . ?
Gd38 O126 2.408(12) . ?
Gd38 O99 2.442(13) . ?
Gd38 O131 2.442(13) . ?
Gd38 O101 2.457(11) . ?
Gd38 O199 2.514(11) . ?
Gd38 Ni15 3.517(3) . ?
Gd38 Gd39 3.894(2) . ?
Gd39 O134 2.358(11) . ?
Gd39 O133 2.387(15) . ?
Gd39 O354 2.406(5) . ?
Gd39 O342 2.430(5) . ?
Gd39 O94 2.502(5) . ?
Gd39 O364 2.503(6) . ?
Gd39 O366 2.573(4) . ?
Gd39 O365 2.584(4) . ?
Gd39 O351 2.601(4) . ?
Gd39 Ni15 3.371(3) . ?
Gd39 Gd40 3.9045(19) . ?
Gd40 O133 2.366(14) . ?
Gd40 O152 2.412(13) . ?
Gd40 O131 2.415(10) . ?
Gd40 O125 2.434(11) . ?
Gd40 O150 2.447(10) . ?
Gd40 O151 2.453(12) . ?
Gd40 O138 2.490(13) . ?
Gd40 O130 2.513(14) . ?
Gd40 Ni15 3.519(3) . ?
Gd40 Gd42 3.8684(16) . ?
Gd40 Gd41 3.878(2) . ?
Gd40 Gd43 3.9038(18) . ?
Gd41 O272 2.263(8) . ?
Gd41 O148 2.331(14) . ?
Gd41 O152 2.393(12) . ?
Gd41 O150 2.417(13) . ?
Gd41 O149 2.453(15) . ?
Gd41 O81 2.490(4) . ?
Gd41 O374 2.499(5) . ?
Gd41 O266 2.541(18) . ?
Gd41 O365 2.574(3) . ?
Gd41 Gd42 3.8531(19) . ?
Gd41 Gd43 3.879(2) . ?
Gd42 O155 2.320(15) . ?
Gd42 O151 2.354(12) . ?
Gd42 O156 2.370(7) . ?
Gd42 O137 2.380(13) . ?
Gd42 O149 2.394(12) . ?
Gd42 O152 2.455(14) . ?
Gd42 O154 2.518(12) . ?
Gd42 N21 2.802(18) . ?
Gd42 Ni13 3.401(3) . ?
Gd42 Gd43 3.8192(18) . ?
Gd43 O143 2.306(12) . ?
Gd43 O151 2.400(11) . ?
Gd43 O149 2.404(14) . ?
Gd43 O144 2.424(12) . ?
Gd43 O145 2.441(13) . ?
Gd43 O147 2.448(11) . ?
Gd43 O150 2.451(13) . ?
Gd43 O146 2.478(13) . ?
Gd43 Gd44 3.8087(18) . ?
Gd43 Gd51 3.8439(16) . ?
Gd44 O142 2.287(13) . ?
Gd44 O143 2.289(13) . ?
Gd44 O144 2.401(12) . ?
Gd44 O141 2.413(12) . ?
Gd44 O191 2.475(10) . ?
Gd44 O196 2.525(10) . ?
Gd44 O290 2.758(7) . ?
Gd44 O240 2.840(7) . ?
Gd44 Gd45 3.7955(19) . ?
Gd44 Gd51 4.030(2) . ?
Gd45 O142 2.323(12) . ?
Gd45 O162 2.388(12) . ?
Gd45 O235 2.389(12) . ?
Gd45 O160 2.419(10) . ?
Gd45 O161 2.431(14) . ?
Gd45 O141 2.448(12) . ?
Gd45 O115 2.490(9) . ?
Gd45 O117 2.559(13) . ?
Gd45 Gd47 3.8390(17) . ?
Gd45 Gd46 3.8786(18) . ?
Gd46 O234 2.360(9) . ?
Gd46 O162 2.401(13) . ?
Gd46 O161 2.408(12) . ?
Gd46 O163 2.418(9) . ?
Gd46 O116 2.437(12) . ?
Gd46 O265 2.485(7) . ?
Gd46 O238 2.513(16) . ?
Gd46 O239 2.606(15) . ?
Gd46 Gd48 3.8553(18) . ?
Gd46 Gd47 3.8713(19) . ?
Gd47 O160 2.311(12) . ?
Gd47 O236 2.355(13) . ?
Gd47 O233 2.368(8) . ?
Gd47 O183 2.393(12) . ?
Gd47 O163 2.395(11) . ?
Gd47 O161 2.431(10) . ?
Gd47 O177 2.468(9) . ?
Gd47 N12 2.771(15) . ?
Gd47 Ni18 3.411(3) . ?
Gd47 Gd48 3.8489(16) . ?
Gd48 O10 2.380(13) 7_556 ?
Gd48 O163 2.387(12) . ?
Gd48 O178 2.420(9) . ?
Gd48 O160 2.452(11) . ?
Gd48 O162 2.463(9) . ?
Gd48 O12 2.466(10) 7_556 ?
Gd48 O164 2.475(12) . ?
Gd48 O190 2.605(13) . ?
Gd48 Ni3 3.514(3) 7_556 ?
Gd48 Gd5 3.8997(17) 7_556 ?
Gd49 O170 2.329(9) . ?
Gd49 O159 2.335(12) . ?
Gd49 O176 2.409(11) . ?
Gd49 O189 2.411(9) . ?
Gd49 O174 2.471(11) . ?
Gd49 O158 2.497(12) . ?
Gd49 O192 2.499(7) . ?
Gd49 O171 2.543(12) . ?
Gd49 Ni16 3.402(2) . ?
Gd49 Gd50 4.0009(15) . ?
Gd49 Gd51 4.0712(18) . ?
Gd50 O170 2.360(12) . ?
Gd50 O166 2.363(11) . ?
Gd50 O207 2.383(9) 7_556 ?
Gd50 O165 2.418(10) . ?
Gd50 O172 2.433(11) . ?
Gd50 O168 2.434(13) . ?
Gd50 O167 2.466(12) . ?
Gd50 O171 2.590(9) . ?
Gd50 Ni16 3.422(2) . ?
Gd51 O184 2.250(13) . ?
Gd51 O27 2.351(13) 7_556 ?
Gd51 O157 2.414(12) . ?
Gd51 O144 2.419(10) . ?
Gd51 O158 2.500(11) . ?
Gd51 O191 2.504(12) . ?
Gd51 O147 2.541(14) . ?
Gd51 O146 2.551(12) . ?
Gd51 O159 2.671(13) . ?
Gd51 C144 3.00(2) . ?
Gd51 Gd6 3.8055(18) 7_556 ?
Ni1 O194 2.055(11) 7_556 ?
Ni1 O182 2.087(13) 7_556 ?
Ni1 O1 2.135(12) . ?
Ni1 S16 2.389(5) . ?
Ni1 S15 2.433(4) . ?
Ni1 S22 2.437(6) . ?
Ni1 Ni2 2.989(3) . ?
Ni1 Ni18 2.998(3) 7_556 ?
Ni2 N14 1.925(5) . ?
Ni2 O1 1.968(11) . ?
Ni2 O2 1.989(11) . ?
Ni2 O194 1.999(12) 7_556 ?
Ni2 O3 2.047(11) . ?
Ni2 O180 2.395(12) 7_556 ?
Ni3 O215 2.072(6) . ?
Ni3 O11 2.084(15) . ?
Ni3 O10 2.102(13) . ?
Ni3 O13 2.118(17) . ?
Ni3 O12 2.127(10) . ?
Ni3 O257 2.159(14) . ?
Ni3 Gd48 3.514(3) 7_556 ?
Ni4 O248 2.076(12) . ?
Ni4 O48 2.093(13) . ?
Ni4 O45 2.099(11) . ?
Ni4 O340 2.111(4) . ?
Ni4 O249 2.126(13) . ?
Ni4 O47 2.148(12) . ?
Ni5 O78 2.120(14) . ?
Ni5 O75 2.140(9) . ?
Ni5 O77 2.171(11) . ?
Ni5 S10 2.414(7) . ?
Ni5 S9 2.456(5) . ?
Ni5 S11 2.467(6) . ?
Ni5 Ni7 2.999(3) . ?
Ni6 O77 2.000(10) . ?
Ni6 O75 2.014(12) . ?
Ni6 N16 2.080(17) . ?
Ni6 O84 2.091(12) . ?
Ni6 O188 2.110(10) . ?
Ni6 O76 2.228(13) . ?
Ni6 Ni9 2.958(4) . ?
Ni7 O77 1.949(14) . ?
Ni7 O43 1.969(14) . ?
Ni7 O78 1.970(11) . ?
Ni7 N9 2.050(11) . ?
Ni7 O40 2.102(11) . ?
Ni7 O76 2.360(9) . ?
Ni8 O79 1.930(15) . ?
Ni8 O75 1.943(14) . ?
Ni8 O78 1.989(10) . ?
Ni8 N18 2.047(14) . ?
Ni8 O74 2.067(9) . ?
Ni8 O76 2.356(11) . ?
Ni9 O221 2.000(14) . ?
Ni9 O223 2.033(13) . ?
Ni9 O54 2.049(10) . ?
Ni9 O188 2.050(13) . ?
Ni9 O84 2.091(12) . ?
Ni9 N15 2.177(13) . ?
Ni10 O128 2.014(14) . ?
Ni10 O121 2.024(10) . ?
Ni10 O232 2.077(10) . ?
Ni10 N23 2.109(16) . ?
Ni10 O140 2.110(11) . ?
Ni10 O204 2.122(14) . ?
Ni10 Ni11 2.926(4) . ?
Ni11 O120 1.972(14) . ?
Ni11 O95 1.992(10) . ?
Ni11 O204 2.070(10) . ?
Ni11 N24 2.099(16) . ?
Ni11 O232 2.116(14) . ?
Ni11 O124 2.250(12) . ?
Ni12 O119 1.934(11) . ?
Ni12 O122 1.941(15) . ?
Ni12 N25 1.983(13) . ?
Ni12 O120 2.021(14) . ?
Ni12 O123 2.090(11) . ?
Ni12 O124 2.325(13) . ?
Ni12 Ni14 2.995(4) . ?
Ni13 O137 1.965(14) . ?
Ni13 O119 1.969(13) . ?
Ni13 O95 2.024(13) . ?
Ni13 N22 2.093(15) . ?
Ni13 O154 2.103(13) . ?
Ni13 Ni14 2.997(4) . ?
Ni14 O95 2.067(14) . ?
Ni14 O119 2.076(14) . ?
Ni14 O120 2.159(11) . ?
Ni14 S13 2.409(7) . ?
Ni14 S12 2.453(7) . ?
Ni14 S14 2.456(5) . ?
Ni15 O132 2.045(16) . ?
Ni15 O134 2.092(15) . ?
Ni15 O133 2.094(12) . ?
Ni15 O135 2.106(12) . ?
Ni15 O131 2.118(12) . ?
Ni15 O136 2.177(6) . ?
Ni16 O173 2.005(8) . ?
Ni16 O169 2.042(10) . ?
Ni16 O170 2.058(10) . ?
Ni16 N27 2.065(14) . ?
Ni16 O174 2.084(10) . ?
Ni16 O172 2.123(13) . ?
Ni16 Ni17 2.944(4) . ?
Ni17 O1 2.037(13) 7_556 ?
Ni17 O182 2.044(11) . ?
Ni17 O174 2.064(13) . ?
Ni17 N28 2.067(12) . ?
Ni17 O172 2.078(11) . ?
Ni17 O180 2.214(9) . ?
Ni18 O183 1.964(10) . ?
Ni18 O194 1.978(13) . ?
Ni18 N11 2.022(15) . ?
Ni18 O182 2.024(9) . ?
Ni18 O177 2.058(13) . ?
Ni18 O180 2.351(11) . ?
Ni18 Ni1 2.998(3) 7_556 ?
S1 O196 1.427(14) . ?
S1 O197 1.443(11) . ?
S1 O138 1.487(12) . ?
S1 O139 1.491(12) . ?
S2 O198 1.432(13) . ?
S2 O96 1.460(10) . ?
S2 O199 1.475(14) . ?
S2 O97 1.480(12) . ?
S3 O65 1.439(12) . ?
S3 O66 1.441(11) . ?
S3 O67 1.465(14) . ?
S3 O68 1.529(11) . ?
S4 O56 1.432(12) . ?
S4 O55 1.466(12) . ?
S4 O212 1.525(12) . ?
S4 O76 1.535(10) . ?
S6 O125 1.453(10) . ?
S6 O126 1.457(13) . ?
S6 O203 1.488(13) . ?
S6 O124 1.513(12) . ?
S7 O15 1.474(11) . ?
S7 O14 1.480(12) . ?
S7 O207 1.490(11) . ?
S7 O208 1.501(13) . ?
S8 O206 1.438(10) . ?
S8 O38 1.467(13) . ?
S8 O20 1.470(13) . ?
S8 O39 1.471(10) . ?
S9 C38 1.679(19) . ?
S10 C32 1.691(19) . ?
S11 C35 1.71(2) . ?
S12 C82 1.655(9) . ?
S13 C77 1.75(2) . ?
S14 C76 1.68(2) . ?
S15 C9 1.744(9) . ?
S16 C125 1.65(2) 7_556 ?
S17 O190 1.452(10) . ?
S17 O189 1.455(11) . ?
S17 O327 1.457(7) . ?
S17 O191 1.505(14) . ?
S18 C34 1.712(19) . ?
S18 C35 1.73(2) . ?
S19 C38 1.715(16) . ?
S19 C37 1.718(18) . ?
S20 C31 1.681(16) . ?
S20 C32 1.74(2) . ?
S21 C9 1.707(5) . ?
S21 C8 1.735(6) . ?
S22 C121 1.666(17) 7_556 ?
S23 C81 1.770(8) . ?
S23 C82 1.783(8) . ?
S24 C77 1.60(2) . ?
S24 C179 1.754(17) . ?
S25 C75 1.72(2) . ?
S25 C76 1.760(18) . ?
S27 O255 1.432(11) . ?
S27 O178 1.479(9) . ?
S27 O180 1.524(11) . ?
S27 O171 1.527(13) . ?
S28 C120 1.717(19) . ?
S28 C121 1.802(18) . ?
S30 C109 1.74(2) . ?
S30 C125 1.772(17) . ?
C1 O122 1.214(14) . ?
C1 O42 1.382(19) . ?
C1 C103 1.515(7) . ?
C2 C152 1.520(9) . ?
C3 C10 1.410(5) 7_556 ?
C3 O53 1.467(8) . ?
C4 O177 1.29(2) . ?
C4 O176 1.29(2) . ?
C4 C137 1.51(2) . ?
C5 O172 1.451(17) . ?
C5 C140 1.52(3) . ?
C6 O127 1.250(7) . ?
C6 C10 1.678(6) . ?
C8 N13 1.258(4) . ?
C8 C172 1.512(6) . ?
C9 N14 1.413(10) . ?
C10 C3 1.410(5) 7_556 ?
C10 C11 1.430(5) . ?
C10 C48 1.563(6) . ?
C12 O17 1.26(2) . ?
C12 O4 1.29(2) . ?
C12 C13 1.57(2) . ?
C14 C15 1.39(3) . ?
C15 C17 1.45(3) . ?
C15 C18 1.50(3) . ?
C15 C16 1.53(3) . ?
C16 O210 1.27(2) . ?
C16 O211 1.28(2) . ?
C17 O57 1.51(2) . ?
C18 O50 1.35(2) . ?
C19 C20 1.62(3) . ?
C20 C21 1.44(2) . ?
C20 C22 1.47(3) . ?
C20 C23 1.56(3) . ?
C21 O69 1.39(2) . ?
C22 O85 1.28(3) . ?
C22 O213 1.29(2) . ?
C23 O219 1.32(3) . ?
C24 C25 1.57(3) . ?
C25 O220 1.15(2) . ?
C25 O58 1.35(3) . ?
C26 O221 1.24(2) . ?
C26 O52 1.35(2) . ?
C26 C27 1.48(3) . ?
C28 O223 1.232(15) . ?
C28 O222 1.267(18) . ?
C28 C29 1.494(9) . ?
C30 C31 1.41(3) . ?
C31 N15 1.21(3) . ?
C32 N16 1.30(2) . ?
C33 C34 1.47(3) . ?
C34 N17 1.34(2) . ?
C35 N18 1.32(2) . ?
C36 C37 1.50(3) . ?
C37 N10 1.305(19) . ?
C38 N9 1.34(2) . ?
C39 O80 1.250(7) . ?
C39 O224 1.256(7) . ?
C39 C178 1.517(6) . ?
C41 C42 1.56(3) . ?
C42 C43 1.39(3) . ?
C42 C44 1.46(3) . ?
C42 C45 1.54(3) . ?
C43 O93 1.27(2) . ?
C43 O92 1.35(2) . ?
C44 O104 1.37(2) . ?
C45 O103 1.46(2) . ?
C46 O205 1.22(2) . ?
C46 O187 1.33(2) . ?
C46 C47 1.37(3) . ?
C48 O94 1.242(4) . ?
C48 O81 1.256(4) . ?
C49 C198 1.55(2) . ?
C50 O227 1.27(2) . ?
C50 O228 1.31(2) . ?
C50 C51 1.45(3) . ?
C52 O188 1.420(19) . ?
C52 C54 1.43(3) . ?
C53 C54 1.63(2) . ?
C54 C55 1.49(3) . ?
C54 C56 1.553(18) . ?
C55 O74 1.27(2) . ?
C55 O73 1.291(15) . ?
C56 O75 1.46(2) . ?
C57 O84 1.375(19) . ?
C57 C58 1.49(2) . ?
C58 C61 1.46(2) . ?
C58 C60 1.51(3) . ?
C58 C59 1.56(2) . ?
C59 O77 1.48(2) . ?
C60 O40 1.24(2) . ?
C60 O41 1.255(15) . ?
C62 O209 1.272(19) . ?
C62 O44 1.29(2) . ?
C62 C63 1.47(3) . ?
C64 C65 1.55(2) . ?
C65 C67 1.464(18) . ?
C65 C66 1.51(2) . ?
C65 C68 1.54(2) . ?
C66 O78 1.430(14) . ?
C67 O79 1.304(14) . ?
C68 O43 1.244(14) . ?
C70 O231 1.254(6) . ?
C70 O113 1.261(5) . ?
C70 C71 1.523(7) . ?
C72 O121 1.23(2) . ?
C72 O105 1.24(2) . ?
C72 C73 1.59(2) . ?
C74 C75 1.54(3) . ?
C75 N21 1.21(2) . ?
C76 N22 1.28(3) . ?
C77 N24 1.34(3) . ?
C79 C179 1.498(9) . ?
C80 C81 1.523(4) . ?
C81 N26 1.281(13) . ?
C82 N25 1.372(16) . ?
C83 O201 1.23(2) . ?
C83 O200 1.29(2) . ?
C83 C84 1.50(3) . ?
C85 C86 1.55(2) . ?
C86 C89 1.48(3) . ?
C86 C87 1.51(2) . ?
C86 C88 1.60(3) . ?
C87 O120 1.454(18) . ?
C88 O204 1.497(19) . ?
C89 O102 1.23(2) . ?
C89 O123 1.31(2) . ?
C90 C91 1.57(2) . ?
C91 C93 1.47(2) . ?
C91 C94 1.53(3) . ?
C91 C92 1.58(3) . ?
C92 O95 1.43(2) . ?
C93 O232 1.419(19) . ?
C94 O153 1.20(2) . ?
C94 O154 1.28(2) . ?
C95 O128 1.28(2) . ?
C95 O185 1.31(2) . ?
C95 C96 1.41(3) . ?
C97 C98 1.51(3) . ?
C98 C99 1.48(2) . ?
C98 C100 1.50(3) . ?
C98 C101 1.56(3) . ?
C99 O116 1.14(2) . ?
C99 O115 1.29(2) . ?
C100 O112 1.48(2) . ?
C101 O114 1.43(2) . ?
C102 C103 1.522(7) . ?
C103 C1A 1.518(7) . ?
C103 C104 1.520(7) . ?
C104 O119 1.371(15) . ?
C108 C109 1.41(3) . ?
C109 N27 1.347(18) . ?
C110 O233 1.247(6) . ?
C110 O234 1.248(7) . ?
C110 C111 1.510(7) . ?
C112 C113 1.52(3) . ?
C113 C115 1.44(2) . ?
C113 C116 1.54(3) . ?
C113 C114 1.57(3) . ?
C114 O157 1.40(2) . ?
C115 O148 1.25(3) . ?
C115 O147 1.37(2) . ?
C116 O184 1.51(2) . ?
C117 O236 1.19(2) . ?
C117 O235 1.29(2) . ?
C117 C118 1.55(3) . ?
C119 C120 1.44(2) . ?
C120 N12 1.34(2) . ?
C121 N11 1.37(2) . ?
C121 S22 1.666(16) 7_556 ?
C123 O169 1.24(2) . ?
C123 O165 1.252(18) . ?
C123 C124 1.57(2) . ?
C125 N28 1.40(2) . ?
C125 S16 1.65(2) 7_556 ?
C126 O145 1.24(2) . ?
C126 O155 1.33(3) . ?
C126 C127 1.44(3) . ?
C128 O117 1.23(2) . ?
C128 O118 1.251(19) . ?
C128 C129 1.47(2) . ?
C130 O173 1.248(6) . ?
C130 O192 1.255(5) . ?
C130 C131 1.520(7) . ?
C132 C171 1.37(3) 7_556 ?
C132 C133 1.49(3) . ?
C132 C135 1.57(2) . ?
C132 C134 1.61(3) . ?
C134 O183 1.17(2) . ?
C134 O378 1.61(3) . ?
C135 O194 1.43(2) . ?
C136 C137 1.50(2) . ?
C137 C138 1.50(2) . ?
C137 C139 1.58(3) . ?
C138 O174 1.473(19) . ?
C139 O182 1.43(2) . ?
C140 C141 1.50(2) . ?
C140 C191 1.51(3) 7_556 ?
C140 C170 1.52(2) 7_556 ?
C142 C143 1.54(2) . ?
C143 O23 1.16(2) 7_556 ?
C143 O166 1.266(19) . ?
C143 Gd9 2.981(19) 7_556 ?
C144 O159 1.25(2) . ?
C144 O146 1.30(2) . ?
C144 C145 1.57(3) . ?
C147 C148 1.56(3) . ?
C148 C149 1.48(3) . ?
C148 C151 1.49(3) . ?
C148 C150 1.51(2) . ?
C149 O32 1.23(2) . ?
C149 O24 1.27(2) . ?
C150 O31 1.47(2) . ?
C151 O25 1.53(2) . ?
C152 O35 1.17(2) . ?
C152 O252 1.37(2) . ?
C154 O26 1.247(7) . ?
C154 O29 1.254(7) . ?
C154 C155 1.518(7) . ?
C156 O51 1.24(2) . ?
C156 O19 1.263(19) . ?
C156 C157 1.59(2) . ?
C159 O107 1.236(10) . ?
C159 O256 1.270(10) . ?
C159 C160 1.522(8) . ?
C164 O313 1.249(4) . ?
C164 O292 1.250(6) . ?
C164 C186 1.526(8) . ?
C170 O168 1.25(2) 7_556 ?
C170 O3 1.27(2) . ?
C170 C140 1.52(2) 7_556 ?
C171 O2 1.24(2) . ?
C171 C132 1.37(3) 7_556 ?
C171 O377 1.52(3) 7_556 ?
C173 C174 1.5185(9) . ?
C174 C175 1.5159(9) . ?
C174 C177 1.5181(11) . ?
C174 C176 1.5213(10) . ?
C175 O261 1.474(7) . ?
C176 O347 1.200(6) . ?
C177 O265 1.248(7) . ?
C177 O346 1.255(7) . ?
C179 N23 1.33(2) . ?
C182 O337 1.235(6) . ?
C182 O341 1.257(6) . ?
C182 C183 1.518(7) . ?
C184 O30 1.247(7) . ?
C184 O271 1.247(7) . ?
C184 C185 1.519(7) . ?
C187 O136 1.261(4) . ?
C187 O342 1.269(4) . ?
C187 C188 1.534(8) . ?
C189 O340 1.263(5) . ?
C189 O339 1.270(3) . ?
C189 C190 1.533(6) . ?
C191 O1 1.477(17) . ?
C191 C140 1.51(3) 7_556 ?
C192 O250 1.245(8) . ?
C192 O251 1.248(7) . ?
C192 C193 1.525(6) . ?
C194 O245 1.240(6) . ?
C194 O59 1.240(5) . ?
C194 C195 1.515(6) . ?
C196 C197 1.532(7) . ?
C197 O215 1.253(6) . ?
C197 O345 1.261(6) . ?
C198 O86 1.147(17) . ?
C198 O70 1.30(2) . ?
C199 C200 1.518(8) . ?
C200 O5 1.241(7) . ?
C200 O344 1.250(6) . ?
C201 O349 1.495(8) . ?
C201 C202 1.528(6) . ?
C202 C204 1.521(6) . ?
C202 C205 1.535(6) . ?
C202 C203 1.536(6) . ?
C203 O304 1.229(5) . ?
C203 O303 1.230(6) . ?
C204 O276 1.471(8) . ?
C206 O244 1.499(8) . ?
C206 C209 1.560(5) . ?
C207 C209 1.523(5) . ?
C208 O355 1.450(7) . ?
C208 C209 1.495(5) . ?
C209 C210 1.546(5) . ?
C210 O354 1.247(6) . ?
C210 O353 1.251(4) . ?
C211 O156 1.253(7) . ?
C211 O272 1.260(8) . ?
C211 C212 1.517(7) . ?
C213 O260 1.252(7) . ?
C213 O285 1.257(7) . ?
C213 C214 1.522(8) . ?
C215 C216 1.516(5) . ?
C216 C219 1.503(5) . ?
C216 C218 1.549(5) . ?
C216 C217 1.556(5) . ?
C217 O357 1.125(3) . ?
C217 O358 1.226(3) . ?
C218 O307 1.486(7) . ?
C219 O359 1.447(7) . ?
C222 O253 1.250(5) . ?
C222 O360 1.255(5) . ?
C222 C223 1.521(3) . ?
C223 C224 1.512(6) . ?
C223 C225 1.518(5) . ?
C223 C226 1.538(5) . ?
C224 O361 1.473(8) . ?
C225 O362 1.489(9) . ?
C227 O365 1.252(6) . ?
C227 O351 1.255(5) . ?
C227 C228 1.531(6) . ?
C229 O351 1.251(3) . ?
C229 O366 1.257(3) . ?
C229 C230 1.530(4) . ?
C231 O288 1.247(5) . ?
C231 O369 1.253(4) . ?
C231 C232 1.525(6) . ?
C233 O288 1.261(5) . ?
C233 O370 1.263(5) . ?
C233 C234 1.533(7) . ?
C235 O370 1.263(6) . ?
C235 O371 1.265(7) . ?
C235 C236 1.534(7) . ?
C237 O369 1.251(3) . ?
C237 O372 1.253(5) . ?
C237 C238 1.518(7) . ?
C239 O373 1.248(2) . ?
C239 O366 1.251(4) . ?
C239 C240 1.518(5) . ?
C241 O374 1.245(6) . ?
C241 O365 1.253(6) . ?
C241 C242 1.518(11) . ?
C243 C244 1.519(9) . ?
C244 O368 1.249(8) . ?
C244 O238 1.36(2) 7_556 ?
C245 O376 1.277(5) . ?
C245 O375 1.283(4) . ?
C245 C246 1.546(7) . ?
C247 O368 1.242(5) . ?
C247 O375 1.246(5) . ?
C247 C248 1.512(5) . ?
C1A O137 1.172(16) . ?
C1A O42A 1.448(19) . ?
N9 N10 1.39(2) . ?
N11 N12 1.354(17) . ?
N13 N14 1.418(10) . ?
N15 N16 1.32(2) . ?
N17 N18 1.37(2) . ?
N20 O226 1.219(7) . ?
N20 O90 1.220(7) . ?
N20 O225 1.220(7) . ?
N21 N22 1.39(2) . ?
N23 N24 1.33(2) . ?
N25 N26 1.358(19) . ?
N27 N28 1.33(2) . ?
N29 O290 1.219(6) . ?
N29 O321 1.223(7) . ?
N29 O240 1.224(6) . ?
N30 O325 1.213(5) . ?
N30 O242 1.232(6) . ?
N30 O241 1.234(5) . ?
N31 O278 1.222(6) . ?
N31 O277 1.230(6) . ?
N31 O279 1.230(6) . ?
N32 O320 1.218(6) . ?
N32 O259 1.222(4) . ?
N32 O319 1.230(6) . ?
N33 O323 1.213(6) . ?
N33 O324 1.228(6) . ?
N33 O322 1.233(7) . ?
N34 O333 1.212(7) . ?
N34 O246 1.226(6) . ?
N34 O283 1.235(7) . ?
N35 O329 1.225(6) . ?
N35 O328 1.226(7) . ?
N35 O330 1.228(7) . ?
N36 O336 1.227(7) . ?
N36 O334 1.236(6) . ?
N36 O335 1.237(6) . ?
O1 Ni17 2.037(13) 7_556 ?
O10 Gd48 2.380(13) 7_556 ?
O12 Gd48 2.466(10) 7_556 ?
O23 C143 1.16(2) 7_556 ?
O27 Gd51 2.351(13) 7_556 ?
O158 Gd8 2.529(11) 7_556 ?
O164 Gd5 2.454(9) 7_556 ?
O164 Gd4 2.460(9) 7_556 ?
O166 Gd9 2.701(13) 7_556 ?
O167 Gd9 2.507(10) 7_556 ?
O167 Gd8 2.538(10) 7_556 ?
O168 C170 1.25(2) 7_556 ?
O180 Ni2 2.395(12) 7_556 ?
O182 Ni1 2.087(13) 7_556 ?
O184 Gd6 2.309(14) 7_556 ?
O194 Ni2 1.999(12) 7_556 ?
O194 Ni1 2.055(11) 7_556 ?
O207 Gd50 2.383(9) 7_556 ?
O238 C244 1.36(2) 7_556 ?
O238 Gd5 2.544(17) 7_556 ?
O255 Gd4 2.461(9) 7_556 ?
O327 Gd8 2.419(8) 7_556 ?
O346 Gd5 2.604(7) 7_556 ?
O377 O378 1.51(4) . ?
O377 C171 1.52(3) 7_556 ?

loop_
_platon_squeeze_void_nr
_platon_squeeze_void_average_x
_platon_squeeze_void_average_y
_platon_squeeze_void_average_z
_platon_squeeze_void_volume
_platon_squeeze_void_count_electrons
_platon_squeeze_void_content
1 0.059 0.241 -0.007 64658 12524 ' '
2 0.026 0.488 0.041 13 3 ' '
3 0.526 0.988 0.041 13 3 ' '
4 0.473 0.988 0.459 13 3 ' '
5 0.973 0.488 0.459 13 3 ' '
6 0.026 0.512 0.541 13 3 ' '
7 0.526 0.012 0.541 13 3 ' '
8 0.473 0.014 0.959 13 3 ' '
9 0.974 0.511 0.960 13 3 ' '
